data_7231917
loop_
_publ_author_name
'Traustason, H.'
'Aksenov, S. M.'
'Burns, P. C.'

_publ_section_title
;
 The lithium--water configuration encapsulated by uranyl peroxide cage
 cluster U24
;
_journal_issue 3
_journal_name_full CrystEngComm
_journal_page_first 390
_journal_paper_doi 10.1039/C8CE01774C
_journal_volume 21
_journal_year 2019
_chemical_formula_sum 'Li O U'
_chemical_formula_weight 260.97
_space_group_crystal_system triclinic
_space_group_IT_number 2
_space_group_name_Hall '-P 1'
_space_group_name_H-M_alt 'P -1'
_symmetry_space_group_name_Hall '-P 1'
_symmetry_space_group_name_H-M 'P -1'
_audit_creation_method SHELXL-2014/7
_audit_update_record
;
2018-06-12 deposited with the CCDC.
2018-12-03 downloaded from the CCDC.
;
_cell_angle_alpha 103.4178(15)
_cell_angle_beta 99.2516(15)
_cell_angle_gamma 95.3487(15)
_cell_formula_units_Z 1
_cell_length_a 19.278(2)
_cell_length_b 30.847(4)
_cell_length_c 31.788(4)
_cell_measurement_temperature 293(2)
_cell_volume 17980(4)
_computing_structure_refinement 'SHELXL-2014/7 (Sheldrick, 2014)'
_diffrn_ambient_temperature 293(2)
_diffrn_measured_fraction_theta_full 0.999
_diffrn_measured_fraction_theta_max 0.994
_diffrn_radiation_wavelength 1.5478
_diffrn_reflns_av_R_equivalents 0.0467
_diffrn_reflns_av_unetI/netI 0.0619
_diffrn_reflns_Laue_measured_fraction_full 0.999
_diffrn_reflns_Laue_measured_fraction_max 0.994
_diffrn_reflns_limit_h_max 24
_diffrn_reflns_limit_h_min -24
_diffrn_reflns_limit_k_max 39
_diffrn_reflns_limit_k_min -39
_diffrn_reflns_limit_l_max 41
_diffrn_reflns_limit_l_min -41
_diffrn_reflns_number 215045
_diffrn_reflns_point_group_measured_fraction_full 0.999
_diffrn_reflns_point_group_measured_fraction_max 0.994
_diffrn_reflns_theta_full 68.230
_diffrn_reflns_theta_max 89.870
_diffrn_reflns_theta_min 1.806
_exptl_absorpt_coefficient_mu 0.625
_exptl_crystal_density_diffrn 0.024
_exptl_crystal_F_000 103
_refine_diff_density_max 6.600
_refine_diff_density_min -3.116
_refine_diff_density_rms 0.455
_refine_ls_extinction_method none
_refine_ls_goodness_of_fit_ref 1.075
_refine_ls_hydrogen_treatment undef
_refine_ls_matrix_type full
_refine_ls_number_parameters 2141
_refine_ls_number_reflns 80745
_refine_ls_number_restraints 6
_refine_ls_restrained_S_all 1.075
_refine_ls_R_factor_all 0.0742
_refine_ls_R_factor_gt 0.0484
_refine_ls_shift/su_max 0.313
_refine_ls_shift/su_mean 0.002
_refine_ls_structure_factor_coef Fsqd
_refine_ls_weighting_details 'w=1/[\s^2^(Fo^2^)+(0.1000P)^2^] where P=(Fo^2^+2Fc^2^)/3'
_refine_ls_weighting_scheme calc
_refine_ls_wR_factor_gt 0.1467
_refine_ls_wR_factor_ref 0.1625
_reflns_Friedel_coverage 0.000
_reflns_number_gt 60593
_reflns_number_total 80745
_reflns_threshold_expression 'I > 2\s(I)'
_cod_data_source_file c8ce01774c1.cif
_cod_data_source_block finalu24
_cod_depositor_comments 'Adding full bibliography for 7231917.cif.'
_cod_database_code 7231917
_shelx_shelxl_version_number 2014/7
_shelx_space_group_comment
;
The symmetry employed for this shelxl refinement is uniquely defined
by the following loop, which should always be used as a source of
symmetry information in preference to the above space-group names.
They are only intended as comments.
;

loop_
_space_group_symop_operation_xyz
'x, y, z'
'-x, -y, -z'

loop_
_atom_site_label
_atom_site_type_symbol
_atom_site_fract_x
_atom_site_fract_y
_atom_site_fract_z
_atom_site_U_iso_or_equiv
_atom_site_adp_type
_atom_site_occupancy
_atom_site_site_symmetry_order
_atom_site_calc_flag
_atom_site_refinement_flags_posn
_atom_site_refinement_flags_adp
_atom_site_refinement_flags_occupancy
U1A U -0.27835(3) 1.16860(2) 0.11226(2) 0.01343(11) Uani 1 1 d . . .
U2A U -0.18493(3) 1.06230(2) 0.11142(2) 0.01202(11) Uani 1 1 d . . .
U3A U -0.63491(3) 0.80407(2) 0.00802(2) 0.01188(10) Uani 1 1 d . . .
U4A U -0.44167(3) 0.79268(2) -0.03483(2) 0.01247(11) Uani 1 1 d . . .
U5A U -0.28324(3) 0.95732(2) 0.15393(2) 0.01137(10) Uani 1 1 d . . .
U6A U -0.46416(3) 0.96822(2) 0.19296(2) 0.01169(10) Uani 1 1 d . . .
U7A U -0.56109(3) 1.08438(2) 0.19525(2) 0.01355(11) Uani 1 1 d . . .
U8A U -0.74575(3) 1.00420(2) 0.11725(2) 0.01349(11) Uani 1 1 d . . .
U9A U -0.47060(3) 1.18136(2) 0.15500(2) 0.01431(11) Uani 1 1 d . . .
U10A U -0.64864(3) 0.88734(2) 0.11783(2) 0.01262(11) Uani 1 1 d . . .
U11A U -0.82890(3) 1.02700(2) 0.00584(2) 0.01227(11) Uani 1 1 d . . .
U12A U -0.27032(3) 0.86807(2) 0.03578(2) 0.01178(10) Uani 1 1 d . . .
U1B U -0.18284(3) 0.80861(2) 0.39697(2) 0.01280(11) Uani 1 1 d . . .
U2B U -0.13011(3) 0.89222(2) 0.62582(2) 0.01346(11) Uani 1 1 d . . .
U3B U -0.22307(3) 1.00791(2) 0.33189(2) 0.01209(10) Uani 1 1 d . . .
U4B U -0.19369(3) 1.01998(2) 0.65013(2) 0.01297(11) Uani 1 1 d . . .
U5B U -0.16349(3) 0.88924(2) 0.30962(2) 0.01244(11) Uani 1 1 d . . .
U6B U -0.32504(3) 0.98317(2) 0.52478(2) 0.01280(11) Uani 1 1 d . . .
U7B U -0.15765(3) 1.17235(2) 0.47699(2) 0.01514(11) Uani 1 1 d . . .
U8B U -0.26414(3) 0.85422(2) 0.50059(2) 0.01277(11) Uani 1 1 d . . .
U9B U -0.30929(3) 1.05740(2) 0.44200(2) 0.01328(11) Uani 1 1 d . . .
U10B U 0.06884(3) 0.87732(2) 0.63323(2) 0.01374(11) Uani 1 1 d . . .
U11B U -0.05288(3) 1.12620(2) 0.68214(2) 0.01388(11) Uani 1 1 d . . .
U12B U -0.03384(3) 1.20529(2) 0.59263(2) 0.01456(11) Uani 1 1 d . . .
U1C U -0.53320(3) 0.66598(2) 0.65880(2) 0.01848(12) Uani 1 1 d . . .
U2C U -0.61909(3) 0.69160(2) 0.54851(2) 0.01724(12) Uani 1 1 d . . .
U3C U -0.32491(3) 0.63783(2) 0.67618(2) 0.01462(11) Uani 1 1 d . . .
U4C U -0.16135(3) 0.51616(2) 0.51308(2) 0.01451(11) Uani 1 1 d . . .
U5C U -0.50084(3) 0.69185(2) 0.44910(2) 0.01824(12) Uani 1 1 d . . .
U6C U -0.34279(3) 0.40440(2) 0.63906(2) 0.01636(11) Uani 1 1 d . . .
U7C U -0.30594(3) 0.66482(2) 0.46460(2) 0.01608(11) Uani 1 1 d . . .
U8C U -0.39213(3) 0.51714(2) 0.70568(2) 0.01530(11) Uani 1 1 d . . .
U9C U -0.25233(3) 0.54400(2) 0.39395(2) 0.01650(11) Uani 1 1 d . . .
U10C U -0.21501(3) 0.63609(2) 0.58311(2) 0.01518(11) Uani 1 1 d . . .
U11C U -0.22304(3) 0.40394(2) 0.54087(2) 0.01596(11) Uani 1 1 d . . .
U12C U -0.39905(3) 0.45499(2) 0.31170(2) 0.01677(11) Uani 1 1 d . . .
U1D U 0.02188(3) 0.31050(2) 0.86886(2) 0.01396(11) Uani 1 1 d . . .
U2D U 0.13640(3) 0.71121(2) 1.05942(2) 0.01318(11) Uani 1 1 d . . .
U3D U 0.30349(3) 0.53902(2) 0.94657(2) 0.01371(11) Uani 1 1 d . . .
U4D U -0.30039(3) 0.45687(2) 0.86657(2) 0.01507(11) Uani 1 1 d . . .
U5D U 0.15951(3) 0.51733(2) 0.83951(2) 0.01551(11) Uani 1 1 d . . .
U6D U -0.17850(3) 0.66698(2) 1.01719(2) 0.01366(11) Uani 1 1 d . . .
U7D U -0.02140(3) 0.68590(2) 0.94470(2) 0.01367(11) Uani 1 1 d . . .
U8D U 0.29202(3) 0.63905(2) 1.05982(2) 0.01353(11) Uani 1 1 d . . .
U9D U 0.01367(3) 0.39899(2) 0.79926(2) 0.01496(11) Uani 1 1 d . . .
U10D U -0.00669(3) 0.59398(2) 0.84116(2) 0.01495(11) Uani 1 1 d . . .
U11D U -0.31130(3) 0.55657(2) 0.97901(2) 0.01443(11) Uani 1 1 d . . .
U12D U -0.15265(3) 0.47494(2) 0.80024(2) 0.01427(11) Uani 1 1 d . . .
O1 O -0.7174(5) 0.8405(3) 0.0494(3) 0.009(2) Uiso 1 1 d . . .
O2 O -0.2580(5) 0.6186(3) 0.9567(3) 0.009(2) Uiso 1 1 d . . .
O3 O 0.0566(5) 0.9117(3) 0.5941(3) 0.007(2) Uiso 1 1 d . . .
O4 O -0.9191(5) 1.0334(3) 0.0138(3) 0.010(2) Uiso 1 1 d . . .
O5 O -0.8248(5) 0.9728(3) 0.0494(3) 0.009(2) Uiso 1 1 d . . .
O6 O -0.1185(5) 1.1230(3) 0.4812(3) 0.006(2) Uiso 1 1 d . . .
O7 O -0.1010(5) 0.9242(3) 0.5895(3) 0.008(2) Uiso 1 1 d . . .
O8 O -0.0965(5) 0.7119(3) 0.9922(3) 0.010(2) Uiso 1 1 d . . .
O9 O 0.3159(5) 0.6181(3) 0.9848(3) 0.010(2) Uiso 1 1 d . . .
O10 O -0.7376(5) 1.0213(3) 0.0010(3) 0.0058(19) Uiso 1 1 d . . .
O11 O -0.1552(5) 0.9600(3) 0.2895(3) 0.008(2) Uiso 1 1 d . . .
O12 O -0.1603(5) 1.0094(3) 0.3812(3) 0.0057(19) Uiso 1 1 d . . .
O13 O -0.2559(5) 0.5153(3) 0.5079(3) 0.008(2) Uiso 1 1 d . . .
O14 O -0.4632(5) 0.8492(3) -0.0274(3) 0.007(2) Uiso 1 1 d . . .
O15 O -0.2438(5) 1.0310(3) 0.6937(3) 0.009(2) Uiso 1 1 d . . .
O16 O -0.2239(5) 0.9103(3) 0.1074(3) 0.008(2) Uiso 1 1 d . . .
O17 O -0.1406(5) 0.3813(3) 0.5515(3) 0.012(2) Uiso 1 1 d . . .
O18 O -0.2195(5) 1.0453(3) 0.4559(3) 0.0058(19) Uiso 1 1 d . . .
O19 O 0.0779(5) 0.8427(3) 0.6710(3) 0.010(2) Uiso 1 1 d . . .
O20 O -0.3403(5) 0.9683(3) 0.1081(3) 0.0056(19) Uiso 1 1 d . . .
O21 O -0.3568(5) 0.6173(3) 0.4741(3) 0.010(2) Uiso 1 1 d D . .
O22 O -0.3227(6) 0.8216(3) -0.0366(3) 0.014(2) Uiso 1 1 d . . .
O23 O -0.1615(5) 0.4796(3) 0.5717(3) 0.007(2) Uiso 1 1 d . . .
O24 O -0.1790(5) 0.8190(3) 0.3261(3) 0.012(2) Uiso 1 1 d . . .
O25 O 0.0214(5) 0.8518(3) 0.4306(3) 0.008(2) Uiso 1 1 d . . .
O26 O -0.3640(5) 0.4982(3) 1.0053(3) 0.009(2) Uiso 1 1 d . . .
O27 O -0.1551(6) 0.8601(4) 0.6619(3) 0.015(2) Uiso 1 1 d . . .
O28 O -0.3848(5) 0.7142(3) 0.4957(3) 0.013(2) Uiso 1 1 d . . .
O29 O -0.1212(5) 0.6234(3) 1.0146(3) 0.007(2) Uiso 1 1 d . . .
O30 O -0.1836(5) 0.9997(3) 0.1420(3) 0.007(2) Uiso 1 1 d . . .
O31 O -0.3176(5) 0.5347(3) 0.4260(3) 0.011(2) Uiso 1 1 d . . .
O32 O -0.4776(5) 1.1327(3) 0.1086(3) 0.008(2) Uiso 1 1 d . . .
O33 O -0.0146(5) 0.9138(3) 0.6714(3) 0.008(2) Uiso 1 1 d . . .
O34 O -0.5233(5) 0.6171(3) 0.6179(3) 0.008(2) Uiso 1 1 d . . .
O35 O -0.3803(5) 0.4470(3) 0.8252(3) 0.011(2) Uiso 1 1 d . . .
O36 O -0.5198(5) 0.7808(3) 0.0151(3) 0.008(2) Uiso 1 1 d . . .
O37 O -0.4670(5) 1.0468(3) 0.2259(3) 0.009(2) Uiso 1 1 d . . .
O38 O -0.4386(5) 0.7890(3) -0.1120(3) 0.009(2) Uiso 1 1 d . . .
O39 O -0.0982(5) 1.0875(3) 0.1451(3) 0.009(2) Uiso 1 1 d . . .
O40 O -0.5382(5) 1.0200(3) 0.2195(3) 0.013(2) Uiso 1 1 d . . .
O41 O -0.2275(5) 0.5363(3) 0.9841(3) 0.008(2) Uiso 1 1 d . . .
O42 O -0.3473(5) 1.0052(3) 0.2002(3) 0.0055(19) Uiso 1 1 d . . .
O43 O 0.0690(5) 1.1504(3) 0.7090(3) 0.009(2) Uiso 1 1 d . . .
O44 O -0.4808(5) 0.9782(3) 0.1388(3) 0.0040(19) Uiso 1 1 d . . .
O45 O -0.6749(5) 0.7519(3) 0.0144(3) 0.011(2) Uiso 1 1 d . . .
O46 O -0.8022(5) 1.1060(3) 0.0124(3) 0.0060(19) Uiso 1 1 d . . .
O47 O -0.3621(5) 1.2108(3) 0.1435(3) 0.011(2) Uiso 1 1 d . . .
O48 O -0.0032(5) 0.5639(3) 0.8840(3) 0.008(2) Uiso 1 1 d . . .
O49 O -0.2581(5) 0.9298(3) 0.3269(3) 0.010(2) Uiso 1 1 d . . .
O50 O -0.5194(5) 0.7122(3) 0.6083(3) 0.013(2) Uiso 1 1 d . . .
O51 O -0.2710(5) 1.0387(3) 0.0783(3) 0.0045(19) Uiso 1 1 d . . .
O52 O -0.2985(5) 1.0530(3) 0.3688(3) 0.009(2) Uiso 1 1 d . . .
O53 O -0.2837(5) 0.8409(3) 0.4221(3) 0.009(2) Uiso 1 1 d . . .
O54 O -0.4525(5) 1.1340(3) 0.2046(3) 0.006(2) Uiso 1 1 d . . .
O55 O -0.3631(5) 0.4958(3) 0.9183(3) 0.012(2) Uiso 1 1 d . . .
O56 O -0.3041(5) 0.4280(3) 0.5294(3) 0.009(2) Uiso 1 1 d . . .
O57 O -0.3876(5) 0.4273(3) 0.5969(3) 0.011(2) Uiso 1 1 d . . .
O58 O 0.0975(5) 0.7157(3) 0.9850(3) 0.007(2) Uiso 1 1 d . . .
O59 O -0.8190(6) 1.0057(4) 0.1455(3) 0.015(2) Uiso 1 1 d . . .
O60 O -0.7354(5) 0.8098(3) -0.0453(3) 0.009(2) Uiso 1 1 d . . .
O61 O 0.2229(5) 0.5292(3) 0.9654(3) 0.011(2) Uiso 1 1 d . . .
O62 O 0.0851(5) 1.2301(3) 0.5834(3) 0.010(2) Uiso 1 1 d . . .
O63 O -0.2129(5) 0.8259(3) 0.0435(3) 0.008(2) Uiso 1 1 d . . .
O64 O -0.1277(5) 1.0092(3) 0.0688(3) 0.008(2) Uiso 1 1 d . . .
O65 O -0.2998(6) 0.4798(3) 0.6790(3) 0.014(2) Uiso 1 1 d . . .
O66 O -0.5856(5) 0.8288(3) 0.0848(3) 0.010(2) Uiso 1 1 d . . .
O67 O -0.1604(5) 0.5518(3) 0.4543(3) 0.010(2) Uiso 1 1 d . . .
O68 O 0.0788(5) 0.4616(3) 0.7863(3) 0.009(2) Uiso 1 1 d . . .
O69 O -0.2382(5) 1.1197(3) 0.1555(3) 0.008(2) Uiso 1 1 d . . .
O70 O -0.2199(5) 0.4673(3) 0.9059(3) 0.010(2) Uiso 1 1 d . . .
O71 O -0.5576(5) 0.7636(3) -0.0307(3) 0.008(2) Uiso 1 1 d . . .
O72 O -0.5792(6) 1.1510(3) 0.1709(3) 0.014(2) Uiso 1 1 d . . .
O73 O -0.7544(5) 0.9232(3) 0.1069(3) 0.010(2) Uiso 1 1 d . . .
O74 O -0.4653(6) 1.2287(4) 0.2014(3) 0.016(2) Uiso 1 1 d . . .
O75 O 0.0093(5) 0.4309(3) 0.8537(3) 0.010(2) Uiso 1 1 d . . .
O76 O -0.0862(6) 0.6385(4) 0.8768(3) 0.015(2) Uiso 1 1 d . . .
O77 O -0.3326(5) 0.9084(3) 0.5310(3) 0.008(2) Uiso 1 1 d . . .
O78 O -0.1798(5) 0.4358(3) 0.4862(3) 0.012(2) Uiso 1 1 d . . .
O79 O -0.1351(5) 1.0450(3) 0.0452(3) 0.010(2) Uiso 1 1 d . . .
O80 O -0.3478(5) 0.9047(3) 0.4833(3) 0.007(2) Uiso 1 1 d . . .
O81 O -0.6080(5) 0.9219(3) 0.0870(3) 0.006(2) Uiso 1 1 d . . .
O82 O -0.1386(5) 0.9633(3) 0.6781(3) 0.009(2) Uiso 1 1 d . . .
O83 O -0.0984(5) 0.7142(3) 1.0782(3) 0.009(2) Uiso 1 1 d . . .
O84 O -0.3344(5) 0.8093(3) 0.4960(3) 0.012(2) Uiso 1 1 d . . .
O85 O -0.0148(5) 0.6363(3) 0.9649(3) 0.007(2) Uiso 1 1 d . . .
O86 O -0.4180(5) 0.9828(3) 0.5271(3) 0.011(2) Uiso 1 1 d . . .
O87 O -0.5788(5) 0.9301(3) 0.1844(3) 0.007(2) Uiso 1 1 d . . .
O88 O -0.4440(5) 0.9580(3) 0.2470(3) 0.010(2) Uiso 1 1 d . . .
O89 O -0.1945(5) 0.8359(3) 0.5630(3) 0.011(2) Uiso 1 1 d . . .
O90 O -0.0996(5) 1.1794(3) 0.6436(3) 0.011(2) Uiso 1 1 d . . .
O91 O -0.2805(6) 0.4666(4) 0.3530(3) 0.015(2) Uiso 1 1 d . . .
O92 O -0.2415(5) 0.8676(3) 0.5782(3) 0.010(2) Uiso 1 1 d . . .
O93 O -0.1287(5) 0.8616(3) 0.4237(3) 0.007(2) Uiso 1 1 d . . .
O94 O -0.4917(6) 0.7456(4) 0.4345(4) 0.017(2) Uiso 1 1 d . . .
O95 O -0.4233(6) 0.4361(4) 0.6853(3) 0.015(2) Uiso 1 1 d . . .
O96 O -0.2096(5) 0.9428(3) 0.6482(3) 0.009(2) Uiso 1 1 d . . .
O97 O -0.0711(5) 0.5305(3) 0.7883(3) 0.011(2) Uiso 1 1 d . . .
O98 O -0.1354(5) 1.0574(3) 0.3139(3) 0.011(2) Uiso 1 1 d . . .
O99 O -0.2877(5) 0.8818(3) 0.1099(3) 0.008(2) Uiso 1 1 d . . .
O100 O -0.1925(5) 0.8967(3) 0.5027(3) 0.0059(19) Uiso 1 1 d . . .
O101 O -0.2931(5) 0.5963(3) 0.5557(3) 0.009(2) Uiso 1 1 d . . .
O102 O -0.0870(5) 1.0564(3) 0.7005(3) 0.010(2) Uiso 1 1 d . . .
O103 O -0.0665(5) 0.4406(3) 0.7665(3) 0.009(2) Uiso 1 1 d . . .
O104 O -0.6421(5) 0.6698(3) 0.6123(3) 0.011(2) Uiso 1 1 d . . .
O105 O 0.2277(5) 0.6868(3) 1.1069(3) 0.010(2) Uiso 1 1 d . . .
O106 O -0.2029(6) 0.4686(3) 0.7463(3) 0.014(2) Uiso 1 1 d . . .
O107 O -0.4004(6) 1.0677(3) 0.4290(3) 0.014(2) Uiso 1 1 d . . .
O108 O -0.2996(5) 0.9844(3) 0.5993(3) 0.008(2) Uiso 1 1 d . . .
O109 O -0.5728(5) 1.1137(3) 0.2492(3) 0.013(2) Uiso 1 1 d . . .
O110 O -0.0982(5) 0.2817(3) 0.8701(3) 0.011(2) Uiso 1 1 d . . .
O111 O 0.0334(5) 0.9060(3) 0.3689(3) 0.009(2) Uiso 1 1 d . . .
O112 O -0.4868(6) 0.5518(4) 0.7303(3) 0.015(2) Uiso 1 1 d . . .
O113 O -0.5958(5) 0.8579(3) 0.0033(3) 0.0054(19) Uiso 1 1 d . . .
O114 O -0.2635(5) 0.6203(3) 1.0393(3) 0.010(2) Uiso 1 1 d . . .
O115 O -0.5884(5) 0.6380(3) 0.5299(3) 0.013(2) Uiso 1 1 d . . .
O116 O -0.2608(6) 0.3480(3) 0.4726(3) 0.014(2) Uiso 1 1 d . . .
O117 O -0.4266(5) 0.5165(3) 0.6501(3) 0.011(2) Uiso 1 1 d . . .
O118 O -0.3851(5) 0.9157(3) 0.1677(3) 0.008(2) Uiso 1 1 d . . .
O119 O -0.2377(6) 0.7096(4) 1.0202(3) 0.015(2) Uiso 1 1 d . . .
O120 O -0.7084(5) 0.9459(3) 0.1489(3) 0.012(2) Uiso 1 1 d . . .
O121 O 0.2146(5) 0.5987(3) 1.0437(3) 0.008(2) Uiso 1 1 d . . .
O122 O -0.2842(5) 1.0052(3) 0.2821(3) 0.012(2) Uiso 1 1 d . . .
O123 O 0.0145(5) 0.3611(3) 0.9081(3) 0.009(2) Uiso 1 1 d . . .
O124 O -0.0475(5) 1.2162(3) 0.5194(3) 0.010(2) Uiso 1 1 d . . .
O125 O -0.1043(5) 0.4822(3) 0.8558(3) 0.009(2) Uiso 1 1 d . . .
O126 O -0.2401(6) 0.7555(3) 0.3708(3) 0.014(2) Uiso 1 1 d . . .
O127 O -0.1435(5) 1.0104(3) 0.6062(3) 0.007(2) Uiso 1 1 d . . .
O128 O -0.3220(5) 1.0584(3) 0.5153(3) 0.013(2) Uiso 1 1 d . . .
O129 O -0.2136(5) 0.8633(3) 0.2561(3) 0.011(2) Uiso 1 1 d . . .
O130 O -0.2082(5) 1.2123(3) 0.1449(3) 0.013(2) Uiso 1 1 d . . .
O131 O -0.4243(6) 0.6643(4) 0.7023(4) 0.018(2) Uiso 1 1 d . . .
O132 O -0.2301(5) 0.9455(3) 0.2016(3) 0.009(2) Uiso 1 1 d . . .
O133 O -0.1432(5) 0.5944(3) 0.5417(3) 0.009(2) Uiso 1 1 d . . .
O134 O -0.3195(5) 1.0064(3) 0.3713(3) 0.007(2) Uiso 1 1 d . . .
O135 O -0.7858(5) 1.0605(3) 0.0819(3) 0.008(2) Uiso 1 1 d . . .
O136 O 0.0555(5) 0.6595(3) 0.8949(3) 0.008(2) Uiso 1 1 d . . .
O137 O -0.2258(5) 0.6211(3) 0.4315(3) 0.011(2) Uiso 1 1 d . . .
O138 O -0.2643(5) 1.1283(3) 0.4357(3) 0.011(2) Uiso 1 1 d . . .
O139 O -0.2356(6) 0.4183(4) 0.8142(4) 0.016(2) Uiso 1 1 d . . .
O140 O -0.3304(5) 0.9087(3) 0.0271(3) 0.0057(19) Uiso 1 1 d . . .
O141 O 0.1838(5) 0.9156(3) 0.6633(3) 0.010(2) Uiso 1 1 d . . .
O142 O -0.1772(5) 0.5023(3) 0.4344(3) 0.013(2) Uiso 1 1 d . . .
O143 O 0.0931(5) 0.6550(3) 1.0433(3) 0.006(2) Uiso 1 1 d . . .
O144 O -0.2232(5) 0.6134(3) 0.6479(3) 0.008(2) Uiso 1 1 d . . .
O145 O -0.6735(5) 1.0019(3) 0.0873(3) 0.011(2) Uiso 1 1 d . . .
O146 O -0.3577(6) 0.5160(3) 0.7612(3) 0.014(2) Uiso 1 1 d . . .
O147 O -0.0238(5) 1.1953(3) 0.6646(3) 0.012(2) Uiso 1 1 d . . .
O148 O -0.2206(5) 1.0320(3) 0.1689(3) 0.008(2) Uiso 1 1 d . . .
O149 O 0.3695(5) 0.6813(3) 1.0765(3) 0.007(2) Uiso 1 1 d . . .
O150 O -0.3456(5) 0.5327(3) 0.3312(3) 0.011(2) Uiso 1 1 d . . .
O151 O -0.2479(5) 0.5073(3) 0.8301(3) 0.012(2) Uiso 1 1 d . . .
O152 O -0.5065(6) 0.6389(4) 0.4632(3) 0.016(2) Uiso 1 1 d D . .
O153 O -0.1938(5) 0.8003(3) 0.4690(3) 0.011(2) Uiso 1 1 d . . .
O154 O -0.1745(5) 1.0989(3) 0.6550(3) 0.008(2) Uiso 1 1 d . . .
O155 O -0.2368(5) 0.8426(3) 0.3412(3) 0.007(2) Uiso 1 1 d . . .
O156 O 0.3530(5) 0.5917(3) 1.0135(3) 0.010(2) Uiso 1 1 d . . .
O157 O -0.1561(6) 1.1891(4) 0.5539(3) 0.015(2) Uiso 1 1 d . . .
O158 O 0.0710(5) 0.5520(3) 0.8055(3) 0.013(2) Uiso 1 1 d . . .
O159 O -0.2311(5) 0.4224(3) 0.6180(3) 0.012(2) Uiso 1 1 d . . .
O160 O 0.0458(5) 0.7312(3) 1.0121(3) 0.010(2) Uiso 1 1 d . . .
O161 O 0.3844(5) 0.5493(3) 0.9264(3) 0.013(2) Uiso 1 1 d . . .
O162 O -0.6846(5) 0.7833(3) -0.0681(3) 0.011(2) Uiso 1 1 d . . .
O163 O 0.1829(5) 0.7675(3) 1.0743(3) 0.011(2) Uiso 1 1 d . . .
O164 O -0.4324(5) 0.4646(3) 0.3624(3) 0.010(2) Uiso 1 1 d . . .
O165 O -0.5475(5) 1.0566(3) 0.1409(3) 0.0061(19) Uiso 1 1 d . . .
O166 O -0.0273(6) 0.7343(4) 0.9230(3) 0.015(2) Uiso 1 1 d . . .
O167 O -0.5356(5) 0.8956(3) 0.1664(3) 0.008(2) Uiso 1 1 d . . .
O168 O -0.1524(5) 1.1599(3) 0.4016(3) 0.012(2) Uiso 1 1 d . . .
O169 O -0.1454(6) 0.5758(4) 0.5812(3) 0.016(2) Uiso 1 1 d . . .
O170 O -0.1960(6) 1.2229(4) 0.4745(3) 0.014(2) Uiso 1 1 d . . .
O171 O -0.6215(6) 0.6196(4) 0.6809(4) 0.018(2) Uiso 1 1 d . . .
O172 O 0.1163(6) 0.5876(4) 0.8391(3) 0.015(2) Uiso 1 1 d . . .
O173 O -0.2634(5) 0.3752(3) 0.5958(3) 0.010(2) Uiso 1 1 d . . .
O174 O -0.3009(5) 0.5753(3) 0.7065(3) 0.012(2) Uiso 1 1 d . . .
O175 O 0.2404(6) 0.5740(4) 0.8952(3) 0.015(2) Uiso 1 1 d . . .
O176 O -0.6482(6) 0.7451(4) 0.5691(4) 0.017(2) Uiso 1 1 d . . .
O177 O -0.2806(6) 0.3310(4) 0.5095(4) 0.018(2) Uiso 1 1 d . . .
O178 O -0.0823(5) 1.1844(3) 0.4251(3) 0.013(2) Uiso 1 1 d . . .
O179 O 0.0189(6) 0.3660(4) 0.7457(4) 0.017(2) Uiso 1 1 d . . .
O180 O -0.6902(6) 0.8518(4) 0.1472(3) 0.016(2) Uiso 1 1 d . . .
O181 O 0.2280(5) 0.6844(3) 1.0217(3) 0.009(2) Uiso 1 1 d . . .
O182 O -0.3636(6) 0.4452(4) 0.2606(4) 0.017(2) Uiso 1 1 d . . .
O183 O -0.1907(5) 1.1258(3) 0.0826(3) 0.012(2) Uiso 1 1 d . . .
O184 O -0.1384(5) 0.6760(3) 0.6114(3) 0.013(2) Uiso 1 1 d . . .
O185 O 0.3546(5) 0.5944(3) 1.1001(3) 0.009(2) Uiso 1 1 d . . .
O186 O -0.3468(5) 1.1240(3) 0.0799(3) 0.010(2) Uiso 1 1 d . . .
O187 O -0.3716(5) 0.8177(3) 0.0375(3) 0.008(2) Uiso 1 1 d . . .
O188 O -0.6696(5) 1.0366(3) 0.1854(3) 0.013(2) Uiso 1 1 d . . .
O189 O -0.3508(5) 0.9844(3) 0.4497(3) 0.009(2) Uiso 1 1 d . . .
O190 O -0.3447(5) 1.1786(3) 0.1706(3) 0.012(2) Uiso 1 1 d . . .
O191 O -0.3794(5) 0.5973(3) 0.6290(3) 0.010(2) Uiso 1 1 d . . .
O192 O -0.5461(6) 0.7157(4) 0.6988(4) 0.020(3) Uiso 1 1 d . . .
O193 O -0.4166(5) 0.7368(3) -0.0407(3) 0.013(2) Uiso 1 1 d . . .
O194 O -0.4886(5) 1.2284(3) 0.1061(3) 0.011(2) Uiso 1 1 d . . .
O195 O -0.4069(6) 0.6676(4) 0.4107(3) 0.016(2) Uiso 1 1 d . . .
O196 O -0.4084(5) 0.6907(3) 0.6702(3) 0.013(2) Uiso 1 1 d . . .
O197 O -0.3278(5) 0.5307(3) 0.8997(3) 0.010(2) Uiso 1 1 d . . .
O198 O 0.2128(5) 0.5244(3) 0.7997(3) 0.013(2) Uiso 1 1 d . . .
O199 O 0.0277(6) 0.2613(4) 0.8267(4) 0.017(2) Uiso 1 1 d . . .
O200 O -0.2681(5) 0.6786(3) 0.7220(3) 0.013(2) Uiso 1 1 d . . .
O201 O -0.0552(5) 0.8931(3) 0.2801(3) 0.009(2) Uiso 1 1 d . . .
O202 O -0.3876(6) 0.3301(4) 0.5990(3) 0.015(2) Uiso 1 1 d . . .
O203 O -0.0858(5) 0.7768(3) 0.3725(3) 0.012(2) Uiso 1 1 d . . .
O204 O -0.3586(5) 0.5962(3) 0.7249(3) 0.011(2) Uiso 1 1 d . . .
O205 O -0.8297(5) 1.0821(3) -0.0347(3) 0.010(2) Uiso 1 1 d . . .
O206 O -0.2326(5) 0.9849(3) 0.5215(3) 0.007(2) Uiso 1 1 d . . .
O207 O -0.3150(6) 0.3790(3) 0.8693(3) 0.014(2) Uiso 1 1 d . . .
O208 O -0.0672(6) 0.5148(3) 0.5182(3) 0.014(2) Uiso 1 1 d . . .
O209 O -0.0732(5) 1.1569(3) 0.7334(3) 0.012(2) Uiso 1 1 d . . .
O210 O -0.0122(5) 0.6258(3) 0.7993(3) 0.013(2) Uiso 1 1 d . . .
O211 O -0.1254(5) 0.5548(3) 0.8095(3) 0.010(2) Uiso 1 1 d . . .
O212 O 0.2534(5) 0.4863(3) 0.8776(3) 0.013(2) Uiso 1 1 d . . .
O213 O 0.1082(5) 0.5104(3) 0.8807(3) 0.011(2) Uiso 1 1 d . . .
O214 O -0.1441(5) 0.6836(3) 0.9523(3) 0.013(2) Uiso 1 1 d . . .
O215 O -0.2596(6) 0.7128(4) 0.4535(4) 0.016(2) Uiso 1 1 d . . .
O216 O -0.1137(5) 0.9168(3) 0.3638(3) 0.010(2) Uiso 1 1 d . . .
O217 O -0.0491(6) 0.8408(3) 0.6026(3) 0.013(2) Uiso 1 1 d . . .
O218 O -0.2088(6) 0.6609(4) 0.5190(4) 0.016(2) Uiso 1 1 d . . .
O219 O -0.2593(6) 0.6888(4) 0.5427(3) 0.015(2) Uiso 1 1 d . . .
O220 O -0.4444(6) 0.3464(4) 0.6264(4) 0.019(2) Uiso 1 1 d . . .
O221 O -0.3953(5) 0.5780(3) 0.9737(3) 0.013(2) Uiso 1 1 d . . .
O222 O 0.1320(6) 0.4363(4) 0.8061(3) 0.014(2) Uiso 1 1 d . . .
O223 O -0.1882(6) 0.5519(4) 0.3608(3) 0.015(2) Uiso 1 1 d . . .
O224 O -0.4872(6) 0.4962(4) 0.2836(3) 0.015(2) Uiso 1 1 d . . .
O225 O -0.2991(6) 0.3827(4) 0.6828(3) 0.015(2) Uiso 1 1 d . . .
O226 O -0.2872(5) 0.6175(3) 0.3961(3) 0.012(2) Uiso 1 1 d . . .
O227 O -0.1112(5) 0.4037(3) 0.7759(3) 0.010(2) Uiso 1 1 d . . .
O228 O 0.3304(5) 0.4659(3) 0.9556(3) 0.013(2) Uiso 1 1 d . . .
O229 O -0.5244(6) 0.7263(4) 0.5211(3) 0.015(2) Uiso 1 1 d . . .
O230 O -0.2925(5) 1.0323(3) 0.5978(3) 0.008(2) Uiso 1 1 d . . .
O231 O -0.2880(6) 0.6786(4) 0.6264(4) 0.017(2) Uiso 1 1 d . . .
O232 O -0.1248(7) 0.0785(4) 0.2378(4) 0.029(3) Uiso 1 1 d . . .
O233 O -0.2717(5) 1.1351(3) 0.4820(3) 0.011(2) Uiso 1 1 d . . .
O234 O -0.6883(5) 1.0755(3) 0.1665(3) 0.010(2) Uiso 1 1 d . . .
O235 O -0.0456(5) 0.2652(3) 0.9022(3) 0.011(2) Uiso 1 1 d . . .
O236 O 0.0908(5) 0.3561(3) 0.8343(3) 0.013(2) Uiso 1 1 d . . .
O237 O -0.5916(6) 0.7170(4) 0.4880(3) 0.015(2) Uiso 1 1 d . . .
O238 O 0.1449(5) 0.3147(3) 0.9034(3) 0.010(2) Uiso 1 1 d . . .
O239 O -0.4502(6) 0.3790(4) 0.2918(3) 0.016(2) Uiso 1 1 d . . .
O240 O -0.0496(5) 1.2619(3) 0.6149(3) 0.012(2) Uiso 1 1 d . . .
O241 O -0.0512(6) 0.3347(4) 0.8134(3) 0.016(2) Uiso 1 1 d . . .
O242 O -0.7824(11) 0.9625(7) 0.2174(7) 0.076(6) Uiso 1 1 d . . .
OT1 O -0.8138(6) 0.8838(4) 0.0072(3) 0.015(2) Uiso 1 1 d . . .
OT2 O -0.3578(6) 0.6629(4) 0.9215(4) 0.021(3) Uiso 1 1 d . . .
OT3 O 0.1045(6) 0.5716(4) 0.3260(4) 0.019(2) Uiso 1 1 d . . .
OT4 O -0.3980(6) 1.0822(4) 0.3104(3) 0.015(2) Uiso 1 1 d . . .
OT5 O -0.1037(7) 0.8483(4) 0.9440(4) 0.029(3) Uiso 1 1 d . . .
OT6 O -0.4031(6) 1.1821(4) 0.2893(4) 0.023(3) Uiso 1 1 d . . .
OT7 O -0.0594(6) 0.3037(4) 0.5246(4) 0.019(2) Uiso 1 1 d . . .
OT8 O -0.3868(6) 0.7203(4) 0.5837(4) 0.024(3) Uiso 1 1 d . . .
OT9 O -0.0636(6) 0.5331(4) 0.3000(4) 0.025(3) Uiso 1 1 d . . .
OT10 O -0.1145(7) 0.7924(4) 0.2116(4) 0.026(3) Uiso 1 1 d . . .
OT11 O 0.0685(6) 0.4701(4) 0.2984(4) 0.025(3) Uiso 1 1 d . . .
OT12 O -0.8722(7) 0.7874(4) -0.0465(4) 0.028(3) Uiso 1 1 d . . .
OT13 O 0.4017(7) 0.6704(4) 0.9462(4) 0.032(3) Uiso 1 1 d . . .
OT14 O -0.3795(6) 1.0824(4) 0.6417(4) 0.025(3) Uiso 1 1 d . . .
OT15 O -0.0362(6) 1.0226(4) 0.8550(4) 0.023(3) Uiso 1 1 d . . .
OT16 O -0.4456(7) 1.0909(4) 0.5275(4) 0.029(3) Uiso 1 1 d . . .
OT17 O -0.1259(6) 0.7994(4) 0.1088(4) 0.025(3) Uiso 1 1 d . . .
OT18 O 0.5024(7) 0.2019(4) 0.3429(4) 0.029(3) Uiso 1 1 d . . .
OT19 O -0.4919(6) 0.9668(4) 0.4295(4) 0.021(3) Uiso 1 1 d . . .
OT20 O -0.2658(7) 1.1343(4) 0.2932(4) 0.030(3) Uiso 1 1 d . . .
OT21 O 0.0297(6) 0.5284(4) 0.3896(4) 0.020(3) Uiso 1 1 d . . .
OT22 O -0.0328(7) 1.0616(4) 0.9569(4) 0.030(3) Uiso 1 1 d . . .
OT23 O -0.5741(6) 1.0201(4) 0.3717(4) 0.023(3) Uiso 1 1 d . . .
OT24 O -0.2368(7) 0.7253(5) 0.1451(4) 0.035(3) Uiso 1 1 d . . .
OT25 O -0.5303(6) 1.1065(4) 0.4554(4) 0.023(3) Uiso 1 1 d . . .
OT26 O -0.1984(7) 0.2825(5) 0.5629(4) 0.036(3) Uiso 1 1 d . . .
OT27 O -0.9497(6) 0.8233(4) 0.0305(4) 0.023(3) Uiso 1 1 d . . .
OT28 O 0.1950(7) 0.3934(4) 0.7430(4) 0.030(3) Uiso 1 1 d . . .
OT29 O -0.9272(7) 0.9228(4) 0.2092(4) 0.030(3) Uiso 1 1 d . . .
OT30 O -0.5003(7) 0.5056(4) 0.8960(4) 0.033(3) Uiso 1 1 d . . .
OT31 O -0.2421(8) 0.8311(5) 0.1637(5) 0.041(4) Uiso 1 1 d . . .
OT32 O -0.8863(7) 0.8891(4) 0.1111(4) 0.033(3) Uiso 1 1 d . . .
OT33 O -0.1561(7) 0.6872(5) 0.8219(4) 0.036(3) Uiso 1 1 d . . .
OT34 O 0.0392(7) 0.4042(5) 0.5600(4) 0.036(3) Uiso 1 1 d . . .
OT35 O 0.2287(7) 0.3373(5) 0.6549(4) 0.036(3) Uiso 1 1 d . . .
OT36 O 0.0986(7) 0.3007(5) 0.6916(5) 0.037(3) Uiso 1 1 d . . .
OT37 O 0.3236(8) 0.6092(5) 0.8522(5) 0.041(4) Uiso 1 1 d . . .
OT38 O -0.3511(8) 1.1686(5) 0.3840(5) 0.042(4) Uiso 1 1 d . . .
OT39 O -0.0812(7) 0.8856(4) 0.1927(4) 0.034(3) Uiso 1 1 d . . .
OT40 O -0.4569(8) 0.9675(5) 0.3360(5) 0.041(4) Uiso 1 1 d . . .
OT41 O 0.2656(7) 0.6969(5) 0.8893(5) 0.037(3) Uiso 1 1 d . . .
OT42 O -0.9594(8) 0.8806(5) -0.0409(5) 0.042(4) Uiso 1 1 d . . .
OT43 O -0.5123(8) 0.4700(5) 0.7894(5) 0.039(4) Uiso 1 1 d . . .
OT44 O -0.5784(8) 0.5550(5) 0.8255(5) 0.049(4) Uiso 1 1 d . . .
OT45 O 0.3007(9) 0.7352(5) 0.6648(5) 0.051(4) Uiso 1 1 d . . .
OT46 O -0.6465(8) 0.4598(5) 0.8268(5) 0.040(4) Uiso 1 1 d . . .
OT47 O 0.0572(7) 1.1135(5) 0.9108(5) 0.038(3) Uiso 1 1 d . . .
OT48 O 0.2553(8) 0.2439(5) 0.7482(5) 0.046(4) Uiso 1 1 d . . .
OT49 O 0.0776(8) 0.3832(5) 0.6505(5) 0.039(3) Uiso 1 1 d . . .
OT50 O -0.5000(8) 1.1063(5) 0.3582(5) 0.040(4) Uiso 1 1 d . . .
OT51 O -0.3647(8) 1.1603(5) 0.6107(5) 0.043(4) Uiso 1 1 d . . .
OT52 O -0.2545(9) 1.1446(5) 0.7139(5) 0.051(4) Uiso 1 1 d . . .
OT53 O -0.0834(8) 0.4643(5) 0.3884(5) 0.047(4) Uiso 1 1 d . . .
OT54 O 0.0488(8) 0.5843(5) 0.5299(5) 0.043(4) Uiso 1 1 d . . .
OT55 O -0.3929(8) 0.7159(5) 0.8442(5) 0.044(4) Uiso 1 1 d . . .
OT56 O 0.1043(8) 0.3137(5) 0.5637(5) 0.042(4) Uiso 1 1 d . . .
OT57 O -0.3054(9) 0.6391(6) 0.8208(6) 0.059(5) Uiso 1 1 d . . .
OT58 O -0.0482(8) 1.1777(5) 0.8478(5) 0.048(4) Uiso 1 1 d . . .
OT59 O -0.3647(8) 1.0730(5) 0.7419(5) 0.049(4) Uiso 1 1 d . . .
OT60 O -0.0660(9) 0.3520(5) 0.6329(5) 0.053(4) Uiso 1 1 d . . .
OT61 O -0.4095(8) 0.5653(5) 0.8420(5) 0.040(4) Uiso 1 1 d . . .
OT62 O -0.1229(9) 0.8866(6) 0.8638(6) 0.059(5) Uiso 1 1 d . . .
OT63 O -0.4691(9) 0.8387(5) 0.4390(5) 0.051(4) Uiso 1 1 d . . .
OT64 O -0.4916(9) 0.6175(6) 0.9099(6) 0.057(5) Uiso 1 1 d . . .
OT65 O -0.3501(10) 0.7789(6) 0.6796(6) 0.070(5) Uiso 1 1 d . . .
OT66 O -0.4920(10) 0.8141(6) 0.5645(6) 0.067(5) Uiso 1 1 d . . .
OT67 O -0.5800(10) 0.8422(6) 0.2858(6) 0.064(5) Uiso 1 1 d . . .
OT68 O -0.3790(10) 1.1890(6) 0.5161(6) 0.067(5) Uiso 1 1 d . . .
OT69 O -0.5837(10) 0.6887(6) 0.8512(6) 0.072(6) Uiso 1 1 d . . .
OT70 O -0.0637(10) 0.7872(6) 0.8631(6) 0.064(5) Uiso 1 1 d . . .
OT71 O -0.2248(10) 0.7996(6) 0.8602(6) 0.063(5) Uiso 1 1 d . . .
OT72 O -0.0138(12) 0.6098(7) 0.6262(7) 0.088(7) Uiso 1 1 d . . .
OT73 O -0.4944(11) 0.6387(7) 0.8050(7) 0.075(6) Uiso 1 1 d . . .
OT74 O -0.2304(11) 0.7683(7) 0.6007(7) 0.080(6) Uiso 1 1 d . . .
OT75 O -0.1550(17) 0.3529(11) 0.3768(11) 0.151(12) Uiso 1 1 d . . .
OT76 O -0.0309(15) 0.6520(9) 0.5296(9) 0.129(10) Uiso 1 1 d . . .
OT77 O 0.1596(13) 0.3075(8) 0.7751(8) 0.105(8) Uiso 1 1 d . . .
OT78 O -0.2038(12) 1.1378(7) 0.8011(7) 0.090(7) Uiso 1 1 d . . .
OT79 O -0.2362(16) 0.7310(10) 0.9064(10) 0.142(11) Uiso 1 1 d . . .
OT80 O -0.0105(16) 0.7155(10) 0.7848(10) 0.140(11) Uiso 1 1 d . . .
OT81 O -0.1593(17) 0.7508(11) 0.7563(11) 0.160(12) Uiso 1 1 d . . .
OT82 O -0.3490(9) 0.8266(5) 0.6040(5) 0.052(4) Uiso 1 1 d . . .
OT83 O -0.3468(15) 1.3037(9) 0.2480(9) 0.124(9) Uiso 1 1 d . . .
O1E O -0.3372(8) 0.5135(5) 0.5802(5) 0.0376(10) Uiso 0.983(9) 1 d . U P
O2E O 0.1884(8) 0.6495(5) 0.9334(5) 0.0376(10) Uiso 0.983(9) 1 d . U P
O3E O -0.4079(8) 1.0509(5) 0.1114(5) 0.0376(10) Uiso 0.983(9) 1 d . U P
O4E O 0.1019(8) 0.5805(5) 0.9629(5) 0.0376(10) Uiso 0.983(9) 1 d . U P
O5E O -0.1163(8) 0.5537(5) 0.9346(5) 0.0376(10) Uiso 0.983(9) 1 d . U P
O6E O -0.4395(8) 0.6202(5) 0.5459(5) 0.0376(10) Uiso 0.983(9) 1 d D U P
O7E O 0.0094(8) 1.0021(5) 0.6153(5) 0.0376(10) Uiso 0.983(9) 1 d . U P
O8E O 0.3666(8) 0.5534(5) 0.5541(5) 0.0376(10) Uiso 0.983(9) 1 d . U P
O9E O -0.6702(8) 0.9374(5) 0.0034(5) 0.0376(10) Uiso 0.983(9) 1 d . U P
O10E O 0.5228(8) 0.0643(5) 1.0234(5) 0.0376(10) Uiso 0.983(9) 1 d . U P
O12E O -0.4097(8) 0.9860(5) 0.0237(5) 0.0376(10) Uiso 0.983(9) 1 d . U P
O13E O -0.1804(8) 0.9526(5) 0.4405(5) 0.0376(10) Uiso 0.983(9) 1 d . U P
O14E O 0.1316(8) 0.9319(5) 0.4547(5) 0.0376(10) Uiso 0.983(9) 1 d . U P
O15E O -0.4091(8) 0.5293(5) 0.4936(5) 0.0376(10) Uiso 0.983(9) 1 d D U P
O16E O 0.0017(8) 0.4955(5) 0.9381(5) 0.0376(10) Uiso 0.983(9) 1 d . U P
O17E O 0.4901(8) 0.4692(5) 0.4358(5) 0.0376(10) Uiso 0.983(9) 1 d . U P
O18E O -0.0816(8) 0.9762(5) 0.5254(5) 0.0376(10) Uiso 0.983(9) 1 d . U P
O19E O -0.1203(8) 0.5543(5) 0.0659(5) 0.0376(10) Uiso 0.983(9) 1 d . U P
O20E O -0.6085(8) 1.0765(5) 0.0580(5) 0.0376(10) Uiso 0.983(9) 1 d . U P
O21E O -0.5457(8) 0.5516(5) 0.4844(5) 0.0376(10) Uiso 0.983(9) 1 d D U P
O22E O 0.0049(8) 0.4341(5) 0.9844(5) 0.0376(10) Uiso 0.983(9) 1 d . U P
O23E O 0.0682(8) 0.9676(5) 0.5317(5) 0.0376(10) Uiso 0.983(9) 1 d . U P
O24E O -0.5417(8) 0.9933(5) 0.0559(5) 0.0376(10) Uiso 0.983(9) 1 d . U P
O25E O 0.1069(8) 0.5159(5) 1.0149(5) 0.0376(10) Uiso 0.983(9) 1 d . U P
O26E O -0.4641(8) 0.5532(5) 0.4089(5) 0.0376(10) Uiso 0.983(9) 1 d D U P
O27E O -0.4648(8) 0.9127(5) 0.0583(5) 0.0376(10) Uiso 0.983(9) 1 d . U P
O28E O -0.0425(8) 0.8793(5) 0.5129(5) 0.0376(10) Uiso 0.983(9) 1 d . U P
O29E O -0.1061(8) 0.4094(5) 0.9018(5) 0.0376(10) Uiso 0.983(9) 1 d . U P
O1W O -0.3267(9) 1.0964(5) 0.2070(5) 0.0429(9) Uiso 0.909(6) 1 d . U P
O2W O -0.1956(9) 0.5272(5) 0.6492(5) 0.0429(9) Uiso 0.909(6) 1 d . U P
O3W O -0.2201(9) 0.5969(5) 0.8727(5) 0.0429(9) Uiso 0.909(6) 1 d . U P
O4W O -0.0220(9) 0.9963(5) 0.2852(5) 0.0429(9) Uiso 0.909(6) 1 d . U P
O5W O -0.0197(9) -0.0393(5) 0.9066(5) 0.0429(9) Uiso 0.909(6) 1 d . U P
O6W O -0.1199(9) 0.9630(5) 0.7649(5) 0.0429(9) Uiso 0.909(6) 1 d . U P
O7W O 0.0996(9) 0.2002(5) -0.0029(5) 0.0429(9) Uiso 0.909(6) 1 d . U P
O8W O -0.2396(9) 1.1285(5) 0.5831(5) 0.0429(9) Uiso 0.909(6) 1 d . U P
O9W O -0.1726(9) 0.6089(5) 0.7601(5) 0.0429(9) Uiso 0.909(6) 1 d . U P
O10W O -0.2559(9) 0.4046(5) 0.4025(5) 0.0429(9) Uiso 0.909(6) 1 d . U P
O11W O -0.3050(9) 0.8598(5) -0.1027(5) 0.0429(9) Uiso 0.909(6) 1 d . U P
O12W O 1.0670(9) 0.0217(5) 0.8093(5) 0.0429(9) Uiso 0.909(6) 1 d . U P
O13W O 0.2929(9) 0.4630(5) 0.7436(5) 0.0429(9) Uiso 0.909(6) 1 d . U P
O14W O -0.3276(9) 0.9112(5) 0.3896(5) 0.0429(9) Uiso 0.909(6) 1 d . U P
O15W O -0.0169(9) 0.9058(5) 0.7584(5) 0.0429(9) Uiso 0.909(6) 1 d . U P
O16W O 0.1533(9) 0.6925(5) 0.5519(5) 0.0429(9) Uiso 0.909(6) 1 d . U P
O17W O -0.2215(9) 0.6000(5) 0.1191(5) 0.0429(9) Uiso 0.909(6) 1 d . U P
O18W O -0.3911(9) 0.9826(5) 0.7146(5) 0.0429(9) Uiso 0.909(6) 1 d . U P
O19W O -0.4974(9) 0.7064(5) 0.0487(5) 0.0429(9) Uiso 0.909(6) 1 d . U P
O20W O -0.3614(9) 0.8904(5) 0.2513(5) 0.0429(9) Uiso 0.909(6) 1 d . U P
O21W O -0.1393(9) 1.1660(5) 0.2309(5) 0.0429(9) Uiso 0.909(6) 1 d . U P
O22W O -0.2180(9) 0.8961(5) 0.7841(5) 0.0429(9) Uiso 0.909(6) 1 d . U P
O23W O -0.5766(9) 1.2126(5) 0.2498(5) 0.0429(9) Uiso 0.909(6) 1 d . U P
O24W O 0.4867(9) 0.6094(5) 1.0091(5) 0.0429(9) Uiso 0.909(6) 1 d . U P
O25W O -0.4389(9) 0.8420(5) 0.1065(5) 0.0429(9) Uiso 0.909(6) 1 d . U P
O26W O 0.1682(9) 0.5416(5) 0.6973(5) 0.0429(9) Uiso 0.909(6) 1 d . U P
O27W O -0.0427(9) 1.2704(5) 0.7267(5) 0.0429(9) Uiso 0.909(6) 1 d . U P
O28W O -0.5610(9) 0.7669(5) 0.1360(5) 0.0429(9) Uiso 0.909(6) 1 d . U P
O29W O -0.3165(9) 0.7460(5) 0.7845(5) 0.0429(9) Uiso 0.909(6) 1 d . U P
O30W O -0.5610(9) 0.4034(5) 0.6612(5) 0.0429(9) Uiso 0.909(6) 1 d . U P
O31W O 0.0086(9) 0.7410(5) 0.5876(5) 0.0429(9) Uiso 0.909(6) 1 d . U P
O32W O -0.3794(9) 0.8089(5) 0.2954(5) 0.0429(9) Uiso 0.909(6) 1 d . U P
O33W O 0.1873(9) 0.7684(5) 0.6311(5) 0.0429(9) Uiso 0.909(6) 1 d . U P
O34W O -0.0774(9) 0.7797(5) 0.5172(5) 0.0429(9) Uiso 0.909(6) 1 d . U P
O35W O -0.1414(9) 0.2287(5) 0.7840(5) 0.0429(9) Uiso 0.909(6) 1 d . U P
O36W O 0.3064(9) 0.7606(5) 1.1614(5) 0.0429(9) Uiso 0.909(6) 1 d . U P
O37W O -0.2083(9) 1.2200(5) 0.6746(5) 0.0429(9) Uiso 0.909(6) 1 d . U P
O38W O -0.4542(9) 0.2961(5) 0.6867(5) 0.0429(9) Uiso 0.909(6) 1 d . U P
O39W O -0.3745(9) 0.8704(5) 0.6766(5) 0.0429(9) Uiso 0.909(6) 1 d . U P
O40W O -0.0937(9) 0.6386(5) 0.7096(5) 0.0429(9) Uiso 0.909(6) 1 d . U P
O41W O -0.0241(9) 0.9454(5) 0.4534(5) 0.0429(9) Uiso 0.909(6) 1 d . U P
O42W O -0.3287(9) 0.7497(5) 0.0714(5) 0.0429(9) Uiso 0.909(6) 1 d . U P
O43W O -0.5068(9) 0.8338(5) 0.2151(5) 0.0429(9) Uiso 0.909(6) 1 d . U P
Li1 Li -0.499(3) 1.072(2) 0.403(2) 0.050 Uiso 0.692(18) 1 d . U P
Li2 Li -0.119(3) 0.326(2) 0.575(2) 0.050 Uiso 0.692(18) 1 d . U P
Li3 Li -0.121(3) 1.124(2) 0.826(2) 0.050 Uiso 0.692(18) 1 d . U P
Li4 Li -0.031(3) 1.075(2) 0.900(2) 0.050 Uiso 0.692(18) 1 d . U P
Li5 Li -0.353(3) 1.114(2) 0.704(2) 0.050 Uiso 0.692(18) 1 d . U P
Li6 Li -0.905(3) 0.843(2) -0.014(2) 0.050 Uiso 0.692(18) 1 d . U P
Li7 Li 0.031(3) 0.336(2) 0.532(2) 0.050 Uiso 0.692(18) 1 d . U P
Li8 Li 0.031(3) 0.526(2) 0.327(2) 0.050 Uiso 0.692(18) 1 d . U P
Li9 Li -0.346(3) 1.144(2) 0.320(2) 0.050 Uiso 0.692(18) 1 d . U P
Li10 Li -0.142(3) 0.827(2) 0.168(2) 0.050 Uiso 0.692(18) 1 d . U P
Li12 Li -0.526(3) 0.963(2) 0.370(2) 0.050 Uiso 0.692(18) 1 d . U P
Li13 Li 0.144(3) 0.354(2) 0.685(2) 0.050 Uiso 0.692(18) 1 d . U P
Li14 Li -0.649(3) 0.665(2) 0.879(2) 0.050 Uiso 0.692(18) 1 d . U P
Li15 Li -0.559(3) 0.499(2) 0.836(2) 0.050 Uiso 0.692(18) 1 d . U P
Li16 Li -0.126(3) 0.830(2) 0.878(2) 0.050 Uiso 0.692(18) 1 d . U P
Li17 Li -0.457(3) 1.164(2) 0.389(2) 0.050 Uiso 0.692(18) 1 d . U P
Li18 Li -0.493(3) 0.594(2) 0.845(2) 0.050 Uiso 0.692(18) 1 d . U P
Li19 Li -0.334(3) 0.680(2) 0.872(2) 0.050 Uiso 0.692(18) 1 d . U P
Li20 Li -0.103(3) 0.737(2) 0.810(2) 0.050 Uiso 0.692(18) 1 d . U P
Li21 Li -0.432(3) 1.153(2) 0.554(2) 0.050 Uiso 0.692(18) 1 d . U P
Li22 Li -0.203(3) 0.741(2) 0.206(2) 0.050 Uiso 0.692(18) 1 d . U P
Li23 Li -0.334(3) 0.775(2) 0.618(2) 0.050 Uiso 0.692(18) 1 d . U P
Li24 Li -0.071(3) 0.407(2) 0.398(2) 0.050 Uiso 0.692(18) 1 d . U P
Li25 Li -0.368(3) 1.251(2) 0.292(2) 0.050 Uiso 0.692(18) 1 d . U P
Li26 Li -0.319(2) 0.9728(14) 0.0469(14) 0.050 Uiso 1 1 d . U .
Li27 Li 0.553(2) 0.1235(14) 1.0481(14) 0.050 Uiso 1 1 d . U .
Li28 Li -0.572(2) 0.9903(14) 0.0996(14) 0.050 Uiso 1 1 d . U .
Li29 Li 0.154(2) 0.0459(14) 0.4470(14) 0.050 Uiso 1 1 d . U .
Li30 Li 0.477(2) 0.4423(14) 0.3795(14) 0.050 Uiso 1 1 d . U .
Li31 Li -0.590(2) 0.5979(14) 0.4682(14) 0.050 Uiso 1 1 d . U .
Li32 Li -0.326(2) 0.5596(14) 0.4894(14) 0.050 Uiso 1 1 d . U .
Li33 Li 0.001(2) 0.4969(14) 0.8802(14) 0.050 Uiso 1 1 d . U .
Li34 Li 0.013(2) 0.3756(14) 0.9723(14) 0.050 Uiso 1 1 d . U .
Li35 Li 0.208(2) 0.5310(14) 1.0258(14) 0.050 Uiso 1 1 d . U .
Li36 Li 0.124(2) 0.9449(14) 0.5629(14) 0.050 Uiso 1 1 d . U .
Li37 Li -0.047(2) 0.9067(14) 0.4167(14) 0.050 Uiso 1 1 d . U .
Li38 Li -0.499(5) 1.066(3) 0.089(3) 0.050 Uiso 0.484(18) 1 d . U P
Li39 Li -0.647(5) 1.002(3) 0.033(3) 0.050 Uiso 0.484(18) 1 d . U P
Li40 Li -0.063(5) 1.035(3) 0.585(3) 0.050 Uiso 0.484(18) 1 d . U P
Li41 Li -0.014(5) 0.943(3) 0.561(3) 0.050 Uiso 0.484(18) 1 d . U P
Li42 Li -0.163(5) 1.009(3) 0.491(3) 0.050 Uiso 0.484(18) 1 d . U P
Li43 Li -0.422(5) 0.495(3) 0.426(3) 0.050 Uiso 0.484(18) 1 d . U P
Li44 Li -0.448(5) 0.412(3) 0.441(3) 0.050 Uiso 0.484(18) 1 d . U P
Li45 Li -0.105(5) 0.414(3) 0.971(3) 0.050 Uiso 0.484(18) 1 d . U P
Li46 Li -0.006(5) 0.566(3) 0.950(3) 0.050 Uiso 0.484(18) 1 d . U P
Li47 Li 0.113(5) 0.516(3) 0.949(3) 0.050 Uiso 0.484(18) 1 d . U P
Li48 Li -0.123(5) 0.558(3) 0.999(3) 0.050 Uiso 0.484(18) 1 d . U P
Li49 Li -0.382(5) 0.565(3) 0.566(3) 0.050 Uiso 0.484(18) 1 d . U P
Li50 Li 0.556(5) -0.085(3) 0.008(3) 0.050 Uiso 0.484(18) 1 d . U P
Li51 Li 0.373(5) -0.052(3) -0.052(3) 0.050 Uiso 0.484(18) 1 d . U P
Li52 Li 0.432(5) -0.076(3) 0.029(3) 0.050 Uiso 0.484(18) 1 d . U P
Li53 Li 0.5000 0.0000 0.0000 0.050 Uiso 1 2 d S U P
Li54 Li 0.095(5) 0.023(3) 0.586(3) 0.050 Uiso 0.484(18) 1 d . U P
Li55 Li 1.0000 0.0000 0.5000 0.050 Uiso 1 2 d S U P
Li56 Li 0.5000 0.5000 0.5000 0.050 Uiso 1 2 d S U P
Li57 Li -0.111(5) 0.484(3) 0.921(3) 0.050 Uiso 0.484(18) 1 d . U P
Li58 Li 0.006(5) 0.429(3) 0.916(3) 0.050 Uiso 0.484(18) 1 d . U P
Li59 Li 0.0000 0.5000 1.0000 0.050 Uiso 0 2 d S U P
Li60 Li 0.571(5) 0.487(3) 0.584(3) 0.050 Uiso 0.484(18) 1 d . U P
Li61 Li 0.649(5) 0.478(3) 0.511(3) 0.050 Uiso 0.484(18) 1 d . U P
Li62 Li -0.446(4) 0.592(2) 0.478(2) 0.050 Uiso 0.484(18) 1 d D U P
Li63 Li -0.039(5) 0.916(3) 0.510(3) 0.050 Uiso 0.484(18) 1 d . U P
Li64 Li -0.433(5) 0.979(3) 0.083(3) 0.050 Uiso 0.484(18) 1 d . U P
Li65 Li -0.147(5) 0.874(3) 0.465(3) 0.050 Uiso 0.484(18) 1 d . U P
Li66 Li -0.394(5) 1.032(3) 0.166(3) 0.050 Uiso 0.484(18) 1 d . U P
Li67 Li 0.007(5) 0.837(3) 0.521(3) 0.050 Uiso 0.484(18) 1 d . U P
Li68 Li -0.287(5) 0.477(3) 0.619(3) 0.050 Uiso 0.484(18) 1 d . U P

loop_
_atom_site_aniso_label
_atom_site_aniso_U_11
_atom_site_aniso_U_22
_atom_site_aniso_U_33
_atom_site_aniso_U_23
_atom_site_aniso_U_13
_atom_site_aniso_U_12
U1A 0.0125(3) 0.0124(3) 0.0154(3) 0.0054(2) 0.0011(2) 0.0000(2)
U2A 0.0098(2) 0.0135(3) 0.0132(2) 0.0054(2) 0.00122(19) 0.00038(19)
U3A 0.0103(2) 0.0104(2) 0.0155(3) 0.0051(2) 0.0023(2) -0.00019(19)
U4A 0.0117(2) 0.0115(2) 0.0150(3) 0.0046(2) 0.0028(2) 0.0025(2)
U5A 0.0100(2) 0.0137(2) 0.0114(2) 0.0054(2) 0.00141(19) 0.00171(19)
U6A 0.0102(2) 0.0139(3) 0.0115(2) 0.0045(2) 0.00179(19) 0.0014(2)
U7A 0.0142(3) 0.0153(3) 0.0121(2) 0.0042(2) 0.0034(2) 0.0034(2)
U8A 0.0107(2) 0.0179(3) 0.0141(3) 0.0068(2) 0.0042(2) 0.0030(2)
U9A 0.0178(3) 0.0121(3) 0.0133(3) 0.0033(2) 0.0028(2) 0.0034(2)
U10A 0.0101(2) 0.0137(3) 0.0147(3) 0.0053(2) 0.0023(2) 0.0005(2)
U11A 0.0092(2) 0.0148(3) 0.0147(3) 0.0062(2) 0.0038(2) 0.0023(2)
U12A 0.0101(2) 0.0131(3) 0.0138(2) 0.0059(2) 0.00264(19) 0.00272(19)
U1B 0.0144(3) 0.0113(2) 0.0134(2) 0.0038(2) 0.0038(2) 0.0010(2)
U2B 0.0137(3) 0.0127(3) 0.0141(3) 0.0040(2) 0.0032(2) -0.0001(2)
U3B 0.0114(2) 0.0144(3) 0.0109(2) 0.0042(2) 0.00175(19) 0.0019(2)
U4B 0.0125(3) 0.0146(3) 0.0120(2) 0.0033(2) 0.0037(2) 0.0008(2)
U5B 0.0130(3) 0.0134(3) 0.0110(2) 0.0032(2) 0.0025(2) 0.0013(2)
U6B 0.0117(3) 0.0145(3) 0.0126(2) 0.0037(2) 0.0033(2) 0.0013(2)
U7B 0.0152(3) 0.0143(3) 0.0164(3) 0.0050(2) 0.0024(2) 0.0023(2)
U8B 0.0128(3) 0.0122(2) 0.0138(3) 0.0039(2) 0.0039(2) 0.0001(2)
U9B 0.0119(3) 0.0148(3) 0.0138(3) 0.0043(2) 0.0031(2) 0.0020(2)
U10B 0.0138(3) 0.0140(3) 0.0142(3) 0.0051(2) 0.0026(2) 0.0022(2)
U11B 0.0136(3) 0.0142(3) 0.0130(2) 0.0018(2) 0.0031(2) 0.0009(2)
U12B 0.0157(3) 0.0117(3) 0.0162(3) 0.0032(2) 0.0028(2) 0.0027(2)
U1C 0.0215(3) 0.0142(3) 0.0201(3) 0.0019(2) 0.0071(2) 0.0046(2)
U2C 0.0158(3) 0.0124(3) 0.0223(3) 0.0027(2) 0.0020(2) 0.0023(2)
U3C 0.0159(3) 0.0131(3) 0.0141(3) 0.0028(2) 0.0021(2) 0.0011(2)
U4C 0.0109(3) 0.0153(3) 0.0175(3) 0.0040(2) 0.0036(2) 0.0010(2)
U5C 0.0177(3) 0.0157(3) 0.0206(3) 0.0065(2) 0.0011(2) -0.0024(2)
U6C 0.0151(3) 0.0159(3) 0.0175(3) 0.0062(2) -0.0003(2) -0.0002(2)
U7C 0.0164(3) 0.0137(3) 0.0182(3) 0.0063(2) 0.0026(2) -0.0025(2)
U8C 0.0156(3) 0.0176(3) 0.0131(3) 0.0059(2) 0.0012(2) 0.0015(2)
U9C 0.0152(3) 0.0180(3) 0.0168(3) 0.0050(2) 0.0049(2) -0.0005(2)
U10C 0.0143(3) 0.0135(3) 0.0168(3) 0.0034(2) 0.0023(2) -0.0007(2)
U11C 0.0134(3) 0.0144(3) 0.0198(3) 0.0040(2) 0.0023(2) 0.0024(2)
U12C 0.0166(3) 0.0188(3) 0.0154(3) 0.0044(2) 0.0049(2) 0.0014(2)
U1D 0.0141(3) 0.0107(2) 0.0170(3) 0.0022(2) 0.0045(2) 0.0014(2)
U2D 0.0112(2) 0.0099(2) 0.0186(3) 0.0044(2) 0.0026(2) 0.00043(19)
U3D 0.0105(2) 0.0125(3) 0.0190(3) 0.0052(2) 0.0040(2) 0.0008(2)
U4D 0.0121(3) 0.0147(3) 0.0191(3) 0.0073(2) 0.0007(2) 0.0016(2)
U5D 0.0145(3) 0.0169(3) 0.0158(3) 0.0045(2) 0.0049(2) 0.0007(2)
U6D 0.0111(3) 0.0098(2) 0.0212(3) 0.0050(2) 0.0043(2) 0.00249(19)
U7D 0.0113(2) 0.0117(3) 0.0185(3) 0.0060(2) 0.0018(2) 0.0000(2)
U8D 0.0108(2) 0.0120(3) 0.0188(3) 0.0059(2) 0.0031(2) 0.0009(2)
U9D 0.0156(3) 0.0144(3) 0.0146(3) 0.0029(2) 0.0033(2) 0.0017(2)
U10D 0.0138(3) 0.0160(3) 0.0149(3) 0.0056(2) 0.0011(2) -0.0002(2)
U11D 0.0106(3) 0.0127(3) 0.0209(3) 0.0066(2) 0.0025(2) 0.0009(2)
U12D 0.0136(3) 0.0147(3) 0.0137(3) 0.0044(2) -0.0002(2) 0.0007(2)

loop_
_atom_type_symbol
_atom_type_description
_atom_type_scat_dispersion_real
_atom_type_scat_dispersion_imag
_atom_type_scat_source
U U -4.3638 13.4090 'International Tables Vol C Tables 4.2.6.8 and 6.1.1.4'
O O 0.0492 0.0322 'International Tables Vol C Tables 4.2.6.8 and 6.1.1.4'
Li Li 0.0008 0.0003 'International Tables Vol C Tables 4.2.6.8 and 6.1.1.4'

loop_
_geom_angle_atom_site_label_1
_geom_angle_atom_site_label_2
_geom_angle_atom_site_label_3
_geom_angle
_geom_angle_site_symmetry_1
_geom_angle_site_symmetry_3
O186 U1A O130 178.5(5) . .
O186 U1A O162 91.0(4) . 2_475
O130 U1A O162 90.2(4) . 2_475
O186 U1A O47 92.1(4) . .
O130 U1A O47 89.1(4) . .
O162 U1A O47 70.8(3) 2_475 .
O186 U1A O69 89.3(4) . .
O130 U1A O69 89.5(4) . .
O162 U1A O69 178.2(4) 2_475 .
O47 U1A O69 111.0(3) . .
O186 U1A O190 89.0(4) . .
O130 U1A O190 91.5(4) . .
O162 U1A O190 107.0(3) 2_475 .
O47 U1A O190 36.3(3) . .
O69 U1A O190 74.8(3) . .
O186 U1A O183 89.0(4) . .
O130 U1A O183 89.7(4) . .
O162 U1A O183 110.5(3) 2_475 .
O47 U1A O183 178.3(3) . .
O69 U1A O183 67.7(3) . .
O190 U1A O183 142.4(3) . .
O186 U1A O60 88.5(4) . 2_475
O130 U1A O60 91.9(4) . 2_475
O162 U1A O60 36.6(3) 2_475 2_475
O47 U1A O60 107.4(3) . 2_475
O69 U1A O60 141.6(3) . 2_475
O190 U1A O60 143.5(3) . 2_475
O183 U1A O60 74.0(3) . 2_475
O186 U1A Li27 24.8(8) . 1_464
O130 U1A Li27 156.6(8) . 1_464
O162 U1A Li27 70.5(7) 2_475 1_464
O47 U1A Li27 72.4(8) . 1_464
O69 U1A Li27 110.2(7) . 1_464
O190 U1A Li27 82.1(7) . 1_464
O183 U1A Li27 109.0(7) . 1_464
O60 U1A Li27 80.6(7) 2_475 1_464
O186 U1A U2A 77.7(3) . .
O130 U1A U2A 100.8(3) . .
O162 U1A U2A 142.5(3) 2_475 .
O47 U1A U2A 144.2(2) . .
O69 U1A U2A 36.0(2) . .
O190 U1A U2A 108.4(2) . .
O183 U1A U2A 35.0(2) . .
O60 U1A U2A 106.6(2) 2_475 .
Li27 U1A U2A 102.5(7) 1_464 .
O51 U2A O39 178.7(4) . .
O51 U2A O64 92.6(4) . .
O39 U2A O64 88.4(4) . .
O51 U2A O183 88.9(4) . .
O39 U2A O183 90.0(4) . .
O64 U2A O183 110.2(3) . .
O51 U2A O30 90.0(4) . .
O39 U2A O30 91.1(4) . .
O64 U2A O30 72.4(3) . .
O183 U2A O30 177.3(3) . .
O51 U2A O148 87.9(4) . .
O39 U2A O148 92.6(4) . .
O64 U2A O148 108.4(3) . .
O183 U2A O148 141.4(3) . .
O30 U2A O148 36.0(3) . .
O51 U2A O69 89.8(4) . .
O39 U2A O69 89.2(4) . .
O64 U2A O69 177.0(3) . .
O183 U2A O69 68.0(3) . .
O30 U2A O69 109.5(3) . .
O148 U2A O69 73.5(3) . .
O51 U2A O79 88.6(4) . .
O39 U2A O79 91.7(4) . .
O64 U2A O79 36.1(3) . .
O183 U2A O79 74.3(3) . .
O30 U2A O79 108.2(3) . .
O148 U2A O79 144.0(3) . .
O69 U2A O79 142.3(3) . .
O51 U2A Li26 25.0(7) . .
O39 U2A Li26 156.3(7) . .
O64 U2A Li26 72.9(7) . .
O183 U2A Li26 109.9(7) . .
O30 U2A Li26 69.7(7) . .
O148 U2A Li26 80.1(7) . .
O69 U2A Li26 109.9(7) . .
O79 U2A Li26 81.7(7) . .
O51 U2A U1A 77.9(3) . .
O39 U2A U1A 100.8(3) . .
O64 U2A U1A 143.8(2) . .
O183 U2A U1A 36.0(3) . .
O30 U2A U1A 141.2(2) . .
O148 U2A U1A 106.1(2) . .
O69 U2A U1A 35.2(2) . .
O79 U2A U1A 108.1(2) . .
Li26 U2A U1A 102.9(7) . .
O45 U3A O113 177.9(5) . .
O45 U3A O71 88.0(4) . .
O113 U3A O71 93.9(4) . .
O45 U3A O162 90.7(4) . .
O113 U3A O162 90.6(4) . .
O71 U3A O162 70.8(3) . .
O45 U3A O66 91.7(4) . .
O113 U3A O66 86.9(4) . .
O71 U3A O66 111.0(3) . .
O162 U3A O66 177.1(3) . .
O45 U3A O36 92.0(4) . .
O113 U3A O36 89.1(4) . .
O71 U3A O36 36.1(3) . .
O162 U3A O36 106.6(3) . .
O66 U3A O36 75.0(3) . .
O45 U3A O60 92.7(4) . .
O113 U3A O60 87.5(4) . .
O71 U3A O60 107.3(3) . .
O162 U3A O60 36.6(3) . .
O66 U3A O60 141.6(3) . .
O36 U3A O60 142.9(3) . .
O45 U3A O1 87.7(4) . .
O113 U3A O1 90.4(4) . .
O71 U3A O1 175.6(3) . .
O162 U3A O1 110.1(3) . .
O66 U3A O1 68.4(3) . .
O36 U3A O1 143.4(3) . .
O60 U3A O1 73.6(3) . .
O45 U3A Li27 155.7(8) . 2_566
O113 U3A Li27 26.3(8) . 2_566
O71 U3A Li27 72.8(7) . 2_566
O162 U3A Li27 69.2(7) . 2_566
O66 U3A Li27 108.9(7) . 2_566
O36 U3A Li27 81.3(7) . 2_566
O60 U3A Li27 79.4(7) . 2_566
O1 U3A Li27 111.6(7) . 2_566
O45 U3A Li52 161.7(14) . 1_465
O113 U3A Li52 16.2(14) . 1_465
O71 U3A Li52 107.2(14) . 1_465
O162 U3A Li52 103.7(14) . 1_465
O66 U3A Li52 73.7(14) . 1_465
O36 U3A Li52 94.5(14) . 1_465
O60 U3A Li52 92.3(14) . 1_465
O1 U3A Li52 76.9(14) . 1_465
Li27 U3A Li52 42.5(15) 2_566 1_465
O45 U3A U10A 102.1(3) . .
O113 U3A U10A 75.9(3) . .
O71 U3A U10A 144.4(2) . .
O162 U3A U10A 141.8(2) . .
O66 U3A U10A 35.9(2) . .
O36 U3A U10A 108.8(2) . .
O60 U3A U10A 106.2(2) . .
O1 U3A U10A 36.4(2) . .
Li27 U3A U10A 102.2(7) 2_566 .
Li52 U3A U10A 59.6(14) 1_465 .
O14 U4A O193 177.6(5) . .
O14 U4A O194 90.9(4) . 2_475
O193 U4A O194 91.2(4) . 2_475
O14 U4A O71 92.5(4) . .
O193 U4A O71 89.2(4) . .
O194 U4A O71 71.1(3) 2_475 .
O14 U4A O187 86.4(4) . .
O193 U4A O187 91.5(4) . .
O194 U4A O187 177.2(3) 2_475 .
O71 U4A O187 109.5(3) . .
O14 U4A O22 88.2(4) . .
O193 U4A O22 90.0(4) . .
O194 U4A O22 110.8(3) 2_475 .
O71 U4A O22 178.0(3) . .
O187 U4A O22 68.6(3) . .
O14 U4A O36 88.3(4) . .
O193 U4A O36 92.2(4) . .
O194 U4A O36 106.6(3) 2_475 .
O71 U4A O36 35.8(3) . .
O187 U4A O36 73.8(3) . .
O22 U4A O36 142.4(3) . .
O14 U4A O38 89.8(4) . .
O193 U4A O38 91.2(4) . .
O194 U4A O38 36.7(3) 2_475 .
O71 U4A O38 107.8(3) . .
O187 U4A O38 142.6(3) . .
O22 U4A O38 74.1(3) . .
O36 U4A O38 143.3(3) . .
O14 U4A Li27 24.9(7) . 2_566
O193 U4A Li27 157.5(8) . 2_566
O194 U4A Li27 70.6(7) 2_475 2_566
O71 U4A Li27 72.6(7) . 2_566
O187 U4A Li27 106.8(7) . 2_566
O22 U4A Li27 108.6(7) . 2_566
O36 U4A Li27 80.9(7) . 2_566
O38 U4A Li27 82.2(7) . 2_566
O14 U4A Li50 16.4(14) . 1_465
O193 U4A Li50 161.3(14) . 1_465
O194 U4A Li50 106.9(14) 2_475 1_465
O71 U4A Li50 101.0(14) . 1_465
O187 U4A Li50 70.4(13) . 1_465
O22 U4A Li50 79.3(14) . 1_465
O36 U4A Li50 87.3(14) . 1_465
O38 U4A Li50 100.4(14) . 1_465
Li27 U4A Li50 40.5(15) 2_566 1_465
O14 U4A U12A 75.5(3) . .
O193 U4A U12A 102.2(3) . .
O194 U4A U12A 142.9(2) 2_475 .
O71 U4A U12A 142.4(2) . .
O187 U4A U12A 35.6(2) . .
O22 U4A U12A 36.2(3) . .
O36 U4A U12A 107.3(2) . .
O38 U4A U12A 107.7(2) . .
Li27 U4A U12A 100.4(7) 2_566 .
Li50 U4A U12A 60.4(14) 1_465 .
O20 U5A O132 176.7(4) . .
O20 U5A O16 92.0(4) . .
O132 U5A O16 90.2(4) . .
O20 U5A O30 92.6(4) . .
O132 U5A O30 90.6(4) . .
O16 U5A O30 70.6(3) . .
O20 U5A O118 87.8(4) . .
O132 U5A O118 89.1(4) . .
O16 U5A O118 110.9(3) . .
O30 U5A O118 178.5(3) . .
O20 U5A O148 89.2(4) . .
O132 U5A O148 92.6(4) . .
O16 U5A O148 106.5(3) . .
O30 U5A O148 36.0(3) . .
O118 U5A O148 142.5(3) . .
O20 U5A O42 86.5(4) . .
O132 U5A O42 91.3(4) . .
O16 U5A O42 178.3(3) . .
O30 U5A O42 110.2(3) . .
O118 U5A O42 68.3(3) . .
O148 U5A O42 74.2(3) . .
O20 U5A O99 87.8(4) . .
O132 U5A O99 92.4(4) . .
O16 U5A O99 36.0(3) . .
O30 U5A O99 106.5(3) . .
O118 U5A O99 75.0(3) . .
O148 U5A O99 142.2(3) . .
O42 U5A O99 143.1(3) . .
O20 U5A Li66 57.5(15) . .
O132 U5A Li66 120.6(15) . .
O16 U5A Li66 148.7(15) . .
O30 U5A Li66 101.8(15) . .
O118 U5A Li66 77.2(16) . .
O148 U5A Li66 69.8(15) . .
O42 U5A Li66 29.9(15) . .
O99 U5A Li66 135.9(16) . .
O20 U5A Li26 27.1(8) . .
O132 U5A Li26 156.1(8) . .
O16 U5A Li26 69.5(7) . .
O30 U5A Li26 71.3(7) . .
O118 U5A Li26 109.5(7) . .
O148 U5A Li26 81.8(7) . .
O42 U5A Li26 109.3(7) . .
O99 U5A Li26 78.6(7) . .
Li66 U5A Li26 79.3(17) . .
O20 U5A Li64 16.4(15) . .
O132 U5A Li64 160.4(15) . .
O16 U5A Li64 105.2(14) . .
O30 U5A Li64 105.8(14) . .
O118 U5A Li64 74.3(14) . .
O148 U5A Li64 94.5(14) . .
O42 U5A Li64 73.2(15) . .
O99 U5A Li64 93.1(14) . .
Li66 U5A Li64 46(2) . .
Li26 U5A Li64 43.5(16) . .
O20 U5A U6A 75.9(3) . .
O132 U5A U6A 100.8(3) . .
O16 U5A U6A 143.6(2) . .
O30 U5A U6A 142.7(2) . .
O118 U5A U6A 36.0(2) . .
O148 U5A U6A 107.4(2) . .
O42 U5A U6A 35.2(2) . .
O99 U5A U6A 108.3(2) . .
Li66 U5A U6A 42.2(15) . .
Li26 U5A U6A 103.0(7) . .
Li64 U5A U6A 59.6(14) . .
O44 U6A O88 177.8(4) . .
O44 U6A O40 92.6(4) . .
O88 U6A O40 89.2(4) . .
O44 U6A O87 93.1(4) . .
O88 U6A O87 88.7(4) . .
O40 U6A O87 71.0(3) . .
O44 U6A O42 86.3(4) . .
O88 U6A O42 91.9(4) . .
O40 U6A O42 110.4(3) . .
O87 U6A O42 178.4(3) . .
O44 U6A O167 91.1(4) . .
O88 U6A O167 89.6(4) . .
O40 U6A O167 107.2(3) . .
O87 U6A O167 36.2(3) . .
O42 U6A O167 142.3(3) . .
O44 U6A O118 88.8(4) . .
O88 U6A O118 89.4(4) . .
O40 U6A O118 178.2(3) . .
O87 U6A O118 110.1(3) . .
O42 U6A O118 68.5(3) . .
O167 U6A O118 73.9(3) . .
O44 U6A O37 90.4(4) . .
O88 U6A O37 90.2(4) . .
O40 U6A O37 36.6(3) . .
O87 U6A O37 107.6(3) . .
O42 U6A O37 73.9(3) . .
O167 U6A O37 143.8(3) . .
O118 U6A O37 142.3(3) . .
O44 U6A Li66 53.9(19) . .
O88 U6A Li66 124.9(19) . .
O40 U6A Li66 89.2(19) . .
O87 U6A Li66 141.4(19) . .
O42 U6A Li66 38.8(19) . .
O167 U6A Li66 142.5(19) . .
O118 U6A Li66 91(2) . .
O37 U6A Li66 59.5(19) . .
O44 U6A Li28 25.4(8) . .
O88 U6A Li28 156.8(8) . .
O40 U6A Li28 72.6(7) . .
O87 U6A Li28 72.1(7) . .
O42 U6A Li28 107.7(7) . .
O167 U6A Li28 82.4(7) . .
O118 U6A Li28 109.0(7) . .
O37 U6A Li28 83.6(7) . .
Li66 U6A Li28 70(2) . .
O44 U6A Li64 20.4(14) . .
O88 U6A Li64 157.5(14) . .
O40 U6A Li64 109.8(14) . .
O87 U6A Li64 108.5(14) . .
O42 U6A Li64 70.6(14) . .
O167 U6A Li64 95.9(14) . .
O118 U6A Li64 71.3(14) . .
O37 U6A Li64 97.9(14) . .
Li66 U6A Li64 47(2) . .
Li28 U6A Li64 45.7(15) . .
O44 U6A U5A 76.4(3) . .
O88 U6A U5A 101.5(3) . .
O40 U6A U5A 143.6(3) . .
O87 U6A U5A 142.9(2) . .
O42 U6A U5A 35.6(2) . .
O167 U6A U5A 107.5(2) . .
O118 U6A U5A 35.7(2) . .
O37 U6A U5A 108.0(2) . .
Li66 U6A U5A 56.1(19) . .
Li28 U6A U5A 101.8(7) . .
Li64 U6A U5A 56.1(14) . .
O109 U7A O165 178.1(4) . .
O109 U7A O40 91.6(4) . .
O165 U7A O40 89.8(4) . .
O109 U7A O188 90.5(4) . .
O165 U7A O188 91.2(4) . .
O40 U7A O188 70.7(4) . .
O109 U7A O72 88.7(4) . .
O165 U7A O72 89.8(4) . .
O40 U7A O72 177.6(4) . .
O188 U7A O72 111.6(4) . .
O109 U7A O54 89.5(4) . .
O165 U7A O54 88.8(4) . .
O40 U7A O54 110.5(3) . .
O188 U7A O54 178.7(3) . .
O72 U7A O54 67.1(3) . .
O109 U7A O37 92.3(4) . .
O165 U7A O37 88.0(4) . .
O40 U7A O37 36.4(3) . .
O188 U7A O37 107.1(3) . .
O72 U7A O37 141.3(3) . .
O54 U7A O37 74.2(3) . .
O109 U7A O234 91.6(4) . .
O165 U7A O234 89.3(4) . .
O40 U7A O234 107.1(3) . .
O188 U7A O234 36.5(3) . .
O72 U7A O234 75.2(3) . .
O54 U7A O234 142.3(3) . .
O37 U7A O234 143.4(3) . .
O109 U7A Li28 158.0(7) . .
O165 U7A Li28 23.9(7) . .
O40 U7A Li28 71.1(7) . .
O188 U7A Li28 71.3(7) . .
O72 U7A Li28 109.1(7) . .
O54 U7A Li28 109.0(7) . .
O37 U7A Li28 81.8(7) . .
O234 U7A Li28 81.1(7) . .
O109 U7A Li38 158.2(14) . .
O165 U7A Li38 19.9(14) . .
O40 U7A Li38 104.0(14) . .
O188 U7A Li38 108.9(14) . .
O72 U7A Li38 75.1(14) . .
O54 U7A Li38 70.9(14) . .
O37 U7A Li38 91.4(14) . .
O234 U7A Li38 98.2(14) . .
Li28 U7A Li38 43.8(15) . .
O109 U7A U9A 101.6(3) . .
O165 U7A U9A 76.5(3) . .
O40 U7A U9A 142.2(3) . .
O188 U7A U9A 143.1(2) . .
O72 U7A U9A 35.5(3) . .
O54 U7A U9A 35.7(2) . .
O37 U7A U9A 107.1(2) . .
O234 U7A U9A 107.7(2) . .
Li28 U7A U9A 100.4(7) . .
Li38 U7A U9A 56.8(13) . .
O59 U8A O145 178.4(5) . .
O59 U8A O188 88.8(4) . .
O145 U8A O188 92.8(4) . .
O59 U8A O5 89.9(4) . .
O145 U8A O5 88.4(4) . .
O188 U8A O5 178.4(4) . .
O59 U8A O120 89.3(4) . .
O145 U8A O120 91.2(4) . .
O188 U8A O120 71.2(3) . .
O5 U8A O120 109.7(3) . .
O59 U8A O135 91.3(4) . .
O145 U8A O135 88.1(4) . .
O188 U8A O135 111.5(3) . .
O5 U8A O135 67.5(3) . .
O120 U8A O135 177.2(3) . .
O59 U8A O234 90.7(4) . .
O145 U8A O234 90.6(4) . .
O188 U8A O234 36.7(3) . .
O5 U8A O234 142.4(3) . .
O120 U8A O234 107.9(3) . .
O135 U8A O234 74.8(3) . .
O59 U8A O73 90.4(4) . .
O145 U8A O73 89.1(4) . .
O188 U8A O73 106.5(3) . .
O5 U8A O73 74.4(3) . .
O120 U8A O73 35.3(3) . .
O135 U8A O73 141.9(3) . .
O234 U8A O73 143.2(3) . .
O59 U8A Li28 157.5(8) . .
O145 U8A Li28 23.8(7) . .
O188 U8A Li28 73.7(7) . .
O5 U8A Li28 107.8(7) . .
O120 U8A Li28 71.9(7) . .
O135 U8A Li28 108.0(7) . .
O234 U8A Li28 83.6(7) . .
O73 U8A Li28 81.5(7) . .
O59 U8A Li39 160.7(15) . .
O145 U8A Li39 17.8(14) . .
O188 U8A Li39 108.5(15) . .
O5 U8A Li39 72.6(14) . .
O120 U8A Li39 103.9(14) . .
O135 U8A Li39 74.8(14) . .
O234 U8A Li39 98.2(15) . .
O73 U8A Li39 92.6(14) . .
Li28 U8A Li39 41.5(16) . .
O59 U8A U11A 102.1(3) . .
O145 U8A U11A 76.6(3) . .
O188 U8A U11A 143.9(2) . .
O5 U8A U11A 35.7(2) . .
O120 U8A U11A 142.0(2) . .
O135 U8A U11A 35.2(2) . .
O234 U8A U11A 108.0(2) . .
O73 U8A U11A 107.7(2) . .
Li28 U8A U11A 100.3(7) . .
Li39 U8A U11A 58.9(14) . .
O74 U9A O32 178.6(5) . .
O74 U9A O47 89.6(4) . .
O32 U9A O47 91.7(4) . .
O74 U9A O194 90.5(4) . .
O32 U9A O194 90.4(4) . .
O47 U9A O194 70.2(3) . .
O74 U9A O72 88.8(4) . .
O32 U9A O72 89.9(4) . .
O47 U9A O72 176.8(3) . .
O194 U9A O72 112.5(3) . .
O74 U9A O54 89.4(4) . .
O32 U9A O54 89.8(4) . .
O47 U9A O54 109.8(3) . .
O194 U9A O54 179.8(4) . .
O72 U9A O54 67.5(3) . .
O74 U9A O190 92.6(4) . .
O32 U9A O190 88.2(4) . .
O47 U9A O190 36.5(3) . .
O194 U9A O190 106.6(3) . .
O72 U9A O190 140.9(3) . .
O54 U9A O190 73.5(3) . .
O74 U9A O38 90.5(4) . 2_475
O32 U9A O38 89.5(4) . 2_475
O47 U9A O38 107.0(3) . 2_475
O194 U9A O38 36.8(3) . 2_475
O72 U9A O38 75.8(3) . 2_475
O54 U9A O38 143.2(3) . 2_475
O190 U9A O38 143.3(3) . 2_475
O74 U9A Li27 156.5(8) . 1_464
O32 U9A Li27 24.8(7) . 1_464
O47 U9A Li27 71.5(7) . 1_464
O194 U9A Li27 70.5(7) . 1_464
O72 U9A Li27 110.8(7) . 1_464
O54 U9A Li27 109.7(7) . 1_464
O190 U9A Li27 80.5(7) . 1_464
O38 U9A Li27 82.3(7) 2_475 1_464
O74 U9A Li38 160.4(14) . .
O32 U9A Li38 18.3(14) . .
O47 U9A Li38 103.9(14) . .
O194 U9A Li38 107.3(14) . .
O72 U9A Li38 77.0(14) . .
O54 U9A Li38 72.9(14) . .
O190 U9A Li38 90.2(14) . .
O38 U9A Li38 98.8(14) 2_475 .
Li27 U9A Li38 42.8(15) 1_464 .
O74 U9A U7A 101.7(3) . .
O32 U9A U7A 77.0(3) . .
O47 U9A U7A 142.5(2) . .
O194 U9A U7A 144.0(2) . .
O72 U9A U7A 35.6(2) . .
O54 U9A U7A 36.0(2) . .
O190 U9A U7A 106.6(2) . .
O38 U9A U7A 108.6(2) 2_475 .
Li27 U9A U7A 101.8(7) 1_464 .
Li38 U9A U7A 59.1(14) . .
O180 U10A O81 178.5(5) . .
O180 U10A O87 89.8(4) . .
O81 U10A O87 91.6(4) . .
O180 U10A O120 89.4(4) . .
O81 U10A O120 91.3(4) . .
O87 U10A O120 70.6(3) . .
O180 U10A O66 92.4(4) . .
O81 U10A O66 86.8(4) . .
O87 U10A O66 109.4(3) . .
O120 U10A O66 178.2(3) . .
O180 U10A O167 91.7(4) . .
O81 U10A O167 89.3(4) . .
O87 U10A O167 36.2(3) . .
O120 U10A O167 106.8(3) . .
O66 U10A O167 73.2(3) . .
O180 U10A O1 89.4(4) . .
O81 U10A O1 89.2(4) . .
O87 U10A O1 177.3(3) . .
O120 U10A O1 111.9(3) . .
O66 U10A O1 68.2(3) . .
O167 U10A O1 141.3(3) . .
O180 U10A O73 91.2(4) . .
O81 U10A O73 88.7(4) . .
O87 U10A O73 106.2(3) . .
O120 U10A O73 35.6(3) . .
O66 U10A O73 144.3(3) . .
O167 U10A O73 142.2(3) . .
O1 U10A O73 76.4(3) . .
O180 U10A Li28 156.7(8) . .
O81 U10A Li28 24.7(7) . .
O87 U10A Li28 71.9(7) . .
O120 U10A Li28 71.1(7) . .
O66 U10A Li28 107.1(7) . .
O167 U10A Li28 82.1(7) . .
O1 U10A Li28 109.5(7) . .
O73 U10A Li28 80.5(7) . .
O180 U10A Li52 161.0(14) . 1_465
O81 U10A Li52 17.7(14) . 1_465
O87 U10A Li52 105.1(14) . 1_465
O120 U10A Li52 106.4(14) . 1_465
O66 U10A Li52 71.8(14) . 1_465
O167 U10A Li52 93.6(13) . 1_465
O1 U10A Li52 75.1(13) . 1_465
O73 U10A Li52 95.7(13) . 1_465
Li28 U10A Li52 42.4(15) . 1_465
O180 U10A U3A 103.5(3) . .
O81 U10A U3A 75.1(3) . .
O87 U10A U3A 141.5(2) . .
O120 U10A U3A 143.8(2) . .
O66 U10A U3A 35.6(2) . .
O167 U10A U3A 106.5(2) . .
O1 U10A U3A 36.4(2) . .
O73 U10A U3A 109.4(2) . .
Li28 U10A U3A 99.8(7) . .
Li52 U10A U3A 57.5(13) 1_465 .
O10 U11A O4 177.0(4) . .
O10 U11A O64 93.0(4) . 2_475
O4 U11A O64 89.9(4) . 2_475
O10 U11A O205 90.5(4) . .
O4 U11A O205 91.2(4) . .
O64 U11A O205 71.8(3) 2_475 .
O10 U11A O135 87.0(4) . .
O4 U11A O135 90.0(4) . .
O64 U11A O135 177.6(3) 2_475 .
O205 U11A O135 110.5(3) . .
O10 U11A O46 88.7(4) . .
O4 U11A O46 91.2(4) . .
O64 U11A O46 108.4(3) 2_475 .
O205 U11A O46 36.5(3) . .
O135 U11A O46 74.0(3) . .
O10 U11A O79 89.1(4) . 2_475
O4 U11A O79 92.8(4) . 2_475
O64 U11A O79 36.3(3) 2_475 2_475
O205 U11A O79 108.0(3) . 2_475
O135 U11A O79 141.3(3) . 2_475
O46 U11A O79 144.4(3) . 2_475
O10 U11A O5 88.6(4) . .
O4 U11A O5 89.6(4) . .
O64 U11A O5 110.2(3) 2_475 .
O205 U11A O5 177.8(3) . .
O135 U11A O5 67.4(3) . .
O46 U11A O5 141.4(3) . .
O79 U11A O5 74.1(3) 2_475 .
O10 U11A Li26 25.1(7) . 2_475
O4 U11A Li26 157.7(7) . 2_475
O64 U11A Li26 73.9(7) 2_475 2_475
O205 U11A Li26 69.5(7) . 2_475
O135 U11A Li26 106.9(7) . 2_475
O46 U11A Li26 80.0(7) . 2_475
O79 U11A Li26 83.1(7) 2_475 2_475
O5 U11A Li26 110.1(7) . 2_475
O10 U11A Li39 20.8(14) . .
O4 U11A Li39 156.5(14) . .
O64 U11A Li39 107.2(14) 2_475 .
O205 U11A Li39 109.2(14) . .
O135 U11A Li39 72.3(14) . .
O46 U11A Li39 98.3(14) . .
O79 U11A Li39 91.8(14) 2_475 .
O5 U11A Li39 69.6(14) . .
Li26 U11A Li39 45.8(15) 2_475 .
O10 U11A U8A 76.0(3) . .
O4 U11A U8A 101.1(3) . .
O64 U11A U8A 142.2(2) 2_475 .
O205 U11A U8A 142.7(2) . .
O135 U11A U8A 35.6(2) . .
O46 U11A U8A 107.5(2) . .
O79 U11A U8A 106.4(2) 2_475 .
O5 U11A U8A 35.1(2) . .
Li26 U11A U8A 101.1(7) 2_475 .
Li39 U11A U8A 55.5(14) . .
O63 U12A O140 178.0(4) . .
O63 U12A O16 90.0(4) . .
O140 U12A O16 91.5(4) . .
O63 U12A O205 89.6(4) . 2_475
O140 U12A O205 92.3(4) . 2_475
O16 U12A O205 71.1(3) . 2_475
O63 U12A O99 92.0(4) . .
O140 U12A O99 88.4(4) . .
O16 U12A O99 36.3(3) . .
O205 U12A O99 107.3(3) 2_475 .
O63 U12A O187 90.4(4) . .
O140 U12A O187 87.8(4) . .
O16 U12A O187 108.5(3) . .
O205 U12A O187 179.6(3) 2_475 .
O99 U12A O187 72.2(3) . .
O63 U12A O22 89.4(4) . .
O140 U12A O22 89.0(4) . .
O16 U12A O22 176.7(3) . .
O205 U12A O22 112.2(3) 2_475 .
O99 U12A O22 140.5(3) . .
O187 U12A O22 68.2(3) . .
O63 U12A O46 90.9(4) . 2_475
O140 U12A O46 90.0(4) . 2_475
O16 U12A O46 107.1(3) . 2_475
O205 U12A O46 36.1(3) 2_475 2_475
O99 U12A O46 143.3(3) . 2_475
O187 U12A O46 144.4(3) . 2_475
O22 U12A O46 76.2(3) . 2_475
O63 U12A Li26 157.3(8) . .
O140 U12A Li26 24.7(8) . .
O16 U12A Li26 71.7(7) . .
O205 U12A Li26 72.1(8) 2_475 .
O99 U12A Li26 81.2(7) . .
O187 U12A Li26 107.8(8) . .
O22 U12A Li26 109.6(7) . .
O46 U12A Li26 82.1(8) 2_475 .
O63 U12A U4A 101.1(3) . .
O140 U12A U4A 76.9(3) . .
O16 U12A U4A 141.2(2) . .
O205 U12A U4A 144.9(2) 2_475 .
O99 U12A U4A 105.6(2) . .
O187 U12A U4A 35.5(2) . .
O22 U12A U4A 35.9(3) . .
O46 U12A U4A 109.7(2) 2_475 .
Li26 U12A U4A 101.6(7) . .
O93 U1B O126 178.1(5) . .
O93 U1B O203 91.9(4) . .
O126 U1B O203 89.9(4) . .
O93 U1B O24 92.7(4) . .
O126 U1B O24 88.3(4) . .
O203 U1B O24 71.5(3) . .
O93 U1B O153 87.5(4) . .
O126 U1B O153 91.5(4) . .
O203 U1B O153 112.3(3) . .
O24 U1B O153 176.2(4) . .
O93 U1B O62 89.9(4) . 2_576
O126 U1B O62 91.4(4) . 2_576
O203 U1B O62 35.9(3) . 2_576
O24 U1B O62 107.4(3) . 2_576
O153 U1B O62 76.4(3) . 2_576
O93 U1B O155 88.9(4) . .
O126 U1B O155 90.9(4) . .
O203 U1B O155 107.3(3) . .
O24 U1B O155 35.9(3) . .
O153 U1B O155 140.3(3) . .
O62 U1B O155 143.1(3) 2_576 .
O93 U1B O53 88.5(4) . .
O126 U1B O53 89.6(4) . .
O203 U1B O53 179.5(4) . .
O24 U1B O53 108.5(3) . .
O153 U1B O53 67.7(3) . .
O62 U1B O53 144.1(3) 2_576 .
O155 U1B O53 72.8(3) . .
O93 U1B Li65 32(2) . .
O126 U1B Li65 146(2) . .
O203 U1B Li65 114(2) . .
O24 U1B Li65 121(2) . .
O153 U1B Li65 58.1(19) . .
O62 U1B Li65 95(2) 2_576 .
O155 U1B Li65 103.6(19) . .
O53 U1B Li65 67(2) . .
O93 U1B Li37 20.0(7) . .
O126 U1B Li37 161.7(7) . .
O203 U1B Li37 76.7(7) . .
O24 U1B Li37 75.8(7) . .
O153 U1B Li37 105.0(7) . .
O62 U1B Li37 85.0(7) 2_576 .
O155 U1B Li37 81.5(7) . .
O53 U1B Li37 103.8(7) . .
Li65 U1B Li37 52(2) . .
O93 U1B U8B 76.0(3) . .
O126 U1B U8B 102.3(3) . .
O203 U1B U8B 144.4(2) . .
O24 U1B U8B 141.1(3) . .
O153 U1B U8B 35.3(2) . .
O62 U1B U8B 109.6(2) 2_576 .
O155 U1B U8B 105.9(2) . .
O53 U1B U8B 35.8(2) . .
Li65 U1B U8B 45(2) . .
Li37 U1B U8B 95.8(7) . .
O27 U2B O7 177.5(5) . .
O27 U2B O96 89.7(4) . .
O7 U2B O96 92.4(4) . .
O27 U2B O92 90.6(4) . .
O7 U2B O92 91.2(4) . .
O96 U2B O92 71.4(3) . .
O27 U2B O33 89.7(4) . .
O7 U2B O33 88.3(4) . .
O96 U2B O33 111.9(3) . .
O92 U2B O33 176.7(3) . .
O27 U2B O89 91.1(4) . .
O7 U2B O89 89.4(4) . .
O96 U2B O89 106.8(3) . .
O92 U2B O89 35.3(3) . .
O33 U2B O89 141.4(3) . .
O27 U2B O217 90.5(4) . .
O7 U2B O217 87.3(4) . .
O96 U2B O217 179.7(3) . .
O92 U2B O217 108.4(3) . .
O33 U2B O217 68.3(3) . .
O89 U2B O217 73.1(3) . .
O27 U2B O82 92.0(4) . .
O7 U2B O82 89.0(4) . .
O96 U2B O82 36.8(3) . .
O92 U2B O82 108.1(3) . .
O33 U2B O82 75.2(3) . .
O89 U2B O82 143.3(3) . .
O217 U2B O82 143.4(3) . .
O27 U2B Li29 156.5(8) . 2_566
O7 U2B Li29 25.9(8) . 2_566
O96 U2B Li29 72.3(8) . 2_566
O92 U2B Li29 69.6(8) . 2_566
O33 U2B Li29 110.7(8) . 2_566
O89 U2B Li29 80.1(8) . 2_566
O217 U2B Li29 107.4(8) . 2_566
O82 U2B Li29 82.7(8) . 2_566
O27 U2B Li41 158.3(14) . .
O7 U2B Li41 19.2(14) . .
O96 U2B Li41 108.9(14) . .
O92 U2B Li41 105.5(13) . .
O33 U2B Li41 73.3(14) . .
O89 U2B Li41 93.9(14) . .
O217 U2B Li41 70.9(14) . .
O82 U2B Li41 96.4(14) . .
Li29 U2B Li41 45.1(15) 2_566 .
O27 U2B U10B 100.9(3) . .
O7 U2B U10B 76.7(3) . .
O96 U2B U10B 144.3(2) . .
O92 U2B U10B 141.3(2) . .
O33 U2B U10B 35.5(2) . .
O89 U2B U10B 106.9(2) . .
O217 U2B U10B 35.7(2) . .
O82 U2B U10B 108.3(2) . .
Li29 U2B U10B 102.5(7) 2_566 .
Li41 U2B U10B 57.5(13) . .
O122 U3B O12 178.4(5) . .
O122 U3B O52 86.3(4) . .
O12 U3B O52 95.2(4) . .
O122 U3B O141 89.7(4) . 2_576
O12 U3B O141 91.2(4) . 2_576
O52 U3B O141 71.4(3) . 2_576
O122 U3B O11 89.1(4) . .
O12 U3B O11 89.3(4) . .
O52 U3B O11 175.1(3) . .
O141 U3B O11 110.3(3) 2_576 .
O122 U3B O98 92.2(4) . .
O12 U3B O98 87.7(4) . .
O52 U3B O98 107.4(3) . .
O141 U3B O98 36.0(3) 2_576 .
O11 U3B O98 74.4(3) . .
O122 U3B O49 91.5(4) . .
O12 U3B O49 87.7(4) . .
O52 U3B O49 110.6(3) . .
O141 U3B O49 177.7(3) 2_576 .
O11 U3B O49 67.8(3) . .
O98 U3B O49 142.0(3) . .
O122 U3B O134 90.5(4) . .
O12 U3B O134 90.6(4) . .
O52 U3B O134 36.2(3) . .
O141 U3B O134 107.4(3) 2_576 .
O11 U3B O134 142.3(3) . .
O98 U3B O134 143.2(3) . .
O49 U3B O134 74.6(3) . .
O122 U3B Li36 157.5(8) . 2_576
O12 U3B Li36 24.0(8) . 2_576
O52 U3B Li36 75.5(8) . 2_576
O141 U3B Li36 72.1(7) 2_576 2_576
O11 U3B Li36 109.3(8) . 2_576
O98 U3B Li36 80.9(7) . 2_576
O49 U3B Li36 107.2(7) . 2_576
O134 U3B Li36 82.8(7) . 2_576
O122 U3B Li54 161.6(14) . 2_566
O12 U3B Li54 16.9(14) . 2_566
O52 U3B Li54 108.6(14) . 2_566
O141 U3B Li54 105.0(14) 2_576 2_566
O11 U3B Li54 75.6(14) . 2_566
O98 U3B Li54 93.4(14) . 2_566
O49 U3B Li54 73.5(14) . 2_566
O134 U3B Li54 95.5(14) . 2_566
Li36 U3B Li54 40.9(15) 2_576 2_566
O122 U3B U5B 102.6(3) . .
O12 U3B U5B 75.9(3) . .
O52 U3B U5B 143.7(2) . .
O141 U3B U5B 142.4(2) 2_576 .
O11 U3B U5B 36.2(2) . .
O98 U3B U5B 107.3(2) . .
O49 U3B U5B 35.3(2) . .
O134 U3B U5B 107.9(2) . .
Li36 U3B U5B 99.9(7) 2_576 .
Li54 U3B U5B 59.0(14) 2_566 .
O15 U4B O127 178.5(4) . .
O15 U4B O96 89.6(4) . .
O127 U4B O96 91.8(4) . .
O15 U4B O108 89.9(4) . .
O127 U4B O108 90.3(4) . .
O96 U4B O108 70.8(3) . .
O15 U4B O102 90.7(4) . .
O127 U4B O102 89.1(4) . .
O96 U4B O102 109.9(3) . .
O108 U4B O102 179.1(3) . .
O15 U4B O154 89.5(4) . .
O127 U4B O154 89.0(4) . .
O96 U4B O154 177.7(3) . .
O108 U4B O154 111.3(3) . .
O102 U4B O154 68.0(3) . .
O15 U4B O82 92.5(4) . .
O127 U4B O82 88.9(4) . .
O96 U4B O82 37.4(3) . .
O108 U4B O82 108.1(3) . .
O102 U4B O82 72.6(3) . .
O154 U4B O82 140.6(3) . .
O15 U4B O230 90.9(4) . .
O127 U4B O230 88.4(4) . .
O96 U4B O230 106.6(3) . .
O108 U4B O230 35.8(3) . .
O102 U4B O230 143.5(3) . .
O154 U4B O230 75.5(3) . .
O82 U4B O230 143.7(3) . .
O15 U4B Li29 153.4(8) . 2_566
O127 U4B Li29 27.7(8) . 2_566
O96 U4B Li29 68.6(7) . 2_566
O108 U4B Li29 69.1(7) . 2_566
O102 U4B Li29 110.6(7) . 2_566
O154 U4B Li29 112.8(7) . 2_566
O82 U4B Li29 79.5(7) . 2_566
O230 U4B Li29 81.5(7) . 2_566
O15 U4B Li40 160.4(15) . .
O127 U4B Li40 18.6(14) . .
O96 U4B Li40 106.4(14) . .
O108 U4B Li40 105.8(14) . .
O102 U4B Li40 73.5(14) . .
O154 U4B Li40 74.0(14) . .
O82 U4B Li40 93.7(14) . .
O230 U4B Li40 95.1(14) . .
Li29 U4B Li40 46.2(16) 2_566 .
O15 U4B U11B 102.2(3) . .
O127 U4B U11B 76.8(3) . .
O96 U4B U11B 143.1(2) . .
O108 U4B U11B 142.6(2) . .
O102 U4B U11B 36.5(2) . .
O154 U4B U11B 35.2(2) . .
O82 U4B U11B 106.6(2) . .
O230 U4B U11B 108.0(2) . .
Li29 U4B U11B 104.4(7) 2_566 .
Li40 U4B U11B 58.2(14) . .
O129 U5B O216 178.5(5) . .
O129 U5B O24 87.9(4) . .
O216 U5B O24 93.3(4) . .
O129 U5B O43 89.1(4) . 2_576
O216 U5B O43 92.1(4) . 2_576
O24 U5B O43 71.1(3) . 2_576
O129 U5B O49 90.2(4) . .
O216 U5B O49 88.6(4) . .
O24 U5B O49 110.0(3) . .
O43 U5B O49 178.6(3) 2_576 .
O129 U5B O11 88.9(4) . .
O216 U5B O11 89.9(4) . .
O24 U5B O11 176.2(3) . .
O43 U5B O11 110.8(3) 2_576 .
O49 U5B O11 68.0(3) . .
O129 U5B O155 90.5(4) . .
O216 U5B O155 90.0(4) . .
O24 U5B O155 35.9(3) . .
O43 U5B O155 107.0(3) 2_576 .
O49 U5B O155 74.2(3) . .
O11 U5B O155 142.2(3) . .
O129 U5B O201 90.7(4) . .
O216 U5B O201 89.8(4) . .
O24 U5B O201 106.9(3) . .
O43 U5B O201 35.8(3) 2_576 .
O49 U5B O201 143.1(3) . .
O11 U5B O201 75.1(3) . .
O155 U5B O201 142.7(3) . .
O129 U5B Li37 162.0(7) . .
O216 U5B Li37 19.5(7) . .
O24 U5B Li37 76.3(7) . .
O43 U5B Li37 77.6(7) 2_576 .
O49 U5B Li37 103.3(7) . .
O11 U5B Li37 107.2(7) . .
O155 U5B Li37 81.9(7) . .
O201 U5B Li37 85.7(7) . .
O129 U5B Li54 159.0(14) . 2_566
O216 U5B Li54 19.5(14) . 2_566
O24 U5B Li54 108.7(13) . 2_566
O43 U5B Li54 108.1(14) 2_576 2_566
O49 U5B Li54 72.4(14) . 2_566
O11 U5B Li54 74.0(13) . 2_566
O155 U5B Li54 95.7(14) . 2_566
O201 U5B Li54 96.3(14) . 2_566
Li37 U5B Li54 38.9(15) . 2_566
O129 U5B U3B 101.7(3) . .
O216 U5B U3B 76.8(3) . .
O24 U5B U3B 143.3(3) . .
O43 U5B U3B 143.3(2) 2_576 .
O49 U5B U3B 35.9(2) . .
O11 U5B U3B 35.9(2) . .
O155 U5B U3B 107.9(2) . .
O201 U5B U3B 108.3(2) . .
Li37 U5B U3B 96.2(7) . .
Li54 U5B U3B 57.3(13) 2_566 .
O206 U6B O86 178.2(4) . .
O206 U6B O108 91.0(4) . .
O86 U6B O108 90.2(4) . .
O206 U6B O77 91.8(4) . .
O86 U6B O77 89.8(4) . .
O108 U6B O77 71.7(3) . .
O206 U6B O189 89.1(4) . .
O86 U6B O189 89.6(4) . .
O108 U6B O189 178.2(3) . .
O77 U6B O189 110.0(3) . .
O206 U6B O128 89.7(4) . .
O86 U6B O128 88.6(4) . .
O108 U6B O128 110.6(3) . .
O77 U6B O128 177.2(3) . .
O189 U6B O128 67.6(3) . .
O206 U6B O230 89.3(4) . .
O86 U6B O230 90.9(4) . .
O108 U6B O230 36.4(3) . .
O77 U6B O230 108.1(3) . .
O189 U6B O230 141.8(3) . .
O128 U6B O230 74.2(3) . .
O206 U6B O80 90.5(4) . .
O86 U6B O80 90.4(4) . .
O108 U6B O80 107.5(3) . .
O77 U6B O80 35.8(3) . .
O189 U6B O80 74.3(3) . .
O128 U6B O80 141.9(3) . .
O230 U6B O80 143.9(3) . .
O206 U6B Li29 27.4(7) . 2_566
O86 U6B Li29 154.4(8) . 2_566
O108 U6B Li29 69.4(7) . 2_566
O77 U6B Li29 69.5(7) . 2_566
O189 U6B Li29 111.3(7) . 2_566
O128 U6B Li29 112.6(7) . 2_566
O230 U6B Li29 81.7(7) . 2_566
O80 U6B Li29 81.7(7) . 2_566
O206 U6B Li42 20.5(14) . .
O86 U6B Li42 157.7(14) . .
O108 U6B Li42 107.8(14) . .
O77 U6B Li42 107.9(14) . .
O189 U6B Li42 71.9(14) . .
O128 U6B Li42 73.1(14) . .
O230 U6B Li42 96.0(15) . .
O80 U6B Li42 96.3(14) . .
Li29 U6B Li42 47.9(16) 2_566 .
O206 U6B U9B 78.5(3) . .
O86 U6B U9B 99.7(3) . .
O108 U6B U9B 142.9(2) . .
O77 U6B U9B 143.1(2) . .
O189 U6B U9B 35.5(2) . .
O128 U6B U9B 35.1(2) . .
O230 U6B U9B 107.2(2) . .
O80 U6B U9B 108.1(2) . .
Li29 U6B U9B 105.9(7) 2_566 .
Li42 U6B U9B 58.0(14) . .
O6 U7B O170 178.3(5) . .
O6 U7B O168 92.2(4) . .
O170 U7B O168 89.3(4) . .
O6 U7B O138 91.0(4) . .
O170 U7B O138 90.3(4) . .
O168 U7B O138 71.6(4) . .
O6 U7B O157 88.9(4) . .
O170 U7B O157 89.5(4) . .
O168 U7B O157 175.9(4) . .
O138 U7B O157 112.3(4) . .
O6 U7B O124 88.0(4) . .
O170 U7B O124 90.8(4) . .
O168 U7B O124 108.4(3) . .
O138 U7B O124 179.0(3) . .
O157 U7B O124 67.7(4) . .
O6 U7B O233 90.0(4) . .
O170 U7B O233 90.3(4) . .
O168 U7B O233 107.3(3) . .
O138 U7B O233 35.6(3) . .
O157 U7B O233 76.7(3) . .
O124 U7B O233 144.3(3) . .
O6 U7B O178 89.1(4) . .
O170 U7B O178 91.7(4) . .
O168 U7B O178 35.8(3) . .
O138 U7B O178 107.4(3) . .
O157 U7B O178 140.3(4) . .
O124 U7B O178 72.6(3) . .
O233 U7B O178 143.0(3) . .
O6 U7B Li67 54.3(17) . 2_576
O170 U7B Li67 125.3(17) . 2_576
O168 U7B Li67 79.1(17) . 2_576
O138 U7B Li67 133.4(17) . 2_576
O157 U7B Li67 98.4(17) . 2_576
O124 U7B Li67 45.8(17) . 2_576
O233 U7B Li67 144.3(17) . 2_576
O178 U7B Li67 50.3(17) . 2_576
O6 U7B Li36 25.0(7) . 2_576
O170 U7B Li36 156.7(7) . 2_576
O168 U7B Li36 72.0(7) . 2_576
O138 U7B Li36 71.0(7) . 2_576
O157 U7B Li36 110.1(7) . 2_576
O124 U7B Li36 108.0(7) . 2_576
O233 U7B Li36 82.4(7) . 2_576
O178 U7B Li36 81.3(7) . 2_576
Li67 U7B Li36 65.8(18) 2_576 2_576
O6 U7B U12B 75.2(3) . .
O170 U7B U12B 103.1(3) . .
O168 U7B U12B 140.8(3) . .
O138 U7B U12B 143.7(2) . .
O157 U7B U12B 36.0(3) . .
O124 U7B U12B 35.9(2) . .
O233 U7B U12B 109.7(2) . .
O178 U7B U12B 105.8(2) . .
Li67 U7B U12B 63.3(17) 2_576 .
Li36 U7B U12B 100.2(7) 2_576 .
O100 U8B O84 176.7(5) . .
O100 U8B O77 91.9(4) . .
O84 U8B O77 91.1(4) . .
O100 U8B O92 91.5(4) . .
O84 U8B O92 90.8(4) . .
O77 U8B O92 70.2(3) . .
O100 U8B O153 87.1(4) . .
O84 U8B O153 89.8(4) . .
O77 U8B O153 178.8(3) . .
O92 U8B O153 110.5(3) . .
O100 U8B O53 87.3(4) . .
O84 U8B O53 90.4(4) . .
O77 U8B O53 110.8(3) . .
O92 U8B O53 178.4(3) . .
O153 U8B O53 68.5(3) . .
O100 U8B O89 88.6(4) . .
O84 U8B O89 91.9(4) . .
O77 U8B O89 105.3(3) . .
O92 U8B O89 35.1(3) . .
O153 U8B O89 75.4(3) . .
O53 U8B O89 143.8(3) . .
O100 U8B O80 89.3(4) . .
O84 U8B O80 92.4(4) . .
O77 U8B O80 35.8(3) . .
O92 U8B O80 106.0(3) . .
O153 U8B O80 143.4(3) . .
O53 U8B O80 75.0(3) . .
O89 U8B O80 141.0(3) . .
O100 U8B Li65 34.9(18) . .
O84 U8B Li65 141.8(19) . .
O77 U8B Li65 123.4(19) . .
O92 U8B Li65 114.4(18) . .
O153 U8B Li65 55.4(18) . .
O53 U8B Li65 64.1(18) . .
O89 U8B Li65 93.6(18) . .
O80 U8B Li65 106.3(18) . .
O100 U8B Li29 28.4(8) . 2_566
O84 U8B Li29 154.7(8) . 2_566
O77 U8B Li29 70.7(8) . 2_566
O92 U8B Li29 66.9(7) . 2_566
O153 U8B Li29 108.6(8) . 2_566
O53 U8B Li29 112.2(7) . 2_566
O89 U8B Li29 76.9(7) . 2_566
O80 U8B Li29 83.1(7) . 2_566
Li65 U8B Li29 63(2) . 2_566
O100 U8B U1B 74.8(3) . .
O84 U8B U1B 101.9(3) . .
O77 U8B U1B 143.4(2) . .
O92 U8B U1B 142.2(2) . .
O153 U8B U1B 35.6(2) . .
O53 U8B U1B 36.4(2) . .
O89 U8B U1B 108.2(2) . .
O80 U8B U1B 108.8(2) . .
Li65 U8B U1B 40.9(18) . .
Li29 U8B U1B 103.1(7) 2_566 .
O18 U9B O107 177.7(4) . .
O18 U9B O138 89.7(4) . .
O107 U9B O138 92.5(4) . .
O18 U9B O52 92.0(4) . .
O107 U9B O52 89.4(4) . .
O138 U9B O52 70.6(3) . .
O18 U9B O128 88.0(4) . .
O107 U9B O128 90.6(4) . .
O138 U9B O128 111.9(3) . .
O52 U9B O128 177.5(3) . .
O18 U9B O134 88.6(4) . .
O107 U9B O134 91.4(4) . .
O138 U9B O134 106.8(3) . .
O52 U9B O134 36.4(3) . .
O128 U9B O134 141.1(3) . .
O18 U9B O189 88.1(4) . .
O107 U9B O189 89.7(4) . .
O138 U9B O189 177.8(3) . .
O52 U9B O189 109.9(3) . .
O128 U9B O189 67.6(3) . .
O134 U9B O189 73.5(3) . .
O18 U9B O233 89.8(4) . .
O107 U9B O233 91.6(4) . .
O138 U9B O233 35.8(3) . .
O52 U9B O233 106.4(3) . .
O128 U9B O233 76.1(3) . .
O134 U9B O233 142.7(3) . .
O189 U9B O233 143.7(3) . .
O18 U9B Li36 22.0(7) . 2_576
O107 U9B Li36 160.1(7) . 2_576
O138 U9B Li36 73.1(7) . 2_576
O52 U9B Li36 73.1(7) . 2_576
O128 U9B Li36 107.4(7) . 2_576
O134 U9B Li36 80.2(7) . 2_576
O189 U9B Li36 104.9(7) . 2_576
O233 U9B Li36 84.6(7) . 2_576
O18 U9B Li42 20.8(14) . .
O107 U9B Li42 157.0(14) . .
O138 U9B Li42 107.6(14) . .
O52 U9B Li42 107.6(14) . .
O128 U9B Li42 71.8(14) . .
O134 U9B Li42 93.3(14) . .
O189 U9B Li42 70.1(14) . .
O233 U9B Li42 98.2(14) . .
Li36 U9B Li42 42.6(15) 2_576 .
O18 U9B Li1 174.0(10) . .
O107 U9B Li1 6.0(10) . .
O138 U9B Li1 93.3(10) . .
O52 U9B Li1 84.1(10) . .
O128 U9B Li1 95.7(10) . .
O134 U9B Li1 85.5(10) . .
O189 U9B Li1 89.0(10) . .
O233 U9B Li1 95.7(10) . .
Li36 U9B Li1 156.2(11) 2_576 .
Li42 U9B Li1 158.4(17) . .
O18 U9B U6B 76.9(3) . .
O107 U9B U6B 101.0(3) . .
O138 U9B U6B 143.9(2) . .
O52 U9B U6B 142.0(2) . .
O128 U9B U6B 35.7(2) . .
O134 U9B U6B 106.2(2) . .
O189 U9B U6B 34.9(2) . .
O233 U9B U6B 109.7(2) . .
Li36 U9B U6B 98.7(7) 2_576 .
Li42 U9B U6B 56.1(14) . .
Li1 U9B U6B 103.5(9) . .
O19 U10B O3 178.1(4) . .
O19 U10B O168 88.3(4) . 2_576
O3 U10B O168 92.5(4) . 2_576
O19 U10B O141 91.0(4) . .
O3 U10B O141 90.9(4) . .
O168 U10B O141 69.6(4) 2_576 .
O19 U10B O33 89.2(4) . .
O3 U10B O33 90.0(4) . .
O168 U10B O33 177.4(3) 2_576 .
O141 U10B O33 109.8(3) . .
O19 U10B O217 90.4(4) . .
O3 U10B O217 87.7(4) . .
O168 U10B O217 111.7(4) 2_576 .
O141 U10B O217 178.1(3) . .
O33 U10B O217 69.0(3) . .
O19 U10B O178 90.3(4) . 2_576
O3 U10B O178 89.4(4) . 2_576
O168 U10B O178 36.3(3) 2_576 2_576
O141 U10B O178 105.8(3) . 2_576
O33 U10B O178 144.4(3) . 2_576
O217 U10B O178 75.5(4) . 2_576
O19 U10B O98 93.4(4) . 2_576
O3 U10B O98 88.0(4) . 2_576
O168 U10B O98 105.6(4) 2_576 2_576
O141 U10B O98 36.1(3) . 2_576
O33 U10B O98 73.9(3) . 2_576
O217 U10B O98 142.6(4) . 2_576
O178 U10B O98 141.7(4) 2_576 2_576
O19 U10B Li67 124.5(15) . .
O3 U10B Li67 54.4(15) . .
O168 U10B Li67 68.6(15) 2_576 .
O141 U10B Li67 122.7(15) . .
O33 U10B Li67 113.5(15) . .
O217 U10B Li67 57.3(15) . .
O178 U10B Li67 42.1(15) 2_576 .
O98 U10B Li67 140.5(15) 2_576 .
O19 U10B Li36 157.5(8) . .
O3 U10B Li36 24.3(8) . .
O168 U10B Li36 74.1(7) 2_576 .
O141 U10B Li36 69.9(7) . .
O33 U10B Li36 108.1(7) . .
O217 U10B Li36 109.0(7) . .
O178 U10B Li36 84.0(7) 2_576 .
O98 U10B Li36 78.2(7) 2_576 .
Li67 U10B Li36 62.4(16) . .
O19 U10B Li41 160.0(15) . .
O3 U10B Li41 18.3(14) . .
O168 U10B Li41 107.5(14) 2_576 .
O141 U10B Li41 105.8(14) . .
O33 U10B Li41 75.1(14) . .
O217 U10B Li41 72.6(14) . .
O178 U10B Li41 95.4(14) 2_576 .
O98 U10B Li41 94.0(14) 2_576 .
Li67 U10B Li41 55(2) . .
Li36 U10B Li41 42.5(15) . .
O19 U10B U2B 100.6(3) . .
O3 U10B U2B 77.8(3) . .
O168 U10B U2B 145.6(2) 2_576 .
O141 U10B U2B 142.3(2) . .
O33 U10B U2B 35.8(2) . .
O217 U10B U2B 36.1(3) . .
O178 U10B U2B 109.9(2) 2_576 .
O98 U10B U2B 106.9(2) 2_576 .
Li67 U10B U2B 79.3(15) . .
Li36 U10B U2B 101.9(7) . .
Li41 U10B U2B 59.4(14) . .
O209 U11B O111 178.5(4) . 2_576
O209 U11B O43 90.4(4) . .
O111 U11B O43 90.2(4) 2_576 .
O209 U11B O147 89.3(4) . .
O111 U11B O147 92.2(4) 2_576 .
O43 U11B O147 71.9(3) . .
O209 U11B O154 90.5(4) . .
O111 U11B O154 88.8(4) 2_576 .
O43 U11B O154 177.8(3) . .
O147 U11B O154 110.2(3) . .
O209 U11B O102 89.5(4) . .
O111 U11B O102 89.0(4) 2_576 .
O43 U11B O102 109.9(3) . .
O147 U11B O102 177.8(4) . .
O154 U11B O102 68.1(3) . .
O209 U11B O90 91.9(4) . .
O111 U11B O90 89.3(4) 2_576 .
O43 U11B O90 108.0(3) . .
O147 U11B O90 36.3(3) . .
O154 U11B O90 74.0(3) . .
O102 U11B O90 142.0(3) . .
O209 U11B O201 91.8(4) . 2_576
O111 U11B O201 87.9(4) 2_576 2_576
O43 U11B O201 35.9(3) . 2_576
O147 U11B O201 107.7(3) . 2_576
O154 U11B O201 142.1(3) . 2_576
O102 U11B O201 74.1(3) . 2_576
O90 U11B O201 143.7(3) . 2_576
O209 U11B Li40 158.7(15) . .
O111 U11B Li40 19.9(14) 2_576 .
O43 U11B Li40 105.5(14) . .
O147 U11B Li40 108.9(14) . .
O154 U11B Li40 73.0(14) . .
O102 U11B Li40 72.0(14) . .
O90 U11B Li40 96.3(14) . .
O201 U11B Li40 93.1(14) 2_576 .
O209 U11B Li37 160.1(7) . 2_576
O111 U11B Li37 21.2(7) 2_576 2_576
O43 U11B Li37 72.2(7) . 2_576
O147 U11B Li37 76.2(7) . 2_576
O154 U11B Li37 107.1(7) . 2_576
O102 U11B Li37 105.4(7) . 2_576
O90 U11B Li37 84.5(7) . 2_576
O201 U11B Li37 79.9(7) 2_576 2_576
Li40 U11B Li37 41.0(15) . 2_576
O209 U11B U4B 102.1(3) . .
O111 U11B U4B 76.6(3) 2_576 .
O43 U11B U4B 142.1(2) . .
O147 U11B U4B 142.7(2) . .
O154 U11B U4B 35.7(2) . .
O102 U11B U4B 36.1(2) . .
O90 U11B U4B 107.1(2) . .
O201 U11B U4B 107.3(2) 2_576 .
Li40 U11B U4B 56.7(14) . .
Li37 U11B U4B 97.7(6) 2_576 .
O25 U12B O240 177.9(5) 2_576 .
O25 U12B O203 91.3(4) 2_576 2_576
O240 U12B O203 90.8(4) . 2_576
O25 U12B O147 93.3(4) 2_576 .
O240 U12B O147 87.4(4) . .
O203 U12B O147 71.3(3) 2_576 .
O25 U12B O124 87.7(4) 2_576 .
O240 U12B O124 91.6(4) . .
O203 U12B O124 110.1(3) 2_576 .
O147 U12B O124 178.3(4) . .
O25 U12B O157 89.7(4) 2_576 .
O240 U12B O157 88.2(4) . .
O203 U12B O157 177.0(4) 2_576 .
O147 U12B O157 111.5(4) . .
O124 U12B O157 67.1(3) . .
O25 U12B O62 89.1(4) 2_576 .
O240 U12B O62 92.6(4) . .
O203 U12B O62 35.6(3) 2_576 .
O147 U12B O62 106.9(3) . .
O124 U12B O62 74.5(3) . .
O157 U12B O62 141.6(3) . .
O25 U12B O90 89.6(4) 2_576 .
O240 U12B O90 89.8(4) . .
O203 U12B O90 107.4(3) 2_576 .
O147 U12B O90 36.2(3) . .
O124 U12B O90 142.5(3) . .
O157 U12B O90 75.5(3) . .
O62 U12B O90 142.9(3) . .
O25 U12B Li67 55.8(14) 2_576 2_576
O240 U12B Li67 123.9(14) . 2_576
O203 U12B Li67 98.3(14) 2_576 2_576
O147 U12B Li67 147.8(14) . 2_576
O124 U12B Li67 33.5(14) . 2_576
O157 U12B Li67 79.9(14) . 2_576
O62 U12B Li67 67.9(14) . 2_576
O90 U12B Li67 137.4(14) . 2_576
O25 U12B Li37 21.8(7) 2_576 2_576
O240 U12B Li37 160.0(7) . 2_576
O203 U12B Li37 72.4(7) 2_576 2_576
O147 U12B Li37 77.1(7) . 2_576
O124 U12B Li37 104.2(7) . 2_576
O157 U12B Li37 109.1(7) . 2_576
O62 U12B Li37 80.1(7) . 2_576
O90 U12B Li37 85.1(7) . 2_576
Li67 U12B Li37 70.7(15) 2_576 2_576
O25 U12B U7B 75.6(3) 2_576 .
O240 U12B U7B 102.7(3) . .
O203 U12B U7B 142.6(2) 2_576 .
O147 U12B U7B 142.9(2) . .
O124 U12B U7B 36.1(2) . .
O157 U12B U7B 35.1(3) . .
O62 U12B U7B 108.1(2) . .
O90 U12B U7B 107.4(2) . .
Li67 U12B U7B 45.4(14) 2_576 .
Li37 U12B U7B 97.3(6) 2_576 .
O34 U1C O192 177.9(5) . .
O34 U1C O131 92.2(4) . .
O192 U1C O131 90.0(5) . .
O34 U1C O239 90.2(4) . 2_466
O192 U1C O239 90.8(4) . 2_466
O131 U1C O239 70.4(4) . 2_466
O34 U1C O104 87.7(4) . .
O192 U1C O104 90.2(4) . .
O131 U1C O104 177.3(4) . .
O239 U1C O104 112.3(4) 2_466 .
O34 U1C O196 89.9(4) . .
O192 U1C O196 91.7(4) . .
O131 U1C O196 36.8(4) . .
O239 U1C O196 107.1(4) 2_466 .
O104 U1C O196 140.5(3) . .
O34 U1C O50 90.4(4) . .
O192 U1C O50 88.6(4) . .
O131 U1C O50 110.9(4) . .
O239 U1C O50 178.5(4) 2_466 .
O104 U1C O50 66.4(3) . .
O196 U1C O50 74.2(3) . .
O34 U1C O171 88.1(4) . .
O192 U1C O171 91.5(5) . .
O131 U1C O171 107.0(4) . .
O239 U1C O171 36.6(4) 2_466 .
O104 U1C O171 75.7(4) . .
O196 U1C O171 143.6(4) . .
O50 U1C O171 142.1(4) . .
O34 U1C Li44 19.1(15) . 2_466
O192 U1C Li44 158.9(15) . 2_466
O131 U1C Li44 109.4(15) . 2_466
O239 U1C Li44 103.4(15) 2_466 2_466
O104 U1C Li44 70.1(15) . 2_466
O196 U1C Li44 98.8(15) . 2_466
O50 U1C Li44 76.8(14) . 2_466
O171 U1C Li44 90.8(15) . 2_466
O34 U1C Li25 153.1(11) . 2_476
O192 U1C Li25 24.9(10) . 2_476
O131 U1C Li25 114.2(10) . 2_476
O239 U1C Li25 93.7(10) 2_466 2_476
O104 U1C Li25 66.2(10) . 2_476
O196 U1C Li25 114.2(10) . 2_476
O50 U1C Li25 85.1(10) . 2_476
O171 U1C Li25 79.5(10) . 2_476
Li44 U1C Li25 136.3(17) 2_466 2_476
O34 U1C Li30 25.1(7) . 2_566
O192 U1C Li30 156.8(8) . 2_566
O131 U1C Li30 71.5(7) . 2_566
O239 U1C Li30 70.1(7) 2_466 2_566
O104 U1C Li30 109.0(7) . 2_566
O196 U1C Li30 81.9(7) . 2_566
O50 U1C Li30 110.8(7) . 2_566
O171 U1C Li30 81.0(7) . 2_566
Li44 U1C Li30 44.1(16) 2_466 2_566
Li25 U1C Li30 160.5(12) 2_476 2_566
O34 U1C U2C 77.1(3) . .
O192 U1C U2C 101.1(4) . .
O131 U1C U2C 142.8(3) . .
O239 U1C U2C 143.6(3) 2_466 .
O104 U1C U2C 34.6(2) . .
O196 U1C U2C 106.8(2) . .
O50 U1C U2C 35.4(2) . .
O171 U1C U2C 108.1(3) . .
Li44 U1C U2C 58.4(14) 2_466 .
Li25 U1C U2C 84.2(10) 2_476 .
Li30 U1C U2C 102.2(7) 2_566 .
O176 U2C O115 177.9(5) . .
O176 U2C O237 88.9(4) . .
O115 U2C O237 92.7(4) . .
O176 U2C O104 89.3(4) . .
O115 U2C O104 89.1(4) . .
O237 U2C O104 176.6(4) . .
O176 U2C O177 92.1(4) . 2_466
O115 U2C O177 89.6(4) . 2_466
O237 U2C O177 71.9(4) . 2_466
O104 U2C O177 111.1(4) . 2_466
O176 U2C O50 88.7(4) . .
O115 U2C O50 89.5(4) . .
O237 U2C O50 110.1(4) . .
O104 U2C O50 66.9(3) . .
O177 U2C O50 177.8(4) 2_466 .
O176 U2C O229 92.0(4) . .
O115 U2C O229 88.5(4) . .
O237 U2C O229 36.4(3) . .
O104 U2C O229 140.8(3) . .
O177 U2C O229 108.0(4) 2_466 .
O50 U2C O229 74.0(4) . .
O176 U2C O116 93.1(4) . 2_466
O115 U2C O116 87.7(4) . 2_466
O237 U2C O116 107.8(4) . 2_466
O104 U2C O116 75.2(3) . 2_466
O177 U2C O116 35.9(3) 2_466 2_466
O50 U2C O116 142.1(3) . 2_466
O229 U2C O116 143.7(3) . 2_466
O176 U2C Li31 156.8(8) . .
O115 U2C Li31 25.3(7) . .
O237 U2C Li31 71.7(7) . .
O104 U2C Li31 110.7(7) . .
O177 U2C Li31 70.1(7) 2_466 .
O50 U2C Li31 109.6(7) . .
O229 U2C Li31 80.0(7) . .
O116 U2C Li31 81.3(7) 2_466 .
O176 U2C Li44 154.5(14) . 2_466
O115 U2C Li44 23.5(14) . 2_466
O237 U2C Li44 114.2(14) . 2_466
O104 U2C Li44 67.1(14) . 2_466
O177 U2C Li44 105.0(14) 2_466 2_466
O50 U2C Li44 73.6(14) . 2_466
O229 U2C Li44 100.3(14) . 2_466
O116 U2C Li44 90.1(14) 2_466 2_466
Li31 U2C Li44 48.6(15) . 2_466
O176 U2C U1C 100.7(3) . .
O115 U2C U1C 77.2(3) . .
O237 U2C U1C 142.8(3) . .
O104 U2C U1C 35.0(2) . .
O177 U2C U1C 142.2(3) 2_466 .
O50 U2C U1C 35.6(2) . .
O229 U2C U1C 106.9(2) . .
O116 U2C U1C 107.4(2) 2_466 .
Li31 U2C U1C 102.5(7) . .
Li44 U2C U1C 54.4(14) 2_466 .
O200 U3C O191 177.9(5) . .
O200 U3C O131 89.2(4) . .
O191 U3C O131 92.6(4) . .
O200 U3C O204 90.0(4) . .
O191 U3C O204 91.8(4) . .
O131 U3C O204 70.8(4) . .
O200 U3C O231 90.1(4) . .
O191 U3C O231 88.1(4) . .
O131 U3C O231 111.0(4) . .
O204 U3C O231 178.3(4) . .
O200 U3C O144 90.6(4) . .
O191 U3C O144 87.6(4) . .
O131 U3C O144 177.5(4) . .
O204 U3C O144 111.7(3) . .
O231 U3C O144 66.5(3) . .
O200 U3C O174 93.7(4) . .
O191 U3C O174 87.0(4) . .
O131 U3C O174 106.6(4) . .
O204 U3C O174 36.0(3) . .
O231 U3C O174 142.3(4) . .
O144 U3C O174 75.9(3) . .
O200 U3C O196 90.7(4) . .
O191 U3C O196 89.9(4) . .
O131 U3C O196 36.6(4) . .
O204 U3C O196 107.3(4) . .
O231 U3C O196 74.4(4) . .
O144 U3C O196 140.9(3) . .
O174 U3C O196 142.9(4) . .
O200 U3C Li30 156.7(8) . 2_566
O191 U3C Li30 25.4(8) . 2_566
O131 U3C Li30 72.3(8) . 2_566
O204 U3C Li30 71.0(7) . 2_566
O231 U3C Li30 109.3(7) . 2_566
O144 U3C Li30 108.6(7) . 2_566
O174 U3C Li30 79.0(7) . 2_566
O196 U3C Li30 82.7(7) . 2_566
O200 U3C Li49 158.6(15) . .
O191 U3C Li49 19.2(14) . .
O131 U3C Li49 109.0(15) . .
O204 U3C Li49 106.3(14) . .
O231 U3C Li49 73.2(14) . .
O144 U3C Li49 70.8(14) . .
O174 U3C Li49 91.8(14) . .
O196 U3C Li49 97.3(14) . .
Li30 U3C Li49 44.6(16) 2_566 .
O200 U3C U10C 101.4(3) . .
O191 U3C U10C 76.5(3) . .
O131 U3C U10C 143.4(3) . .
O204 U3C U10C 142.9(2) . .
O231 U3C U10C 35.4(3) . .
O144 U3C U10C 34.3(2) . .
O174 U3C U10C 107.5(2) . .
O196 U3C U10C 107.7(2) . .
Li30 U3C U10C 101.9(7) 2_566 .
Li49 U3C U10C 57.3(14) . .
O13 U4C O208 177.8(4) . .
O13 U4C O133 90.9(4) . .
O208 U4C O133 91.1(4) . .
O13 U4C O67 91.2(4) . .
O208 U4C O67 90.3(4) . .
O133 U4C O67 70.7(3) . .
O13 U4C O23 89.3(4) . .
O208 U4C O23 89.3(4) . .
O133 U4C O23 109.8(3) . .
O67 U4C O23 179.3(3) . .
O13 U4C O78 89.0(4) . .
O208 U4C O78 88.9(4) . .
O133 U4C O78 178.1(3) . .
O67 U4C O78 111.1(3) . .
O23 U4C O78 68.3(3) . .
O13 U4C O142 88.2(4) . .
O208 U4C O142 91.9(4) . .
O133 U4C O142 107.0(3) . .
O67 U4C O142 36.4(3) . .
O23 U4C O142 143.1(3) . .
O78 U4C O142 74.8(3) . .
O13 U4C O169 89.0(4) . .
O208 U4C O169 92.1(4) . .
O133 U4C O169 36.5(3) . .
O67 U4C O169 107.2(3) . .
O23 U4C O169 73.4(3) . .
O78 U4C O169 141.7(3) . .
O142 U4C O169 143.3(3) . .
O13 U4C Li32 25.6(7) . .
O208 U4C Li32 156.5(8) . .
O133 U4C Li32 71.0(7) . .
O67 U4C Li32 69.8(7) . .
O23 U4C Li32 110.8(7) . .
O78 U4C Li32 109.5(7) . .
O142 U4C Li32 79.5(7) . .
O169 U4C Li32 82.5(7) . .
O13 U4C Li61 18.8(14) . 1_455
O208 U4C Li61 159.1(14) . 1_455
O133 U4C Li61 106.6(14) . 1_455
O67 U4C Li61 105.8(13) . 1_455
O23 U4C Li61 74.5(13) . 1_455
O78 U4C Li61 73.0(14) . 1_455
O142 U4C Li61 93.3(14) . 1_455
O169 U4C Li61 95.7(14) . 1_455
Li32 U4C Li61 44.4(15) . 1_455
O13 U4C U11C 76.6(3) . .
O208 U4C U11C 101.3(3) . .
O133 U4C U11C 142.3(2) . .
O67 U4C U11C 143.4(2) . .
O23 U4C U11C 36.3(2) . .
O78 U4C U11C 35.9(2) . .
O142 U4C U11C 107.9(2) . .
O169 U4C U11C 107.0(2) . .
Li32 U4C U11C 102.2(7) . .
Li61 U4C U11C 57.8(13) 1_455 .
O152 U5C O94 177.9(5) . .
O152 U5C O202 90.8(4) . 2_466
O94 U5C O202 90.7(4) . 2_466
O152 U5C O237 93.3(4) . .
O94 U5C O237 88.6(4) . .
O202 U5C O237 70.8(4) 2_466 .
O152 U5C O28 90.0(4) . .
O94 U5C O28 88.4(4) . .
O202 U5C O28 177.8(4) 2_466 .
O237 U5C O28 111.2(4) . .
O152 U5C O229 88.5(4) . .
O94 U5C O229 92.5(4) . .
O202 U5C O229 106.6(4) 2_466 .
O237 U5C O229 36.1(3) . .
O28 U5C O229 75.5(4) . .
O152 U5C O195 87.3(4) . .
O94 U5C O195 90.8(4) . .
O202 U5C O195 110.3(4) 2_466 .
O237 U5C O195 178.8(4) . .
O28 U5C O195 67.7(4) . .
O229 U5C O195 142.9(4) . .
O152 U5C O220 89.5(4) . 2_466
O94 U5C O220 90.8(4) . 2_466
O202 U5C O220 37.8(4) 2_466 2_466
O237 U5C O220 108.6(4) . 2_466
O28 U5C O220 140.2(4) . 2_466
O229 U5C O220 144.3(4) . 2_466
O195 U5C O220 72.5(4) . 2_466
O152 U5C Li62 20.2(12) . .
O94 U5C Li62 157.7(13) . .
O202 U5C Li62 107.1(12) 2_466 .
O237 U5C Li62 109.7(12) . .
O28 U5C Li62 73.3(12) . .
O229 U5C Li62 95.2(12) . .
O195 U5C Li62 70.6(12) . .
O220 U5C Li62 95.1(12) 2_466 .
O152 U5C Li31 25.7(8) . .
O94 U5C Li31 156.3(8) . .
O202 U5C Li31 69.3(7) 2_466 .
O237 U5C Li31 73.2(8) . .
O28 U5C Li31 112.0(7) . .
O229 U5C Li31 81.8(8) . .
O195 U5C Li31 107.6(8) . .
O220 U5C Li31 81.2(8) 2_466 .
Li62 U5C Li31 45.9(14) . .
O152 U5C U7C 75.5(3) . .
O94 U5C U7C 102.4(3) . .
O202 U5C U7C 142.4(3) 2_466 .
O237 U5C U7C 143.4(2) . .
O28 U5C U7C 36.1(2) . .
O229 U5C U7C 107.9(3) . .
O195 U5C U7C 35.8(2) . .
O220 U5C U7C 106.1(3) 2_466 .
Li62 U5C U7C 55.3(12) . .
Li31 U5C U7C 101.2(7) . .
O57 U6C O225 178.0(5) . .
O57 U6C O173 92.8(4) . .
O225 U6C O173 89.1(4) . .
O57 U6C O202 92.1(4) . .
O225 U6C O202 89.1(4) . .
O173 U6C O202 70.0(4) . .
O57 U6C O65 87.0(4) . .
O225 U6C O65 91.8(4) . .
O173 U6C O65 110.8(4) . .
O202 U6C O65 178.8(4) . .
O57 U6C O159 90.2(4) . .
O225 U6C O159 91.0(4) . .
O173 U6C O159 36.6(3) . .
O202 U6C O159 106.6(4) . .
O65 U6C O159 74.2(4) . .
O57 U6C O95 87.7(4) . .
O225 U6C O95 90.4(4) . .
O173 U6C O95 178.7(4) . .
O202 U6C O95 111.3(4) . .
O65 U6C O95 68.0(4) . .
O159 U6C O95 142.2(4) . .
O57 U6C O220 90.2(4) . .
O225 U6C O220 89.8(4) . .
O173 U6C O220 107.8(4) . .
O202 U6C O220 37.8(4) . .
O65 U6C O220 141.4(4) . .
O159 U6C O220 144.3(4) . .
O95 U6C O220 73.5(4) . .
O57 U6C Li68 57.5(19) . .
O225 U6C Li68 122.4(19) . .
O173 U6C Li68 79(2) . .
O202 U6C Li68 135.0(19) . .
O65 U6C Li68 44.9(19) . .
O159 U6C Li68 49(2) . .
O95 U6C Li68 101(2) . .
O220 U6C Li68 147.6(19) . .
O57 U6C Li31 26.5(8) . 2_466
O225 U6C Li31 155.3(8) . 2_466
O173 U6C Li31 71.9(8) . 2_466
O202 U6C Li31 69.9(8) . 2_466
O65 U6C Li31 109.4(7) . 2_466
O159 U6C Li31 83.1(8) . 2_466
O95 U6C Li31 108.9(8) . 2_466
O220 U6C Li31 81.5(8) . 2_466
Li68 U6C Li31 70(2) . 2_466
O57 U6C Li60 19.8(14) . 1_455
O225 U6C Li60 158.5(14) . 1_455
O173 U6C Li60 106.0(14) . 1_455
O202 U6C Li60 110.3(14) . 1_455
O65 U6C Li60 68.8(13) . 1_455
O159 U6C Li60 92.3(14) . 1_455
O95 U6C Li60 74.2(14) . 1_455
O220 U6C Li60 99.7(14) . 1_455
Li68 U6C Li60 49(2) . 1_455
Li31 U6C Li60 46.2(15) 2_466 1_455
O57 U6C U8C 76.8(3) . .
O225 U6C U8C 101.3(3) . .
O173 U6C U8C 142.9(2) . .
O202 U6C U8C 144.6(3) . .
O65 U6C U8C 34.4(3) . .
O159 U6C U8C 106.9(2) . .
O95 U6C U8C 36.1(2) . .
O220 U6C U8C 107.8(3) . .
Li68 U6C U8C 65.7(19) . .
Li31 U6C U8C 103.4(7) 2_466 .
Li60 U6C U8C 57.5(13) 1_455 .
O215 U7C O21 176.9(5) . .
O215 U7C O137 88.0(4) . .
O21 U7C O137 93.7(4) . .
O215 U7C O218 91.5(4) . .
O21 U7C O218 91.5(4) . .
O137 U7C O218 70.2(4) . .
O215 U7C O195 90.2(4) . .
O21 U7C O195 86.8(4) . .
O137 U7C O195 110.6(4) . .
O218 U7C O195 178.1(4) . .
O215 U7C O28 87.5(4) . .
O21 U7C O28 90.7(4) . .
O137 U7C O28 175.4(3) . .
O218 U7C O28 111.2(4) . .
O195 U7C O28 68.1(4) . .
O215 U7C O219 93.4(4) . .
O21 U7C O219 88.5(4) . .
O137 U7C O219 107.6(4) . .
O218 U7C O219 37.4(4) . .
O195 U7C O219 141.7(4) . .
O28 U7C O219 74.0(3) . .
O215 U7C O226 90.5(4) . .
O21 U7C O226 89.4(4) . .
O137 U7C O226 35.8(3) . .
O218 U7C O226 105.9(4) . .
O195 U7C O226 74.9(4) . .
O28 U7C O226 142.9(3) . .
O219 U7C O226 143.0(4) . .
O215 U7C Li62 160.0(13) . .
O21 U7C Li62 17.1(13) . .
O137 U7C Li62 108.2(13) . .
O218 U7C Li62 104.8(12) . .
O195 U7C Li62 73.4(13) . .
O28 U7C Li62 75.9(13) . .
O219 U7C Li62 92.7(13) . .
O226 U7C Li62 95.9(13) . .
O215 U7C Li32 156.6(8) . .
O21 U7C Li32 26.2(8) . .
O137 U7C Li32 72.1(7) . .
O218 U7C Li32 70.5(7) . .
O195 U7C Li32 108.1(7) . .
O28 U7C Li32 112.5(8) . .
O219 U7C Li32 81.3(7) . .
O226 U7C Li32 80.7(7) . .
Li62 U7C Li32 43.4(14) . .
O215 U7C U5C 101.6(3) . .
O21 U7C U5C 75.5(3) . .
O137 U7C U5C 144.2(2) . .
O218 U7C U5C 142.5(3) . .
O195 U7C U5C 36.2(3) . .
O28 U7C U5C 36.2(2) . .
O219 U7C U5C 106.2(3) . .
O226 U7C U5C 109.0(2) . .
Li62 U7C U5C 58.4(12) . .
Li32 U7C U5C 101.8(7) . .
O117 U8C O146 178.3(5) . .
O117 U8C O112 91.7(4) . .
O146 U8C O112 89.1(4) . .
O117 U8C O65 87.2(4) . .
O146 U8C O65 92.0(4) . .
O112 U8C O65 177.7(4) . .
O117 U8C O204 92.1(4) . .
O146 U8C O204 89.6(4) . .
O112 U8C O204 71.6(4) . .
O65 U8C O204 110.4(4) . .
O117 U8C O174 88.7(4) . .
O146 U8C O174 92.6(4) . .
O112 U8C O174 107.5(4) . .
O65 U8C O174 74.4(4) . .
O204 U8C O174 36.0(3) . .
O117 U8C O224 88.3(4) . 2_466
O146 U8C O224 91.5(4) . 2_466
O112 U8C O224 35.6(4) . 2_466
O65 U8C O224 142.3(4) . 2_466
O204 U8C O224 107.1(4) . 2_466
O174 U8C O224 142.8(4) . 2_466
O117 U8C O95 87.7(4) . .
O146 U8C O95 90.6(4) . .
O112 U8C O95 110.0(4) . .
O65 U8C O95 68.0(4) . .
O204 U8C O95 178.4(4) . .
O174 U8C O95 142.3(4) . .
O224 U8C O95 74.5(4) 2_466 .
O117 U8C Li30 23.7(8) . 2_566
O146 U8C Li30 157.8(8) . 2_566
O112 U8C Li30 72.7(8) . 2_566
O65 U8C Li30 106.6(8) . 2_566
O204 U8C Li30 72.8(7) . 2_566
O174 U8C Li30 81.2(7) . 2_566
O224 U8C Li30 81.2(8) 2_466 2_566
O95 U8C Li30 107.4(7) . 2_566
O117 U8C Li60 18.2(14) . 1_455
O146 U8C Li60 160.4(14) . 1_455
O112 U8C Li60 108.5(14) . 1_455
O65 U8C Li60 70.2(14) . 1_455
O204 U8C Li60 103.9(14) . 1_455
O174 U8C Li60 90.3(14) . 1_455
O224 U8C Li60 97.9(14) 2_466 1_455
O95 U8C Li60 75.6(14) . 1_455
Li30 U8C Li60 41.7(15) 2_566 1_455
O117 U8C Li68 60.9(14) . .
O146 U8C Li68 118.4(14) . .
O112 U8C Li68 152.1(14) . .
O65 U8C Li68 27.1(13) . .
O204 U8C Li68 102.8(14) . .
O174 U8C Li68 69.8(14) . .
O224 U8C Li68 137.5(14) 2_466 .
O95 U8C Li68 75.7(14) . .
Li30 U8C Li68 79.5(15) 2_566 .
Li60 U8C Li68 45.2(19) 1_455 .
O117 U8C U6C 76.9(3) . .
O146 U8C U6C 101.5(3) . .
O112 U8C U6C 143.3(3) . .
O65 U8C U6C 34.4(3) . .
O204 U8C U6C 142.3(3) . .
O174 U8C U6C 106.9(3) . .
O224 U8C U6C 108.4(3) 2_466 .
O95 U8C U6C 36.1(3) . .
Li30 U8C U6C 100.7(7) 2_566 .
Li60 U8C U6C 59.2(14) 1_455 .
Li68 U8C U6C 40.5(13) . .
O223 U9C O31 178.4(5) . .
O223 U9C O67 89.6(4) . .
O31 U9C O67 91.3(4) . .
O223 U9C O137 89.6(4) . .
O31 U9C O137 92.0(4) . .
O67 U9C O137 71.7(3) . .
O223 U9C O150 90.0(4) . .
O31 U9C O150 88.9(4) . .
O67 U9C O150 177.5(3) . .
O137 U9C O150 110.7(3) . .
O223 U9C O91 89.1(4) . .
O31 U9C O91 89.3(4) . .
O67 U9C O91 110.3(3) . .
O137 U9C O91 177.6(3) . .
O150 U9C O91 67.2(3) . .
O223 U9C O226 92.4(4) . .
O31 U9C O226 88.6(4) . .
O67 U9C O226 107.5(3) . .
O137 U9C O226 35.9(3) . .
O150 U9C O226 75.0(3) . .
O91 U9C O226 142.2(3) . .
O223 U9C O142 92.1(4) . .
O31 U9C O142 87.9(4) . .
O67 U9C O142 36.4(3) . .
O137 U9C O142 108.0(3) . .
O150 U9C O142 141.2(3) . .
O91 U9C O142 74.1(3) . .
O226 U9C O142 143.5(3) . .
O223 U9C Li32 157.2(8) . .
O31 U9C Li32 24.4(8) . .
O67 U9C Li32 71.9(7) . .
O137 U9C Li32 72.2(7) . .
O150 U9C Li32 108.9(7) . .
O91 U9C Li32 109.5(7) . .
O226 U9C Li32 80.9(7) . .
O142 U9C Li32 81.0(7) . .
O223 U9C U12C 102.5(3) . .
O31 U9C U12C 75.9(3) . .
O67 U9C U12C 141.8(2) . .
O137 U9C U12C 143.1(2) . .
O150 U9C U12C 36.0(2) . .
O91 U9C U12C 35.6(3) . .
O226 U9C U12C 108.0(2) . .
O142 U9C U12C 106.3(2) . .
Li32 U9C U12C 100.3(7) . .
O184 U10C O101 178.7(5) . .
O184 U10C O133 89.3(4) . .
O101 U10C O133 91.9(4) . .
O184 U10C O144 90.5(4) . .
O101 U10C O144 88.6(4) . .
O133 U10C O144 112.1(3) . .
O184 U10C O218 89.3(4) . .
O101 U10C O218 91.6(4) . .
O133 U10C O218 69.9(4) . .
O144 U10C O218 178.1(4) . .
O184 U10C O169 90.5(4) . .
O101 U10C O169 90.2(4) . .
O133 U10C O169 37.1(3) . .
O144 U10C O169 74.9(4) . .
O218 U10C O169 107.0(4) . .
O184 U10C O231 90.4(4) . .
O101 U10C O231 88.4(4) . .
O133 U10C O231 179.3(4) . .
O144 U10C O231 67.3(4) . .
O218 U10C O231 110.8(4) . .
O169 U10C O231 142.2(4) . .
O184 U10C O219 91.1(4) . .
O101 U10C O219 89.0(4) . .
O133 U10C O219 107.2(3) . .
O144 U10C O219 140.8(4) . .
O218 U10C O219 37.3(4) . .
O169 U10C O219 144.2(4) . .
O231 U10C O219 73.5(4) . .
O184 U10C Li32 155.1(8) . .
O101 U10C Li32 26.2(8) . .
O133 U10C Li32 71.6(7) . .
O144 U10C Li32 111.2(7) . .
O218 U10C Li32 69.5(7) . .
O169 U10C Li32 83.9(7) . .
O231 U10C Li32 108.8(8) . .
O219 U10C Li32 79.9(7) . .
O184 U10C Li49 159.1(14) . .
O101 U10C Li49 19.7(14) . .
O133 U10C Li49 106.8(15) . .
O144 U10C Li49 71.3(14) . .
O218 U10C Li49 108.6(14) . .
O169 U10C Li49 94.5(14) . .
O231 U10C Li49 73.3(15) . .
O219 U10C Li49 96.6(14) . .
Li32 U10C Li49 45.9(16) . .
O184 U10C U3C 101.7(3) . .
O101 U10C U3C 77.1(3) . .
O133 U10C U3C 144.1(2) . .
O144 U10C U3C 35.1(2) . .
O218 U10C U3C 143.1(3) . .
O169 U10C U3C 108.0(3) . .
O231 U10C U3C 35.3(3) . .
O219 U10C U3C 106.6(3) . .
Li32 U10C U3C 103.2(7) . .
Li49 U10C U3C 57.5(14) . .
O17 U11C O56 178.0(5) . .
O17 U11C O177 89.1(4) . .
O56 U11C O177 92.1(4) . .
O17 U11C O173 90.0(4) . .
O56 U11C O173 91.8(4) . .
O177 U11C O173 71.2(4) . .
O17 U11C O116 91.3(4) . .
O56 U11C O116 88.8(4) . .
O177 U11C O116 36.4(4) . .
O173 U11C O116 107.6(3) . .
O17 U11C O78 90.0(4) . .
O56 U11C O78 88.2(4) . .
O177 U11C O78 110.7(4) . .
O173 U11C O78 178.1(4) . .
O116 U11C O78 74.3(3) . .
O17 U11C O159 92.3(4) . .
O56 U11C O159 88.7(4) . .
O177 U11C O159 107.6(4) . .
O173 U11C O159 36.4(3) . .
O116 U11C O159 143.8(3) . .
O78 U11C O159 141.6(3) . .
O17 U11C O23 90.3(4) . .
O56 U11C O23 88.4(4) . .
O177 U11C O23 178.4(4) . .
O173 U11C O23 110.3(3) . .
O116 U11C O23 142.0(3) . .
O78 U11C O23 67.8(3) . .
O159 U11C O23 73.9(3) . .
O17 U11C Li68 123.9(15) . .
O56 U11C Li68 56.5(15) . .
O177 U11C Li68 121.3(15) . .
O173 U11C Li68 63.0(15) . .
O116 U11C Li68 141.9(15) . .
O78 U11C Li68 115.5(15) . .
O159 U11C Li68 36.9(14) . .
O23 U11C Li68 60.2(15) . .
O17 U11C Li2 26.3(11) . .
O56 U11C Li2 155.6(11) . .
O177 U11C Li2 70.0(10) . .
O173 U11C Li2 67.1(10) . .
O116 U11C Li2 86.2(10) . .
O78 U11C Li2 113.3(10) . .
O159 U11C Li2 81.4(10) . .
O23 U11C Li2 109.9(10) . .
Li68 U11C Li2 118.2(17) . .
O17 U11C Li31 153.8(7) . 2_466
O56 U11C Li31 28.1(7) . 2_466
O177 U11C Li31 69.9(7) . 2_466
O173 U11C Li31 69.0(7) . 2_466
O116 U11C Li31 81.1(7) . 2_466
O78 U11C Li31 111.6(7) . 2_466
O159 U11C Li31 80.0(7) . 2_466
O23 U11C Li31 111.1(7) . 2_466
Li68 U11C Li31 60.9(16) . 2_466
Li2 U11C Li31 127.6(12) . 2_466
O17 U11C Li61 161.0(14) . 1_455
O56 U11C Li61 17.1(14) . 1_455
O177 U11C Li61 105.4(14) . 1_455
O173 U11C Li61 106.1(14) . 1_455
O116 U11C Li61 93.3(14) . 1_455
O78 U11C Li61 73.5(14) . 1_455
O159 U11C Li61 94.8(14) . 1_455
O23 U11C Li61 74.8(14) . 1_455
Li68 U11C Li61 59(2) . 1_455
Li2 U11C Li61 172.6(17) . 1_455
Li31 U11C Li61 45.2(15) 2_466 1_455
O164 U12C O182 179.0(5) . .
O164 U12C O112 92.0(4) . 2_466
O182 U12C O112 89.0(4) . 2_466
O164 U12C O239 91.1(4) . .
O182 U12C O239 89.1(4) . .
O112 U12C O239 70.9(4) 2_466 .
O164 U12C O91 89.6(4) . .
O182 U12C O91 89.4(4) . .
O112 U12C O91 176.0(4) 2_466 .
O239 U12C O91 112.8(4) . .
O164 U12C O224 88.9(4) . .
O182 U12C O224 92.0(4) . .
O112 U12C O224 35.8(3) 2_466 .
O239 U12C O224 106.6(4) . .
O91 U12C O224 140.7(4) . .
O164 U12C O150 89.7(4) . .
O182 U12C O150 90.1(4) . .
O112 U12C O150 109.3(3) 2_466 .
O239 U12C O150 179.1(4) . .
O91 U12C O150 67.1(3) . .
O224 U12C O150 73.6(3) . .
O164 U12C O171 89.2(4) . 2_466
O182 U12C O171 90.4(4) . 2_466
O112 U12C O171 107.4(4) 2_466 2_466
O239 U12C O171 36.5(4) . 2_466
O91 U12C O171 76.3(4) . 2_466
O224 U12C O171 143.0(4) . 2_466
O150 U12C O171 143.3(4) . 2_466
O164 U12C Li30 24.4(8) . 1_455
O182 U12C Li30 156.4(8) . 1_455
O112 U12C Li30 71.8(7) 2_466 1_455
O239 U12C Li30 72.0(7) . 1_455
O91 U12C Li30 110.6(7) . 1_455
O224 U12C Li30 80.5(7) . 1_455
O150 U12C Li30 108.9(7) . 1_455
O171 U12C Li30 82.7(7) 2_466 1_455
O164 U12C Li43 15.3(14) . .
O182 U12C Li43 163.9(14) . .
O112 U12C Li43 104.3(14) 2_466 .
O239 U12C Li43 103.6(14) . .
O91 U12C Li43 76.7(14) . .
O224 U12C Li43 93.7(14) . .
O150 U12C Li43 77.2(14) . .
O171 U12C Li43 94.1(14) 2_466 .
Li30 U12C Li43 39.7(15) 1_455 .
O164 U12C U9C 76.6(3) . .
O182 U12C U9C 102.7(3) . .
O112 U12C U9C 141.4(3) 2_466 .
O239 U12C U9C 144.5(3) . .
O91 U12C U9C 35.7(3) . .
O224 U12C U9C 106.3(3) . .
O150 U12C U9C 35.7(2) . .
O171 U12C U9C 109.1(3) 2_466 .
Li30 U12C U9C 101.0(7) 1_455 .
Li43 U12C U9C 61.3(14) . .
O123 U1D O199 176.4(5) . .
O123 U1D O235 92.8(4) . .
O199 U1D O235 89.7(4) . .
O123 U1D O83 92.3(4) . 2_567
O199 U1D O83 91.0(4) . 2_567
O235 U1D O83 70.5(3) . 2_567
O123 U1D O241 89.4(4) . .
O199 U1D O241 87.2(4) . .
O235 U1D O241 111.5(4) . .
O83 U1D O241 177.3(4) 2_567 .
O123 U1D O110 89.7(4) . .
O199 U1D O110 90.6(4) . .
O235 U1D O110 37.3(3) . .
O83 U1D O110 107.8(3) 2_567 .
O241 U1D O110 74.3(3) . .
O123 U1D O236 87.8(4) . .
O199 U1D O236 89.7(4) . .
O235 U1D O236 179.4(4) . .
O83 U1D O236 109.5(3) 2_567 .
O241 U1D O236 68.5(4) . .
O110 U1D O236 142.7(3) . .
O123 U1D O238 89.9(4) . .
O199 U1D O238 91.9(4) . .
O235 U1D O238 106.5(3) . .
O83 U1D O238 36.0(3) 2_567 .
O241 U1D O238 141.9(3) . .
O110 U1D O238 143.7(3) . .
O236 U1D O238 73.5(3) . .
O123 U1D Li34 24.7(8) . .
O199 U1D Li34 158.8(8) . .
O235 U1D Li34 72.9(7) . .
O83 U1D Li34 72.1(7) 2_567 .
O241 U1D Li34 110.1(7) . .
O110 U1D Li34 82.8(7) . .
O236 U1D Li34 107.7(7) . .
O238 U1D Li34 81.9(7) . .
O123 U1D Li58 19.2(14) . .
O199 U1D Li58 157.3(14) . .
O235 U1D Li58 108.4(14) . .
O83 U1D Li58 107.7(14) 2_567 .
O241 U1D Li58 73.6(14) . .
O110 U1D Li58 95.6(14) . .
O236 U1D Li58 72.2(14) . .
O238 U1D Li58 95.8(14) . .
Li34 U1D Li58 43.9(15) . .
O123 U1D U9D 76.9(3) . .
O199 U1D U9D 99.6(3) . .
O235 U1D U9D 144.5(2) . .
O83 U1D U9D 142.6(2) 2_567 .
O241 U1D U9D 36.0(3) . .
O110 U1D U9D 107.9(2) . .
O236 U1D U9D 35.7(2) . .
O238 U1D U9D 107.3(2) . .
Li34 U1D U9D 101.6(7) . .
Li58 U1D U9D 57.7(13) . .
O143 U2D O163 177.6(5) . .
O143 U2D O160 89.3(4) . .
O163 U2D O160 91.2(4) . .
O143 U2D O235 90.7(4) . 2_567
O163 U2D O235 91.7(4) . 2_567
O160 U2D O235 70.1(3) . 2_567
O143 U2D O181 87.3(4) . .
O163 U2D O181 90.3(4) . .
O160 U2D O181 111.5(3) . .
O235 U2D O181 177.5(3) 2_567 .
O143 U2D O58 87.7(4) . .
O163 U2D O58 91.3(4) . .
O160 U2D O58 35.9(3) . .
O235 U2D O58 105.9(3) 2_567 .
O181 U2D O58 75.6(3) . .
O143 U2D O105 87.9(4) . .
O163 U2D O105 91.5(4) . .
O160 U2D O105 177.2(3) . .
O235 U2D O105 110.3(3) 2_567 .
O181 U2D O105 68.0(3) . .
O58 U2D O105 143.6(3) . .
O143 U2D O110 87.9(4) . 2_567
O163 U2D O110 94.1(4) . 2_567
O160 U2D O110 106.9(3) . 2_567
O235 U2D O110 37.0(3) 2_567 2_567
O181 U2D O110 141.2(3) . 2_567
O58 U2D O110 142.5(3) . 2_567
O105 U2D O110 73.4(3) . 2_567
O143 U2D Li34 24.3(8) . 2_567
O163 U2D Li34 157.4(8) . 2_567
O160 U2D Li34 70.1(7) . 2_567
O235 U2D Li34 70.5(8) 2_567 2_567
O181 U2D Li34 107.9(7) . 2_567
O58 U2D Li34 80.9(7) . 2_567
O105 U2D Li34 107.3(7) . 2_567
O110 U2D Li34 80.1(7) 2_567 2_567
O143 U2D Li45 18.1(14) . 2_567
O163 U2D Li45 160.0(14) . 2_567
O160 U2D Li45 103.8(14) . 2_567
O235 U2D Li45 105.7(14) 2_567 2_567
O181 U2D Li45 72.1(14) . 2_567
O58 U2D Li45 93.2(14) . 2_567
O105 U2D Li45 73.4(14) . 2_567
O110 U2D Li45 94.0(14) 2_567 2_567
Li34 U2D Li45 42.4(15) 2_567 2_567
O143 U2D U8D 76.2(3) . .
O163 U2D U8D 102.0(3) . .
O160 U2D U8D 142.2(2) . .
O235 U2D U8D 143.1(2) 2_567 .
O181 U2D U8D 34.6(2) . .
O58 U2D U8D 107.8(2) . .
O105 U2D U8D 36.4(2) . .
O110 U2D U8D 107.2(2) 2_567 .
Li34 U2D U8D 100.5(7) 2_567 .
Li45 U2D U8D 58.1(14) 2_567 .
O61 U3D O161 178.8(5) . .
O61 U3D O26 92.0(4) . 2_567
O161 U3D O26 89.2(4) . 2_567
O61 U3D O156 91.0(4) . .
O161 U3D O156 89.6(4) . .
O26 U3D O156 71.1(3) 2_567 .
O61 U3D O175 88.0(4) . .
O161 U3D O175 90.8(4) . .
O26 U3D O175 177.6(4) 2_567 .
O156 U3D O175 111.3(3) . .
O61 U3D O212 89.6(4) . .
O161 U3D O212 89.8(4) . .
O26 U3D O212 109.8(3) 2_567 .
O156 U3D O212 179.0(3) . .
O175 U3D O212 67.8(4) . .
O61 U3D O228 88.8(4) . .
O161 U3D O228 92.0(4) . .
O26 U3D O228 35.8(3) 2_567 .
O156 U3D O228 106.8(3) . .
O175 U3D O228 141.8(4) . .
O212 U3D O228 74.1(3) . .
O61 U3D O9 89.9(4) . .
O161 U3D O9 90.0(4) . .
O26 U3D O9 107.7(3) 2_567 .
O156 U3D O9 36.5(3) . .
O175 U3D O9 74.8(3) . .
O212 U3D O9 142.6(3) . .
O228 U3D O9 143.3(3) . .
O61 U3D Li35 26.8(8) . .
O161 U3D Li35 154.2(8) . .
O26 U3D Li35 71.2(8) 2_567 .
O156 U3D Li35 68.5(8) . .
O175 U3D Li35 109.4(8) . .
O212 U3D Li35 112.2(8) . .
O228 U3D Li35 81.9(8) . .
O9 U3D Li35 80.6(8) . .
O61 U3D Li47 18.0(14) . .
O161 U3D Li47 160.8(14) . .
O26 U3D Li47 106.7(14) 2_567 .
O156 U3D Li47 105.4(14) . .
O175 U3D Li47 72.9(14) . .
O212 U3D Li47 75.0(14) . .
O228 U3D Li47 94.8(14) . .
O9 U3D Li47 95.2(14) . .
Li35 U3D Li47 44.9(15) . .
O61 U3D U5D 77.0(3) . .
O161 U3D U5D 101.9(3) . .
O26 U3D U5D 142.2(2) 2_567 .
O156 U3D U5D 143.7(2) . .
O175 U3D U5D 35.5(3) . .
O212 U3D U5D 35.7(2) . .
O228 U3D U5D 107.0(2) . .
O9 U3D U5D 108.4(2) . .
Li35 U3D U5D 103.8(7) . .
Li47 U3D U5D 58.9(13) . .
O70 U4D O35 177.8(5) . .
O70 U4D O185 93.1(4) . 2_567
O35 U4D O185 89.0(4) . 2_567
O70 U4D O55 92.9(4) . .
O35 U4D O55 88.6(4) . .
O185 U4D O55 70.8(3) 2_567 .
O70 U4D O151 88.8(4) . .
O35 U4D O151 89.1(4) . .
O185 U4D O151 177.8(3) 2_567 .
O55 U4D O151 110.3(4) . .
O70 U4D O139 86.7(4) . .
O35 U4D O139 91.8(4) . .
O185 U4D O139 109.9(4) 2_567 .
O55 U4D O139 179.2(4) . .
O151 U4D O139 69.0(4) . .
O70 U4D O207 90.3(4) . .
O35 U4D O207 90.9(4) . .
O185 U4D O207 36.1(3) 2_567 .
O55 U4D O207 106.8(4) . .
O151 U4D O207 142.8(4) . .
O139 U4D O207 73.9(4) . .
O70 U4D O197 89.7(4) . .
O35 U4D O197 90.5(4) . .
O185 U4D O197 107.3(3) 2_567 .
O55 U4D O197 36.6(3) . .
O151 U4D O197 73.9(3) . .
O139 U4D O197 142.7(3) . .
O207 U4D O197 143.3(3) . .
O70 U4D Li35 28.9(8) . 2_567
O35 U4D Li35 153.2(8) . 2_567
O185 U4D Li35 69.5(7) 2_567 2_567
O55 U4D Li35 69.9(7) . 2_567
O151 U4D Li35 112.7(7) . 2_567
O139 U4D Li35 110.0(8) . 2_567
O207 U4D Li35 81.0(7) . 2_567
O197 U4D Li35 81.6(7) . 2_567
O70 U4D Li57 16.4(14) . .
O35 U4D Li57 161.5(14) . .
O185 U4D Li57 107.2(14) 2_567 .
O55 U4D Li57 105.1(14) . .
O151 U4D Li57 74.5(14) . .
O139 U4D Li57 74.4(14) . .
O207 U4D Li57 96.9(14) . .
O197 U4D Li57 93.3(14) . .
Li35 U4D Li57 45.2(15) 2_567 .
O70 U4D U12D 75.3(3) . .
O35 U4D U12D 102.5(3) . .
O185 U4D U12D 143.8(2) 2_567 .
O55 U4D U12D 142.5(2) . .
O151 U4D U12D 35.8(2) . .
O139 U4D U12D 36.7(3) . .
O207 U4D U12D 108.6(3) . .
O197 U4D U12D 106.8(2) . .
Li35 U4D U12D 104.2(7) 2_567 .
Li57 U4D U12D 59.0(14) . .
O198 U5D O213 178.3(5) . .
O198 U5D O158 90.3(4) . .
O213 U5D O158 91.2(4) . .
O198 U5D O68 91.3(4) . .
O213 U5D O68 90.0(4) . .
O158 U5D O68 71.2(3) . .
O198 U5D O172 91.2(4) . .
O213 U5D O172 89.4(4) . .
O158 U5D O172 35.4(3) . .
O68 U5D O172 106.6(3) . .
O198 U5D O175 90.1(4) . .
O213 U5D O175 88.6(4) . .
O158 U5D O175 108.9(4) . .
O68 U5D O175 178.6(4) . .
O172 U5D O175 73.4(4) . .
O198 U5D O212 90.0(4) . .
O213 U5D O212 88.6(4) . .
O158 U5D O212 176.4(4) . .
O68 U5D O212 112.4(3) . .
O172 U5D O212 140.9(4) . .
O175 U5D O212 67.5(4) . .
O198 U5D O222 91.4(4) . .
O213 U5D O222 89.0(4) . .
O158 U5D O222 107.3(4) . .
O68 U5D O222 36.1(3) . .
O172 U5D O222 142.7(4) . .
O175 U5D O222 143.8(3) . .
O212 U5D O222 76.3(3) . .
O198 U5D Li33 157.0(8) . .
O213 U5D Li33 24.6(7) . .
O158 U5D Li33 71.2(7) . .
O68 U5D Li33 70.2(7) . .
O172 U5D Li33 81.6(7) . .
O175 U5D Li33 108.4(7) . .
O212 U5D Li33 109.4(7) . .
O222 U5D Li33 81.7(7) . .
O198 U5D Li47 159.2(14) . .
O213 U5D Li47 19.2(14) . .
O158 U5D Li47 105.0(14) . .
O68 U5D Li47 106.8(14) . .
O172 U5D Li47 93.3(14) . .
O175 U5D Li47 71.8(14) . .
O212 U5D Li47 73.9(14) . .
O222 U5D Li47 97.3(14) . .
Li33 U5D Li47 43.7(15) . .
O198 U5D U3D 101.5(3) . .
O213 U5D U3D 76.8(3) . .
O158 U5D U3D 141.0(3) . .
O68 U5D U3D 144.1(2) . .
O172 U5D U3D 106.5(3) . .
O175 U5D U3D 35.4(2) . .
O212 U5D U3D 35.5(2) . .
O222 U5D U3D 109.4(2) . .
Li33 U5D U3D 101.4(7) . .
Li47 U5D U3D 57.7(13) . .
O29 U6D O119 178.4(5) . .
O29 U6D O8 90.8(4) . .
O119 U6D O8 90.8(4) . .
O29 U6D O2 88.3(4) . .
O119 U6D O2 91.0(4) . .
O8 U6D O2 110.1(3) . .
O29 U6D O83 90.8(4) . .
O119 U6D O83 89.9(4) . .
O8 U6D O83 70.5(3) . .
O2 U6D O83 178.9(3) . .
O29 U6D O114 89.2(4) . .
O119 U6D O114 89.2(4) . .
O8 U6D O114 177.6(3) . .
O2 U6D O114 67.6(3) . .
O83 U6D O114 111.8(3) . .
O29 U6D O214 90.3(4) . .
O119 U6D O214 91.0(4) . .
O8 U6D O214 36.0(3) . .
O2 U6D O214 74.1(3) . .
O83 U6D O214 106.5(3) . .
O114 U6D O214 141.6(3) . .
O29 U6D O238 88.3(4) . 2_567
O119 U6D O238 91.4(4) . 2_567
O8 U6D O238 106.6(3) . 2_567
O2 U6D O238 143.2(3) . 2_567
O83 U6D O238 36.1(3) . 2_567
O114 U6D O238 75.7(3) . 2_567
O214 U6D O238 142.6(3) . 2_567
O29 U6D Li34 24.8(8) . 2_567
O119 U6D Li34 156.6(8) . 2_567
O8 U6D Li34 71.1(7) . 2_567
O2 U6D Li34 108.9(7) . 2_567
O83 U6D Li34 70.4(7) . 2_567
O114 U6D Li34 109.4(7) . 2_567
O214 U6D Li34 83.1(7) . 2_567
O238 U6D Li34 80.2(7) 2_567 2_567
O29 U6D Li48 19.7(15) . .
O119 U6D Li48 159.0(15) . .
O8 U6D Li48 106.1(15) . .
O2 U6D Li48 71.7(14) . .
O83 U6D Li48 107.3(14) . .
O114 U6D Li48 73.4(15) . .
O214 U6D Li48 95.5(14) . .
O238 U6D Li48 95.5(14) 2_567 .
Li34 U6D Li48 44.4(16) 2_567 .
O29 U6D U11D 76.7(3) . .
O119 U6D U11D 101.9(3) . .
O8 U6D U11D 142.1(2) . .
O2 U6D U11D 35.4(2) . .
O83 U6D U11D 143.7(2) . .
O114 U6D U11D 35.7(2) . .
O214 U6D U11D 107.5(2) . .
O238 U6D U11D 108.5(2) 2_567 .
Li34 U6D U11D 101.5(7) 2_567 .
Li48 U6D U11D 57.0(14) . .
O166 U7D O85 178.2(5) . .
O166 U7D O8 90.0(4) . .
O85 U7D O8 91.7(4) . .
O166 U7D O160 90.5(4) . .
O85 U7D O160 90.7(4) . .
O8 U7D O160 70.1(3) . .
O166 U7D O76 90.8(4) . .
O85 U7D O76 87.9(4) . .
O8 U7D O76 111.3(4) . .
O160 U7D O76 178.1(4) . .
O166 U7D O136 89.5(4) . .
O85 U7D O136 88.9(4) . .
O8 U7D O136 179.3(3) . .
O160 U7D O136 110.3(3) . .
O76 U7D O136 68.3(3) . .
O166 U7D O214 90.3(4) . .
O85 U7D O214 90.5(4) . .
O8 U7D O214 36.3(3) . .
O160 U7D O214 106.3(3) . .
O76 U7D O214 75.1(4) . .
O136 U7D O214 143.4(3) . .
O166 U7D O58 91.3(4) . .
O85 U7D O58 89.0(4) . .
O8 U7D O58 105.7(3) . .
O160 U7D O58 35.6(3) . .
O76 U7D O58 143.0(4) . .
O136 U7D O58 74.7(3) . .
O214 U7D O58 141.9(3) . .
O166 U7D Li34 156.2(8) . 2_567
O85 U7D Li34 25.5(8) . 2_567
O8 U7D Li34 71.0(7) . 2_567
O160 U7D Li34 70.0(7) . 2_567
O76 U7D Li34 109.1(7) . 2_567
O136 U7D Li34 109.7(7) . 2_567
O214 U7D Li34 82.6(7) . 2_567
O58 U7D Li34 80.8(7) . 2_567
O166 U7D Li46 160.5(14) . .
O85 U7D Li46 17.8(14) . .
O8 U7D Li46 106.0(14) . .
O160 U7D Li46 105.3(13) . .
O76 U7D Li46 73.2(14) . .
O136 U7D Li46 74.5(14) . .
O214 U7D Li46 95.9(14) . .
O58 U7D Li46 95.0(13) . .
Li34 U7D Li46 43.3(15) 2_567 .
O166 U7D U10D 101.7(3) . .
O85 U7D U10D 76.5(3) . .
O8 U7D U10D 144.0(2) . .
O160 U7D U10D 142.4(2) . .
O76 U7D U10D 35.9(3) . .
O136 U7D U10D 35.8(2) . .
O214 U7D U10D 109.0(2) . .
O58 U7D U10D 107.9(2) . .
Li34 U7D U10D 102.1(7) 2_567 .
Li46 U7D U10D 58.8(13) . .
O121 U8D O149 178.5(4) . .
O121 U8D O156 91.5(4) . .
O149 U8D O156 89.9(4) . .
O121 U8D O181 87.3(4) . .
O149 U8D O181 91.6(4) . .
O156 U8D O181 111.4(3) . .
O121 U8D O185 92.5(4) . .
O149 U8D O185 88.6(4) . .
O156 U8D O185 70.5(3) . .
O181 U8D O185 178.1(3) . .
O121 U8D O105 87.6(4) . .
O149 U8D O105 91.0(4) . .
O156 U8D O105 179.1(4) . .
O181 U8D O105 68.6(3) . .
O185 U8D O105 109.6(3) . .
O121 U8D O207 89.8(4) . 2_567
O149 U8D O207 90.5(4) . 2_567
O156 U8D O207 106.3(3) . 2_567
O181 U8D O207 142.2(3) . 2_567
O185 U8D O207 35.9(3) . 2_567
O105 U8D O207 73.7(3) . 2_567
O121 U8D O9 90.0(4) . .
O149 U8D O9 90.6(4) . .
O156 U8D O9 36.3(3) . .
O181 U8D O9 75.0(3) . .
O185 U8D O9 106.8(3) . .
O105 U8D O9 143.6(3) . .
O207 U8D O9 142.6(3) 2_567 .
O121 U8D Li35 27.7(8) . .
O149 U8D Li35 153.8(8) . .
O156 U8D Li35 68.0(8) . .
O181 U8D Li35 109.1(8) . .
O185 U8D Li35 71.2(7) . .
O105 U8D Li35 111.1(8) . .
O207 U8D Li35 82.9(8) 2_567 .
O9 U8D Li35 79.8(8) . .
O121 U8D Li45 17.5(14) . 2_567
O149 U8D Li45 161.0(14) . 2_567
O156 U8D Li45 105.4(14) . 2_567
O181 U8D Li45 72.6(14) . 2_567
O185 U8D Li45 106.9(14) . 2_567
O105 U8D Li45 73.7(14) . 2_567
O207 U8D Li45 95.8(14) 2_567 2_567
O9 U8D Li45 95.1(14) . 2_567
Li35 U8D Li45 45.1(16) . 2_567
O121 U8D U2D 75.9(3) . .
O149 U8D U2D 102.6(3) . .
O156 U8D U2D 143.2(2) . .
O181 U8D U2D 35.2(2) . .
O185 U8D U2D 143.0(2) . .
O105 U8D U2D 36.4(2) . .
O207 U8D U2D 108.0(3) 2_567 .
O9 U8D U2D 108.2(2) . .
Li35 U8D U2D 103.5(7) . .
Li45 U8D U2D 58.4(14) 2_567 .
O179 U9D O75 178.4(5) . .
O179 U9D O68 90.3(4) . .
O75 U9D O68 90.7(4) . .
O179 U9D O103 89.9(4) . .
O75 U9D O103 91.6(4) . .
O68 U9D O103 71.2(3) . .
O179 U9D O236 91.6(4) . .
O75 U9D O236 86.9(4) . .
O68 U9D O236 110.9(3) . .
O103 U9D O236 177.4(3) . .
O179 U9D O222 89.7(4) . .
O75 U9D O222 90.3(4) . .
O68 U9D O222 36.4(3) . .
O103 U9D O222 107.7(3) . .
O236 U9D O222 74.5(4) . .
O179 U9D O241 90.0(4) . .
O75 U9D O241 89.0(4) . .
O68 U9D O241 179.0(4) . .
O103 U9D O241 109.7(3) . .
O236 U9D O241 68.1(4) . .
O222 U9D O241 142.6(4) . .
O179 U9D O227 91.6(4) . .
O75 U9D O227 89.3(4) . .
O68 U9D O227 107.0(3) . .
O103 U9D O227 35.8(3) . .
O236 U9D O227 141.9(3) . .
O222 U9D O227 143.5(3) . .
O241 U9D O227 73.9(3) . .
O179 U9D Li33 156.8(8) . .
O75 U9D Li33 24.6(7) . .
O68 U9D Li33 70.7(7) . .
O103 U9D Li33 71.9(7) . .
O236 U9D Li33 107.2(7) . .
O222 U9D Li33 82.7(7) . .
O241 U9D Li33 109.2(7) . .
O227 U9D Li33 82.0(7) . .
O179 U9D Li58 160.5(14) . .
O75 U9D Li58 18.1(14) . .
O68 U9D Li58 105.9(14) . .
O103 U9D Li58 105.4(14) . .
O236 U9D Li58 72.7(14) . .
O222 U9D Li58 96.9(14) . .
O241 U9D Li58 73.6(14) . .
O227 U9D Li58 93.9(14) . .
Li33 U9D Li58 42.7(15) . .
O179 U9D U1D 102.3(3) . .
O75 U9D U1D 76.2(3) . .
O68 U9D U1D 143.6(2) . .
O103 U9D U1D 141.5(2) . .
O236 U9D U1D 36.0(3) . .
O222 U9D U1D 108.7(2) . .
O241 U9D U1D 35.4(2) . .
O227 U9D U1D 106.6(2) . .
Li33 U9D U1D 100.9(7) . .
Li58 U9D U1D 58.2(14) . .
O48 U10D O210 177.7(5) . .
O48 U10D O158 93.5(4) . .
O210 U10D O158 88.7(4) . .
O48 U10D O97 91.4(4) . .
O210 U10D O97 89.7(4) . .
O158 U10D O97 70.2(4) . .
O48 U10D O136 89.0(4) . .
O210 U10D O136 89.9(4) . .
O158 U10D O136 111.5(3) . .
O97 U10D O136 178.2(3) . .
O48 U10D O76 87.9(4) . .
O210 U10D O76 89.8(4) . .
O158 U10D O76 178.5(4) . .
O97 U10D O76 110.2(4) . .
O136 U10D O76 68.1(3) . .
O48 U10D O172 90.1(4) . .
O210 U10D O172 91.5(4) . .
O158 U10D O172 35.5(3) . .
O97 U10D O172 105.6(4) . .
O136 U10D O172 76.2(3) . .
O76 U10D O172 144.2(4) . .
O48 U10D O211 88.9(4) . .
O210 U10D O211 90.8(4) . .
O158 U10D O211 106.7(4) . .
O97 U10D O211 36.5(3) . .
O136 U10D O211 141.8(3) . .
O76 U10D O211 73.7(4) . .
O172 U10D O211 142.0(3) . .
O48 U10D Li33 26.7(8) . .
O210 U10D Li33 155.3(8) . .
O158 U10D Li33 72.7(8) . .
O97 U10D Li33 69.0(7) . .
O136 U10D Li33 111.8(7) . .
O76 U10D Li33 108.8(8) . .
O172 U10D Li33 82.8(7) . .
O211 U10D Li33 79.5(7) . .
O48 U10D Li46 17.3(14) . .
O210 U10D Li46 160.6(14) . .
O158 U10D Li46 107.9(14) . .
O97 U10D Li46 105.1(14) . .
O136 U10D Li46 75.0(13) . .
O76 U10D Li46 73.4(14) . .
O172 U10D Li46 96.4(14) . .
O211 U10D Li46 93.7(14) . .
Li33 U10D Li46 43.9(15) . .
O48 U10D U7D 76.6(3) . .
O210 U10D U7D 101.3(3) . .
O158 U10D U7D 144.5(3) . .
O97 U10D U7D 142.7(3) . .
O136 U10D U7D 35.9(2) . .
O76 U10D U7D 35.6(3) . .
O172 U10D U7D 109.6(3) . .
O211 U10D U7D 107.1(2) . .
Li33 U10D U7D 103.2(7) . .
Li46 U10D U7D 59.3(13) . .
O41 U11D O221 178.9(5) . .
O41 U11D O55 92.9(4) . .
O221 U11D O55 87.7(4) . .
O41 U11D O26 92.3(4) . .
O221 U11D O26 88.7(4) . .
O55 U11D O26 71.1(3) . .
O41 U11D O2 88.6(4) . .
O221 U11D O2 90.4(4) . .
O55 U11D O2 112.2(3) . .
O26 U11D O2 176.5(3) . .
O41 U11D O114 89.8(4) . .
O221 U11D O114 89.6(4) . .
O55 U11D O114 177.1(3) . .
O26 U11D O114 109.8(3) . .
O2 U11D O114 66.8(3) . .
O41 U11D O228 89.3(4) . 2_567
O221 U11D O228 91.4(4) . 2_567
O55 U11D O228 107.0(3) . 2_567
O26 U11D O228 35.8(3) . 2_567
O2 U11D O228 140.9(3) . 2_567
O114 U11D O228 74.1(3) . 2_567
O41 U11D O197 89.9(4) . .
O221 U11D O197 90.0(4) . .
O55 U11D O197 36.6(3) . .
O26 U11D O197 107.7(3) . .
O2 U11D O197 75.6(3) . .
O114 U11D O197 142.4(3) . .
O228 U11D O197 143.4(3) 2_567 .
O41 U11D Li35 28.5(8) . 2_567
O221 U11D Li35 152.5(8) . 2_567
O55 U11D Li35 70.3(7) . 2_567
O26 U11D Li35 69.0(7) . 2_567
O2 U11D Li35 112.8(7) . 2_567
O114 U11D Li35 112.6(7) . 2_567
O228 U11D Li35 80.0(7) 2_567 2_567
O197 U11D Li35 82.1(7) . 2_567
O41 U11D Li48 20.4(14) . .
O221 U11D Li48 158.6(14) . .
O55 U11D Li48 109.2(14) . .
O26 U11D Li48 108.8(14) . .
O2 U11D Li48 71.4(14) . .
O114 U11D Li48 73.2(15) . .
O228 U11D Li48 95.8(14) 2_567 .
O197 U11D Li48 96.0(14) . .
Li35 U11D Li48 48.9(16) 2_567 .
O41 U11D U6D 77.4(3) . .
O221 U11D U6D 101.6(3) . .
O55 U11D U6D 144.5(3) . .
O26 U11D U6D 142.2(2) . .
O2 U11D U6D 34.9(2) . .
O114 U11D U6D 35.4(2) . .
O228 U11D U6D 107.0(2) 2_567 .
O197 U11D U6D 108.5(2) . .
Li35 U11D U6D 105.9(7) 2_567 .
Li48 U11D U6D 57.1(14) . .
O106 U12D O125 178.0(5) . .
O106 U12D O103 87.3(4) . .
O125 U12D O103 94.7(4) . .
O106 U12D O97 89.8(4) . .
O125 U12D O97 91.0(4) . .
O103 U12D O97 70.9(3) . .
O106 U12D O151 88.7(4) . .
O125 U12D O151 89.2(4) . .
O103 U12D O151 175.6(3) . .
O97 U12D O151 111.1(3) . .
O106 U12D O211 91.1(4) . .
O125 U12D O211 88.5(4) . .
O103 U12D O211 107.6(3) . .
O97 U12D O211 36.7(3) . .
O151 U12D O211 74.5(3) . .
O106 U12D O227 90.1(4) . .
O125 U12D O227 91.4(4) . .
O103 U12D O227 36.3(3) . .
O97 U12D O227 107.1(3) . .
O151 U12D O227 141.8(3) . .
O211 U12D O227 143.7(3) . .
O106 U12D O139 91.3(4) . .
O125 U12D O139 87.8(4) . .
O103 U12D O139 109.6(4) . .
O97 U12D O139 178.8(4) . .
O151 U12D O139 68.6(4) . .
O211 U12D O139 142.9(4) . .
O227 U12D O139 73.3(4) . .
O106 U12D Li33 155.4(8) . .
O125 U12D Li33 26.4(8) . .
O103 U12D Li33 73.6(8) . .
O97 U12D Li33 69.5(7) . .
O151 U12D Li33 110.7(8) . .
O211 U12D Li33 80.3(7) . .
O227 U12D Li33 83.7(7) . .
O139 U12D Li33 109.4(7) . .
O106 U12D Li57 160.0(14) . .
O125 U12D Li57 18.2(14) . .
O103 U12D Li57 109.8(14) . .
O97 U12D Li57 105.3(14) . .
O151 U12D Li57 73.8(14) . .
O211 U12D Li57 93.4(14) . .
O227 U12D Li57 97.7(14) . .
O139 U12D Li57 73.5(13) . .
Li33 U12D Li57 44.5(15) . .
O106 U12D U4D 101.9(3) . .
O125 U12D U4D 76.3(3) . .
O103 U12D U4D 143.7(2) . .
O97 U12D U4D 142.9(3) . .
O151 U12D U4D 35.8(2) . .
O211 U12D U4D 107.3(2) . .
O227 U12D U4D 107.9(2) . .
O139 U12D U4D 36.3(3) . .
Li33 U12D U4D 102.7(7) . .
Li57 U12D U4D 58.1(14) . .
U10A O1 U3A 107.2(4) . .
U6D O2 U11D 109.7(4) . .
U10B O3 Li41 145(3) . .
U10B O3 Li36 134.8(13) . .
Li41 O3 Li36 80(3) . .
U8A O5 U11A 109.3(4) . .
U7B O6 Li36 135.0(12) . 2_576
U7B O6 Li67 88(2) . 2_576
Li36 O6 Li67 106(2) 2_576 2_576
U2B O7 Li29 129.3(14) . 2_566
U2B O7 Li41 145(2) . .
Li29 O7 Li41 86(3) 2_566 .
O214 O8 U7D 75.3(6) . .
O214 O8 U6D 74.1(6) . .
U7D O8 U6D 126.0(4) . .
O156 O9 U3D 68.9(5) . .
O156 O9 U8D 68.5(5) . .
U3D O9 U8D 119.3(4) . .
U11A O10 Li26 132.9(13) . 2_475
U11A O10 Li39 141(2) . .
Li26 O10 Li39 86(3) 2_475 .
U3B O11 U5B 107.8(4) . .
U3B O12 Li54 148(3) . 2_566
U3B O12 Li36 134.1(13) . 2_576
Li54 O12 Li36 78(3) 2_566 2_576
U4C O13 Li61 145(2) . 1_455
U4C O13 Li32 132.9(13) . .
Li61 O13 Li32 82(3) 1_455 .
U4A O14 Li27 133.8(13) . 2_566
U4A O14 Li50 149(2) . 1_465
Li27 O14 Li50 75(3) 2_566 1_465
O99 O16 U12A 73.7(5) . .
O99 O16 U5A 74.7(6) . .
U12A O16 U5A 126.6(4) . .
U11C O17 Li2 130.8(18) . .
U9B O18 Li42 141(3) . .
U9B O18 Li36 138.6(13) . 2_576
Li42 O18 Li36 80(3) . 2_576
U5A O20 Li64 148(3) . .
U5A O20 Li26 129.7(13) . .
Li64 O20 Li26 82(3) . .
Li62 O21 U7C 146(2) . .
Li62 O21 Li32 83(3) . .
U7C O21 Li32 131.1(13) . .
U4A O22 U12A 107.9(4) . .
U4C O23 U11C 108.0(4) . .
O155 O24 U5B 74.4(5) . .
O155 O24 U1B 73.9(6) . .
U5B O24 U1B 124.8(4) . .
U12B O25 Li37 141.4(12) 2_576 .
O228 O26 U3D 75.2(6) 2_567 2_567
O228 O26 U11D 73.7(6) 2_567 .
U3D O26 U11D 125.2(4) 2_567 .
U7C O28 U5C 107.8(4) . .
U6D O29 Li48 142(3) . .
U6D O29 Li34 133.6(13) . 2_567
Li48 O29 Li34 84(3) . 2_567
O148 O30 U5A 73.9(5) . .
O148 O30 U2A 73.7(5) . .
U5A O30 U2A 126.1(4) . .
U9C O31 Li32 134.3(13) . .
U9C O31 Li43 145(2) . .
Li32 O31 Li43 80(3) . .
U9A O32 Li38 145(3) . .
U9A O32 Li27 133.5(13) . 1_464
Li38 O32 Li27 81(3) . 1_464
U10B O33 U2B 108.7(4) . .
U1C O34 Li44 142(3) . 2_466
U1C O34 Li30 133.9(12) . 2_566
Li44 O34 Li30 83(3) 2_466 2_566
O71 O36 U3A 70.4(5) . .
O71 O36 U4A 70.1(5) . .
U3A O36 U4A 121.0(4) . .
O40 O37 U6A 69.0(5) . .
O40 O37 U7A 68.5(5) . .
U6A O37 U7A 119.2(4) . .
O40 O37 Li66 120(2) . .
U6A O37 Li66 65(2) . .
U7A O37 Li66 103(2) . .
O194 O38 U9A 69.5(5) 2_475 2_475
O194 O38 U4A 68.5(5) 2_475 .
U9A O38 U4A 119.6(4) 2_475 .
O37 O40 U6A 74.4(6) . .
O37 O40 U7A 75.1(5) . .
U6A O40 U7A 126.4(5) . .
U11D O41 Li48 142(3) . .
U11D O41 Li35 127.6(13) . 2_567
Li48 O41 Li35 91(3) . 2_567
Li66 O42 U6A 79(3) . .
Li66 O42 U5A 105(3) . .
U6A O42 U5A 109.3(4) . .
O201 O43 U11B 74.8(5) 2_576 .
O201 O43 U5B 74.4(6) 2_576 2_576
U11B O43 U5B 126.6(4) . 2_576
U6A O44 Li28 133.0(13) . .
U6A O44 Li64 143(2) . .
Li28 O44 Li64 84(3) . .
U6A O44 Li66 84(2) . .
Li28 O44 Li66 119(3) . .
Li64 O44 Li66 78(3) . .
O205 O46 U11A 70.4(5) . .
O205 O46 U12A 68.8(5) . 2_475
U11A O46 U12A 119.7(4) . 2_475
O190 O47 U9A 75.1(6) . .
O190 O47 U1A 73.0(6) . .
U9A O47 U1A 125.8(4) . .
U10D O48 Li33 130.0(13) . .
U10D O48 Li46 148(2) . .
Li33 O48 Li46 82(3) . .
U5B O49 U3B 108.8(4) . .
U2C O50 U1C 109.0(4) . .
U2A O51 Li26 133.7(13) . .
U2A O51 Li51 146(2) . 2_565
Li26 O51 Li51 80(3) . 2_565
O134 O52 U9B 73.6(5) . .
O134 O52 U3B 73.4(5) . .
U9B O52 U3B 123.5(4) . .
U8B O53 U1B 107.9(4) . .
U9A O54 U7A 108.3(4) . .
O197 O55 U11D 73.7(6) . .
O197 O55 U4D 73.7(6) . .
U11D O55 U4D 124.6(4) . .
U11C O56 Li61 148(3) . 1_455
U11C O56 Li31 128.6(12) . 2_466
Li61 O56 Li31 84(3) 1_455 2_466
U6C O57 Li31 129.7(13) . 2_466
U6C O57 Li60 144(2) . 1_455
Li31 O57 Li60 86(3) 2_466 1_455
U6C O57 Li68 80(2) . .
Li31 O57 Li68 113(3) 2_466 .
Li60 O57 Li68 80(3) 1_455 .
O160 O58 U2D 69.7(5) . .
O160 O58 U7D 70.2(5) . .
U2D O58 U7D 122.1(4) . .
O162 O60 U3A 70.2(5) . .
O162 O60 U1A 69.3(5) . 2_475
U3A O60 U1A 122.0(4) . 2_475
U3D O61 Li35 129.2(14) . .
U3D O61 Li47 147(2) . .
Li35 O61 Li47 84(3) . .
O203 O62 U1B 70.3(6) 2_576 2_576
O203 O62 U12B 69.0(6) 2_576 .
U1B O62 U12B 121.0(4) 2_576 .
O79 O64 U2A 74.5(6) . .
O79 O64 U11A 73.3(5) . 2_475
U2A O64 U11A 124.0(4) . 2_475
Li68 O65 U8C 119(3) . .
Li68 O65 U6C 75(3) . .
U8C O65 U6C 111.2(4) . .
U3A O66 U10A 108.5(4) . .
O142 O67 U9C 75.0(6) . .
O142 O67 U4C 72.6(5) . .
U9C O67 U4C 126.7(4) . .
O222 O68 U5D 75.4(6) . .
O222 O68 U9D 73.7(5) . .
U5D O68 U9D 126.0(4) . .
U1A O69 U2A 108.8(4) . .
U4D O70 Li57 150(2) . .
U4D O70 Li35 127.4(13) . 2_567
Li57 O70 Li35 83(3) . 2_567
O36 O71 U3A 73.4(6) . .
O36 O71 U4A 74.2(5) . .
U3A O71 U4A 125.2(4) . .
U9A O72 U7A 108.9(4) . .
O120 O73 U10A 69.2(6) . .
O120 O73 U8A 70.1(5) . .
U10A O73 U8A 120.6(4) . .
U9D O75 Li58 146(3) . .
U9D O75 Li33 133.8(13) . .
Li58 O75 Li33 80(3) . .
U7D O76 U10D 108.6(4) . .
O80 O77 U6B 75.2(5) . .
O80 O77 U8B 74.9(5) . .
U6B O77 U8B 125.7(4) . .
U4C O78 U11C 108.3(4) . .
O64 O79 U11A 70.4(5) . 2_475
O64 O79 U2A 69.4(5) . .
U11A O79 U2A 119.2(4) 2_475 .
O77 O80 U8B 69.3(5) . .
O77 O80 U6B 69.0(5) . .
U8B O80 U6B 118.7(4) . .
U10A O81 Li28 134.0(13) . .
U10A O81 Li52 147(2) . 1_465
Li28 O81 Li52 79(3) . 1_465
O96 O82 U4B 70.0(5) . .
O96 O82 U2B 68.0(5) . .
U4B O82 U2B 118.5(4) . .
O238 O83 U1D 74.2(5) 2_567 2_567
O238 O83 U6D 74.1(5) 2_567 .
U1D O83 U6D 125.5(4) 2_567 .
U7D O85 Li34 132.9(13) . 2_567
U7D O85 Li46 147(2) . .
Li34 O85 Li46 80(3) 2_567 .
O167 O87 U10A 74.6(5) . .
O167 O87 U6A 74.2(5) . .
U10A O87 U6A 125.7(4) . .
O92 O89 U2B 71.2(6) . .
O92 O89 U8B 70.3(5) . .
U2B O89 U8B 122.7(4) . .
O147 O90 U11B 69.9(5) . .
O147 O90 U12B 69.0(5) . .
U11B O90 U12B 119.3(4) . .
U12C O91 U9C 108.7(4) . .
O89 O92 U8B 74.5(6) . .
O89 O92 U2B 73.4(6) . .
U8B O92 U2B 126.6(4) . .
Li65 O93 U1B 105(4) . .
Li65 O93 Li37 112(4) . .
U1B O93 Li37 142.9(13) . .
U6C O95 U8C 107.8(4) . .
O82 O96 U2B 75.3(5) . .
O82 O96 U4B 72.6(5) . .
U2B O96 U4B 124.5(4) . .
O211 O97 U12D 73.6(5) . .
O211 O97 U10D 74.4(6) . .
U12D O97 U10D 127.1(4) . .
O141 O98 U3B 71.0(5) 2_576 .
O141 O98 U10B 70.1(5) 2_576 2_576
U3B O98 U10B 122.8(4) . 2_576
O16 O99 U12A 70.0(5) . .
O16 O99 U5A 69.3(5) . .
U12A O99 U5A 121.0(4) . .
Li65 O100 U8B 106(3) . .
Li65 O100 Li29 124(3) . 2_566
U8B O100 Li29 127.2(13) . 2_566
U10C O101 Li49 143(3) . .
U10C O101 Li32 131.6(13) . .
Li49 O101 Li32 86(3) . .
U4B O102 U11B 107.4(4) . .
O227 O103 U12D 75.0(6) . .
O227 O103 U9D 74.5(5) . .
U12D O103 U9D 124.1(4) . .
U2C O104 U1C 110.4(4) . .
U2D O105 U8D 107.2(4) . .
U9B O107 Li1 168.6(19) . .
O230 O108 U6B 74.7(5) . .
O230 O108 U4B 74.2(5) . .
U6B O108 U4B 126.4(4) . .
O235 O110 U1D 69.4(5) . .
O235 O110 U2D 69.0(5) . 2_567
U1D O110 U2D 119.4(4) . 2_567
U11B O111 Li40 142(3) 2_576 2_576
U11B O111 Li37 142.5(12) 2_576 .
Li40 O111 Li37 75(3) 2_576 .
O224 O112 U8C 74.8(6) 2_466 .
O224 O112 U12C 74.0(6) 2_466 2_466
U8C O112 U12C 125.3(5) . 2_466
U3A O113 Li52 149(3) . 1_465
U3A O113 Li27 131.4(13) . 2_566
Li52 O113 Li27 79(3) 1_465 2_566
U6D O114 U11D 108.9(4) . .
U2C O115 Li31 132.6(13) . .
U2C O115 Li44 136(3) . 2_466
Li31 O115 Li44 91(3) . 2_466
O177 O116 U11C 69.3(6) . .
O177 O116 U2C 70.1(6) . 2_466
U11C O116 U2C 121.3(4) . 2_466
U8C O117 Li30 135.0(14) . 2_566
U8C O117 Li60 146(2) . 1_455
Li30 O117 Li60 78(3) 2_566 1_455
U5A O118 U6A 108.2(4) . .
O73 O120 U10A 75.2(6) . .
O73 O120 U8A 74.6(6) . .
U10A O120 U8A 127.0(4) . .
U8D O121 Li35 128.1(13) . .
U8D O121 Li45 148(2) . 2_567
Li35 O121 Li45 84(3) . 2_567
U1D O123 Li34 133.2(13) . .
U1D O123 Li58 144(2) . .
Li34 O123 Li58 82(3) . .
Li67 O124 U12B 108(2) 2_576 .
Li67 O124 U7B 80(2) 2_576 .
U12B O124 U7B 108.0(4) . .
U12D O125 Li33 130.1(13) . .
U12D O125 Li57 146(3) . .
Li33 O125 Li57 84(3) . .
U4B O127 Li40 144(3) . .
U4B O127 Li29 128.7(13) . 2_566
Li40 O127 Li29 87(3) . 2_566
U9B O128 U6B 109.2(4) . .
O196 O131 U1C 73.9(6) . .
O196 O131 U3C 74.0(6) . .
U1C O131 U3C 125.6(5) . .
O169 O133 U10C 73.5(6) . .
O169 O133 U4C 75.6(6) . .
U10C O133 U4C 125.9(4) . .
O52 O134 U9B 70.0(5) . .
O52 O134 U3B 70.4(5) . .
U9B O134 U3B 119.6(4) . .
U11A O135 U8A 109.2(4) . .
U10D O136 U7D 108.3(4) . .
O226 O137 U7C 74.5(6) . .
O226 O137 U9C 73.7(6) . .
U7C O137 U9C 125.0(4) . .
O233 O138 U9B 75.0(6) . .
O233 O138 U7B 74.7(6) . .
U9B O138 U7B 125.9(4) . .
U4D O139 U12D 107.0(4) . .
U12A O140 Li26 131.8(14) . .
U12A O140 Li50 143(2) . 1_465
Li26 O140 Li50 84(3) . 1_465
O98 O141 U10B 73.9(6) 2_576 .
O98 O141 U3B 73.0(6) 2_576 2_576
U10B O141 U3B 126.3(4) . 2_576
O67 O142 U4C 71.0(5) . .
O67 O142 U9C 68.6(5) . .
U4C O142 U9C 121.6(4) . .
U2D O143 Li45 147(2) . 2_567
U2D O143 Li34 135.3(13) . 2_567
Li45 O143 Li34 78(3) 2_567 2_567
U10C O144 U3C 110.6(4) . .
U8A O145 Li39 145(3) . .
U8A O145 Li28 135.1(13) . .
Li39 O145 Li28 80(3) . .
O90 O147 U12B 74.8(5) . .
O90 O147 U11B 73.9(5) . .
U12B O147 U11B 125.1(4) . .
O30 O148 U2A 70.3(5) . .
O30 O148 U5A 70.1(5) . .
U2A O148 U5A 121.7(4) . .
U9C O150 U12C 108.3(4) . .
U4D O151 U12D 108.4(4) . .
U5C O152 Li31 131.4(14) . .
U5C O152 Li62 142(2) . .
Li31 O152 Li62 86(2) . .
U8B O153 U1B 109.1(4) . .
U8B O153 Li65 70(2) . .
U1B O153 Li65 64(2) . .
U11B O154 U4B 109.2(4) . .
O24 O155 U1B 70.2(5) . .
O24 O155 U5B 69.7(5) . .
U1B O155 U5B 119.8(4) . .
O9 O156 U3D 74.6(5) . .
O9 O156 U8D 75.2(6) . .
U3D O156 U8D 126.9(4) . .
U7B O157 U12B 108.9(4) . .
O172 O158 U10D 75.2(6) . .
O172 O158 U5D 74.1(6) . .
U10D O158 U5D 125.3(4) . .
O173 O159 Li68 123(3) . .
O173 O159 U6C 68.5(5) . .
Li68 O159 U6C 72(2) . .
O173 O159 U11C 68.9(5) . .
Li68 O159 U11C 99(2) . .
U6C O159 U11C 119.4(4) . .
O58 O160 U2D 74.5(5) . .
O58 O160 U7D 74.2(5) . .
U2D O160 U7D 127.6(4) . .
O60 O162 U1A 74.1(5) . 2_475
O60 O162 U3A 73.3(5) . .
U1A O162 U3A 127.0(4) 2_475 .
U12C O164 Li43 151(3) . .
U12C O164 Li30 134.1(13) . 1_455
Li43 O164 Li30 75(3) . 1_455
U7A O165 Li38 143(2) . .
U7A O165 Li28 135.8(13) . .
Li38 O165 Li28 81(3) . .
O87 O167 U6A 69.6(5) . .
O87 O167 U10A 69.2(5) . .
U6A O167 U10A 119.8(4) . .
O178 O168 U10B 73.8(6) . 2_576
O178 O168 U7B 75.0(6) . .
U10B O168 U7B 125.8(4) 2_576 .
O133 O169 U10C 69.4(5) . .
O133 O169 U4C 68.0(5) . .
U10C O169 U4C 118.8(4) . .
O239 O171 U1C 69.8(6) 2_466 .
O239 O171 U12C 69.1(6) 2_466 2_466
U1C O171 U12C 120.1(5) . 2_466
O158 O172 U5D 70.5(6) . .
O158 O172 U10D 69.4(6) . .
U5D O172 U10D 119.8(4) . .
O159 O173 U6C 74.9(6) . .
O159 O173 U11C 74.7(6) . .
U6C O173 U11C 126.7(4) . .
O204 O174 U8C 71.6(6) . .
O204 O174 U3C 70.5(5) . .
U8C O174 U3C 122.2(4) . .
U3D O175 U5D 109.1(4) . .
O116 O177 U11C 74.2(6) . .
O116 O177 U2C 74.1(6) . 2_466
U11C O177 U2C 126.8(5) . 2_466
O168 O178 Li67 125(2) . 2_576
O168 O178 U10B 69.8(6) . 2_576
Li67 O178 U10B 94(2) 2_576 2_576
O168 O178 U7B 69.2(6) . .
Li67 O178 U7B 76(2) 2_576 .
U10B O178 U7B 120.0(4) 2_576 .
U8D O181 U2D 110.2(4) . .
U2A O183 U1A 109.0(4) . .
O207 O185 U4D 74.3(6) 2_567 2_567
O207 O185 U8D 74.0(5) 2_567 .
U4D O185 U8D 124.2(4) 2_567 .
U1A O186 Li27 133.1(13) . 1_464
U1A O186 Li51 145(2) . 2_565
Li27 O186 Li51 82(3) 1_464 2_565
U4A O187 U12A 108.9(4) . .
O234 O188 U8A 74.3(5) . .
O234 O188 U7A 74.1(5) . .
U8A O188 U7A 125.0(4) . .
U6B O189 U9B 109.6(4) . .
O47 O190 U1A 70.7(6) . .
O47 O190 U9A 68.3(5) . .
U1A O190 U9A 120.3(4) . .
U3C O191 Li49 143(3) . .
U3C O191 Li30 132.7(13) . 2_566
Li49 O191 Li30 84(3) . 2_566
U1C O192 Li25 133.4(18) . 2_476
O38 O194 U4A 74.7(5) 2_475 2_475
O38 O194 U9A 73.7(5) 2_475 .
U4A O194 U9A 126.0(4) 2_475 .
U7C O195 U5C 108.0(4) . .
O131 O196 U1C 69.3(6) . .
O131 O196 U3C 69.4(6) . .
U1C O196 U3C 120.0(4) . .
O55 O197 U11D 69.7(5) . .
O55 O197 U4D 69.7(5) . .
U11D O197 U4D 119.8(4) . .
O43 O201 U5B 69.8(5) 2_576 .
O43 O201 U11B 69.3(5) 2_576 2_576
U5B O201 U11B 120.5(4) . 2_576
O220 O202 U6C 74.2(6) . .
O220 O202 U5C 73.2(6) . 2_466
U6C O202 U5C 124.8(5) . 2_466
O62 O203 U12B 75.4(6) 2_576 2_576
O62 O203 U1B 73.8(6) 2_576 .
U12B O203 U1B 127.1(4) 2_576 .
O174 O204 U3C 73.5(6) . .
O174 O204 U8C 72.4(6) . .
U3C O204 U8C 124.5(4) . .
O46 O205 U11A 73.1(5) . .
O46 O205 U12A 75.1(5) . 2_475
U11A O205 U12A 125.0(4) . 2_475
U6B O206 Li42 141(3) . .
U6B O206 Li29 129.4(13) . 2_566
Li42 O206 Li29 90(3) . 2_566
O185 O207 U4D 69.6(5) 2_567 .
O185 O207 U8D 70.1(5) 2_567 2_567
U4D O207 U8D 119.1(4) . 2_567
O97 O211 U12D 69.7(5) . .
O97 O211 U10D 69.1(5) . .
U12D O211 U10D 121.3(4) . .
U3D O212 U5D 108.8(4) . .
U5D O213 Li33 134.1(13) . .
U5D O213 Li47 145(2) . .
Li33 O213 Li47 81(3) . .
O8 O214 U7D 68.4(6) . .
O8 O214 U6D 69.9(5) . .
U7D O214 U6D 119.4(4) . .
U5B O216 Li37 143.4(13) . .
U5B O216 Li54 144(2) . 2_566
Li37 O216 Li54 73(3) . 2_566
U10B O217 U2B 108.2(4) . .
O219 O218 U10C 74.0(6) . .
O219 O218 U7C 72.9(6) . .
U10C O218 U7C 126.4(5) . .
O218 O219 U7C 69.8(6) . .
O218 O219 U10C 68.6(5) . .
U7C O219 U10C 121.1(4) . .
O202 O220 U5C 69.0(6) . 2_466
O202 O220 U6C 68.1(6) . .
U5C O220 U6C 118.4(5) 2_466 .
O68 O222 U9D 69.8(5) . .
O68 O222 U5D 68.5(5) . .
U9D O222 U5D 119.6(4) . .
O112 O224 U12C 70.2(6) 2_466 .
O112 O224 U8C 69.6(6) 2_466 2_466
U12C O224 U8C 120.1(4) . 2_466
O137 O226 U9C 70.4(6) . .
O137 O226 U7C 69.7(6) . .
U9C O226 U7C 120.2(4) . .
O103 O227 U12D 68.7(5) . .
O103 O227 U9D 69.7(5) . .
U12D O227 U9D 117.8(4) . .
O26 O228 U11D 70.5(5) 2_567 2_567
O26 O228 U3D 69.0(5) 2_567 .
U11D O228 U3D 119.7(4) 2_567 .
O237 O229 U2C 69.7(6) . .
O237 O229 U5C 70.7(6) . .
U2C O229 U5C 119.9(4) . .
O108 O230 U6B 68.9(5) . .
O108 O230 U4B 70.1(5) . .
U6B O230 U4B 120.4(4) . .
U3C O231 U10C 109.3(4) . .
O138 O233 U9B 69.2(5) . .
O138 O233 U7B 69.7(5) . .
U9B O233 U7B 119.5(4) . .
O188 O234 U8A 68.9(5) . .
O188 O234 U7A 69.4(5) . .
U8A O234 U7A 119.0(4) . .
O110 O235 U1D 73.3(5) . .
O110 O235 U2D 74.0(6) . 2_567
U1D O235 U2D 124.8(4) . 2_567
U9D O236 U1D 108.4(4) . .
O229 O237 U2C 73.9(6) . .
O229 O237 U5C 73.3(6) . .
U2C O237 U5C 123.9(4) . .
O83 O238 U6D 69.7(5) 2_567 2_567
O83 O238 U1D 69.7(5) 2_567 .
U6D O238 U1D 120.2(4) 2_567 .
O171 O239 U12C 74.4(6) 2_466 .
O171 O239 U1C 73.6(6) 2_466 2_466
U12C O239 U1C 125.6(5) . 2_466
U1D O241 U9D 108.5(4) . .
Li9 OT6 Li25 123(2) . .
Li7 OT7 Li2 116(3) . .
Li10 OT10 Li22 108(2) . .
Li5 OT14 Li12 110(3) . 2_476
Li1 OT23 Li12 106(3) . .
Li4 OT32 Li3 109(2) 2_476 2_476
Li9 OT38 Li17 108(3) . .
Li18 OT44 Li15 106(3) . .
Li17 OT50 Li1 105(3) . .
Li16 OT70 Li20 115(3) . .
Li60 O1E Li49 88(4) 1_455 .
Li60 O1E Li68 92(4) 1_455 .
Li49 O1E Li68 157(4) . .
Li60 O1E Li61 92(4) 1_455 1_455
Li49 O1E Li61 93(3) . 1_455
Li68 O1E Li61 111(3) . 1_455
Li38 O3E Li66 120(4) . .
Li38 O3E Li51 91(4) . 2_565
Li66 O3E Li51 148(4) . 2_565
Li38 O3E Li64 96(4) . .
Li66 O3E Li64 82(3) . .
Li51 O3E Li64 85(3) 2_565 .
Li47 O4E Li46 91(4) . .
Li47 O4E Li45 95(4) . 2_567
Li46 O4E Li45 91(4) . 2_567
Li46 O5E Li48 92(3) . .
Li46 O5E Li57 90(3) . .
Li48 O5E Li57 93(3) . .
Li62 O6E Li49 93(3) . .
Li62 O6E Li44 102(3) . 2_466
Li49 O6E Li44 92(3) . 2_466
Li40 O7E Li54 96(3) . 1_565
Li40 O7E Li41 93(3) . .
Li54 O7E Li41 87(3) 1_565 .
Li44 O8E Li61 100(4) 2_566 2_666
Li44 O8E Li43 90(4) 2_566 2_566
Li61 O8E Li43 94(4) 2_666 2_566
Li39 O9E Li52 92(4) . 1_465
Li39 O9E Li51 91(4) . 1_465
Li52 O9E Li51 87(3) 1_465 1_465
Li27 O10E Li53 173.8(16) . 1_556
Li27 O10E Li50 85(3) . 2_656
Li53 O10E Li50 101(3) 1_556 2_656
Li27 O10E Li52 85(3) . 2_656
Li53 O10E Li52 95(2) 1_556 2_656
Li50 O10E Li52 81(4) 2_656 2_656
Li27 O10E Li51 86(3) . 2_656
Li53 O10E Li51 87(2) 1_556 2_656
Li50 O10E Li51 166(4) 2_656 2_656
Li52 O10E Li51 87(3) 2_656 2_656
Li27 O10E Li38 82(3) . 1_646
Li53 O10E Li38 97(2) 1_556 1_646
Li50 O10E Li38 107(4) 2_656 1_646
Li52 O10E Li38 164(3) 2_656 1_646
Li51 O10E Li38 83(3) 2_656 1_646
Li26 O12E Li53 179.1(16) . 1_465
Li26 O12E Li51 88(3) . 2_565
Li53 O12E Li51 91(3) 1_465 2_565
Li26 O12E Li64 84(3) . .
Li53 O12E Li64 97(3) 1_465 .
Li51 O12E Li64 89(4) 2_565 .
Li26 O12E Li50 87(3) . 1_465
Li53 O12E Li50 94(2) 1_465 1_465
Li51 O12E Li50 168(3) 2_565 1_465
Li64 O12E Li50 80(3) . 1_465
Li26 O12E Li39 83(3) . 2_475
Li53 O12E Li39 97(2) 1_465 2_475
Li51 O12E Li39 84(3) 2_565 2_475
Li64 O12E Li39 165(3) . 2_475
Li50 O12E Li39 106(3) 1_465 2_475
Li42 O13E Li54 92(4) . 2_566
Li42 O14E Li40 94(3) 2_576 2_576
Li32 O15E Li56 176.5(17) . 1_455
Li32 O15E Li43 89(3) . .
Li56 O15E Li43 93(2) 1_455 .
Li32 O15E Li61 88(3) . 1_455
Li56 O15E Li61 94(2) 1_455 1_455
Li43 O15E Li61 89(3) . 1_455
Li32 O15E Li49 86(3) . .
Li56 O15E Li49 92(2) 1_455 .
Li43 O15E Li49 174(3) . .
Li61 O15E Li49 86(3) 1_455 .
Li33 O16E Li59 174.3(16) . .
Li33 O16E Li58 85(3) . .
Li59 O16E Li58 101(3) . .
Li33 O16E Li46 86(3) . .
Li59 O16E Li46 88(2) . .
Li58 O16E Li46 171(3) . .
Li33 O16E Li47 87(3) . .
Li59 O16E Li47 94(2) . .
Li58 O16E Li47 96(4) . .
Li46 O16E Li47 85(3) . .
Li33 O16E Li57 87(3) . .
Li59 O16E Li57 92(2) . .
Li58 O16E Li57 91(4) . .
Li46 O16E Li57 87(3) . .
Li47 O16E Li57 170(3) . .
Li30 O17E Li43 84(3) . 1_655
Li30 O17E Li56 177.0(17) . .
Li43 O17E Li56 98(3) 1_655 .
Li30 O17E Li60 85(3) . 2_666
Li43 O17E Li60 98(4) 1_655 2_666
Li56 O17E Li60 93(3) . 2_666
Li30 O17E Li49 86(3) . 2_566
Li43 O17E Li49 170(4) 1_655 2_566
Li56 O17E Li49 92(2) . 2_566
Li60 O17E Li49 79(3) 2_666 2_566
Li30 O17E Li44 82(3) . 1_655
Li43 O17E Li44 82(3) 1_655 1_655
Li56 O17E Li44 100(2) . 1_655
Li60 O17E Li44 167(3) 2_666 1_655
Li49 O17E Li44 99(3) 2_566 1_655
Li29 O18E Li55 176.1(15) 2_566 1_465
Li29 O18E Li41 86(3) 2_566 .
Li55 O18E Li41 91(3) 1_465 .
Li29 O18E Li42 88(3) 2_566 .
Li55 O18E Li42 96(2) 1_465 .
Li41 O18E Li42 174(3) . .
Li29 O18E Li40 83(3) 2_566 .
Li55 O18E Li40 94(2) 1_465 .
Li41 O18E Li40 89(3) . .
Li42 O18E Li40 90(3) . .
Li29 O18E Li63 96(3) 2_566 .
Li55 O18E Li63 83(3) 1_465 .
Li41 O18E Li63 45(3) . .
Li42 O18E Li63 136(3) . .
Li40 O18E Li63 134(3) . .
Li47 O19E Li48 93(3) 2_566 1_554
Li47 O19E Li58 92(3) 2_566 2_566
Li48 O19E Li58 93(3) 1_554 2_566
Li39 O20E Li38 94(3) . .
Li39 O20E Li50 96(3) . 2_565
Li38 O20E Li50 87(3) . 2_565
Li31 O21E Li56 178.0(16) . 1_455
Li31 O21E Li61 87(3) . 2_566
Li56 O21E Li61 92(2) 1_455 2_566
Li31 O21E Li60 89(3) . 2_566
Li56 O21E Li60 89(2) 1_455 2_566
Li61 O21E Li60 86(3) 2_566 2_566
Li31 O21E Li44 87(3) . 2_466
Li56 O21E Li44 95(2) 1_455 2_466
Li61 O21E Li44 79(3) 2_566 2_466
Li60 O21E Li44 164(3) 2_566 2_466
Li34 O22E Li59 177.4(17) . .
Li34 O22E Li46 90(3) . 2_567
Li59 O22E Li46 89(3) . 2_567
Li34 O22E Li45 86(3) . .
Li59 O22E Li45 96(2) . .
Li46 O22E Li45 89(3) 2_567 .
Li34 O22E Li58 86(3) . .
Li59 O22E Li58 95(2) . .
Li46 O22E Li58 176(3) 2_567 .
Li45 O22E Li58 91(3) . .
Li34 O22E Li48 83(3) . 2_567
Li59 O22E Li48 94(2) . 2_567
Li46 O22E Li48 87(3) 2_567 2_567
Li45 O22E Li48 169(3) . 2_567
Li58 O22E Li48 92(3) . 2_567
Li36 O23E Li63 106(3) . .
Li36 O23E Li55 173.7(18) . 1_465
Li63 O23E Li55 76(2) . 1_465
Li36 O23E Li54 82(3) . 1_565
Li63 O23E Li54 128(3) . 1_565
Li55 O23E Li54 92(2) 1_465 1_565
Li36 O23E Li41 88(3) . .
Li63 O23E Li41 41(3) . .
Li55 O23E Li41 90(2) 1_465 .
Li54 O23E Li41 89(3) 1_565 .
Li36 O23E Li42 85(3) . 2_576
Li63 O23E Li42 143(3) . 2_576
Li55 O23E Li42 97(2) 1_465 2_576
Li54 O23E Li42 88(3) 1_565 2_576
Li41 O23E Li42 172(3) . 2_576
Li28 O24E Li52 92(3) . 1_465
Li28 O24E Li53 177.5(18) . 1_465
Li52 O24E Li53 91(2) 1_465 1_465
Li28 O24E Li39 83(3) . .
Li52 O24E Li39 90(3) 1_465 .
Li53 O24E Li39 97(2) 1_465 .
Li28 O24E Li64 94(3) . .
Li52 O24E Li64 87(3) 1_465 .
Li53 O24E Li64 86(2) 1_465 .
Li39 O24E Li64 175(3) . .
Li28 O24E Li38 88(3) . .
Li52 O24E Li38 172(3) 1_465 .
Li53 O24E Li38 89(2) 1_465 .
Li39 O24E Li38 98(3) . .
Li64 O24E Li38 85(3) . .
Li35 O25E Li59 176.9(15) . .
Li35 O25E Li57 90(3) . 2_567
Li59 O25E Li57 93(3) . 2_567
Li35 O25E Li47 85(3) . .
Li59 O25E Li47 92(2) . .
Li57 O25E Li47 174(4) 2_567 .
Li35 O25E Li45 85(3) . 2_567
Li59 O25E Li45 95(2) . 2_567
Li57 O25E Li45 91(3) 2_567 2_567
Li47 O25E Li45 90(3) . 2_567
Li35 O25E Li48 88(3) . 2_567
Li59 O25E Li48 92(2) . 2_567
Li57 O25E Li48 89(3) 2_567 2_567
Li47 O25E Li48 90(3) . 2_567
Li45 O25E Li48 173(3) 2_567 2_567
Li43 O26E Li60 81(3) . 2_566
Li50 O27E Li64 91(4) 1_465 .
Li50 O27E Li52 84(4) 1_465 1_465
Li64 O27E Li52 92(3) . 1_465
Li63 O28E Li67 144(5) . .
Li63 O28E Li41 48(5) . .
Li67 O28E Li41 116(4) . .
Li63 O28E Li65 81(5) . .
Li67 O28E Li65 129(4) . .
Li41 O28E Li65 114(3) . .
Li58 O29E Li45 89(3) . .
Li58 O29E Li57 85(3) . .
Li45 O29E Li57 84(3) . .
Li37 O41W Li63 102(3) . .
Li37 O41W Li55 175(2) . 1_465
Li63 O41W Li55 81(2) . 1_465
Li37 O41W Li54 83(3) . 2_566
Li63 O41W Li54 131(3) . 2_566
Li55 O41W Li54 92(2) 1_465 2_566
Li37 O41W Li40 86(3) . 2_576
Li63 O41W Li40 142(3) . 2_576
Li55 O41W Li40 94(2) 1_465 2_576
Li54 O41W Li40 87(3) 2_566 2_576
OT50 Li1 O107 111(3) . .
OT50 Li1 OT25 111(3) . .
O107 Li1 OT25 100(3) . .
OT50 Li1 OT23 101(3) . .
O107 Li1 OT23 126(3) . .
OT25 Li1 OT23 108(3) . .
OT50 Li1 Li17 36.4(16) . .
O107 Li1 Li17 92(2) . .
OT25 Li1 Li17 84(2) . .
OT23 Li1 Li17 135(3) . .
OT50 Li1 Li12 118(3) . .
O107 Li1 Li12 88(2) . .
OT25 Li1 Li12 123(3) . .
OT23 Li1 Li12 37.4(16) . .
Li17 Li1 Li12 152(3) . .
OT50 Li1 U9B 108(2) . .
O107 Li1 U9B 5.5(9) . .
OT25 Li1 U9B 105(2) . .
OT23 Li1 U9B 123(2) . .
Li17 Li1 U9B 93.0(19) . .
Li12 Li1 U9B 85.3(17) . .
OT26 Li2 OT60 123(3) . .
OT26 Li2 O17 112(3) . .
OT60 Li2 O17 103(3) . .
OT26 Li2 OT7 106(3) . .
OT60 Li2 OT7 117(3) . .
O17 Li2 OT7 92(2) . .
OT26 Li2 Li7 135(3) . .
OT60 Li2 Li7 91(2) . .
O17 Li2 Li7 84(2) . .
OT7 Li2 Li7 30.0(14) . .
OT26 Li2 U11C 91(2) . .
OT60 Li2 U11C 109(2) . .
O17 Li2 U11C 22.9(9) . .
OT7 Li2 U11C 107(2) . .
Li7 Li2 U11C 105.8(19) . .
OT78 Li3 OT58 112(3) . .
OT78 Li3 OT29 119(3) . 2_476
OT58 Li3 OT29 105(3) . 2_476
OT78 Li3 OT32 118(3) . 2_476
OT58 Li3 OT32 93(3) . 2_476
OT29 Li3 OT32 106(3) 2_476 2_476
OT78 Li3 Li4 149(3) . .
OT58 Li3 Li4 89(2) . .
OT29 Li3 Li4 74(2) 2_476 .
OT32 Li3 Li4 34.7(15) 2_476 .
OT15 Li4 OT47 113(3) . .
OT15 Li4 OT22 112(3) . .
OT47 Li4 OT22 102(3) . .
OT15 Li4 OT32 113(3) . 2_476
OT47 Li4 OT32 110(3) . 2_476
OT22 Li4 OT32 106(3) . 2_476
OT15 Li4 Li3 90(2) . .
OT47 Li4 Li3 97(2) . .
OT22 Li4 Li3 142(3) . .
OT32 Li4 Li3 35.9(15) 2_476 .
OT59 Li5 OT14 112(3) . .
OT59 Li5 OT67 108(3) . 2_476
OT14 Li5 OT67 105(3) . 2_476
OT59 Li5 OT52 114(3) . .
OT14 Li5 OT52 107(3) . .
OT67 Li5 OT52 111(3) 2_476 .
OT59 Li5 Li12 84(2) . 2_476
OT14 Li5 Li12 36.3(16) . 2_476
OT67 Li5 Li12 93(2) 2_476 2_476
OT52 Li5 Li12 142(3) . 2_476
OT42 Li6 OT27 111(3) . .
OT42 Li6 OT1 99(3) . .
OT27 Li6 OT1 117(3) . .
OT42 Li6 OT12 125(3) . .
OT27 Li6 OT12 104(3) . .
OT1 Li6 OT12 101(3) . .
OT7 Li7 OT56 114(3) . .
OT7 Li7 OT34 115(3) . .
OT56 Li7 OT34 108(3) . .
OT7 Li7 OT76 102(3) . 2_566
OT56 Li7 OT76 125(3) . 2_566
OT34 Li7 OT76 91(3) . 2_566
OT7 Li7 Li2 34.3(16) . .
OT56 Li7 Li2 110(3) . .
OT34 Li7 Li2 86(2) . .
OT76 Li7 Li2 123(3) 2_566 .
OT3 Li8 OT9 115(3) . .
OT3 Li8 OT21 107(3) . .
OT9 Li8 OT21 107(3) . .
OT3 Li8 OT11 101(3) . .
OT9 Li8 OT11 116(3) . .
OT21 Li8 OT11 111(3) . .
OT20 Li9 OT6 109(3) . .
OT20 Li9 OT4 104(3) . .
OT6 Li9 OT4 112(3) . .
OT20 Li9 OT38 130(3) . .
OT6 Li9 OT38 104(3) . .
OT4 Li9 OT38 98(3) . .
OT20 Li9 Li17 166(3) . .
OT6 Li9 Li17 82(2) . .
OT4 Li9 Li17 79(2) . .
OT38 Li9 Li17 36.5(16) . .
OT31 Li10 OT17 108(3) . .
OT31 Li10 OT39 113(3) . .
OT17 Li10 OT39 111(3) . .
OT31 Li10 OT10 108(3) . .
OT17 Li10 OT10 114(3) . .
OT39 Li10 OT10 103(3) . .
OT31 Li10 Li22 76(2) . .
OT17 Li10 Li22 105(3) . .
OT39 Li10 Li22 137(3) . .
OT10 Li10 Li22 38.0(16) . .
OT40 Li12 OT19 115(3) . .
OT40 Li12 OT23 105(3) . .
OT19 Li12 OT23 103(3) . .
OT40 Li12 OT14 131(3) . 2_476
OT19 Li12 OT14 101(3) . 2_476
OT23 Li12 OT14 97(3) . 2_476
OT40 Li12 Li1 87(2) . .
OT19 Li12 Li1 83(2) . .
OT23 Li12 Li1 36.4(15) . .
OT14 Li12 Li1 131(3) 2_476 .
OT40 Li12 Li5 99(3) . 2_476
OT19 Li12 Li5 130(3) . 2_476
OT23 Li12 Li5 101(2) . 2_476
OT14 Li12 Li5 33.4(15) 2_476 2_476
Li1 Li12 Li5 136(2) . 2_476
OT36 Li13 OT49 110(3) . .
OT36 Li13 OT28 112(3) . .
OT49 Li13 OT28 115(3) . .
OT36 Li13 OT35 107(3) . .
OT49 Li13 OT35 112(3) . .
OT28 Li13 OT35 101(3) . .
OT37 Li14 OT69 109(3) 1_455 .
OT37 Li14 OT41 110(3) 1_455 1_455
OT69 Li14 OT41 119(3) . 1_455
OT37 Li14 OT13 110(3) 1_455 1_455
OT69 Li14 OT13 108(3) . 1_455
OT41 Li14 OT13 100(3) 1_455 1_455
OT44 Li15 OT46 110(3) . .
OT44 Li15 OT43 108(3) . .
OT46 Li15 OT43 103(3) . .
OT44 Li15 OT30 113(3) . .
OT46 Li15 OT30 111(3) . .
OT43 Li15 OT30 112(3) . .
OT44 Li15 Li18 36.8(17) . .
OT46 Li15 Li18 146(3) . .
OT43 Li15 Li18 98(3) . .
OT30 Li15 Li18 85(2) . .
OT70 Li16 OT62 125(3) . .
OT70 Li16 OT71 109(3) . .
OT62 Li16 OT71 108(3) . .
OT70 Li16 OT5 104(3) . .
OT62 Li16 OT5 102(3) . .
OT71 Li16 OT5 108(3) . .
OT70 Li16 Li20 33.2(16) . .
OT62 Li16 Li20 123(3) . .
OT71 Li16 Li20 80(2) . .
OT5 Li16 Li20 130(3) . .
OT50 Li17 OT66 108(3) . 2_476
OT50 Li17 OT38 108(3) . .
OT66 Li17 OT38 134(3) 2_476 .
OT50 Li17 OT18 100(3) . 1_465
OT66 Li17 OT18 99(3) 2_476 1_465
OT38 Li17 OT18 102(3) . 1_465
OT50 Li17 Li1 38.2(17) . .
OT66 Li17 Li1 85(2) 2_476 .
OT38 Li17 Li1 107(3) . .
OT18 Li17 Li1 135(3) 1_465 .
OT50 Li17 Li9 83(2) . .
OT66 Li17 Li9 169(3) 2_476 .
OT38 Li17 Li9 35.9(15) . .
OT18 Li17 Li9 81(2) 1_465 .
Li1 Li17 Li9 103(2) . .
OT44 Li18 OT61 115(3) . .
OT44 Li18 OT64 104(3) . .
OT61 Li18 OT64 105(3) . .
OT44 Li18 OT73 106(3) . .
OT61 Li18 OT73 108(3) . .
OT64 Li18 OT73 119(3) . .
OT44 Li18 Li15 37.2(17) . .
OT61 Li18 Li15 82(2) . .
OT64 Li18 Li15 98(3) . .
OT73 Li18 Li15 136(3) . .
OT2 Li19 OT55 119(3) . .
OT2 Li19 OT57 126(3) . .
OT55 Li19 OT57 102(3) . .
OT2 Li19 OT79 99(3) . .
OT55 Li19 OT79 101(3) . .
OT57 Li19 OT79 106(3) . .
OT33 Li20 OT70 114(3) . .
OT33 Li20 OT81 107(3) . .
OT70 Li20 OT81 119(3) . .
OT33 Li20 OT80 110(3) . .
OT70 Li20 OT80 105(3) . .
OT81 Li20 OT80 101(3) . .
OT33 Li20 Li16 108(3) . .
OT70 Li20 Li16 31.3(16) . .
OT81 Li20 Li16 94(3) . .
OT80 Li20 Li16 132(3) . .
OT16 Li21 OT63 99(3) . 2_476
OT16 Li21 OT51 105(3) . .
OT63 Li21 OT51 114(3) 2_476 .
OT16 Li21 OT68 110(3) . .
OT63 Li21 OT68 121(3) 2_476 .
OT51 Li21 OT68 106(3) . .
OT24 Li22 OT48 128(3) . 2_566
OT24 Li22 OT77 111(3) . 2_566
OT48 Li22 OT77 97(3) 2_566 2_566
OT24 Li22 OT10 101(3) . .
OT48 Li22 OT10 113(3) 2_566 .
OT77 Li22 OT10 105(3) 2_566 .
OT24 Li22 Li10 74(2) . .
OT48 Li22 Li10 116(3) 2_566 .
OT77 Li22 Li10 134(3) 2_566 .
OT10 Li22 Li10 34.2(14) . .
OT82 Li23 OT8 121(3) . .
OT82 Li23 OT65 109(3) . .
OT8 Li23 OT65 105(3) . .
OT82 Li23 OT74 101(3) . .
OT8 Li23 OT74 101(3) . .
OT65 Li23 OT74 121(3) . .
OT53 Li24 OT72 107(3) . 2_566
OT53 Li24 OT75 121(3) . .
OT72 Li24 OT75 110(3) 2_566 .
OT53 Li24 OT54 107(3) . 2_566
OT72 Li24 OT54 109(3) 2_566 2_566
OT75 Li24 OT54 102(3) . 2_566
OT45 Li25 O192 115(3) 2_576 2_476
OT45 Li25 OT6 103(3) 2_576 .
O192 Li25 OT6 106(3) 2_476 .
OT45 Li25 OT83 105(3) 2_576 .
O192 Li25 OT83 82(2) 2_476 .
OT6 Li25 OT83 144(3) . .
OT45 Li25 U1C 93(2) 2_576 2_476
O192 Li25 U1C 21.8(9) 2_476 2_476
OT6 Li25 U1C 118(2) . 2_476
OT83 Li25 U1C 82.5(18) . 2_476
O140 Li26 O12E 102(2) . .
O140 Li26 O10 90.6(18) . 2_475
O12E Li26 O10 103(2) . 2_475
O140 Li26 O20 90.6(17) . .
O12E Li26 O20 97(2) . .
O10 Li26 O20 159(2) 2_475 .
O140 Li26 O51 159(2) . .
O12E Li26 O51 98.6(19) . .
O10 Li26 O51 84.9(16) 2_475 .
O20 Li26 O51 86.6(16) . .
O140 Li26 Li64 98(3) . .
O12E Li26 Li64 51(2) . .
O10 Li26 Li64 153(3) 2_475 .
O20 Li26 Li64 47(2) . .
O51 Li26 Li64 95(2) . .
O140 Li26 Li51 150(3) . 2_565
O12E Li26 Li51 48(2) . 2_565
O10 Li26 Li51 96(2) 2_475 2_565
O20 Li26 Li51 93(2) . 2_565
O51 Li26 Li51 50(2) . 2_565
Li64 Li26 Li51 65(3) . 2_565
O140 Li26 Li50 53(2) . 1_465
O12E Li26 Li50 50(2) . 1_465
O10 Li26 Li50 109(3) 2_475 1_465
O20 Li26 Li50 89(2) . 1_465
O51 Li26 Li50 148(3) . 1_465
Li64 Li26 Li50 59(3) . 1_465
Li51 Li26 Li50 98(3) 2_565 1_465
O140 Li26 Li39 102(2) . 2_475
O12E Li26 Li39 55(2) . 2_475
O10 Li26 Li39 47(2) 2_475 2_475
O20 Li26 Li39 152(3) . 2_475
O51 Li26 Li39 90(2) . 2_475
Li64 Li26 Li39 106(3) . 2_475
Li51 Li26 Li39 64(3) 2_565 2_475
Li50 Li26 Li39 79(3) 1_465 2_475
O140 Li26 U12A 23.5(7) . .
O12E Li26 U12A 125.7(18) . .
O10 Li26 U12A 86.1(14) 2_475 .
O20 Li26 U12A 86.8(13) . .
O51 Li26 U12A 135.7(18) . .
Li64 Li26 U12A 111(2) . .
Li51 Li26 U12A 174(2) 2_565 .
Li50 Li26 U12A 76(2) 1_465 .
Li39 Li26 U12A 114(2) 2_475 .
O140 Li26 U5A 86.1(14) . .
O12E Li26 U5A 120.6(18) . .
O10 Li26 U5A 136.4(18) 2_475 .
O20 Li26 U5A 23.2(6) . .
O51 Li26 U5A 83.2(13) . .
Li64 Li26 U5A 70(2) . .
Li51 Li26 U5A 108(2) 2_565 .
Li50 Li26 U5A 104(2) 1_465 .
Li39 Li26 U5A 172(2) 2_475 .
U12A Li26 U5A 74.1(8) . .
O140 Li26 U11A 86.3(15) . 2_475
O12E Li26 U11A 124.6(18) . 2_475
O10 Li26 U11A 22.0(7) 2_475 2_475
O20 Li26 U11A 137.5(17) . 2_475
O51 Li26 U11A 81.9(13) . 2_475
Li64 Li26 U11A 174(2) . 2_475
Li51 Li26 U11A 110(2) 2_565 2_475
Li50 Li26 U11A 121(2) 1_465 2_475
Li39 Li26 U11A 69(2) 2_475 2_475
U12A Li26 U11A 74.1(9) . 2_475
U5A Li26 U11A 114.5(12) . 2_475
O10E Li27 O186 104(2) . 1_646
O10E Li27 O14 100(2) . 2_566
O186 Li27 O14 156(2) 1_646 2_566
O10E Li27 O32 102(2) . 1_646
O186 Li27 O32 87.6(17) 1_646 1_646
O14 Li27 O32 86.7(17) 2_566 1_646
O10E Li27 O113 101(2) . 2_566
O186 Li27 O113 89.0(17) 1_646 2_566
O14 Li27 O113 87.3(16) 2_566 2_566
O32 Li27 O113 157(2) 1_646 2_566
O10E Li27 Li50 49(2) . 2_656
O186 Li27 Li50 151(3) 1_646 2_656
O14 Li27 Li50 52(2) 2_566 2_656
O32 Li27 Li50 105(3) 1_646 2_656
O113 Li27 Li50 88(2) 2_566 2_656
O10E Li27 Li52 52(2) . 2_656
O186 Li27 Li52 97(3) 1_646 2_656
O14 Li27 Li52 98(2) 2_566 2_656
O32 Li27 Li52 154(3) 1_646 2_656
O113 Li27 Li52 49(2) 2_566 2_656
Li50 Li27 Li52 61(3) 2_656 2_656
O10E Li27 Li38 55(2) . 1_646
O186 Li27 Li38 92(2) 1_646 1_646
O14 Li27 Li38 101(3) 2_566 1_646
O32 Li27 Li38 48(2) 1_646 1_646
O113 Li27 Li38 155(3) 2_566 1_646
Li50 Li27 Li38 79(3) 2_656 1_646
Li52 Li27 Li38 107(3) 2_656 1_646
O10E Li27 Li51 52(2) . 2_656
O186 Li27 Li51 51(2) 1_646 2_656
O14 Li27 Li51 152(3) 2_566 2_656
O32 Li27 Li51 99(2) 1_646 2_656
O113 Li27 Li51 97(2) 2_566 2_656
Li50 Li27 Li51 101(3) 2_656 2_656
Li52 Li27 Li51 66(3) 2_656 2_656
Li38 Li27 Li51 65(3) 1_646 2_656
O10E Li27 U1A 125.7(19) . 1_646
O186 Li27 U1A 22.1(7) 1_646 1_646
O14 Li27 U1A 134.3(17) 2_566 1_646
O32 Li27 U1A 83.6(13) 1_646 1_646
O113 Li27 U1A 84.7(13) 2_566 1_646
Li50 Li27 U1A 170(3) 2_656 1_646
Li52 Li27 U1A 109(2) 2_656 1_646
Li38 Li27 U1A 105(2) 1_646 1_646
Li51 Li27 U1A 73(2) 2_656 1_646
O10E Li27 U3A 123.1(19) . 2_566
O186 Li27 U3A 85.0(14) 1_646 2_566
O14 Li27 U3A 82.8(13) 2_566 2_566
O32 Li27 U3A 134.6(17) 1_646 2_566
O113 Li27 U3A 22.3(6) 2_566 2_566
Li50 Li27 U3A 102(2) 2_656 2_566
Li52 Li27 U3A 71(2) 2_656 2_566
Li38 Li27 U3A 176(3) 1_646 2_566
Li51 Li27 U3A 111(2) 2_656 2_566
U1A Li27 U3A 73.2(8) 1_646 2_566
O10E Li27 U4A 121.3(18) . 2_566
O186 Li27 U4A 135.1(18) 1_646 2_566
O14 Li27 U4A 21.3(6) 2_566 2_566
O32 Li27 U4A 82.9(13) 1_646 2_566
O113 Li27 U4A 83.4(13) 2_566 2_566
Li50 Li27 U4A 73(2) 2_656 2_566
Li52 Li27 U4A 110(2) 2_656 2_566
Li38 Li27 U4A 113(2) 1_646 2_566
Li51 Li27 U4A 173(2) 2_656 2_566
U1A Li27 U4A 113.0(11) 1_646 2_566
U3A Li27 U4A 71.7(8) 2_566 2_566
O24E Li28 O145 105(2) . .
O24E Li28 O81 102(2) . .
O145 Li28 O81 88.9(17) . .
O24E Li28 O44 101(2) . .
O145 Li28 O44 154(2) . .
O81 Li28 O44 87.2(16) . .
O24E Li28 O165 105(2) . .
O145 Li28 O165 87.5(17) . .
O81 Li28 O165 153(2) . .
O44 Li28 O165 84.5(16) . .
O24E Li28 Li39 57(2) . .
O145 Li28 Li39 48(2) . .
O81 Li28 Li39 96(3) . .
O44 Li28 Li39 158(3) . .
O165 Li28 Li39 102(3) . .
O24E Li28 Li52 51(2) . 1_465
O145 Li28 Li52 102(3) . 1_465
O81 Li28 Li52 51(2) . 1_465
O44 Li28 Li52 96(2) . 1_465
O165 Li28 Li52 156(3) . 1_465
Li39 Li28 Li52 70(3) . 1_465
O24E Li28 Li38 56(2) . .
O145 Li28 Li38 102(2) . .
O81 Li28 Li38 157(3) . .
O44 Li28 Li38 91(2) . .
O165 Li28 Li38 49(2) . .
Li39 Li28 Li38 78(3) . .
Li52 Li28 Li38 107(3) 1_465 .
O24E Li28 Li64 52(2) . .
O145 Li28 Li64 157(3) . .
O81 Li28 Li64 96(2) . .
O44 Li28 Li64 48(2) . .
O165 Li28 Li64 98(2) . .
Li39 Li28 Li64 109(3) . .
Li52 Li28 Li64 66(3) 1_465 .
Li38 Li28 Li64 66(3) . .
O24E Li28 U8A 126(2) . .
O145 Li28 U8A 21.1(7) . .
O81 Li28 U8A 84.1(13) . .
O44 Li28 U8A 133.2(17) . .
O165 Li28 U8A 82.8(13) . .
Li39 Li28 U8A 69(2) . .
Li52 Li28 U8A 113(2) 1_465 .
Li38 Li28 U8A 113(2) . .
Li64 Li28 U8A 178(2) . .
O24E Li28 U10A 124(2) . .
O145 Li28 U10A 83.9(13) . .
O81 Li28 U10A 21.3(6) . .
O44 Li28 U10A 83.2(13) . .
O165 Li28 U10A 131.4(17) . .
Li39 Li28 U10A 107(2) . .
Li52 Li28 U10A 72(2) 1_465 .
Li38 Li28 U10A 174(2) . .
Li64 Li28 U10A 108(2) . .
U8A Li28 U10A 72.5(8) . .
O24E Li28 U6A 122(2) . .
O145 Li28 U6A 132.8(18) . .
O81 Li28 U6A 82.1(13) . .
O44 Li28 U6A 21.6(6) . .
O165 Li28 U6A 80.5(12) . .
Li39 Li28 U6A 178(3) . .
Li52 Li28 U6A 108(2) 1_465 .
Li38 Li28 U6A 104(2) . .
Li64 Li28 U6A 70.0(19) . .
U8A Li28 U6A 111.6(11) . .
U10A Li28 U6A 71.3(8) . .
O7 Li29 O18E 100(2) 2_566 2_566
O7 Li29 O100 95.0(19) 2_566 2_566
O18E Li29 O100 96.0(19) 2_566 2_566
O7 Li29 O127 90.0(18) 2_566 2_566
O18E Li29 O127 97.4(19) 2_566 2_566
O100 Li29 O127 165(2) 2_566 2_566
O7 Li29 O206 166(2) 2_566 2_566
O18E Li29 O206 93.6(18) 2_566 2_566
O100 Li29 O206 86.2(16) 2_566 2_566
O127 Li29 O206 85.4(16) 2_566 2_566
O7 Li29 Li41 51(2) 2_566 2_566
O18E Li29 Li41 50(2) 2_566 2_566
O100 Li29 Li41 97(2) 2_566 2_566
O127 Li29 Li41 98(2) 2_566 2_566
O206 Li29 Li41 143(3) 2_566 2_566
O7 Li29 Li40 94(2) 2_566 2_566
O18E Li29 Li40 53(2) 2_566 2_566
O100 Li29 Li40 149(3) 2_566 2_566
O127 Li29 Li40 44(2) 2_566 2_566
O206 Li29 Li40 92(2) 2_566 2_566
Li41 Li29 Li40 67(3) 2_566 2_566
O7 Li29 Li42 151(3) 2_566 2_566
O18E Li29 Li42 50(2) 2_566 2_566
O100 Li29 Li42 91(2) 2_566 2_566
O127 Li29 Li42 91(2) 2_566 2_566
O206 Li29 Li42 43.1(19) 2_566 2_566
Li41 Li29 Li42 100(3) 2_566 2_566
Li40 Li29 Li42 68(3) 2_566 2_566
O7 Li29 Li65 91(2) 2_566 2_566
O18E Li29 Li65 73(2) 2_566 2_566
O100 Li29 Li65 24.5(16) 2_566 2_566
O127 Li29 Li65 170(2) 2_566 2_566
O206 Li29 Li65 96(2) 2_566 2_566
Li41 Li29 Li65 75(3) 2_566 2_566
Li40 Li29 Li65 126(3) 2_566 2_566
Li42 Li29 Li65 83(3) 2_566 2_566
O7 Li29 U2B 24.8(8) 2_566 2_566
O18E Li29 U2B 125.2(18) 2_566 2_566
O100 Li29 U2B 90.7(14) 2_566 2_566
O127 Li29 U2B 87.8(13) 2_566 2_566
O206 Li29 U2B 141.2(18) 2_566 2_566
Li41 Li29 U2B 76(2) 2_566 2_566
Li40 Li29 U2B 109(2) 2_566 2_566
Li42 Li29 U2B 175(2) 2_566 2_566
Li65 Li29 U2B 97.0(18) 2_566 2_566
O7 Li29 U8B 90.1(15) 2_566 2_566
O18E Li29 U8B 120.3(18) 2_566 2_566
O100 Li29 U8B 24.3(7) 2_566 2_566
O127 Li29 U8B 141.6(18) 2_566 2_566
O206 Li29 U8B 85.2(13) 2_566 2_566
Li41 Li29 U8B 112(2) 2_566 2_566
Li40 Li29 U8B 173(2) 2_566 2_566
Li42 Li29 U8B 106(2) 2_566 2_566
Li65 Li29 U8B 48.0(16) 2_566 2_566
U2B Li29 U8B 76.9(9) 2_566 2_566
O7 Li29 Li63 70(2) 2_566 2_566
O18E Li29 Li63 44(2) 2_566 2_566
O100 Li29 Li63 68(2) 2_566 2_566
O127 Li29 Li63 127(2) 2_566 2_566
O206 Li29 Li63 123(2) 2_566 2_566
Li41 Li29 Li63 32(2) 2_566 2_566
Li40 Li29 Li63 87(3) 2_566 2_566
Li42 Li29 Li63 86(3) 2_566 2_566
Li65 Li29 Li63 45(2) 2_566 2_566
U2B Li29 Li63 91(2) 2_566 2_566
U8B Li29 Li63 89(2) 2_566 2_566
O17E Li30 O117 104(2) . 2_566
O17E Li30 O164 102(2) . 1_655
O117 Li30 O164 89.5(17) 2_566 1_655
O17E Li30 O191 101(2) . 2_566
O117 Li30 O191 88.6(17) 2_566 2_566
O164 Li30 O191 156(2) 1_655 2_566
O17E Li30 O34 100(2) . 2_566
O117 Li30 O34 155(2) 2_566 2_566
O164 Li30 O34 85.6(17) 1_655 2_566
O191 Li30 O34 86.3(16) 2_566 2_566
O17E Li30 Li43 50(2) . 1_655
O117 Li30 Li43 100(3) 2_566 1_655
O164 Li30 Li43 52(2) 1_655 1_655
O191 Li30 Li43 151(3) 2_566 1_655
O34 Li30 Li43 96(3) 2_566 1_655
O17E Li30 Li60 52(2) . 2_666
O117 Li30 Li60 53(2) 2_566 2_666
O164 Li30 Li60 105(3) 1_655 2_666
O191 Li30 Li60 92(3) 2_566 2_666
O34 Li30 Li60 152(3) 2_566 2_666
Li43 Li30 Li60 72(3) 1_655 2_666
O17E Li30 Li44 57(2) . 1_655
O117 Li30 Li44 161(3) 2_566 1_655
O164 Li30 Li44 90(2) 1_655 1_655
O191 Li30 Li44 100(2) 2_566 1_655
O34 Li30 Li44 44(2) 2_566 1_655
Li43 Li30 Li44 65(3) 1_655 1_655
Li60 Li30 Li44 109(3) 2_666 1_655
O17E Li30 Li49 54(2) . 2_566
O117 Li30 Li49 96(2) 2_566 2_566
O164 Li30 Li49 157(3) 1_655 2_566
O191 Li30 Li49 47(2) 2_566 2_566
O34 Li30 Li49 99(2) 2_566 2_566
Li43 Li30 Li49 105(3) 1_655 2_566
Li60 Li30 Li49 62(3) 2_666 2_566
Li44 Li30 Li49 78(3) 1_655 2_566
O17E Li30 U8C 126(2) . 2_566
O117 Li30 U8C 21.2(7) 2_566 2_566
O164 Li30 U8C 85.3(13) 1_655 2_566
O191 Li30 U8C 84.4(13) 2_566 2_566
O34 Li30 U8C 133.9(17) 2_566 2_566
Li43 Li30 U8C 113(2) 1_655 2_566
Li60 Li30 U8C 74(2) 2_666 2_566
Li44 Li30 U8C 175(3) 1_655 2_566
Li49 Li30 U8C 107(2) 2_566 2_566
O17E Li30 U12C 123.9(19) . 1_655
O117 Li30 U12C 84.2(14) 2_566 1_655
O164 Li30 U12C 21.5(7) 1_655 1_655
O191 Li30 U12C 134.9(17) 2_566 1_655
O34 Li30 U12C 82.4(13) 2_566 1_655
Li43 Li30 U12C 74(2) 1_655 1_655
Li60 Li30 U12C 117(2) 2_666 1_655
Li44 Li30 U12C 102(2) 1_655 1_655
Li49 Li30 U12C 178(3) 2_566 1_655
U8C Li30 U12C 73.2(8) 2_566 1_655
O17E Li30 U3C 122.9(19) . 2_566
O117 Li30 U3C 84.1(14) 2_566 2_566
O164 Li30 U3C 134.4(18) 1_655 2_566
O191 Li30 U3C 21.9(7) 2_566 2_566
O34 Li30 U3C 82.1(13) 2_566 2_566
Li43 Li30 U3C 173(3) 1_655 2_566
Li60 Li30 U3C 106(2) 2_666 2_566
Li44 Li30 U3C 110(2) 1_655 2_566
Li49 Li30 U3C 69(2) 2_566 2_566
U8C Li30 U3C 72.9(8) 2_566 2_566
U12C Li30 U3C 113.0(11) 1_655 2_566
O21E Li31 O152 101(2) . .
O21E Li31 O57 99(2) . 2_466
O152 Li31 O57 91.3(18) . 2_466
O21E Li31 O115 99.1(19) . .
O152 Li31 O115 89.0(17) . .
O57 Li31 O115 161(2) 2_466 .
O21E Li31 O56 97.1(19) . 2_466
O152 Li31 O56 161(2) . 2_466
O57 Li31 O56 88.2(17) 2_466 2_466
O115 Li31 O56 85.6(16) . 2_466
O21E Li31 Li61 51(2) . 2_566
O152 Li31 Li61 152(3) . 2_566
O57 Li31 Li61 96(2) 2_466 2_566
O115 Li31 Li61 92(2) . 2_566
O56 Li31 Li61 46(2) 2_466 2_566
O21E Li31 Li60 50(2) . 2_566
O152 Li31 Li60 103(2) . 2_566
O57 Li31 Li60 49(2) 2_466 2_566
O115 Li31 Li60 148(3) . 2_566
O56 Li31 Li60 91(2) 2_466 2_566
Li61 Li31 Li60 63(3) 2_566 2_566
O21E Li31 Li44 54(2) . 2_466
O152 Li31 Li44 103(2) . 2_466
O57 Li31 Li44 152(3) 2_466 2_466
O115 Li31 Li44 45.0(19) . 2_466
O56 Li31 Li44 86(2) 2_466 2_466
Li61 Li31 Li44 61(3) 2_566 2_466
Li60 Li31 Li44 103(3) 2_566 2_466
O21E Li31 Li62 53.8(19) . .
O152 Li31 Li62 47.5(18) . .
O57 Li31 Li62 97(2) 2_466 .
O115 Li31 Li62 98(2) . .
O56 Li31 Li62 151(2) 2_466 .
Li61 Li31 Li62 105(3) 2_566 .
Li60 Li31 Li62 72(3) 2_566 .
Li44 Li31 Li62 76(3) 2_466 .
O21E Li31 U6C 123.0(19) . 2_466
O152 Li31 U6C 86.9(14) . 2_466
O57 Li31 U6C 23.7(7) 2_466 2_466
O115 Li31 U6C 137.7(18) . 2_466
O56 Li31 U6C 85.2(13) 2_466 2_466
Li61 Li31 U6C 110(2) 2_566 2_466
Li60 Li31 U6C 73(2) 2_566 2_466
Li44 Li31 U6C 170(2) 2_466 2_466
Li62 Li31 U6C 110(2) . 2_466
O21E Li31 U5C 124.2(19) . .
O152 Li31 U5C 22.9(7) . .
O57 Li31 U5C 87.4(14) 2_466 .
O115 Li31 U5C 85.5(14) . .
O56 Li31 U5C 138.6(17) 2_466 .
Li61 Li31 U5C 174(2) 2_566 .
Li60 Li31 U5C 117(2) 2_566 .
Li44 Li31 U5C 114(2) 2_466 .
Li62 Li31 U5C 70.4(18) . .
U6C Li31 U5C 74.8(8) 2_466 .
O21E Li31 U2C 121.2(18) . .
O152 Li31 U2C 84.6(14) . .
O57 Li31 U2C 139.4(18) 2_466 .
O115 Li31 U2C 22.1(7) . .
O56 Li31 U2C 83.7(13) 2_466 .
Li61 Li31 U2C 106(2) 2_566 .
Li60 Li31 U2C 169(2) 2_566 .
Li44 Li31 U2C 67.0(19) 2_466 .
Li62 Li31 U2C 110(2) . .
U6C Li31 U2C 115.7(12) 2_466 .
U5C Li31 U2C 73.5(8) . .
O15E Li32 O31 103(2) . .
O15E Li32 O21 103(2) . .
O31 Li32 O21 89.8(17) . .
O15E Li32 O101 100(2) . .
O31 Li32 O101 157(2) . .
O21 Li32 O101 89.0(17) . .
O15E Li32 O13 99.0(19) . .
O31 Li32 O13 88.6(17) . .
O21 Li32 O13 157(2) . .
O101 Li32 O13 83.7(15) . .
O15E Li32 Li62 58(2) . .
O31 Li32 Li62 101(2) . .
O21 Li32 Li62 45.4(19) . .
O101 Li32 Li62 95(2) . .
O13 Li32 Li62 156(3) . .
O15E Li32 Li61 51(2) . 1_455
O31 Li32 Li61 97(2) . 1_455
O21 Li32 Li61 154(3) . 1_455
O101 Li32 Li61 94(2) . 1_455
O13 Li32 Li61 48(2) . 1_455
Li62 Li32 Li61 108(3) . 1_455
O15E Li32 Li43 50(2) . .
O31 Li32 Li43 54(2) . .
O21 Li32 Li43 100(2) . .
O101 Li32 Li43 149(3) . .
O13 Li32 Li43 97(2) . .
Li62 Li32 Li43 72(3) . .
Li61 Li32 Li43 65(3) 1_455 .
O15E Li32 Li49 54(2) . .
O31 Li32 Li49 157(3) . .
O21 Li32 Li49 99(2) . .
O101 Li32 Li49 46(2) . .
O13 Li32 Li49 91(2) . .
Li62 Li32 Li49 72(3) . .
Li61 Li32 Li49 66(3) 1_455 .
Li43 Li32 Li49 104(3) . .
O15E Li32 U9C 124.8(19) . .
O31 Li32 U9C 21.3(7) . .
O21 Li32 U9C 85.7(13) . .
O101 Li32 U9C 135.4(17) . .
O13 Li32 U9C 84.7(13) . .
Li62 Li32 U9C 111(2) . .
Li61 Li32 U9C 110(2) 1_455 .
Li43 Li32 U9C 75(2) . .
Li49 Li32 U9C 175(2) . .
O15E Li32 U7C 125.9(19) . .
O31 Li32 U7C 84.6(13) . .
O21 Li32 U7C 22.7(7) . .
O101 Li32 U7C 85.3(13) . .
O13 Li32 U7C 134.9(17) . .
Li62 Li32 U7C 68.0(19) . .
Li61 Li32 U7C 176(2) 1_455 .
Li43 Li32 U7C 114(2) . .
Li49 Li32 U7C 111(2) . .
U9C Li32 U7C 73.3(8) . .
O15E Li32 U10C 121.8(19) . .
O31 Li32 U10C 134.6(18) . .
O21 Li32 U10C 84.1(13) . .
O101 Li32 U10C 22.2(6) . .
O13 Li32 U10C 81.0(12) . .
Li62 Li32 U10C 106(2) . .
Li61 Li32 U10C 107(2) 1_455 .
Li43 Li32 U10C 171(2) . .
Li49 Li32 U10C 68(2) . .
U9C Li32 U10C 113.3(11) . .
U7C Li32 U10C 72.9(8) . .
O16E Li33 O125 100(2) . .
O16E Li33 O48 101(2) . .
O125 Li33 O48 91.0(17) . .
O16E Li33 O75 100(2) . .
O125 Li33 O75 87.8(17) . .
O48 Li33 O75 159(2) . .
O16E Li33 O213 101(2) . .
O125 Li33 O213 159(2) . .
O48 Li33 O213 86.7(17) . .
O75 Li33 O213 86.9(17) . .
O16E Li33 Li58 50(2) . .
O125 Li33 Li58 94(3) . .
O48 Li33 Li58 151(3) . .
O75 Li33 Li58 49(2) . .
O213 Li33 Li58 98(3) . .
O16E Li33 Li46 51(2) . .
O125 Li33 Li46 97(2) . .
O48 Li33 Li46 50(2) . .
O75 Li33 Li46 151(3) . .
O213 Li33 Li46 97(2) . .
Li58 Li33 Li46 102(3) . .
O16E Li33 Li47 51(2) . .
O125 Li33 Li47 151(3) . .
O48 Li33 Li47 92(2) . .
O75 Li33 Li47 99(2) . .
O213 Li33 Li47 50(2) . .
Li58 Li33 Li47 70(3) . .
Li46 Li33 Li47 64(3) . .
O16E Li33 Li57 51(2) . .
O125 Li33 Li57 49(2) . .
O48 Li33 Li57 96(2) . .
O75 Li33 Li57 99(2) . .
O213 Li33 Li57 152(3) . .
Li58 Li33 Li57 67(3) . .
Li46 Li33 Li57 65(3) . .
Li47 Li33 Li57 102(3) . .
O16E Li33 U12D 123.7(19) . .
O125 Li33 U12D 23.5(7) . .
O48 Li33 U12D 87.1(13) . .
O75 Li33 U12D 83.4(13) . .
O213 Li33 U12D 135.1(18) . .
Li58 Li33 U12D 108(2) . .
Li46 Li33 U12D 112(2) . .
Li47 Li33 U12D 174(2) . .
Li57 Li33 U12D 73(2) . .
O16E Li33 U10D 124.5(19) . .
O125 Li33 U10D 86.4(14) . .
O48 Li33 U10D 23.3(7) . .
O75 Li33 U10D 135.7(18) . .
O213 Li33 U10D 83.1(13) . .
Li58 Li33 U10D 175(3) . .
Li46 Li33 U10D 73(2) . .
Li47 Li33 U10D 107(2) . .
Li57 Li33 U10D 110(2) . .
U12D Li33 U10D 74.3(8) . .
O16E Li33 U9D 121.2(18) . .
O125 Li33 U9D 84.5(14) . .
O48 Li33 U9D 137.5(18) . .
O75 Li33 U9D 21.5(7) . .
O213 Li33 U9D 83.0(13) . .
Li58 Li33 U9D 71(2) . .
Li46 Li33 U9D 173(2) . .
Li47 Li33 U9D 112(2) . .
Li57 Li33 U9D 111(2) . .
U12D Li33 U9D 72.4(8) . .
U10D Li33 U9D 114.2(11) . .
O22E Li34 O123 103(2) . .
O22E Li34 O29 102(2) . 2_567
O123 Li34 O29 89.5(18) . 2_567
O22E Li34 O143 103(2) . 2_567
O123 Li34 O143 88.3(17) . 2_567
O29 Li34 O143 155(2) 2_567 2_567
O22E Li34 O85 100(2) . 2_567
O123 Li34 O85 157(2) . 2_567
O29 Li34 O85 85.8(16) 2_567 2_567
O143 Li34 O85 86.5(16) 2_567 2_567
O22E Li34 Li45 52(2) . .
O123 Li34 Li45 99(2) . .
O29 Li34 Li45 154(3) 2_567 .
O143 Li34 Li45 51(2) 2_567 .
O85 Li34 Li45 95(2) 2_567 .
O22E Li34 Li48 56(2) . 2_567
O123 Li34 Li48 99(3) . 2_567
O29 Li34 Li48 46(2) 2_567 2_567
O143 Li34 Li48 158(3) 2_567 2_567
O85 Li34 Li48 94(2) 2_567 2_567
Li45 Li34 Li48 108(3) . 2_567
O22E Li34 Li58 52(2) . .
O123 Li34 Li58 50(2) . .
O29 Li34 Li58 99(2) 2_567 .
O143 Li34 Li58 99(2) 2_567 .
O85 Li34 Li58 153(3) 2_567 .
Li45 Li34 Li58 69(3) . .
Li48 Li34 Li58 71(3) 2_567 .
O22E Li34 Li46 50(2) . 2_567
O123 Li34 Li46 152(3) . 2_567
O29 Li34 Li46 96(2) 2_567 2_567
O143 Li34 Li46 98(2) 2_567 2_567
O85 Li34 Li46 51(2) 2_567 2_567
Li45 Li34 Li46 66(3) . 2_567
Li48 Li34 Li46 66(3) 2_567 2_567
Li58 Li34 Li46 102(3) . 2_567
O22E Li34 U1D 124.6(19) . .
O123 Li34 U1D 22.0(7) . .
O29 Li34 U1D 84.9(14) 2_567 .
O143 Li34 U1D 83.8(13) 2_567 .
O85 Li34 U1D 135.2(17) 2_567 .
Li45 Li34 U1D 111(2) . .
Li48 Li34 U1D 110(2) 2_567 .
Li58 Li34 U1D 72(2) . .
Li46 Li34 U1D 174(2) 2_567 .
O22E Li34 U6D 123.5(19) . 2_567
O123 Li34 U6D 85.1(14) . 2_567
O29 Li34 U6D 21.6(7) 2_567 2_567
O143 Li34 U6D 133.3(17) 2_567 2_567
O85 Li34 U6D 82.4(13) 2_567 2_567
Li45 Li34 U6D 175(3) . 2_567
Li48 Li34 U6D 68(2) 2_567 2_567
Li58 Li34 U6D 111(2) . 2_567
Li46 Li34 U6D 109(2) 2_567 2_567
U1D Li34 U6D 73.3(8) . 2_567
O22E Li34 U7D 121.9(19) . 2_567
O123 Li34 U7D 135.6(18) . 2_567
O29 Li34 U7D 82.1(13) 2_567 2_567
O143 Li34 U7D 82.1(13) 2_567 2_567
O85 Li34 U7D 21.6(6) 2_567 2_567
Li45 Li34 U7D 108(2) . 2_567
Li48 Li34 U7D 106(2) 2_567 2_567
Li58 Li34 U7D 174(2) . 2_567
Li46 Li34 U7D 72(2) 2_567 2_567
U1D Li34 U7D 113.6(12) . 2_567
U6D Li34 U7D 71.4(8) 2_567 2_567
O25E Li35 O61 100.2(19) . .
O25E Li35 O121 99(2) . .
O61 Li35 O121 93.9(18) . .
O25E Li35 O41 94.3(18) . 2_567
O61 Li35 O41 88.9(17) . 2_567
O121 Li35 O41 166(2) . 2_567
O25E Li35 O70 93.8(18) . 2_567
O61 Li35 O70 166(2) . 2_567
O121 Li35 O70 87.2(17) . 2_567
O41 Li35 O70 86.6(16) 2_567 2_567
O25E Li35 Li47 51(2) . .
O61 Li35 Li47 50(2) . .
O121 Li35 Li47 98(2) . .
O41 Li35 Li47 94(2) 2_567 .
O70 Li35 Li47 144(3) 2_567 .
O25E Li35 Li45 50(2) . 2_567
O61 Li35 Li45 98(2) . 2_567
O121 Li35 Li45 49(2) . 2_567
O41 Li35 Li45 145(3) 2_567 2_567
O70 Li35 Li45 93(2) 2_567 2_567
Li47 Li35 Li45 66(3) . 2_567
O25E Li35 Li57 47(2) . 2_567
O61 Li35 Li57 147(3) . 2_567
O121 Li35 Li57 95(2) . 2_567
O41 Li35 Li57 90(2) 2_567 2_567
O70 Li35 Li57 47(2) 2_567 2_567
Li47 Li35 Li57 97(3) . 2_567
Li45 Li35 Li57 65(3) 2_567 2_567
O25E Li35 Li48 51(2) . 2_567
O61 Li35 Li48 94(2) . 2_567
O121 Li35 Li48 150(3) . 2_567
O41 Li35 Li48 43.1(19) 2_567 2_567
O70 Li35 Li48 92(2) 2_567 2_567
Li47 Li35 Li48 66(3) . 2_567
Li45 Li35 Li48 102(3) 2_567 2_567
Li57 Li35 Li48 64(3) 2_567 2_567
O25E Li35 U3D 124.2(18) . .
O61 Li35 U3D 24.0(7) . .
O121 Li35 U3D 89.8(14) . .
O41 Li35 U3D 87.1(14) 2_567 .
O70 Li35 U3D 141.9(18) 2_567 .
Li47 Li35 U3D 74(2) . .
Li45 Li35 U3D 113(2) 2_567 .
Li57 Li35 U3D 170(2) 2_567 .
Li48 Li35 U3D 109(2) 2_567 .
O25E Li35 U8D 123.2(18) . .
O61 Li35 U8D 89.3(14) . .
O121 Li35 U8D 24.1(7) . .
O41 Li35 U8D 142.1(18) 2_567 .
O70 Li35 U8D 85.9(13) 2_567 .
Li47 Li35 U8D 113(2) . .
Li45 Li35 U8D 73(2) 2_567 .
Li57 Li35 U8D 111(2) 2_567 .
Li48 Li35 U8D 174(2) 2_567 .
U3D Li35 U8D 76.5(9) . .
O25E Li35 U11D 118.1(18) . 2_567
O61 Li35 U11D 85.7(14) . 2_567
O121 Li35 U11D 142.3(18) . 2_567
O41 Li35 U11D 23.8(6) 2_567 2_567
O70 Li35 U11D 84.6(13) 2_567 2_567
Li47 Li35 U11D 110(2) . 2_567
Li45 Li35 U11D 168(2) 2_567 2_567
Li57 Li35 U11D 106(2) 2_567 2_567
Li48 Li35 U11D 66.9(19) 2_567 2_567
U3D Li35 U11D 74.9(9) . 2_567
U8D Li35 U11D 118.3(12) . 2_567
O23E Li36 O12 107(2) . 2_576
O23E Li36 O18 105(2) . 2_576
O12 Li36 O18 89.9(18) 2_576 2_576
O23E Li36 O3 103(2) . .
O12 Li36 O3 90.0(18) 2_576 .
O18 Li36 O3 151(2) 2_576 .
O23E Li36 O6 101(2) . 2_576
O12 Li36 O6 152(2) 2_576 2_576
O18 Li36 O6 82.6(16) 2_576 2_576
O3 Li36 O6 83.8(15) . 2_576
O23E Li36 Li54 56(2) . 1_565
O12 Li36 Li54 51(2) 2_576 1_565
O18 Li36 Li54 103(3) 2_576 1_565
O3 Li36 Li54 100(3) . 1_565
O6 Li36 Li54 157(3) 2_576 1_565
O23E Li36 Li42 56(2) . 2_576
O12 Li36 Li42 99(3) 2_576 2_576
O18 Li36 Li42 50(2) 2_576 2_576
O3 Li36 Li42 159(3) . 2_576
O6 Li36 Li42 97(2) 2_576 2_576
Li54 Li36 Li42 71(3) 1_565 2_576
O23E Li36 Li41 54(2) . .
O12 Li36 Li41 100(3) 2_576 .
O18 Li36 Li41 159(3) 2_576 .
O3 Li36 Li41 49(2) . .
O6 Li36 Li41 96(2) 2_576 .
Li54 Li36 Li41 71(3) 1_565 .
Li42 Li36 Li41 110(3) 2_576 .
O23E Li36 Li63 45(2) . .
O12 Li36 Li63 128(2) 2_576 .
O18 Li36 Li63 134(2) 2_576 .
O3 Li36 Li63 65.1(19) . .
O6 Li36 Li63 73(2) 2_576 .
Li54 Li36 Li63 88(3) 1_565 .
Li42 Li36 Li63 94(3) 2_576 .
Li41 Li36 Li63 29(2) . .
O23E Li36 U3B 129(2) . 2_576
O12 Li36 U3B 21.9(7) 2_576 2_576
O18 Li36 U3B 83.4(13) 2_576 2_576
O3 Li36 U3B 85.7(13) . 2_576
O6 Li36 U3B 130.1(16) 2_576 2_576
Li54 Li36 U3B 73(2) 1_565 2_576
Li42 Li36 U3B 109(2) 2_576 2_576
Li41 Li36 U3B 113(2) . 2_576
Li63 Li36 U3B 142(2) . 2_576
O23E Li36 U10B 124(2) . .
O12 Li36 U10B 84.0(14) 2_576 .
O18 Li36 U10B 130.1(17) 2_576 .
O3 Li36 U10B 21.0(6) . .
O6 Li36 U10B 80.5(12) 2_576 .
Li54 Li36 U10B 111(2) 1_565 .
Li42 Li36 U10B 177(3) 2_576 .
Li41 Li36 U10B 70(2) . .
Li63 Li36 U10B 84.2(18) . .
U3B Li36 U10B 73.0(8) 2_576 .
O23E Li36 U9B 125(2) . 2_576
O12 Li36 U9B 84.0(14) 2_576 2_576
O18 Li36 U9B 19.4(6) 2_576 2_576
O3 Li36 U9B 131.8(17) . 2_576
O6 Li36 U9B 80.0(12) 2_576 2_576
Li54 Li36 U9B 112(2) 1_565 2_576
Li42 Li36 U9B 69(2) 2_576 2_576
Li41 Li36 U9B 176(3) . 2_576
Li63 Li36 U9B 147(2) . 2_576
U3B Li36 U9B 71.6(8) 2_576 2_576
U10B Li36 U9B 111.0(11) . 2_576
O41W Li37 O93 115(3) . .
O41W Li37 O216 116(3) . .
O93 Li37 O216 87.6(17) . .
O41W Li37 O25 107(2) . .
O93 Li37 O25 82.9(15) . .
O216 Li37 O25 137(2) . .
O41W Li37 O111 108(2) . .
O93 Li37 O111 136(2) . .
O216 Li37 O111 81.6(15) . .
O25 Li37 O111 76.6(14) . .
O41W Li37 Li54 61(3) . 2_566
O93 Li37 Li54 107(3) . 2_566
O216 Li37 Li54 55(2) . 2_566
O25 Li37 Li54 167(3) . 2_566
O111 Li37 Li54 101(3) . 2_566
O41W Li37 Li63 49(2) . .
O93 Li37 Li63 73(2) . .
O216 Li37 Li63 139(3) . .
O25 Li37 Li63 77(2) . .
O111 Li37 Li63 137(3) . .
Li54 Li37 Li63 96(3) 2_566 .
O41W Li37 Li40 61(3) . 2_576
O93 Li37 Li40 175(3) . 2_576
O216 Li37 Li40 97(2) . 2_576
O25 Li37 Li40 95(2) . 2_576
O111 Li37 Li40 47(2) . 2_576
Li54 Li37 Li40 75(3) 2_566 2_576
Li63 Li37 Li40 102(3) . 2_576
O41W Li37 Li65 88(3) . .
O93 Li37 Li65 26.7(18) . .
O216 Li37 Li65 101(2) . .
O25 Li37 Li65 89(2) . .
O111 Li37 Li65 160(3) . .
Li54 Li37 Li65 96(3) 2_566 .
Li63 Li37 Li65 49(3) . .
Li40 Li37 Li65 149(3) 2_576 .
O41W Li37 U1B 132(2) . .
O93 Li37 U1B 17.1(6) . .
O216 Li37 U1B 80.5(13) . .
O25 Li37 U1B 78.2(11) . .
O111 Li37 U1B 119.0(15) . .
Li54 Li37 U1B 114(2) 2_566 .
Li63 Li37 U1B 88(2) . .
Li40 Li37 U1B 166(3) 2_576 .
Li65 Li37 U1B 43.7(18) . .
O41W Li37 U5B 133(2) . .
O93 Li37 U5B 80.0(12) . .
O216 Li37 U5B 17.1(6) . .
O25 Li37 U5B 120.1(15) . .
O111 Li37 U5B 77.4(11) . .
Li54 Li37 U5B 72(2) 2_566 .
Li63 Li37 U5B 146(2) . .
Li40 Li37 U5B 105(2) 2_576 .
Li65 Li37 U5B 99(2) . .
U1B Li37 U5B 69.2(7) . .
O41W Li37 U12B 123(2) . 2_576
O93 Li37 U12B 76.2(12) . 2_576
O216 Li37 U12B 120.3(16) . 2_576
O25 Li37 U12B 16.8(5) . 2_576
O111 Li37 U12B 73.0(11) . 2_576
Li54 Li37 U12B 173(3) 2_566 2_576
Li63 Li37 U12B 90(2) . 2_576
Li40 Li37 U12B 103(2) 2_576 2_576
Li65 Li37 U12B 89(2) . 2_576
U1B Li37 U12B 67.5(7) . 2_576
U5B Li37 U12B 103.4(10) . 2_576
O3E Li38 O32 99(4) . .
O3E Li38 O165 96(4) . .
O32 Li38 O165 97(4) . .
O3E Li38 O10E 95(4) . 1_464
O32 Li38 O10E 93(4) . 1_464
O165 Li38 O10E 163(5) . 1_464
O3E Li38 O24E 92(4) . .
O32 Li38 O24E 168(5) . .
O165 Li38 O24E 86(3) . .
O10E Li38 O24E 81(3) 1_464 .
O3E Li38 O20E 174(5) . .
O32 Li38 O20E 87(3) . .
O165 Li38 O20E 84(3) . .
O10E Li38 O20E 83(3) 1_464 .
O24E Li38 O20E 82(3) . .
O3E Li38 Li27 95(4) . 1_464
O32 Li38 Li27 51(2) . 1_464
O165 Li38 Li27 148(4) . 1_464
O10E Li38 Li27 43.0(19) 1_464 1_464
O24E Li38 Li27 124(4) . 1_464
O20E Li38 Li27 88(3) . 1_464
O3E Li38 Li28 93(3) . .
O32 Li38 Li28 146(4) . .
O165 Li38 Li28 50(2) . .
O10E Li38 Li28 117(4) 1_464 .
O24E Li38 Li28 35.8(16) . .
O20E Li38 Li28 82(3) . .
Li27 Li38 Li28 159(4) 1_464 .
O3E Li38 Li51 47(3) . 2_565
O32 Li38 Li51 96(4) . 2_565
O165 Li38 Li51 143(4) . 2_565
O10E Li38 Li51 48(2) 1_464 2_565
O24E Li38 Li51 88(3) . 2_565
O20E Li38 Li51 131(4) . 2_565
Li27 Li38 Li51 59(3) 1_464 2_565
Li28 Li38 Li51 115(4) . 2_565
O3E Li38 Li64 45(2) . .
O32 Li38 Li64 144(4) . .
O165 Li38 Li64 92(3) . .
O10E Li38 Li64 87(3) 1_464 .
O24E Li38 Li64 47(2) . .
O20E Li38 Li64 129(4) . .
Li27 Li38 Li64 117(4) 1_464 .
Li28 Li38 Li64 58(3) . .
Li51 Li38 Li64 58(3) 2_565 .
O3E Li38 Li53 89(3) . 1_465
O32 Li38 Li53 132(4) . 1_465
O165 Li38 Li53 129(4) . 1_465
O10E Li38 Li53 38.6(15) 1_464 1_465
O24E Li38 Li53 43.4(16) . 1_465
O20E Li38 Li53 85(3) . 1_465
Li27 Li38 Li53 81(3) 1_464 1_465
Li28 Li38 Li53 79(2) . 1_465
Li51 Li38 Li53 57(2) 2_565 1_465
Li64 Li38 Li53 58(2) . 1_465
O3E Li38 Li39 131(4) . .
O32 Li38 Li39 130(4) . .
O165 Li38 Li39 80(3) . .
O10E Li38 Li39 83(3) 1_464 .
O24E Li38 Li39 39(2) . .
O20E Li38 Li39 43(2) . .
Li27 Li38 Li39 114(3) 1_464 .
Li28 Li38 Li39 48(2) . .
Li51 Li38 Li39 116(4) 2_565 .
Li64 Li38 Li39 86(3) . .
Li53 Li38 Li39 60(2) 1_465 .
O145 Li39 O9E 100(4) . .
O145 Li39 O10 100(4) . .
O9E Li39 O10 96(4) . .
O145 Li39 O24E 92(4) . .
O9E Li39 O24E 90(4) . .
O10 Li39 O24E 165(5) . .
O145 Li39 O20E 89(4) . .
O9E Li39 O20E 170(5) . .
O10 Li39 O20E 86(3) . .
O24E Li39 O20E 85(3) . .
O145 Li39 O12E 166(5) . 2_475
O9E Li39 O12E 90(3) . 2_475
O10 Li39 O12E 89(3) . 2_475
O24E Li39 O12E 78(3) . 2_475
O20E Li39 O12E 80(3) . 2_475
O145 Li39 Li28 53(2) . .
O9E Li39 Li28 94(3) . .
O10 Li39 Li28 152(5) . .
O24E Li39 Li28 39.6(18) . .
O20E Li39 Li28 88(3) . .
O12E Li39 Li28 117(4) 2_475 .
O145 Li39 Li26 146(4) . 2_475
O9E Li39 Li26 93(3) . 2_475
O10 Li39 Li26 47(2) . 2_475
O24E Li39 Li26 120(4) . 2_475
O20E Li39 Li26 82(3) . 2_475
O12E Li39 Li26 42.1(17) 2_475 2_475
Li28 Li39 Li26 158(4) . 2_475
O145 Li39 Li51 146(4) . 1_465
O9E Li39 Li51 47(3) . 1_465
O10 Li39 Li51 90(3) . 1_465
O24E Li39 Li51 85(3) . 1_465
O20E Li39 Li51 124(4) . 1_465
O12E Li39 Li51 44(2) 2_475 1_465
Li28 Li39 Li51 116(4) . 1_465
Li26 Li39 Li51 57(3) 2_475 1_465
O145 Li39 Li52 95(4) . 1_465
O9E Li39 Li52 46(3) . 1_465
O10 Li39 Li52 141(4) . 1_465
O24E Li39 Li52 45(2) . 1_465
O20E Li39 Li52 130(4) . 1_465
O12E Li39 Li52 84(3) 2_475 1_465
Li28 Li39 Li52 58(3) . 1_465
Li26 Li39 Li52 116(4) 2_475 1_465
Li51 Li39 Li52 60(3) 1_465 1_465
O145 Li39 Li53 133(4) . 1_465
O9E Li39 Li53 88(3) . 1_465
O10 Li39 Li53 125(4) . 1_465
O24E Li39 Li53 41.2(16) . 1_465
O20E Li39 Li53 83(3) . 1_465
O12E Li39 Li53 36.7(14) 2_475 1_465
Li28 Li39 Li53 81(3) . 1_465
Li26 Li39 Li53 79(2) 2_475 1_465
Li51 Li39 Li53 55(2) 1_465 1_465
Li52 Li39 Li53 58(2) 1_465 1_465
O145 Li39 Li38 87(3) . .
O9E Li39 Li38 133(4) . .
O10 Li39 Li38 129(4) . .
O24E Li39 Li38 43(2) . .
O20E Li39 Li38 43(2) . .
O12E Li39 Li38 78(3) 2_475 .
Li28 Li39 Li38 54(2) . .
Li26 Li39 Li38 107(3) 2_475 .
Li51 Li39 Li38 111(4) 1_465 .
Li52 Li39 Li38 87(3) 1_465 .
Li53 Li39 Li38 56(2) 1_465 .
O127 Li40 O7E 96(4) . .
O127 Li40 O111 100(4) . 2_576
O7E Li40 O111 94(4) . 2_576
O127 Li40 O14E 91(4) . 2_576
O7E Li40 O14E 172(5) . 2_576
O111 Li40 O14E 89(3) 2_576 2_576
O127 Li40 O18E 92(3) . .
O7E Li40 O18E 88(3) . .
O111 Li40 O18E 168(5) 2_576 .
O14E Li40 O18E 87(3) 2_576 .
O127 Li40 O41W 169(5) . 2_576
O7E Li40 O41W 87(3) . 2_576
O111 Li40 O41W 90(3) 2_576 2_576
O14E Li40 O41W 85(3) 2_576 2_576
O18E Li40 O41W 78(3) . 2_576
O127 Li40 Li37 158(5) . 2_576
O7E Li40 Li37 87(3) . 2_576
O111 Li40 Li37 58(2) 2_576 2_576
O14E Li40 Li37 89(3) 2_576 2_576
O18E Li40 Li37 111(4) . 2_576
O41W Li40 Li37 32.6(15) 2_576 2_576
O127 Li40 Li29 49(2) . 2_566
O7E Li40 Li29 89(3) . 2_566
O111 Li40 Li29 149(4) 2_576 2_566
O14E Li40 Li29 92(3) 2_576 2_566
O18E Li40 Li29 43.2(18) . 2_566
O41W Li40 Li29 121(4) 2_576 2_566
Li37 Li40 Li29 154(4) 2_576 2_566
O127 Li40 Li41 92(4) . .
O7E Li40 Li41 45(2) . .
O111 Li40 Li41 139(4) 2_576 .
O14E Li40 Li41 130(4) 2_576 .
O18E Li40 Li41 43(2) . .
O41W Li40 Li41 83(3) 2_576 .
Li37 Li40 Li41 105(3) 2_576 .
Li29 Li40 Li41 56(2) 2_566 .
O127 Li40 Li54 139(4) . 1_565
O7E Li40 Li54 43(2) . 1_565
O111 Li40 Li54 90(3) 2_576 1_565
O14E Li40 Li54 130(4) 2_576 1_565
O18E Li40 Li54 84(3) . 1_565
O41W Li40 Li54 44(2) 2_576 1_565
Li37 Li40 Li54 50(2) 2_576 1_565
Li29 Li40 Li54 113(3) 2_566 1_565
Li41 Li40 Li54 58(3) . 1_565
O127 Li40 Li55 132(4) . 1_465
O7E Li40 Li55 86(3) . 1_465
O111 Li40 Li55 128(4) 2_576 1_465
O14E Li40 Li55 86(3) 2_576 1_465
O18E Li40 Li55 40.2(15) . 1_465
O41W Li40 Li55 37.8(14) 2_576 1_465
Li37 Li40 Li55 70(2) 2_576 1_465
Li29 Li40 Li55 83(2) 2_566 1_465
Li41 Li40 Li55 56(2) . 1_465
Li54 Li40 Li55 56(2) 1_565 1_465
O127 Li40 Li42 86(3) . .
O7E Li40 Li42 133(4) . .
O111 Li40 Li42 132(4) 2_576 .
O14E Li40 Li42 43(2) 2_576 .
O18E Li40 Li42 45(2) . .
O41W Li40 Li42 84(3) 2_576 .
Li37 Li40 Li42 108(3) 2_576 .
Li29 Li40 Li42 58(2) 2_566 .
Li41 Li40 Li42 88(3) . .
Li54 Li40 Li42 116(4) 1_565 .
Li55 Li40 Li42 60(2) 1_465 .
Li63 Li41 O3 113(6) . .
Li63 Li41 O18E 67(4) . .
O3 Li41 O18E 177(5) . .
Li63 Li41 O23E 78(5) . .
O3 Li41 O23E 90(3) . .
O18E Li41 O23E 87(3) . .
Li63 Li41 O28E 33(4) . .
O3 Li41 O28E 87(3) . .
O18E Li41 O28E 94(3) . .
O23E Li41 O28E 96(4) . .
Li63 Li41 O7 103(5) . .
O3 Li41 O7 96(4) . .
O18E Li41 O7 88(3) . .
O23E Li41 O7 174(5) . .
O28E Li41 O7 88(3) . .
Li63 Li41 O7E 154(6) . .
O3 Li41 O7E 90(3) . .
O18E Li41 O7E 89(3) . .
O23E Li41 O7E 91(3) . .
O28E Li41 O7E 172(5) . .
O7 Li41 O7E 86(3) . .
Li63 Li41 Li36 97(5) . .
O3 Li41 Li36 51(2) . .
O18E Li41 Li36 126(4) . .
O23E Li41 Li36 38.9(18) . .
O28E Li41 Li36 95(3) . .
O7 Li41 Li36 146(4) . .
O7E Li41 Li36 88(3) . .
Li63 Li41 Li29 82(5) . 2_566
O3 Li41 Li29 139(4) . 2_566
O18E Li41 Li29 44(2) . 2_566
O23E Li41 Li29 131(4) . 2_566
O28E Li41 Li29 90(3) . 2_566
O7 Li41 Li29 43.2(19) . 2_566
O7E Li41 Li29 88(3) . 2_566
Li36 Li41 Li29 169(4) . 2_566
Li63 Li41 Li55 66(4) . 1_465
O3 Li41 Li55 133(4) . 1_465
O18E Li41 Li55 43.9(17) . 1_465
O23E Li41 Li55 43.2(16) . 1_465
O28E Li41 Li55 98(3) . 1_465
O7 Li41 Li55 131(4) . 1_465
O7E Li41 Li55 89(3) . 1_465
Li36 Li41 Li55 82(3) . 1_465
Li29 Li41 Li55 88(3) 2_566 1_465
Li63 Li41 Li54 120(6) . 1_565
O3 Li41 Li54 87(3) . 1_565
O18E Li41 Li54 90(3) . 1_565
O23E Li41 Li54 45(2) . 1_565
O28E Li41 Li54 141(4) . 1_565
O7 Li41 Li54 132(4) . 1_565
O7E Li41 Li54 46(2) . 1_565
Li36 Li41 Li54 52(3) . 1_565
Li29 Li41 Li54 119(4) 2_566 1_565
Li55 Li41 Li54 60(2) 1_465 1_565
Li63 Li41 Li40 114(5) . .
O3 Li41 Li40 132(4) . .
O18E Li41 Li40 47(2) . .
O23E Li41 Li40 92(3) . .
O28E Li41 Li40 140(4) . .
O7 Li41 Li40 82(3) . .
O7E Li41 Li40 42(2) . .
Li36 Li41 Li40 114(4) . .
Li29 Li41 Li40 57(3) 2_566 .
Li55 Li41 Li40 63(2) 1_465 .
Li54 Li41 Li40 62(3) 1_565 .
O206 Li42 O18 103(4) . .
O206 Li42 O13E 93(4) . .
O18 Li42 O13E 94(4) . .
O206 Li42 O14E 91(4) . 2_576
O18 Li42 O14E 90(3) . 2_576
O13E Li42 O14E 173(5) . 2_576
O206 Li42 O23E 168(5) . 2_576
O18 Li42 O23E 89(3) . 2_576
O13E Li42 O23E 89(3) . 2_576
O14E Li42 O23E 85(3) 2_576 2_576
O206 Li42 O18E 89(3) . .
O18 Li42 O18E 168(5) . .
O13E Li42 O18E 87(3) . .
O14E Li42 O18E 88(3) 2_576 .
O23E Li42 O18E 79(3) 2_576 .
O206 Li42 Li36 153(4) . 2_576
O18 Li42 Li36 50(2) . 2_576
O13E Li42 Li36 88(3) . 2_576
O14E Li42 Li36 90(3) 2_576 2_576
O23E Li42 Li36 39.0(18) 2_576 2_576
O18E Li42 Li36 118(4) . 2_576
O206 Li42 Li29 47(2) . 2_566
O18 Li42 Li29 150(4) . 2_566
O13E Li42 Li29 90(3) . 2_566
O14E Li42 Li29 90(3) 2_576 2_566
O23E Li42 Li29 121(4) 2_576 2_566
O18E Li42 Li29 41.9(17) . 2_566
Li36 Li42 Li29 160(4) 2_576 2_566
O206 Li42 Li54 138(4) . 2_566
O18 Li42 Li54 88(3) . 2_566
O13E Li42 Li54 45(2) . 2_566
O14E Li42 Li54 130(4) 2_576 2_566
O23E Li42 Li54 44(2) 2_576 2_566
O18E Li42 Li54 84(3) . 2_566
Li36 Li42 Li54 52(2) 2_576 2_566
Li29 Li42 Li54 115(3) 2_566 2_566
O206 Li42 Li55 129(4) . 1_465
O18 Li42 Li55 128(4) . 1_465
O13E Li42 Li55 87(3) . 1_465
O14E Li42 Li55 86(3) 2_576 1_465
O23E Li42 Li55 39.2(15) 2_576 1_465
O18E Li42 Li55 40.0(15) . 1_465
Li36 Li42 Li55 78(2) 2_576 1_465
Li29 Li42 Li55 82(2) 2_566 1_465
Li54 Li42 Li55 57(2) 2_566 1_465
O206 Li42 Li40 85(3) . .
O18 Li42 Li40 133(4) . .
O13E Li42 Li40 132(4) . .
O14E Li42 Li40 43(2) 2_576 .
O23E Li42 Li40 85(3) 2_576 .
O18E Li42 Li40 45(2) . .
Li36 Li42 Li40 114(3) 2_576 .
Li29 Li42 Li40 55(2) 2_566 .
Li54 Li42 Li40 117(4) 2_566 .
Li55 Li42 Li40 60(2) 1_465 .
O206 Li42 U6B 18.7(13) . .
O18 Li42 U6B 84(3) . .
O13E Li42 U6B 93(3) . .
O14E Li42 U6B 92(3) 2_576 .
O23E Li42 U6B 173(4) 2_576 .
O18E Li42 U6B 108(3) . .
Li36 Li42 U6B 134(3) 2_576 .
Li29 Li42 U6B 65.8(19) 2_566 .
Li54 Li42 U6B 137(3) 2_566 .
Li55 Li42 U6B 148(3) 1_465 .
Li40 Li42 U6B 98(3) . .
O17E Li43 O164 98(4) 1_455 .
O17E Li43 O8E 94(4) 1_455 2_566
O164 Li43 O8E 93(4) . 2_566
O17E Li43 O15E 84(3) 1_455 .
O164 Li43 O15E 178(5) . .
O8E Li43 O15E 88(3) 2_566 .
O17E Li43 O26E 95(4) 1_455 .
O164 Li43 O26E 90(3) . .
O8E Li43 O26E 171(5) 2_566 .
O15E Li43 O26E 89(3) . .
O17E Li43 O31 170(5) 1_455 .
O164 Li43 O31 91(3) . .
O8E Li43 O31 89(3) 2_566 .
O15E Li43 O31 87(3) . .
O26E Li43 O31 82(3) . .
O17E Li43 Li30 45(2) 1_455 1_455
O164 Li43 Li30 53(2) . 1_455
O8E Li43 Li30 96(3) 2_566 1_455
O15E Li43 Li30 129(4) . 1_455
O26E Li43 Li30 93(3) . 1_455
O31 Li43 Li30 144(4) . 1_455
O17E Li43 Li44 55(3) 1_455 .
O164 Li43 Li44 88(4) . .
O8E Li43 Li44 41(2) 2_566 .
O15E Li43 Li44 94(4) . .
O26E Li43 Li44 149(4) . .
O31 Li43 Li44 129(4) . .
Li30 Li43 Li44 61(3) 1_455 .
O17E Li43 Li32 125(4) 1_455 .
O164 Li43 Li32 137(4) . .
O8E Li43 Li32 88(3) 2_566 .
O15E Li43 Li32 40.8(18) . .
O26E Li43 Li32 84(3) . .
O31 Li43 Li32 46.1(19) . .
Li30 Li43 Li32 169(4) 1_455 .
Li44 Li43 Li32 118(4) . .
O17E Li43 Li56 42.4(19) 1_455 1_455
O164 Li43 Li56 141(4) . 1_455
O8E Li43 Li56 91(3) 2_566 1_455
O15E Li43 Li56 41.4(16) . 1_455
O26E Li43 Li56 93(3) . 1_455
O31 Li43 Li56 128(4) . 1_455
Li30 Li43 Li56 88(3) 1_455 1_455
Li44 Li43 Li56 70(3) . 1_455
Li32 Li43 Li56 82(2) . 1_455
O17E Li43 Li60 43(3) 1_455 2_566
O164 Li43 Li60 93(3) . 2_566
O8E Li43 Li60 136(4) 2_566 2_566
O15E Li43 Li60 88(3) . 2_566
O26E Li43 Li60 52(3) . 2_566
O31 Li43 Li60 134(4) . 2_566
Li30 Li43 Li60 55(3) 1_455 2_566
Li44 Li43 Li60 96(4) . 2_566
Li32 Li43 Li60 115(4) . 2_566
Li56 Li43 Li60 60(2) 1_455 2_566
O17E Li43 Li61 89(4) 1_455 1_455
O164 Li43 Li61 135(4) . 1_455
O8E Li43 Li61 42(2) 2_566 1_455
O15E Li43 Li61 46(2) . 1_455
O26E Li43 Li61 134(4) . 1_455
O31 Li43 Li61 86(3) . 1_455
Li30 Li43 Li61 121(4) 1_455 1_455
Li44 Li43 Li61 61(3) . 1_455
Li32 Li43 Li61 57(3) . 1_455
Li56 Li43 Li61 61(2) 1_455 1_455
Li60 Li43 Li61 120(4) 2_566 1_455
O8E Li44 O34 106(4) 2_566 2_466
O8E Li44 O115 100(4) 2_566 2_466
O34 Li44 O115 104(4) 2_466 2_466
O8E Li44 O17E 91(4) 2_566 1_455
O34 Li44 O17E 93(4) 2_466 1_455
O115 Li44 O17E 155(5) 2_466 1_455
O8E Li44 O21E 90(4) 2_566 2_466
O34 Li44 O21E 160(5) 2_466 2_466
O115 Li44 O21E 83(3) 2_466 2_466
O17E Li44 O21E 75(3) 1_455 2_466
O8E Li44 O6E 164(5) 2_566 2_466
O34 Li44 O6E 89(3) 2_466 2_466
O115 Li44 O6E 82(3) 2_466 2_466
O17E Li44 O6E 81(3) 1_455 2_466
O21E Li44 O6E 74(3) 2_466 2_466
O8E Li44 Li30 97(4) 2_566 1_455
O34 Li44 Li30 53(2) 2_466 1_455
O115 Li44 Li30 155(4) 2_466 1_455
O17E Li44 Li30 40.9(18) 1_455 1_455
O21E Li44 Li30 115(4) 2_466 1_455
O6E Li44 Li30 87(3) 2_466 1_455
O8E Li44 Li43 49(3) 2_566 .
O34 Li44 Li43 94(4) 2_466 .
O115 Li44 Li43 148(4) 2_466 .
O17E Li44 Li43 43(2) 1_455 .
O21E Li44 Li43 88(3) 2_466 .
O6E Li44 Li43 125(4) 2_466 .
Li30 Li44 Li43 54(3) 1_455 .
O8E Li44 Li61 43(3) 2_566 1_455
O34 Li44 Li61 149(5) 2_466 1_455
O115 Li44 Li61 88(3) 2_466 1_455
O17E Li44 Li61 85(3) 1_455 1_455
O21E Li44 Li61 47(2) 2_466 1_455
O6E Li44 Li61 121(4) 2_466 1_455
Li30 Li44 Li61 116(4) 1_455 1_455
Li43 Li44 Li61 64(3) . 1_455
O8E Li44 Li31 92(3) 2_566 2_466
O34 Li44 Li31 147(4) 2_466 2_466
O115 Li44 Li31 44.3(19) 2_466 2_466
O17E Li44 Li31 114(3) 1_455 2_466
O21E Li44 Li31 39.0(16) 2_466 2_466
O6E Li44 Li31 78(3) 2_466 2_466
Li30 Li44 Li31 153(4) 1_455 2_466
Li43 Li44 Li31 118(4) . 2_466
Li61 Li44 Li31 57(2) 1_455 2_466
O8E Li44 Li56 87(3) 2_566 1_455
O34 Li44 Li56 130(4) 2_466 1_455
O115 Li44 Li56 121(3) 2_466 1_455
O17E Li44 Li56 37.4(14) 1_455 1_455
O21E Li44 Li56 37.8(13) 2_466 1_455
O6E Li44 Li56 78(2) 2_466 1_455
Li30 Li44 Li56 78(2) 1_455 1_455
Li43 Li44 Li56 58(3) . 1_455
Li61 Li44 Li56 58(2) 1_455 1_455
Li31 Li44 Li56 77(2) 2_466 1_455
O8E Li44 Li49 131(4) 2_566 2_466
O34 Li44 Li49 84(3) 2_466 2_466
O115 Li44 Li49 123(4) 2_466 2_466
O17E Li44 Li49 40(2) 1_455 2_466
O21E Li44 Li49 77(3) 2_466 2_466
O6E Li44 Li49 42(2) 2_466 2_466
Li30 Li44 Li49 52(2) 1_455 2_466
Li43 Li44 Li49 83(3) . 2_466
Li61 Li44 Li49 112(4) 1_455 2_466
Li31 Li44 Li49 104(3) 2_466 2_466
Li56 Li44 Li49 54(2) 1_455 2_466
O4E Li45 O121 92(4) 2_567 2_567
O4E Li45 O143 94(3) 2_567 2_567
O121 Li45 O143 94(3) 2_567 2_567
O4E Li45 O22E 89(3) 2_567 .
O121 Li45 O22E 173(5) 2_567 .
O143 Li45 O22E 93(4) 2_567 .
O4E Li45 O25E 86(3) 2_567 2_567
O121 Li45 O25E 91(3) 2_567 2_567
O143 Li45 O25E 175(5) 2_567 2_567
O22E Li45 O25E 82(3) . 2_567
O4E Li45 O29E 178(5) 2_567 .
O121 Li45 O29E 88(3) 2_567 .
O143 Li45 O29E 87(3) 2_567 .
O22E Li45 O29E 90(3) . .
O25E Li45 O29E 92(3) 2_567 .
O4E Li45 Li34 92(3) 2_567 .
O121 Li45 Li34 145(4) 2_567 .
O143 Li45 Li34 51(2) 2_567 .
O22E Li45 Li34 42.2(19) . .
O25E Li45 Li34 124(4) 2_567 .
O29E Li45 Li34 88(3) . .
O4E Li45 Li35 87(3) 2_567 2_567
O121 Li45 Li35 47(2) 2_567 2_567
O143 Li45 Li35 141(4) 2_567 2_567
O22E Li45 Li35 126(4) . 2_567
O25E Li45 Li35 44.1(19) 2_567 2_567
O29E Li45 Li35 92(3) . 2_567
Li34 Li45 Li35 168(4) . 2_567
O4E Li45 Li46 44(2) 2_567 2_567
O121 Li45 Li46 137(4) 2_567 2_567
O143 Li45 Li46 92(3) 2_567 2_567
O22E Li45 Li46 45(2) . 2_567
O25E Li45 Li46 85(3) 2_567 2_567
O29E Li45 Li46 135(4) . 2_567
Li34 Li45 Li46 58(3) . 2_567
Li35 Li45 Li46 115(4) 2_567 2_567
O4E Li45 Li57 129(4) 2_567 .
O121 Li45 Li57 89(3) 2_567 .
O143 Li45 Li57 136(4) 2_567 .
O22E Li45 Li57 85(3) . .
O25E Li45 Li57 43(2) 2_567 .
O29E Li45 Li57 49(2) . .
Li34 Li45 Li57 115(4) . .
Li35 Li45 Li57 58(3) 2_567 .
Li46 Li45 Li57 115(4) 2_567 .
O4E Li45 Li47 42(2) 2_567 2_567
O121 Li45 Li47 89(3) 2_567 2_567
O143 Li45 Li47 136(4) 2_567 2_567
O22E Li45 Li47 87(3) . 2_567
O25E Li45 Li47 45(2) 2_567 2_567
O29E Li45 Li47 137(4) . 2_567
Li34 Li45 Li47 117(4) . 2_567
Li35 Li45 Li47 57(3) 2_567 2_567
Li46 Li45 Li47 58(3) 2_567 2_567
Li57 Li45 Li47 88(3) . 2_567
O4E Li45 Li59 86(3) 2_567 .
O121 Li45 Li59 133(4) 2_567 .
O143 Li45 Li59 134(4) 2_567 .
O22E Li45 Li59 40.6(16) . .
O25E Li45 Li59 41.5(16) 2_567 .
O29E Li45 Li59 93(3) . .
Li34 Li45 Li59 83(3) . .
Li35 Li45 Li59 86(3) 2_567 .
Li46 Li45 Li59 57(2) 2_567 .
Li57 Li45 Li59 58(2) . .
Li47 Li45 Li59 59(2) 2_567 .
O5E Li46 O4E 176(5) . .
O5E Li46 O22E 93(4) . 2_567
O4E Li46 O22E 90(3) . 2_567
O5E Li46 O48 89(3) . .
O4E Li46 O48 88(3) . .
O22E Li46 O48 177(5) 2_567 .
O5E Li46 O16E 92(3) . .
O4E Li46 O16E 91(3) . .
O22E Li46 O16E 87(3) 2_567 .
O48 Li46 O16E 91(3) . .
O5E Li46 O85 88(3) . .
O4E Li46 O85 90(3) . .
O22E Li46 O85 90(3) 2_567 .
O48 Li46 O85 92(3) . .
O16E Li46 O85 178(5) . .
O5E Li46 Li33 90(3) . .
O4E Li46 Li33 90(3) . .
O22E Li46 Li33 130(4) 2_567 .
O48 Li46 Li33 48(2) . .
O16E Li46 Li33 42.5(19) . .
O85 Li46 Li33 140(4) . .
O5E Li46 Li34 90(3) . 2_567
O4E Li46 Li34 91(3) . 2_567
O22E Li46 Li34 40.8(19) 2_567 2_567
O48 Li46 Li34 141(4) . 2_567
O16E Li46 Li34 128(4) . 2_567
O85 Li46 Li34 50(2) . 2_567
Li33 Li46 Li34 171(4) . 2_567
O5E Li46 Li59 92(3) . .
O4E Li46 Li59 92(3) . .
O22E Li46 Li59 44.4(17) 2_567 .
O48 Li46 Li59 134(4) . .
O16E Li46 Li59 43.0(16) . .
O85 Li46 Li59 135(4) . .
Li33 Li46 Li59 86(3) . .
Li34 Li46 Li59 85(3) 2_567 .
O5E Li46 Li47 139(4) . .
O4E Li46 Li47 43(2) . .
O22E Li46 Li47 90(3) 2_567 .
O48 Li46 Li47 87(3) . .
O16E Li46 Li47 47(2) . .
O85 Li46 Li47 133(4) . .
Li33 Li46 Li47 58(3) . .
Li34 Li46 Li47 117(4) 2_567 .
Li59 Li46 Li47 63(2) . .
O5E Li46 Li57 46(2) . .
O4E Li46 Li57 137(4) . .
O22E Li46 Li57 91(3) 2_567 .
O48 Li46 Li57 89(3) . .
O16E Li46 Li57 46(2) . .
O85 Li46 Li57 133(4) . .
Li33 Li46 Li57 58(3) . .
Li34 Li46 Li57 117(4) 2_567 .
Li59 Li46 Li57 61(2) . .
Li47 Li46 Li57 93(4) . .
O5E Li46 Li45 138(4) . 2_567
O4E Li46 Li45 45(2) . 2_567
O22E Li46 Li45 46(2) 2_567 2_567
O48 Li46 Li45 133(4) . 2_567
O16E Li46 Li45 92(3) . 2_567
O85 Li46 Li45 87(3) . 2_567
Li33 Li46 Li45 120(4) . 2_567
Li34 Li46 Li45 56(3) 2_567 2_567
Li59 Li46 Li45 64(2) . 2_567
Li47 Li46 Li45 62(3) . 2_567
Li57 Li46 Li45 124(4) . 2_567
O4E Li47 O61 93(4) . .
O4E Li47 O19E 178(5) . 2_566
O61 Li47 O19E 89(3) . 2_566
O4E Li47 O213 94(4) . .
O61 Li47 O213 95(4) . .
O19E Li47 O213 86(3) 2_566 .
O4E Li47 O25E 89(4) . .
O61 Li47 O25E 91(3) . .
O19E Li47 O25E 91(3) 2_566 .
O213 Li47 O25E 174(5) . .
O4E Li47 O16E 93(4) . .
O61 Li47 O16E 172(5) . .
O19E Li47 O16E 85(3) 2_566 .
O213 Li47 O16E 91(3) . .
O25E Li47 O16E 83(3) . .
O4E Li47 Li33 91(3) . .
O61 Li47 Li33 143(4) . .
O19E Li47 Li33 87(3) 2_566 .
O213 Li47 Li33 49(2) . .
O25E Li47 Li33 126(4) . .
O16E Li47 Li33 42.6(19) . .
O4E Li47 Li35 89(3) . .
O61 Li47 Li35 46(2) . .
O19E Li47 Li35 92(3) 2_566 .
O213 Li47 Li35 141(4) . .
O25E Li47 Li35 44.6(19) . .
O16E Li47 Li35 128(4) . .
Li33 Li47 Li35 170(4) . .
O4E Li47 Li46 45(3) . .
O61 Li47 Li46 138(4) . .
O19E Li47 Li46 133(4) 2_566 .
O213 Li47 Li46 92(3) . .
O25E Li47 Li46 86(3) . .
O16E Li47 Li46 48(3) . .
Li33 Li47 Li46 58(3) . .
Li35 Li47 Li46 117(4) . .
O4E Li47 Li59 89(3) . .
O61 Li47 Li59 134(4) . .
O19E Li47 Li59 89(3) 2_566 .
O213 Li47 Li59 132(4) . .
O25E Li47 Li59 42.8(17) . .
O16E Li47 Li59 40.6(16) . .
Li33 Li47 Li59 83(3) . .
Li35 Li47 Li59 87(3) . .
Li46 Li47 Li59 58(2) . .
O4E Li47 Li45 44(2) . 2_567
O61 Li47 Li45 89(3) . 2_567
O19E Li47 Li45 136(4) 2_566 2_567
O213 Li47 Li45 138(4) . 2_567
O25E Li47 Li45 45(2) . 2_567
O16E Li47 Li45 91(3) . 2_567
Li33 Li47 Li45 118(4) . 2_567
Li35 Li47 Li45 57(3) . 2_567
Li46 Li47 Li45 60(3) . 2_567
Li59 Li47 Li45 61(2) . 2_567
O4E Li47 Li58 133(4) . .
O61 Li47 Li58 134(4) . .
O19E Li47 Li58 45(2) 2_566 .
O213 Li47 Li58 84(3) . .
O25E Li47 Li58 90(3) . .
O16E Li47 Li58 41(2) . .
Li33 Li47 Li58 53(2) . .
Li35 Li47 Li58 121(3) . .
Li46 Li47 Li58 88(3) . .
Li59 Li47 Li58 60(2) . .
Li45 Li47 Li58 122(4) 2_567 .
O29 Li48 O41 102(4) . .
O29 Li48 O5E 94(4) . .
O41 Li48 O5E 93(4) . .
O29 Li48 O19E 93(4) . 1_556
O41 Li48 O19E 91(4) . 1_556
O5E Li48 O19E 171(5) . 1_556
O29 Li48 O22E 90(3) . 2_567
O41 Li48 O22E 167(5) . 2_567
O5E Li48 O22E 88(3) . 2_567
O19E Li48 O22E 86(3) 1_556 2_567
O29 Li48 O25E 171(5) . 2_567
O41 Li48 O25E 87(3) . 2_567
O5E Li48 O25E 86(3) . 2_567
O19E Li48 O25E 86(3) 1_556 2_567
O22E Li48 O25E 80(3) 2_567 2_567
O29 Li48 Li34 49(2) . 2_567
O41 Li48 Li34 152(4) . 2_567
O5E Li48 Li34 91(3) . 2_567
O19E Li48 Li34 89(3) 1_556 2_567
O22E Li48 Li34 41.0(18) 2_567 2_567
O25E Li48 Li34 121(4) 2_567 2_567
O29 Li48 Li35 148(4) . 2_567
O41 Li48 Li35 46(2) . 2_567
O5E Li48 Li35 91(3) . 2_567
O19E Li48 Li35 86(3) 1_556 2_567
O22E Li48 Li35 121(4) 2_567 2_567
O25E Li48 Li35 41.0(17) 2_567 2_567
Li34 Li48 Li35 162(4) 2_567 2_567
O29 Li48 Li46 91(4) . .
O41 Li48 Li46 137(4) . .
O5E Li48 Li46 44(2) . .
O19E Li48 Li46 130(4) 1_556 .
O22E Li48 Li46 44(2) 2_567 .
O25E Li48 Li46 83(3) 2_567 .
Li34 Li48 Li46 57(3) 2_567 .
Li35 Li48 Li46 114(3) 2_567 .
O29 Li48 Li57 138(4) . .
O41 Li48 Li57 86(3) . .
O5E Li48 Li57 44(2) . .
O19E Li48 Li57 128(4) 1_556 .
O22E Li48 Li57 86(3) 2_567 .
O25E Li48 Li57 42(2) 2_567 .
Li34 Li48 Li57 116(4) 2_567 .
Li35 Li48 Li57 56(2) 2_567 .
Li46 Li48 Li57 59(3) . .
O29 Li48 Li47 136(4) . 2_567
O41 Li48 Li47 86(3) . 2_567
O5E Li48 Li47 129(4) . 2_567
O19E Li48 Li47 43(2) 1_556 2_567
O22E Li48 Li47 83(3) 2_567 2_567
O25E Li48 Li47 43(2) 2_567 2_567
Li34 Li48 Li47 113(3) 2_567 2_567
Li35 Li48 Li47 54(2) 2_567 2_567
Li46 Li48 Li47 113(4) . 2_567
Li57 Li48 Li47 85(3) . 2_567
O29 Li48 Li59 130(4) . .
O41 Li48 Li59 128(4) . .
O5E Li48 Li59 85(3) . .
O19E Li48 Li59 86(3) 1_556 .
O22E Li48 Li59 39.8(15) 2_567 .
O25E Li48 Li59 40.6(15) 2_567 .
Li34 Li48 Li59 81(2) 2_567 .
Li35 Li48 Li59 82(2) 2_567 .
Li46 Li48 Li59 56(2) . .
Li57 Li48 Li59 57(2) . .
Li47 Li48 Li59 57(2) 2_567 .
O191 Li49 O101 100(4) . .
O191 Li49 O1E 96(4) . .
O101 Li49 O1E 94(4) . .
O191 Li49 O17E 89(3) . 2_566
O101 Li49 O17E 168(5) . 2_566
O1E Li49 O17E 92(3) . 2_566
O191 Li49 O6E 88(3) . .
O101 Li49 O6E 88(3) . .
O1E Li49 O6E 176(5) . .
O17E Li49 O6E 85(3) 2_566 .
O191 Li49 O15E 168(5) . .
O101 Li49 O15E 89(3) . .
O1E Li49 O15E 91(3) . .
O17E Li49 O15E 81(3) 2_566 .
O6E Li49 O15E 85(3) . .
O191 Li49 Li30 49(2) . 2_566
O101 Li49 Li30 149(4) . 2_566
O1E Li49 Li30 92(3) . 2_566
O17E Li49 Li30 39.9(17) 2_566 2_566
O6E Li49 Li30 88(3) . 2_566
O15E Li49 Li30 121(4) . 2_566
O191 Li49 Li60 90(4) . 1_455
O101 Li49 Li60 139(5) . 1_455
O1E Li49 Li60 45(3) . 1_455
O17E Li49 Li60 47(3) 2_566 1_455
O6E Li49 Li60 133(4) . 1_455
O15E Li49 Li60 88(3) . 1_455
Li30 Li49 Li60 56(3) 2_566 1_455
O191 Li49 Li32 148(4) . .
O101 Li49 Li32 49(2) . .
O1E Li49 Li32 93(3) . .
O17E Li49 Li32 121(4) 2_566 .
O6E Li49 Li32 85(3) . .
O15E Li49 Li32 40.1(17) . .
Li30 Li49 Li32 161(4) 2_566 .
Li60 Li49 Li32 117(4) 1_455 .
O191 Li49 Li56 130(4) . 1_455
O101 Li49 Li56 129(4) . 1_455
O1E Li49 Li56 90(3) . 1_455
O17E Li49 Li56 41.3(15) 2_566 1_455
O6E Li49 Li56 86(3) . 1_455
O15E Li49 Li56 40.0(15) . 1_455
Li30 Li49 Li56 81(2) 2_566 1_455
Li60 Li49 Li56 61(3) 1_455 1_455
Li32 Li49 Li56 80(2) . 1_455
O191 Li49 Li61 142(4) . 1_455
O101 Li49 Li61 89(3) . 1_455
O1E Li49 Li61 46(3) . 1_455
O17E Li49 Li61 89(3) 2_566 1_455
O6E Li49 Li61 130(4) . 1_455
O15E Li49 Li61 45(2) . 1_455
Li30 Li49 Li61 117(4) 2_566 1_455
Li60 Li49 Li61 62(3) 1_455 1_455
Li32 Li49 Li61 56(2) . 1_455
Li56 Li49 Li61 59(2) 1_455 1_455
O191 Li49 Li62 129(4) . .
O101 Li49 Li62 81(3) . .
O1E Li49 Li62 135(4) . .
O17E Li49 Li62 88(3) 2_566 .
O6E Li49 Li62 41(2) . .
O15E Li49 Li62 45(2) . .
Li30 Li49 Li62 115(3) 2_566 .
Li60 Li49 Li62 122(4) 1_455 .
Li32 Li49 Li62 51(2) . .
Li56 Li49 Li62 61(2) 1_455 .
Li61 Li49 Li62 89(3) 1_455 .
O27E Li50 O10E 107(5) 1_645 2_656
O27E Li50 O14 103(4) 1_645 1_645
O10E Li50 O14 97(4) 2_656 1_645
O27E Li50 O12E 98(4) 1_645 1_645
O10E Li50 O12E 79(3) 2_656 1_645
O14 Li50 O12E 159(5) 1_645 1_645
O27E Li50 O140 95(4) 1_645 1_645
O10E Li50 O140 155(5) 2_656 1_645
O14 Li50 O140 90(3) 1_645 1_645
O12E Li50 O140 86(3) 1_645 1_645
O27E Li50 Li52 55(3) 1_645 .
O10E Li50 Li52 52(3) 2_656 .
O14 Li50 Li52 100(4) 1_645 .
O12E Li50 Li52 94(4) 1_645 .
O140 Li50 Li52 150(4) 1_645 .
O27E Li50 Li27 105(4) 1_645 2_656
O10E Li50 Li27 46(2) 2_656 2_656
O14 Li50 Li27 53(2) 1_645 2_656
O12E Li50 Li27 124(4) 1_645 2_656
O140 Li50 Li27 141(4) 1_645 2_656
Li52 Li50 Li27 62(3) . 2_656
O27E Li50 O20E 170(5) 1_645 2_565
O10E Li50 O20E 82(3) 2_656 2_565
O14 Li50 O20E 81(3) 1_645 2_565
O12E Li50 O20E 78(3) 1_645 2_565
O140 Li50 O20E 76(3) 1_645 2_565
Li52 Li50 O20E 134(4) . 2_565
Li27 Li50 O20E 85(3) 2_656 2_565
O27E Li50 Li64 49(3) 1_645 1_645
O10E Li50 Li64 95(4) 2_656 1_645
O14 Li50 Li64 152(5) 1_645 1_645
O12E Li50 Li64 49(3) 1_645 1_645
O140 Li50 Li64 89(3) 1_645 1_645
Li52 Li50 Li64 69(3) . 1_645
Li27 Li50 Li64 129(4) 2_656 1_645
O20E Li50 Li64 126(4) 2_565 1_645
O27E Li50 Li26 93(4) 1_645 1_645
O10E Li50 Li26 121(4) 2_656 1_645
O14 Li50 Li26 132(4) 1_645 1_645
O12E Li50 Li26 43.1(19) 1_645 1_645
O140 Li50 Li26 43.3(18) 1_645 1_645
Li52 Li50 Li26 126(4) . 1_645
Li27 Li50 Li26 160(4) 2_656 1_645
O20E Li50 Li26 78(3) 2_565 1_645
Li64 Li50 Li26 58(3) 1_645 1_645
O27E Li50 Li53 99(4) 1_645 .
O10E Li50 Li53 39.8(17) 2_656 .
O14 Li50 Li53 136(4) 1_645 .
O12E Li50 Li53 40.0(16) 1_645 .
O140 Li50 Li53 125(3) 1_645 .
Li52 Li50 Li53 64(3) . .
Li27 Li50 Li53 85(3) 2_656 .
O20E Li50 Li53 83(2) 2_565 .
Li64 Li50 Li53 63(3) 1_645 .
Li26 Li50 Li53 83(2) 1_645 .
O27E Li50 Li38 145(5) 1_645 2_565
O10E Li50 Li38 39(2) 2_656 2_565
O14 Li50 Li38 83(3) 1_645 2_565
O12E Li50 Li38 81(3) 1_645 2_565
O140 Li50 Li38 119(4) 1_645 2_565
Li52 Li50 Li38 91(3) . 2_565
Li27 Li50 Li38 52(2) 2_656 2_565
O20E Li50 Li38 43(2) 2_565 2_565
Li64 Li50 Li38 121(4) 1_645 2_565
Li26 Li50 Li38 108(3) 1_645 2_565
Li53 Li50 Li38 59(2) . 2_565
O12E Li51 O3E 93(4) 2_565 2_565
O12E Li51 O10E 85(3) 2_565 2_656
O3E Li51 O10E 91(3) 2_565 2_656
O12E Li51 O9E 94(4) 2_565 1_645
O3E Li51 O9E 172(5) 2_565 1_645
O10E Li51 O9E 92(3) 2_656 1_645
O12E Li51 O51 93(4) 2_565 2_565
O3E Li51 O51 91(3) 2_565 2_565
O10E Li51 O51 178(5) 2_656 2_565
O9E Li51 O51 87(3) 1_645 2_565
O12E Li51 O186 174(5) 2_565 2_565
O3E Li51 O186 86(3) 2_565 2_565
O10E Li51 O186 88(3) 2_656 2_565
O9E Li51 O186 87(3) 1_645 2_565
O51 Li51 O186 93(3) 2_565 2_565
O12E Li51 Li53 42.4(17) 2_565 .
O3E Li51 Li53 93(3) 2_565 .
O10E Li51 Li53 42.9(16) 2_656 .
O9E Li51 Li53 94(3) 1_645 .
O51 Li51 Li53 135(4) 2_565 .
O186 Li51 Li53 131(4) 2_565 .
O12E Li51 Li26 44(2) 2_565 2_565
O3E Li51 Li26 93(3) 2_565 2_565
O10E Li51 Li26 129(4) 2_656 2_565
O9E Li51 Li26 91(3) 1_645 2_565
O51 Li51 Li26 49(2) 2_565 2_565
O186 Li51 Li26 142(4) 2_565 2_565
Li53 Li51 Li26 86(3) . 2_565
O12E Li51 Li27 127(4) 2_565 2_656
O3E Li51 Li27 88(3) 2_565 2_656
O10E Li51 Li27 41.4(18) 2_656 2_656
O9E Li51 Li27 89(3) 1_645 2_656
O51 Li51 Li27 140(4) 2_565 2_656
O186 Li51 Li27 47(2) 2_565 2_656
Li53 Li51 Li27 84(3) . 2_656
Li26 Li51 Li27 171(4) 2_565 2_656
O12E Li51 Li64 45(3) 2_565 2_565
O3E Li51 Li64 48(3) 2_565 2_565
O10E Li51 Li64 92(3) 2_656 2_565
O9E Li51 Li64 139(4) 1_645 2_565
O51 Li51 Li64 88(3) 2_565 2_565
O186 Li51 Li64 134(4) 2_565 2_565
Li53 Li51 Li64 63(2) . 2_565
Li26 Li51 Li64 56(3) 2_565 2_565
Li27 Li51 Li64 119(4) 2_656 2_565
O12E Li51 Li38 92(4) 2_565 2_565
O3E Li51 Li38 42(2) 2_565 2_565
O10E Li51 Li38 49(3) 2_656 2_565
O9E Li51 Li38 139(4) 1_645 2_565
O51 Li51 Li38 133(4) 2_565 2_565
O186 Li51 Li38 83(3) 2_565 2_565
Li53 Li51 Li38 65(3) . 2_565
Li26 Li51 Li38 120(4) 2_565 2_565
Li27 Li51 Li38 56(3) 2_656 2_565
Li64 Li51 Li38 64(3) 2_565 2_565
O12E Li51 Li52 91(3) 2_565 .
O3E Li51 Li52 135(4) 2_565 .
O10E Li51 Li52 46(2) 2_656 .
O9E Li51 Li52 46(2) 1_645 .
O51 Li51 Li52 133(4) 2_565 .
O186 Li51 Li52 86(3) 2_565 .
Li53 Li51 Li52 62(2) . .
Li26 Li51 Li52 119(4) 2_565 .
Li27 Li51 Li52 55(3) 2_656 .
Li64 Li51 Li52 125(4) 2_565 .
Li38 Li51 Li52 93(4) 2_565 .
O113 Li52 O10E 95(4) 1_645 2_656
O113 Li52 O24E 179(5) 1_645 1_645
O10E Li52 O24E 85(3) 2_656 1_645
O113 Li52 O9E 91(3) 1_645 1_645
O10E Li52 O9E 94(3) 2_656 1_645
O24E Li52 O9E 87(3) 1_645 1_645
O113 Li52 O81 93(3) 1_645 1_645
O10E Li52 O81 172(5) 2_656 1_645
O24E Li52 O81 87(3) 1_645 1_645
O9E Li52 O81 86(3) 1_645 1_645
O113 Li52 O27E 90(3) 1_645 1_645
O10E Li52 O27E 87(3) 2_656 1_645
O24E Li52 O27E 91(3) 1_645 1_645
O9E Li52 O27E 178(5) 1_645 1_645
O81 Li52 O27E 92(3) 1_645 1_645
O113 Li52 Li50 88(4) 1_645 .
O10E Li52 Li50 47(3) 2_656 .
O24E Li52 Li50 93(4) 1_645 .
O9E Li52 Li50 141(4) 1_645 .
O81 Li52 Li50 133(4) 1_645 .
O27E Li52 Li50 41(2) 1_645 .
O113 Li52 Li27 52(2) 1_645 2_656
O10E Li52 Li27 43.2(19) 2_656 2_656
O24E Li52 Li27 128(4) 1_645 2_656
O9E Li52 Li27 92(3) 1_645 2_656
O81 Li52 Li27 144(4) 1_645 2_656
O27E Li52 Li27 90(3) 1_645 2_656
Li50 Li52 Li27 58(3) . 2_656
O113 Li52 Li28 143(4) 1_645 1_645
O10E Li52 Li28 122(4) 2_656 1_645
O24E Li52 Li28 37.0(18) 1_645 1_645
O9E Li52 Li28 86(3) 1_645 1_645
O81 Li52 Li28 50(2) 1_645 1_645
O27E Li52 Li28 92(3) 1_645 1_645
Li50 Li52 Li28 117(4) . 1_645
Li27 Li52 Li28 165(4) 2_656 1_645
O113 Li52 Li51 93(4) 1_645 .
O10E Li52 Li51 48(2) 2_656 .
O24E Li52 Li51 86(3) 1_645 .
O9E Li52 Li51 47(2) 1_645 .
O81 Li52 Li51 133(4) 1_645 .
O27E Li52 Li51 135(4) 1_645 .
Li50 Li52 Li51 94(4) . .
Li27 Li52 Li51 59(3) 2_656 .
Li28 Li52 Li51 111(4) 1_645 .
O113 Li52 Li53 135(4) 1_645 .
O10E Li52 Li53 40.3(16) 2_656 .
O24E Li52 Li53 45.1(17) 1_645 .
O9E Li52 Li53 91(3) 1_645 .
O81 Li52 Li53 132(4) 1_645 .
O27E Li52 Li53 90(3) 1_645 .
Li50 Li52 Li53 64(3) . .
Li27 Li52 Li53 83(3) 2_656 .
Li28 Li52 Li53 82(3) 1_645 .
Li51 Li52 Li53 57(2) . .
O113 Li52 Li39 133(4) 1_645 1_645
O10E Li52 Li39 93(3) 2_656 1_645
O24E Li52 Li39 46(2) 1_645 1_645
O9E Li52 Li39 42(2) 1_645 1_645
O81 Li52 Li39 83(3) 1_645 1_645
O27E Li52 Li39 137(4) 1_645 1_645
Li50 Li52 Li39 128(4) . 1_645
Li27 Li52 Li39 118(4) 2_656 1_645
Li28 Li52 Li39 52(2) 1_645 1_645
Li51 Li52 Li39 60(3) . 1_645
Li53 Li52 Li39 65(2) . 1_645
O12E Li53 O12E 180.0(11) 2_565 1_645
O12E Li53 O10E 95.7(6) 2_565 2_656
O12E Li53 O10E 84.3(6) 1_645 2_656
O12E Li53 O10E 84.3(6) 2_565 1_554
O12E Li53 O10E 95.7(6) 1_645 1_554
O10E Li53 O10E 180.0(10) 2_656 1_554
O12E Li53 O24E 92.2(6) 2_565 2_565
O12E Li53 O24E 87.8(6) 1_645 2_565
O10E Li53 O24E 91.3(6) 2_656 2_565
O10E Li53 O24E 88.7(6) 1_554 2_565
O12E Li53 O24E 87.8(6) 2_565 1_645
O12E Li53 O24E 92.2(6) 1_645 1_645
O10E Li53 O24E 88.7(6) 2_656 1_645
O10E Li53 O24E 91.3(6) 1_554 1_645
O24E Li53 O24E 180.0(10) 2_565 1_645
O12E Li53 Li51 133.9(18) 2_565 2_655
O12E Li53 Li51 46.1(18) 1_645 2_655
O10E Li53 Li51 130.4(18) 2_656 2_655
O10E Li53 Li51 49.6(18) 1_554 2_655
O24E Li53 Li51 87.5(18) 2_565 2_655
O24E Li53 Li51 92.5(18) 1_645 2_655
O12E Li53 Li51 46.1(18) 2_565 .
O12E Li53 Li51 133.9(18) 1_645 .
O10E Li53 Li51 49.6(18) 2_656 .
O10E Li53 Li51 130.4(18) 1_554 .
O24E Li53 Li51 92.5(18) 2_565 .
O24E Li53 Li51 87.5(18) 1_645 .
Li51 Li53 Li51 180(3) 2_655 .
O12E Li53 Li64 43.2(18) 2_565 2_565
O12E Li53 Li64 136.8(18) 1_645 2_565
O10E Li53 Li64 93.9(17) 2_656 2_565
O10E Li53 Li64 86.1(17) 1_554 2_565
O24E Li53 Li64 49.0(18) 2_565 2_565
O24E Li53 Li64 131.0(18) 1_645 2_565
Li51 Li53 Li64 121(2) 2_655 2_565
Li51 Li53 Li64 59(2) . 2_565
O12E Li53 Li64 136.8(18) 2_565 1_645
O12E Li53 Li64 43.2(18) 1_645 1_645
O10E Li53 Li64 86.1(17) 2_656 1_645
O10E Li53 Li64 93.9(17) 1_554 1_645
O24E Li53 Li64 131.0(18) 2_565 1_645
O24E Li53 Li64 49.0(18) 1_645 1_645
Li51 Li53 Li64 59(2) 2_655 1_645
Li51 Li53 Li64 121(2) . 1_645
Li64 Li53 Li64 180(3) 2_565 1_645
O12E Li53 Li52 88.4(17) 2_565 2_655
O12E Li53 Li52 91.6(17) 1_645 2_655
O10E Li53 Li52 135.6(18) 2_656 2_655
O10E Li53 Li52 44.4(18) 1_554 2_655
O24E Li53 Li52 44.3(17) 2_565 2_655
O24E Li53 Li52 135.7(17) 1_645 2_655
Li51 Li53 Li52 60(2) 2_655 2_655
Li51 Li53 Li52 120(2) . 2_655
Li64 Li53 Li52 60(2) 2_565 2_655
Li64 Li53 Li52 120(2) 1_645 2_655
O12E Li53 Li52 91.6(17) 2_565 .
O12E Li53 Li52 88.4(17) 1_645 .
O10E Li53 Li52 44.4(18) 2_656 .
O10E Li53 Li52 135.6(18) 1_554 .
O24E Li53 Li52 135.7(17) 2_565 .
O24E Li53 Li52 44.3(17) 1_645 .
Li51 Li53 Li52 120(2) 2_655 .
Li51 Li53 Li52 60(2) . .
Li64 Li53 Li52 120(2) 2_565 .
Li64 Li53 Li52 60(2) 1_645 .
Li52 Li53 Li52 180.0 2_655 .
O12 Li54 O23E 92(4) 2_566 1_545
O12 Li54 O13E 90(4) 2_566 2_566
O23E Li54 O13E 90(3) 1_545 2_566
O12 Li54 O216 96(4) 2_566 2_566
O23E Li54 O216 172(5) 1_545 2_566
O13E Li54 O216 90(3) 2_566 2_566
O12 Li54 O7E 91(3) 2_566 1_545
O23E Li54 O7E 93(3) 1_545 1_545
O13E Li54 O7E 177(5) 2_566 1_545
O216 Li54 O7E 87(3) 2_566 1_545
O12 Li54 O41W 176(5) 2_566 2_566
O23E Li54 O41W 84(3) 1_545 2_566
O13E Li54 O41W 89(3) 2_566 2_566
O216 Li54 O41W 88(3) 2_566 2_566
O7E Li54 O41W 90(3) 1_545 2_566
O12 Li54 Li36 51(2) 2_566 1_545
O23E Li54 Li36 41.3(19) 1_545 1_545
O13E Li54 Li36 90(3) 2_566 1_545
O216 Li54 Li36 146(4) 2_566 1_545
O7E Li54 Li36 93(3) 1_545 1_545
O41W Li54 Li36 125(4) 2_566 1_545
O12 Li54 Li37 148(5) 2_566 2_566
O23E Li54 Li37 119(4) 1_545 2_566
O13E Li54 Li37 87(3) 2_566 2_566
O216 Li54 Li37 53(2) 2_566 2_566
O7E Li54 Li37 90(3) 1_545 2_566
O41W Li54 Li37 35.5(17) 2_566 2_566
Li36 Li54 Li37 161(4) 1_545 2_566
O12 Li54 Li55 135(4) 2_566 1_455
O23E Li54 Li55 43.0(17) 1_545 1_455
O13E Li54 Li55 91(3) 2_566 1_455
O216 Li54 Li55 129(4) 2_566 1_455
O7E Li54 Li55 90(3) 1_545 1_455
O41W Li54 Li55 41.0(16) 2_566 1_455
Li36 Li54 Li55 84(3) 1_545 1_455
Li37 Li54 Li55 77(2) 2_566 1_455
O12 Li54 Li42 88(3) 2_566 2_566
O23E Li54 Li42 47(2) 1_545 2_566
O13E Li54 Li42 43(2) 2_566 2_566
O216 Li54 Li42 133(4) 2_566 2_566
O7E Li54 Li42 140(4) 1_545 2_566
O41W Li54 Li42 89(3) 2_566 2_566
Li36 Li54 Li42 56(3) 1_545 2_566
Li37 Li54 Li42 111(4) 2_566 2_566
Li55 Li54 Li42 64(2) 1_455 2_566
O12 Li54 Li41 90(3) 2_566 1_545
O23E Li54 Li41 46(2) 1_545 1_545
O13E Li54 Li41 136(4) 2_566 1_545
O216 Li54 Li41 134(4) 2_566 1_545
O7E Li54 Li41 47(2) 1_545 1_545
O41W Li54 Li41 88(3) 2_566 1_545
Li36 Li54 Li41 57(3) 1_545 1_545
Li37 Li54 Li41 114(4) 2_566 1_545
Li55 Li54 Li41 60(2) 1_455 1_545
Li42 Li54 Li41 93(3) 2_566 1_545
O12 Li54 Li40 132(4) 2_566 1_545
O23E Li54 Li40 91(3) 1_545 1_545
O13E Li54 Li40 138(4) 2_566 1_545
O216 Li54 Li40 84(3) 2_566 1_545
O7E Li54 Li40 41(2) 1_545 1_545
O41W Li54 Li40 49(2) 2_566 1_545
Li36 Li54 Li40 117(4) 1_545 1_545
Li37 Li54 Li40 56(3) 2_566 1_545
Li55 Li54 Li40 63(2) 1_455 1_545
Li42 Li54 Li40 127(4) 2_566 1_545
Li41 Li54 Li40 60(3) 1_545 1_545
O41W Li55 O41W 180.0(7) 2_666 1_645
O41W Li55 O23E 87.3(6) 2_666 2_666
O41W Li55 O23E 92.7(6) 1_645 2_666
O41W Li55 O23E 92.7(6) 2_666 1_645
O41W Li55 O23E 87.3(6) 1_645 1_645
O23E Li55 O23E 180.0(7) 2_666 1_645
O41W Li55 O18E 93.5(6) 2_666 1_645
O41W Li55 O18E 86.5(6) 1_645 1_645
O23E Li55 O18E 88.1(6) 2_666 1_645
O23E Li55 O18E 91.9(6) 1_645 1_645
O41W Li55 O18E 86.5(6) 2_666 2_666
O41W Li55 O18E 93.5(6) 1_645 2_666
O23E Li55 O18E 91.9(6) 2_666 2_666
O23E Li55 O18E 88.1(6) 1_645 2_666
O18E Li55 O18E 180.0(8) 1_645 2_666
O41W Li55 Li63 54.1(19) 2_666 2_666
O41W Li55 Li63 125.9(19) 1_645 2_666
O23E Li55 Li63 58.2(19) 2_666 2_666
O23E Li55 Li63 121.8(19) 1_645 2_666
O18E Li55 Li63 130.8(19) 1_645 2_666
O18E Li55 Li63 49.2(19) 2_666 2_666
O41W Li55 Li63 125.9(19) 2_666 1_645
O41W Li55 Li63 54.1(19) 1_645 1_645
O23E Li55 Li63 121.8(19) 2_666 1_645
O23E Li55 Li63 58.2(19) 1_645 1_645
O18E Li55 Li63 49.2(19) 1_645 1_645
O18E Li55 Li63 130.8(19) 2_666 1_645
Li63 Li55 Li63 180.0 2_666 1_645
O41W Li55 Li41 86.3(18) 2_666 2_666
O41W Li55 Li41 93.7(18) 1_645 2_666
O23E Li55 Li41 46.5(18) 2_666 2_666
O23E Li55 Li41 133.5(18) 1_645 2_666
O18E Li55 Li41 134.6(18) 1_645 2_666
O18E Li55 Li41 45.4(18) 2_666 2_666
Li63 Li55 Li41 33(2) 2_666 2_666
Li63 Li55 Li41 147(2) 1_645 2_666
O41W Li55 Li41 93.7(18) 2_666 1_645
O41W Li55 Li41 86.3(18) 1_645 1_645
O23E Li55 Li41 133.5(18) 2_666 1_645
O23E Li55 Li41 46.5(18) 1_645 1_645
O18E Li55 Li41 45.4(18) 1_645 1_645
O18E Li55 Li41 134.6(18) 2_666 1_645
Li63 Li55 Li41 147(2) 2_666 1_645
Li63 Li55 Li41 33(2) 1_645 1_645
Li41 Li55 Li41 180.000(10) 2_666 1_645
O41W Li55 Li54 132.6(18) 2_666 2_656
O41W Li55 Li54 47.4(18) 1_645 2_656
O23E Li55 Li54 45.3(18) 2_666 2_656
O23E Li55 Li54 134.7(18) 1_645 2_656
O18E Li55 Li54 88.2(18) 1_645 2_656
O18E Li55 Li54 91.8(18) 2_666 2_656
Li63 Li55 Li54 90(2) 2_666 2_656
Li63 Li55 Li54 90(2) 1_645 2_656
Li41 Li55 Li54 61(2) 2_666 2_656
Li41 Li55 Li54 119(2) 1_645 2_656
O41W Li55 Li54 47.4(18) 2_666 1_655
O41W Li55 Li54 132.6(18) 1_645 1_655
O23E Li55 Li54 134.7(18) 2_666 1_655
O23E Li55 Li54 45.3(18) 1_645 1_655
O18E Li55 Li54 91.8(18) 1_645 1_655
O18E Li55 Li54 88.2(18) 2_666 1_655
Li63 Li55 Li54 90(2) 2_666 1_655
Li63 Li55 Li54 90(2) 1_645 1_655
Li41 Li55 Li54 119(2) 2_666 1_655
Li41 Li55 Li54 61(2) 1_645 1_655
Li54 Li55 Li54 180.0 2_656 1_655
O15E Li56 O15E 180.0(9) 2_566 1_655
O15E Li56 O21E 88.5(6) 2_566 2_566
O15E Li56 O21E 91.5(6) 1_655 2_566
O15E Li56 O21E 91.5(6) 2_566 1_655
O15E Li56 O21E 88.5(6) 1_655 1_655
O21E Li56 O21E 180.0(8) 2_566 1_655
O15E Li56 O17E 95.1(6) 2_566 .
O15E Li56 O17E 84.9(6) 1_655 .
O21E Li56 O17E 89.5(6) 2_566 .
O21E Li56 O17E 90.5(6) 1_655 .
O15E Li56 O17E 84.9(6) 2_566 2_666
O15E Li56 O17E 95.1(6) 1_655 2_666
O21E Li56 O17E 90.5(6) 2_566 2_666
O21E Li56 O17E 89.5(6) 1_655 2_666
O17E Li56 O17E 180.0 . 2_666
O15E Li56 Li60 91.6(18) 2_566 .
O15E Li56 Li60 88.4(18) 1_655 .
O21E Li56 Li60 47.7(18) 2_566 .
O21E Li56 Li60 132.3(18) 1_655 .
O17E Li56 Li60 136.5(18) . .
O17E Li56 Li60 43.5(18) 2_666 .
O15E Li56 Li60 88.4(18) 2_566 2_666
O15E Li56 Li60 91.6(18) 1_655 2_666
O21E Li56 Li60 132.3(18) 2_566 2_666
O21E Li56 Li60 47.7(18) 1_655 2_666
O17E Li56 Li60 43.5(18) . 2_666
O17E Li56 Li60 136.5(18) 2_666 2_666
Li60 Li56 Li60 179.998(12) . 2_666
O15E Li56 Li43 45.5(17) 2_566 2_566
O15E Li56 Li43 134.5(18) 1_655 2_566
O21E Li56 Li43 90.0(17) 2_566 2_566
O21E Li56 Li43 90.0(17) 1_655 2_566
O17E Li56 Li43 140.6(18) . 2_566
O17E Li56 Li43 39.4(17) 2_666 2_566
Li60 Li56 Li43 60(2) . 2_566
Li60 Li56 Li43 120(2) 2_666 2_566
O15E Li56 Li43 134.5(18) 2_566 1_655
O15E Li56 Li43 45.5(17) 1_655 1_655
O21E Li56 Li43 90.0(17) 2_566 1_655
O21E Li56 Li43 90.0(17) 1_655 1_655
O17E Li56 Li43 39.4(17) . 1_655
O17E Li56 Li43 140.6(18) 2_666 1_655
Li60 Li56 Li43 120(2) . 1_655
Li60 Li56 Li43 60(2) 2_666 1_655
Li43 Li56 Li43 180.000(12) 2_566 1_655
O15E Li56 Li61 45.3(17) 2_566 2_666
O15E Li56 Li61 134.7(17) 1_655 2_666
O21E Li56 Li61 133.8(17) 2_566 2_666
O21E Li56 Li61 46.2(17) 1_655 2_666
O17E Li56 Li61 93.4(17) . 2_666
O17E Li56 Li61 86.6(17) 2_666 2_666
Li60 Li56 Li61 120(2) . 2_666
Li60 Li56 Li61 60(2) 2_666 2_666
Li43 Li56 Li61 60(2) 2_566 2_666
Li43 Li56 Li61 120(2) 1_655 2_666
O15E Li56 Li61 134.7(17) 2_566 .
O15E Li56 Li61 45.3(17) 1_655 .
O21E Li56 Li61 46.2(17) 2_566 .
O21E Li56 Li61 133.8(17) 1_655 .
O17E Li56 Li61 86.6(17) . .
O17E Li56 Li61 93.4(17) 2_666 .
Li60 Li56 Li61 60(2) . .
Li60 Li56 Li61 120(2) 2_666 .
Li43 Li56 Li61 120(2) 2_566 .
Li43 Li56 Li61 60(2) 1_655 .
Li61 Li56 Li61 180.0(9) 2_666 .
O70 Li57 O25E 93(4) . 2_567
O70 Li57 O125 93(3) . .
O25E Li57 O125 173(5) 2_567 .
O70 Li57 O5E 94(4) . .
O25E Li57 O5E 92(4) 2_567 .
O125 Li57 O5E 91(3) . .
O70 Li57 O16E 175(5) . .
O25E Li57 O16E 85(3) 2_567 .
O125 Li57 O16E 89(3) . .
O5E Li57 O16E 91(3) . .
O70 Li57 O29E 86(3) . .
O25E Li57 O29E 92(3) 2_567 .
O125 Li57 O29E 85(3) . .
O5E Li57 O29E 176(5) . .
O16E Li57 O29E 89(3) . .
O70 Li57 Li33 140(4) . .
O25E Li57 Li33 127(4) 2_567 .
O125 Li57 Li33 47(2) . .
O5E Li57 Li33 89(3) . .
O16E Li57 Li33 42.3(19) . .
O29E Li57 Li33 88(3) . .
O70 Li57 Li35 50(2) . 2_567
O25E Li57 Li35 44(2) 2_567 2_567
O125 Li57 Li35 142(4) . 2_567
O5E Li57 Li35 94(3) . 2_567
O16E Li57 Li35 128(4) . 2_567
O29E Li57 Li35 89(3) . 2_567
Li33 Li57 Li35 170(4) . 2_567
O70 Li57 Li46 138(4) . .
O25E Li57 Li46 88(3) 2_567 .
O125 Li57 Li46 89(3) . .
O5E Li57 Li46 45(2) . .
O16E Li57 Li46 46(2) . .
O29E Li57 Li46 135(4) . .
Li33 Li57 Li46 57(3) . .
Li35 Li57 Li46 119(4) 2_567 .
O70 Li57 Li59 137(4) . .
O25E Li57 Li59 43.5(17) 2_567 .
O125 Li57 Li59 131(4) . .
O5E Li57 Li59 89(3) . .
O16E Li57 Li59 41.4(16) . .
O29E Li57 Li59 94(3) . .
Li33 Li57 Li59 84(3) . .
Li35 Li57 Li59 87(3) 2_567 .
Li46 Li57 Li59 58(2) . .
O70 Li57 Li45 89(3) . .
O25E Li57 Li45 46(2) 2_567 .
O125 Li57 Li45 132(4) . .
O5E Li57 Li45 138(4) . .
O16E Li57 Li45 87(3) . .
O29E Li57 Li45 46(2) . .
Li33 Li57 Li45 116(4) . .
Li35 Li57 Li45 57(3) 2_567 .
Li46 Li57 Li45 120(4) . .
Li59 Li57 Li45 62(2) . .
O70 Li57 Li48 91(3) . .
O25E Li57 Li48 49(3) 2_567 .
O125 Li57 Li48 134(4) . .
O5E Li57 Li48 43(2) . .
O16E Li57 Li48 91(3) . .
O29E Li57 Li48 141(4) . .
Li33 Li57 Li48 117(4) . .
Li35 Li57 Li48 60(3) 2_567 .
Li46 Li57 Li48 60(3) . .
Li59 Li57 Li48 63(2) . .
Li45 Li57 Li48 95(3) . .
O75 Li58 O123 97(4) . .
O75 Li58 O16E 95(4) . .
O123 Li58 O16E 168(5) . .
O75 Li58 O29E 93(3) . .
O123 Li58 O29E 87(3) . .
O16E Li58 O29E 96(4) . .
O75 Li58 O19E 90(3) . 2_566
O123 Li58 O19E 91(3) . 2_566
O16E Li58 O19E 86(3) . 2_566
O29E Li58 O19E 176(5) . 2_566
O75 Li58 O22E 174(5) . .
O123 Li58 O22E 89(3) . .
O16E Li58 O22E 79(3) . .
O29E Li58 O22E 90(3) . .
O19E Li58 O22E 88(3) 2_566 .
O75 Li58 Li33 50(2) . .
O123 Li58 Li33 147(4) . .
O16E Li58 Li33 45(2) . .
O29E Li58 Li33 95(3) . .
O19E Li58 Li33 89(3) 2_566 .
O22E Li58 Li33 124(4) . .
O75 Li58 Li34 144(4) . .
O123 Li58 Li34 48(2) . .
O16E Li58 Li34 121(4) . .
O29E Li58 Li34 88(3) . .
O19E Li58 Li34 89(3) 2_566 .
O22E Li58 Li34 41.5(18) . .
Li33 Li58 Li34 165(4) . .
O75 Li58 Li57 93(3) . .
O123 Li58 Li57 136(4) . .
O16E Li58 Li57 46(2) . .
O29E Li58 Li57 50(3) . .
O19E Li58 Li57 133(4) 2_566 .
O22E Li58 Li57 85(3) . .
Li33 Li58 Li57 59(3) . .
Li34 Li58 Li57 114(4) . .
O75 Li58 Li45 138(4) . .
O123 Li58 Li45 86(3) . .
O16E Li58 Li45 87(3) . .
O29E Li58 Li45 46(2) . .
O19E Li58 Li45 132(4) 2_566 .
O22E Li58 Li45 44(2) . .
Li33 Li58 Li45 118(4) . .
Li34 Li58 Li45 55(3) . .
Li57 Li58 Li45 60(3) . .
O75 Li58 Li47 89(3) . .
O123 Li58 Li47 134(4) . .
O16E Li58 Li47 43(2) . .
O29E Li58 Li47 139(4) . .
O19E Li58 Li47 44(2) 2_566 .
O22E Li58 Li47 85(3) . .
Li33 Li58 Li47 56(2) . .
Li34 Li58 Li47 114(3) . .
Li57 Li58 Li47 89(3) . .
Li45 Li58 Li47 118(4) . .
O75 Li58 Li59 134(4) . .
O123 Li58 Li59 130(4) . .
O16E Li58 Li59 38.8(16) . .
O29E Li58 Li59 93(3) . .
O19E Li58 Li59 87(3) 2_566 .
O22E Li58 Li59 40.6(16) . .
Li33 Li58 Li59 83(3) . .
Li34 Li58 Li59 82(2) . .
Li57 Li58 Li59 59(2) . .
Li45 Li58 Li59 60(2) . .
Li47 Li58 Li59 58(2) . .
O16E Li59 O22E 95.3(6) . 2_567
O16E Li59 O22E 84.7(6) . .
O22E Li59 O22E 180.0 2_567 .
O16E Li59 O25E 90.3(6) . .
O22E Li59 O25E 87.0(6) 2_567 .
O22E Li59 O25E 93.0(6) . .
O16E Li59 O25E 89.7(6) . 2_567
O22E Li59 O25E 93.0(6) 2_567 2_567
O22E Li59 O25E 87.0(6) . 2_567
O25E Li59 O25E 180.0(8) . 2_567
O16E Li59 Li46 131.3(19) . 2_567
O22E Li59 Li46 133.3(18) 2_567 2_567
O22E Li59 Li46 46.7(18) . 2_567
O25E Li59 Li46 91.1(18) . 2_567
O25E Li59 Li46 88.9(18) 2_567 2_567
O16E Li59 Li46 48.7(18) . .
O22E Li59 Li46 46.7(18) 2_567 .
O22E Li59 Li46 133.3(18) . .
O25E Li59 Li46 88.9(18) . .
O25E Li59 Li46 91.1(18) 2_567 .
Li46 Li59 Li46 180.00(2) 2_567 .
O16E Li59 Li57 46.6(18) . .
O22E Li59 Li57 92.6(18) 2_567 .
O22E Li59 Li57 87.4(18) . .
O25E Li59 Li57 136.7(18) . .
O25E Li59 Li57 43.3(18) 2_567 .
Li46 Li59 Li57 119(2) 2_567 .
Li46 Li59 Li57 61(2) . .
O16E Li59 Li57 133.4(18) . 2_567
O22E Li59 Li57 87.4(18) 2_567 2_567
O22E Li59 Li57 92.6(18) . 2_567
O25E Li59 Li57 43.3(18) . 2_567
O25E Li59 Li57 136.7(18) 2_567 2_567
Li46 Li59 Li57 61(2) 2_567 2_567
Li46 Li59 Li57 119(2) . 2_567
Li57 Li59 Li57 180(3) . 2_567
O16E Li59 Li47 45.3(17) . .
O22E Li59 Li47 89.2(18) 2_567 .
O22E Li59 Li47 90.8(17) . .
O25E Li59 Li47 45.1(17) . .
O25E Li59 Li47 134.9(17) 2_567 .
Li46 Li59 Li47 121(2) 2_567 .
Li46 Li59 Li47 59(2) . .
Li57 Li59 Li47 92(2) . .
Li57 Li59 Li47 88(2) 2_567 .
O16E Li59 Li47 134.7(17) . 2_567
O22E Li59 Li47 90.8(17) 2_567 2_567
O22E Li59 Li47 89.2(18) . 2_567
O25E Li59 Li47 134.9(17) . 2_567
O25E Li59 Li47 45.1(17) 2_567 2_567
Li46 Li59 Li47 59(2) 2_567 2_567
Li46 Li59 Li47 121(2) . 2_567
Li57 Li59 Li47 88(2) . 2_567
Li57 Li59 Li47 92(2) 2_567 2_567
Li47 Li59 Li47 179.999(16) . 2_567
O16E Li59 Li45 87.7(17) . .
O22E Li59 Li45 137.0(17) 2_567 .
O22E Li59 Li45 43.0(17) . .
O25E Li59 Li45 136.0(17) . .
O25E Li59 Li45 44.0(17) 2_567 .
Li46 Li59 Li45 59(2) 2_567 .
Li46 Li59 Li45 121(2) . .
Li57 Li59 Li45 59(2) . .
Li57 Li59 Li45 121(2) 2_567 .
Li47 Li59 Li45 121(2) . .
Li47 Li59 Li45 59(2) 2_567 .
O1E Li60 O17E 100(4) 1_655 2_666
O1E Li60 O117 98(4) 1_655 1_655
O17E Li60 O117 92(4) 2_666 1_655
O1E Li60 O57 92(4) 1_655 1_655
O17E Li60 O57 165(5) 2_666 1_655
O117 Li60 O57 94(3) 1_655 1_655
O1E Li60 O21E 95(4) 1_655 2_566
O17E Li60 O21E 86(3) 2_666 2_566
O117 Li60 O21E 167(5) 1_655 2_566
O57 Li60 O21E 85(3) 1_655 2_566
O1E Li60 O26E 174(5) 1_655 2_566
O17E Li60 O26E 86(3) 2_666 2_566
O117 Li60 O26E 82(3) 1_655 2_566
O57 Li60 O26E 81(3) 1_655 2_566
O21E Li60 O26E 85(3) 2_566 2_566
O1E Li60 Li30 99(4) 1_655 2_666
O17E Li60 Li30 43(2) 2_666 2_666
O117 Li60 Li30 49(2) 1_655 2_666
O57 Li60 Li30 143(4) 1_655 2_666
O21E Li60 Li30 129(4) 2_566 2_666
O26E Li60 Li30 86(3) 2_566 2_666
O1E Li60 Li49 47(3) 1_655 1_655
O17E Li60 Li49 54(3) 2_666 1_655
O117 Li60 Li49 94(4) 1_655 1_655
O57 Li60 Li49 139(4) 1_655 1_655
O21E Li60 Li49 95(4) 2_566 1_655
O26E Li60 Li49 139(4) 2_566 1_655
Li30 Li60 Li49 62(3) 2_666 1_655
O1E Li60 Li31 92(3) 1_655 2_566
O17E Li60 Li31 126(4) 2_666 2_566
O117 Li60 Li31 138(4) 1_655 2_566
O57 Li60 Li31 44.6(19) 1_655 2_566
O21E Li60 Li31 40.9(18) 2_566 2_566
O26E Li60 Li31 84(3) 2_566 2_566
Li30 Li60 Li31 166(4) 2_666 2_566
Li49 Li60 Li31 122(4) 1_655 2_566
O1E Li60 Li68 46(3) 1_655 1_655
O17E Li60 Li68 143(4) 2_666 1_655
O117 Li60 Li68 81(3) 1_655 1_655
O57 Li60 Li68 52(3) 1_655 1_655
O21E Li60 Li68 108(4) 2_566 1_655
O26E Li60 Li68 128(4) 2_566 1_655
Li30 Li60 Li68 117(4) 2_666 1_655
Li49 Li60 Li68 91(4) 1_655 1_655
Li31 Li60 Li68 77(3) 2_566 1_655
O1E Li60 Li61 48(3) 1_655 .
O17E Li60 Li61 95(4) 2_666 .
O117 Li60 Li61 146(4) 1_655 .
O57 Li60 Li61 88(3) 1_655 .
O21E Li60 Li61 47(2) 2_566 .
O26E Li60 Li61 132(4) 2_566 .
Li30 Li60 Li61 125(4) 2_666 .
Li49 Li60 Li61 64(3) 1_655 .
Li31 Li60 Li61 58(3) 2_566 .
Li68 Li60 Li61 74(3) 1_655 .
O1E Li60 Li56 95(3) 1_655 .
O17E Li60 Li56 43.1(17) 2_666 .
O117 Li60 Li56 135(4) 1_655 .
O57 Li60 Li56 128(4) 1_655 .
O21E Li60 Li56 43.2(16) 2_566 .
O26E Li60 Li56 90(3) 2_566 .
Li30 Li60 Li56 86(3) 2_666 .
Li49 Li60 Li56 65(3) 1_655 .
Li31 Li60 Li56 84(2) 2_566 .
Li68 Li60 Li56 135(4) 1_655 .
Li61 Li60 Li56 61(2) . .
O8E Li61 O56 93(4) 2_666 1_655
O8E Li61 O13 92(4) 2_666 1_655
O56 Li61 O13 95(4) 1_655 1_655
O8E Li61 O15E 89(3) 2_666 1_655
O56 Li61 O15E 174(5) 1_655 1_655
O13 Li61 O15E 91(3) 1_655 1_655
O8E Li61 O21E 91(3) 2_666 2_566
O56 Li61 O21E 92(3) 1_655 2_566
O13 Li61 O21E 172(5) 1_655 2_566
O15E Li61 O21E 83(3) 1_655 2_566
O8E Li61 O1E 178(5) 2_666 1_655
O56 Li61 O1E 88(3) 1_655 1_655
O13 Li61 O1E 89(3) 1_655 1_655
O15E Li61 O1E 89(3) 1_655 1_655
O21E Li61 O1E 88(3) 2_566 1_655
O8E Li61 Li32 89(3) 2_666 1_655
O56 Li61 Li32 145(4) 1_655 1_655
O13 Li61 Li32 50(2) 1_655 1_655
O15E Li61 Li32 40.9(18) 1_655 1_655
O21E Li61 Li32 124(4) 2_566 1_655
O1E Li61 Li32 90(3) 1_655 1_655
O8E Li61 Li31 92(3) 2_666 2_566
O56 Li61 Li31 50(2) 1_655 2_566
O13 Li61 Li31 145(4) 1_655 2_566
O15E Li61 Li31 124(4) 1_655 2_566
O21E Li61 Li31 41.7(18) 2_566 2_566
O1E Li61 Li31 88(3) 1_655 2_566
Li32 Li61 Li31 165(4) 1_655 2_566
O8E Li61 Li44 37(2) 2_666 1_655
O56 Li61 Li44 89(3) 1_655 1_655
O13 Li61 Li44 130(4) 1_655 1_655
O15E Li61 Li44 89(3) 1_655 1_655
O21E Li61 Li44 54(3) 2_566 1_655
O1E Li61 Li44 142(4) 1_655 1_655
Li32 Li61 Li44 113(3) 1_655 1_655
Li31 Li61 Li44 62(3) 2_566 1_655
O8E Li61 Li60 138(4) 2_666 .
O56 Li61 Li60 90(3) 1_655 .
O13 Li61 Li60 129(4) 1_655 .
O15E Li61 Li60 85(3) 1_655 .
O21E Li61 Li60 47(2) 2_566 .
O1E Li61 Li60 40(2) 1_655 .
Li32 Li61 Li60 111(4) 1_655 .
Li31 Li61 Li60 59(3) 2_566 .
Li44 Li61 Li60 101(4) 1_655 .
O8E Li61 Li43 44(2) 2_666 1_655
O56 Li61 Li43 137(4) 1_655 1_655
O13 Li61 Li43 92(3) 1_655 1_655
O15E Li61 Li43 45(2) 1_655 1_655
O21E Li61 Li43 86(3) 2_566 1_655
O1E Li61 Li43 134(4) 1_655 1_655
Li32 Li61 Li43 57(2) 1_655 1_655
Li31 Li61 Li43 115(3) 2_566 1_655
Li44 Li61 Li43 55(3) 1_655 1_655
Li60 Li61 Li43 118(4) . 1_655
O8E Li61 Li56 90(3) 2_666 .
O56 Li61 Li56 134(4) 1_655 .
O13 Li61 Li56 131(4) 1_655 .
O15E Li61 Li56 40.6(16) 1_655 .
O21E Li61 Li56 42.1(16) 2_566 .
O1E Li61 Li56 87(3) 1_655 .
Li32 Li61 Li56 82(2) 1_655 .
Li31 Li61 Li56 84(2) 2_566 .
Li44 Li61 Li56 67(3) 1_655 .
Li60 Li61 Li56 59(2) . .
Li43 Li61 Li56 59(2) 1_655 .
O21 Li62 O6E 97(3) . .
O21 Li62 O152 100(3) . .
O6E Li62 O152 90(3) . .
O21 Li62 Li32 52(2) . .
O6E Li62 Li32 94(3) . .
O152 Li62 Li32 152(4) . .
O21 Li62 U7C 16.5(12) . .
O6E Li62 U7C 96(3) . .
O152 Li62 U7C 84(2) . .
Li32 Li62 U7C 68.6(19) . .
O21 Li62 Li49 92(3) . .
O6E Li62 Li49 45(2) . .
O152 Li62 Li49 135(4) . .
Li32 Li62 Li49 57(2) . .
U7C Li62 Li49 103(3) . .
O21 Li62 U5C 83(2) . .
O6E Li62 U5C 92(2) . .
O152 Li62 U5C 17.6(11) . .
Li32 Li62 U5C 135(3) . .
U7C Li62 U5C 66.3(13) . .
Li49 Li62 U5C 137(3) . .
O21 Li62 Li31 146(4) . .
O6E Li62 Li31 87(3) . .
O152 Li62 Li31 46.1(18) . .
Li32 Li62 Li31 161(3) . .
U7C Li62 Li31 130(3) . .
Li49 Li62 Li31 114(3) . .
U5C Li62 Li31 63.7(17) . .
O28E Li63 O41W 131(6) . .
O28E Li63 Li41 100(7) . .
O41W Li63 Li41 125(6) . .
O28E Li63 O23E 123(6) . .
O41W Li63 O23E 72(3) . .
Li41 Li63 O23E 61(4) . .
O28E Li63 O18E 145(7) . .
O41W Li63 O18E 78(3) . .
Li41 Li63 O18E 68(5) . .
O23E Li63 O18E 81(3) . .
O28E Li63 Li55 167(6) . 1_465
O41W Li63 Li55 44.5(17) . 1_465
Li41 Li63 Li55 81(5) . 1_465
O23E Li63 Li55 45.7(16) . 1_465
O18E Li63 Li55 47.8(19) . 1_465
O28E Li63 Li65 71(5) . .
O41W Li63 Li65 88(4) . .
Li41 Li63 Li65 135(6) . .
O23E Li63 Li65 160(5) . .
O18E Li63 Li65 94(4) . .
Li55 Li63 Li65 118(4) 1_465 .
O28E Li63 Li37 103(5) . .
O41W Li63 Li37 29.2(14) . .
Li41 Li63 Li37 154(6) . .
O23E Li63 Li37 95(3) . .
O18E Li63 Li37 99(3) . .
Li55 Li63 Li37 74(2) 1_465 .
Li65 Li63 Li37 66(3) . .
O28E Li63 Li67 22(3) . .
O41W Li63 Li67 124(4) . .
Li41 Li63 Li67 94(5) . .
O23E Li63 Li67 102(4) . .
O18E Li63 Li67 158(5) . .
Li55 Li63 Li67 145(4) 1_465 .
Li65 Li63 Li67 90(4) . .
Li37 Li63 Li67 102(3) . .
O28E Li63 Li36 95(5) . .
O41W Li63 Li36 96(3) . .
Li41 Li63 Li36 54(4) . .
O23E Li63 Li36 29.4(13) . .
O18E Li63 Li36 102(3) . .
Li55 Li63 Li36 75(2) 1_465 .
Li65 Li63 Li36 163(4) . .
Li37 Li63 Li36 111(3) . .
Li67 Li63 Li36 75(3) . .
O28E Li63 Li29 105(5) . 2_566
O41W Li63 Li29 111(3) . 2_566
Li41 Li63 Li29 66(4) . 2_566
O23E Li63 Li29 111(3) . 2_566
O18E Li63 Li29 39.8(18) . 2_566
Li55 Li63 Li29 88(3) 1_465 2_566
Li65 Li63 Li29 75(3) . 2_566
Li37 Li63 Li29 120(3) . 2_566
Li67 Li63 Li29 122(4) . 2_566
Li36 Li63 Li29 118(3) . 2_566
O20 Li64 O27E 91(4) . .
O20 Li64 O12E 97(4) . .
O27E Li64 O12E 92(4) . .
O20 Li64 O44 97(4) . .
O27E Li64 O44 90(3) . .
O12E Li64 O44 166(5) . .
O20 Li64 O3E 92(4) . .
O27E Li64 O3E 175(5) . .
O12E Li64 O3E 92(3) . .
O44 Li64 O3E 85(3) . .
O20 Li64 O24E 178(5) . .
O27E Li64 O24E 90(3) . .
O12E Li64 O24E 85(3) . .
O44 Li64 O24E 82(3) . .
O3E Li64 O24E 87(3) . .
O20 Li64 Li50 94(4) . 1_465
O27E Li64 Li50 40(2) . 1_465
O12E Li64 Li50 52(3) . 1_465
O44 Li64 Li50 129(4) . 1_465
O3E Li64 Li50 143(4) . 1_465
O24E Li64 Li50 88(3) . 1_465
O20 Li64 Li26 52(2) . .
O27E Li64 Li26 91(3) . .
O12E Li64 Li26 46(2) . .
O44 Li64 Li26 148(4) . .
O3E Li64 Li26 95(3) . .
O24E Li64 Li26 130(4) . .
Li50 Li64 Li26 63(3) 1_465 .
O20 Li64 Li66 71(3) . .
O27E Li64 Li66 132(4) . .
O12E Li64 Li66 133(4) . .
O44 Li64 Li66 51(3) . .
O3E Li64 Li66 46(2) . .
O24E Li64 Li66 107(4) . .
Li50 Li64 Li66 164(5) 1_465 .
Li26 Li64 Li66 108(4) . .
O20 Li64 Li51 92(4) . 2_565
O27E Li64 Li51 137(4) . 2_565
O12E Li64 Li51 45(2) . 2_565
O44 Li64 Li51 132(4) . 2_565
O3E Li64 Li51 47(2) . 2_565
O24E Li64 Li51 89(3) . 2_565
Li50 Li64 Li51 97(4) 1_465 2_565
Li26 Li64 Li51 59(3) . 2_565
Li66 Li64 Li51 89(4) . 2_565
O20 Li64 Li28 144(4) . .
O27E Li64 Li28 89(3) . .
O12E Li64 Li28 119(4) . .
O44 Li64 Li28 47(2) . .
O3E Li64 Li28 86(3) . .
O24E Li64 Li28 34.3(16) . .
Li50 Li64 Li28 109(4) 1_465 .
Li26 Li64 Li28 165(4) . .
Li66 Li64 Li28 83(3) . .
Li51 Li64 Li28 112(4) 2_565 .
O20 Li64 Li53 137(4) . 1_465
O27E Li64 Li53 92(3) . 1_465
O12E Li64 Li53 39.7(16) . 1_465
O44 Li64 Li53 126(4) . 1_465
O3E Li64 Li53 88(3) . 1_465
O24E Li64 Li53 45.1(16) . 1_465
Li50 Li64 Li53 63(3) 1_465 1_465
Li26 Li64 Li53 85(3) . 1_465
Li66 Li64 Li53 131(4) . 1_465
Li51 Li64 Li53 58(2) 2_565 1_465
Li28 Li64 Li53 79(2) . 1_465
O93 Li65 O100 158(6) . .
O93 Li65 O28E 103(5) . .
O100 Li65 O28E 97(4) . .
O93 Li65 O153 97(4) . .
O100 Li65 O153 90(4) . .
O28E Li65 O153 96(3) . .
O93 Li65 U1B 43(3) . .
O100 Li65 U1B 131(5) . .
O28E Li65 U1B 120(4) . .
O153 Li65 U1B 58(2) . .
O93 Li65 Li63 102(5) . .
O100 Li65 Li63 91(4) . .
O28E Li65 Li63 29(2) . .
O153 Li65 Li63 124(4) . .
U1B Li65 Li63 137(4) . .
O93 Li65 U8B 135(5) . .
O100 Li65 U8B 39(2) . .
O28E Li65 U8B 113(3) . .
O153 Li65 U8B 54.6(18) . .
U1B Li65 U8B 94(3) . .
Li63 Li65 U8B 122(4) . .
O93 Li65 Li37 42(3) . .
O100 Li65 Li37 137(5) . .
O28E Li65 Li37 79(3) . .
O153 Li65 Li37 133(4) . .
U1B Li65 Li37 84(3) . .
Li63 Li65 Li37 65(3) . .
U8B Li65 Li37 166(4) . .
O93 Li65 Li29 149(5) . 2_566
O100 Li65 Li29 32(2) . 2_566
O28E Li65 Li29 75(2) . 2_566
O153 Li65 Li29 114(3) . 2_566
U1B Li65 Li29 162(4) . 2_566
Li63 Li65 Li29 61(3) . 2_566
U8B Li65 Li29 69(2) . 2_566
Li37 Li65 Li29 110(3) . 2_566
O42 Li66 O3E 150(6) . .
O42 Li66 O44 97(4) . .
O3E Li66 O44 90(3) . .
O42 Li66 O1W 87(4) . .
O3E Li66 O1W 95(4) . .
O44 Li66 O1W 163(5) . .
O42 Li66 O37 84(3) . .
O3E Li66 O37 126(4) . .
O44 Li66 O37 80(3) . .
O1W Li66 O37 83(3) . .
O42 Li66 U6A 62(3) . .
O3E Li66 U6A 132(4) . .
O44 Li66 U6A 42.5(16) . .
O1W Li66 U6A 129(4) . .
O37 Li66 U6A 55.6(18) . .
O42 Li66 Li64 112(4) . .
O3E Li66 Li64 52(3) . .
O44 Li66 Li64 51(3) . .
O1W Li66 Li64 143(4) . .
O37 Li66 Li64 129(4) . .
U6A Li66 Li64 88(3) . .
O42 Li66 U5A 45(2) . .
O3E Li66 U5A 106(3) . .
O44 Li66 U5A 89(3) . .
O1W Li66 U5A 105(3) . .
O37 Li66 U5A 126(3) . .
U6A Li66 U5A 82(2) . .
Li64 Li66 U5A 73(3) . .
O42 Li66 Li38 170(5) . .
O3E Li66 Li38 30(2) . .
O44 Li66 Li38 74(3) . .
O1W Li66 Li38 103(3) . .
O37 Li66 Li38 98(3) . .
U6A Li66 Li38 112(3) . .
Li64 Li66 Li38 59(3) . .
U5A Li66 Li38 129(3) . .
O28E Li67 O124 137(5) . 2_576
O28E Li67 O34W 102(4) . .
O124 Li67 O34W 80(3) 2_576 .
O28E Li67 O178 142(5) . 2_576
O124 Li67 O178 80(3) 2_576 2_576
O34W Li67 O178 91(3) . 2_576
O28E Li67 O6 96(4) . 2_576
O124 Li67 O6 82(3) 2_576 2_576
O34W Li67 O6 160(4) . 2_576
O178 Li67 O6 79(3) 2_576 2_576
O28E Li67 Li63 15(2) . .
O124 Li67 Li63 135(4) 2_576 .
O34W Li67 Li63 117(4) . .
O178 Li67 Li63 136(4) 2_576 .
O6 Li67 Li63 82(3) 2_576 .
O28E Li67 U7B 134(4) . 2_576
O124 Li67 U7B 54(2) 2_576 2_576
O34W Li67 U7B 123(3) . 2_576
O178 Li67 U7B 53.7(18) 2_576 2_576
O6 Li67 U7B 37.5(13) 2_576 2_576
Li63 Li67 U7B 119(4) . 2_576
O28E Li67 Li41 36(2) . .
O124 Li67 Li41 156(4) 2_576 .
O34W Li67 Li41 122(4) . .
O178 Li67 Li41 108(3) 2_576 .
O6 Li67 Li41 78(3) 2_576 .
Li63 Li67 Li41 29(2) . .
U7B Li67 Li41 111(3) 2_576 .
O28E Li67 U10B 99(4) . .
O124 Li67 U10B 123(3) 2_576 .
O34W Li67 U10B 102(3) . .
O178 Li67 U10B 43.6(15) 2_576 .
O6 Li67 U10B 82(2) 2_576 .
Li63 Li67 U10B 95(3) . .
U7B Li67 U10B 81(2) 2_576 .
Li41 Li67 U10B 66(2) . .
O28E Li67 U12B 99(3) . 2_576
O124 Li67 U12B 38.4(15) 2_576 2_576
O34W Li67 U12B 94(3) . 2_576
O178 Li67 U12B 116(3) 2_576 2_576
O6 Li67 U12B 76(2) 2_576 2_576
Li63 Li67 U12B 97(3) . 2_576
U7B Li67 U12B 71.3(18) 2_576 2_576
Li41 Li67 U12B 123(3) . 2_576
U10B Li67 U12B 152(3) . 2_576
O65 Li68 O1E 124(5) . .
O65 Li68 O159 92(4) . .
O1E Li68 O159 143(5) . .
O65 Li68 O2W 86(3) . .
O1E Li68 O2W 97(4) . .
O159 Li68 O2W 95(4) . .
O65 Li68 O57 87(3) . .
O1E Li68 O57 86(3) . .
O159 Li68 O57 87(3) . .
O2W Li68 O57 173(5) . .
O65 Li68 U6C 60(2) . .
O1E Li68 U6C 127(4) . .
O159 Li68 U6C 60(2) . .
O2W Li68 U6C 134(4) . .
O57 Li68 U6C 42.0(15) . .
O65 Li68 Li60 98(4) . 1_455
O1E Li68 Li60 42(2) . 1_455
O159 Li68 Li60 134(4) . 1_455
O2W Li68 Li60 131(4) . 1_455
O57 Li68 Li60 48(2) . 1_455
U6C Li68 Li60 86(3) . 1_455
O65 Li68 U11C 135(4) . .
O1E Li68 U11C 99(3) . .
O159 Li68 U11C 44.1(18) . .
O2W Li68 U11C 102(3) . .
O57 Li68 U11C 84(3) . .
U6C Li68 U11C 86(2) . .
Li60 Li68 U11C 109(3) 1_455 .
O65 Li68 Li61 152(4) . 1_455
O1E Li68 Li61 36(2) . 1_455
O159 Li68 Li61 107(4) . 1_455
O2W Li68 Li61 112(3) . 1_455
O57 Li68 Li61 74(3) . 1_455
U6C Li68 Li61 112(3) . 1_455
Li60 Li68 Li61 54(3) 1_455 1_455
U11C Li68 Li61 64(2) . 1_455
O65 Li68 U8C 34.0(17) . .
O1E Li68 U8C 91(3) . .
O159 Li68 U8C 123(3) . .
O2W Li68 U8C 95(3) . .
O57 Li68 U8C 78(2) . .
U6C Li68 U8C 74(2) . .
Li60 Li68 U8C 67(3) 1_455 .
U11C Li68 U8C 159(3) . .
Li61 Li68 U8C 120(3) 1_455 .

loop_
_geom_bond_atom_site_label_1
_geom_bond_atom_site_label_2
_geom_bond_distance
_geom_bond_site_symmetry_2
U1A O186 1.806(10) .
U1A O130 1.810(10) .
U1A O162 2.351(10) 2_475
U1A O47 2.365(10) .
U1A O69 2.366(9) .
U1A O190 2.396(10) .
U1A O183 2.415(10) .
U1A O60 2.418(10) 2_475
U1A Li27 3.51(4) 1_464
U1A U2A 3.8821(8) .
U2A O51 1.802(9) .
U2A O39 1.829(10) .
U2A O64 2.350(10) .
U2A O183 2.353(10) .
U2A O30 2.355(9) .
U2A O148 2.402(9) .
U2A O69 2.408(10) .
U2A O79 2.420(10) .
U2A Li26 3.59(4) .
U3A O45 1.788(10) .
U3A O113 1.808(9) .
U3A O71 2.349(10) .
U3A O162 2.367(10) .
U3A O66 2.387(10) .
U3A O36 2.389(10) .
U3A O60 2.409(9) .
U3A O1 2.416(10) .
U3A Li27 3.57(4) 2_566
U3A Li52 3.68(9) 1_465
U3A U10A 3.8879(8) .
U4A O14 1.800(9) .
U4A O193 1.809(10) .
U4A O194 2.354(10) 2_475
U4A O71 2.365(10) .
U4A O187 2.384(9) .
U4A O22 2.397(11) .
U4A O36 2.419(10) .
U4A O38 2.440(10) .
U4A Li27 3.57(4) 2_566
U4A Li50 3.72(9) 1_465
U4A U12A 3.8883(8) .
U5A O20 1.797(9) .
U5A O132 1.819(9) .
U5A O16 2.338(10) .
U5A O30 2.353(9) .
U5A O118 2.401(10) .
U5A O148 2.403(9) .
U5A O42 2.405(9) .
U5A O99 2.409(10) .
U5A Li66 3.27(9) .
U5A Li26 3.51(4) .
U5A Li64 3.59(9) .
U5A U6A 3.9030(8) .
U6A O44 1.801(9) .
U6A O88 1.807(10) .
U6A O40 2.343(11) .
U6A O87 2.348(10) .
U6A O42 2.381(9) .
U6A O167 2.410(10) .
U6A O118 2.416(10) .
U6A O37 2.416(10) .
U6A Li66 2.65(9) .
U6A Li28 3.58(4) .
U6A Li64 3.73(9) .
U7A O109 1.805(10) .
U7A O165 1.812(9) .
U7A O40 2.346(10) .
U7A O188 2.376(10) .
U7A O72 2.394(10) .
U7A O54 2.410(9) .
U7A O37 2.435(10) .
U7A O234 2.441(10) .
U7A Li28 3.65(4) .
U7A Li38 3.71(9) .
U7A U9A 3.8923(8) .
U8A O59 1.790(11) .
U8A O145 1.808(10) .
U8A O188 2.355(10) .
U8A O5 2.369(10) .
U8A O120 2.370(10) .
U8A O135 2.399(9) .
U8A O234 2.429(10) .
U8A O73 2.431(10) .
U8A Li28 3.54(4) .
U8A Li39 3.53(9) .
U8A U11A 3.8918(8) .
U9A O74 1.801(11) .
U9A O32 1.821(10) .
U9A O47 2.319(10) .
U9A O194 2.367(10) .
U9A O72 2.390(11) .
U9A O54 2.393(9) .
U9A O190 2.412(10) .
U9A O38 2.425(10) 2_475
U9A Li27 3.58(4) 1_464
U9A Li38 3.62(9) .
U10A O180 1.808(11) .
U10A O81 1.813(9) .
U10A O87 2.342(9) .
U10A O120 2.342(10) .
U10A O66 2.404(10) .
U10A O167 2.415(10) .
U10A O1 2.415(10) .
U10A O73 2.423(10) .
U10A Li28 3.59(4) .
U10A Li52 3.77(9) 1_465
U11A O10 1.812(9) .
U11A O4 1.820(10) .
U11A O64 2.353(10) 2_475
U11A O205 2.359(10) .
U11A O135 2.375(9) .
U11A O46 2.395(9) .
U11A O79 2.394(10) 2_475
U11A O5 2.403(9) .
U11A Li26 3.54(4) 2_475
U11A Li39 3.66(9) .
U12A O63 1.818(10) .
U12A O140 1.821(9) .
U12A O16 2.329(10) .
U12A O205 2.361(10) 2_475
U12A O99 2.380(10) .
U12A O187 2.394(10) .
U12A O22 2.411(10) .
U12A O46 2.447(9) 2_475
U12A Li26 3.41(4) .
U1B O93 1.799(9) .
U1B O126 1.824(10) .
U1B O203 2.350(10) .
U1B O24 2.359(10) .
U1B O153 2.401(10) .
U1B O62 2.398(10) 2_576
U1B O155 2.409(9) .
U1B O53 2.429(10) .
U1B Li65 2.56(9) .
U1B Li37 3.68(4) .
U1B U8B 3.8994(8) .
U2B O27 1.773(10) .
U2B O7 1.803(10) .
U2B O96 2.359(10) .
U2B O92 2.366(10) .
U2B O33 2.397(10) .
U2B O89 2.395(10) .
U2B O217 2.407(11) .
U2B O82 2.461(10) .
U2B Li29 3.33(4) 2_566
U2B Li41 3.75(9) .
U2B U10B 3.8815(9) .
U3B O122 1.795(10) .
U3B O12 1.809(9) .
U3B O52 2.365(10) .
U3B O141 2.371(10) 2_576
U3B O11 2.392(10) .
U3B O98 2.398(10) .
U3B O49 2.402(10) .
U3B O134 2.406(10) .
U3B Li36 3.48(4) 2_576
U3B Li54 3.64(9) 2_566
U3B U5B 3.8809(9) .
U4B O15 1.801(10) .
U4B O127 1.808(10) .
U4B O96 2.358(10) .
U4B O108 2.384(10) .
U4B O102 2.394(10) .
U4B O154 2.394(10) .
U4B O82 2.395(10) .
U4B O230 2.439(9) .
U4B Li29 3.52(4) 2_566
U4B Li40 3.57(9) .
U4B U11B 3.8788(8) .
U5B O129 1.778(10) .
U5B O216 1.801(10) .
U5B O24 2.348(10) .
U5B O43 2.365(10) 2_576
U5B O49 2.372(10) .
U5B O11 2.410(9) .
U5B O155 2.412(9) .
U5B O201 2.427(10) .
U5B Li37 3.66(4) .
U5B Li54 3.71(9) 2_566
U6B O206 1.798(10) .
U6B O86 1.805(10) .
U6B O108 2.330(9) .
U6B O77 2.353(9) .
U6B O189 2.369(9) .
U6B O128 2.406(10) .
U6B O230 2.409(10) .
U6B O80 2.435(9) .
U6B Li29 3.53(4) 2_566
U6B Li42 3.54(9) .
U6B U9B 3.8965(8) .
U7B O6 1.785(9) .
U7B O170 1.800(10) .
U7B O168 2.357(10) .
U7B O138 2.362(10) .
U7B O157 2.373(11) .
U7B O124 2.420(10) .
U7B O233 2.429(10) .
U7B O178 2.435(10) .
U7B Li67 2.93(9) 2_576
U7B Li36 3.70(4) 2_576
U7B U12B 3.9032(8) .
U8B O100 1.795(9) .
U8B O84 1.807(10) .
U8B O77 2.354(10) .
U8B O92 2.365(10) .
U8B O153 2.387(10) .
U8B O53 2.394(10) .
U8B O89 2.421(10) .
U8B O80 2.431(9) .
U8B Li65 2.75(9) .
U8B Li29 3.47(4) 2_566
U9B O18 1.811(9) .
U9B O107 1.814(11) .
U9B O138 2.342(10) .
U9B O52 2.344(10) .
U9B O128 2.374(10) .
U9B O134 2.393(10) .
U9B O189 2.399(10) .
U9B O233 2.420(10) .
U9B Li36 3.61(4) 2_576
U9B Li42 3.62(9) .
U9B Li1 3.77(6) .
U10B O19 1.781(10) .
U10B O3 1.816(9) .
U10B O168 2.340(11) 2_576
U10B O141 2.352(10) .
U10B O33 2.379(10) .
U10B O217 2.385(10) .
U10B O178 2.394(10) 2_576
U10B O98 2.403(10) 2_576
U10B Li67 3.46(9) .
U10B Li36 3.60(4) .
U10B Li41 3.67(9) .
U11B O209 1.805(10) .
U11B O111 1.810(10) 2_576
U11B O43 2.354(10) .
U11B O147 2.367(10) .
U11B O154 2.365(10) .
U11B O102 2.419(10) .
U11B O90 2.422(10) .
U11B O201 2.428(10) 2_576
U11B Li40 3.63(9) .
U11B Li37 3.92(4) 2_576
U12B O25 1.799(10) 2_576
U12B O240 1.800(10) .
U12B O203 2.348(10) 2_576
U12B O147 2.358(10) .
U12B O124 2.406(10) .
U12B O157 2.425(11) .
U12B O62 2.434(10) .
U12B O90 2.437(10) .
U12B Li67 3.68(9) 2_576
U12B Li37 3.88(4) 2_576
U1C O34 1.795(10) .
U1C O192 1.815(12) .
U1C O131 2.334(11) .
U1C O239 2.363(10) 2_466
U1C O104 2.394(10) .
U1C O196 2.398(10) .
U1C O50 2.410(10) .
U1C O171 2.415(11) .
U1C Li44 3.45(9) 2_466
U1C Li25 3.56(6) 2_476
U1C Li30 3.61(4) 2_566
U1C U2C 3.9139(9) .
U2C O176 1.805(11) .
U2C O115 1.809(10) .
U2C O237 2.355(10) .
U2C O104 2.372(10) .
U2C O177 2.373(11) 2_466
U2C O50 2.398(10) .
U2C O229 2.413(11) .
U2C O116 2.428(10) 2_466
U2C Li31 3.54(4) .
U2C Li44 3.61(9) 2_466
U3C O200 1.811(10) .
U3C O191 1.815(10) .
U3C O131 2.348(11) .
U3C O204 2.358(10) .
U3C O231 2.389(11) .
U3C O144 2.397(10) .
U3C O174 2.399(10) .
U3C O196 2.411(10) .
U3C Li30 3.57(4) 2_566
U3C Li49 3.62(9) .
U3C U10C 3.8996(8) .
U4C O13 1.801(10) .
U4C O208 1.801(11) .
U4C O133 2.346(10) .
U4C O67 2.379(10) .
U4C O23 2.392(9) .
U4C O78 2.400(10) .
U4C O142 2.402(10) .
U4C O169 2.450(11) .
U4C Li32 3.60(4) .
U4C Li61 3.71(9) 1_455
U4C U11C 3.8943(8) .
U5C O152 1.791(10) .
U5C O94 1.825(11) .
U5C O202 2.368(10) 2_466
U5C O237 2.386(11) .
U5C O28 2.418(10) .
U5C O229 2.422(11) .
U5C O195 2.423(11) .
U5C O220 2.429(11) 2_466
U5C Li62 3.63(7) .
U5C Li31 3.45(4) .
U5C U7C 3.9033(9) .
U6C O57 1.795(10) .
U6C O225 1.802(10) .
U6C O173 2.323(10) .
U6C O202 2.354(10) .
U6C O65 2.374(10) .
U6C O159 2.410(10) .
U6C O95 2.422(11) .
U6C O220 2.441(11) .
U6C Li68 2.64(9) .
U6C Li31 3.43(4) 2_466
U6C Li60 3.76(9) 1_455
U6C U8C 3.9153(9) .
U7C O215 1.791(11) .
U7C O21 1.799(10) .
U7C O137 2.360(10) .
U7C O218 2.369(11) .
U7C O195 2.401(10) .
U7C O28 2.414(10) .
U7C O219 2.412(10) .
U7C O226 2.424(10) .
U7C Li62 3.50(7) .
U7C Li32 3.52(4) .
U8C O117 1.780(10) .
U8C O146 1.793(10) .
U8C O112 2.349(11) .
U8C O65 2.372(11) .
U8C O204 2.373(10) .
U8C O174 2.383(10) .
U8C O224 2.417(11) 2_466
U8C O95 2.424(11) .
U8C Li30 3.47(4) 2_566
U8C Li60 3.69(9) 1_455
U8C Li68 3.71(9) .
U9C O223 1.784(11) .
U9C O31 1.785(10) .
U9C O67 2.343(10) .
U9C O137 2.367(10) .
U9C O150 2.396(10) .
U9C O91 2.405(11) .
U9C O226 2.412(10) .
U9C O142 2.432(10) .
U9C Li32 3.51(4) .
U9C U12C 3.9010(8) .
U10C O184 1.796(10) .
U10C O101 1.808(10) .
U10C O133 2.331(10) .
U10C O144 2.346(9) .
U10C O218 2.353(11) .
U10C O169 2.388(11) .
U10C O231 2.393(11) .
U10C O219 2.429(10) .
U10C Li32 3.58(4) .
U10C Li49 3.62(9) .
U11C O17 1.808(10) .
U11C O56 1.812(10) .
U11C O177 2.330(11) .
U11C O173 2.340(10) .
U11C O116 2.396(10) .
U11C O78 2.404(10) .
U11C O159 2.418(10) .
U11C O23 2.422(9) .
U11C Li68 3.43(9) .
U11C Li2 3.52(6) .
U11C Li31 3.57(4) 2_466
U11C Li61 3.68(9) 1_455
U12C O164 1.800(10) .
U12C O182 1.834(11) .
U12C O112 2.347(10) 2_466
U12C O239 2.356(11) .
U12C O91 2.395(11) .
U12C O224 2.397(11) .
U12C O150 2.416(10) .
U12C O171 2.430(11) 2_466
U12C Li30 3.52(4) 1_455
U12C Li43 3.68(9) .
U1D O123 1.789(10) .
U1D O199 1.802(11) .
U1D O235 2.357(10) .
U1D O83 2.365(10) 2_567
U1D O241 2.378(10) .
U1D O110 2.411(10) .
U1D O236 2.408(10) .
U1D O238 2.427(10) .
U1D Li34 3.47(4) .
U1D Li58 3.68(9) .
U1D U9D 3.8909(8) .
U2D O143 1.774(9) .
U2D O163 1.799(10) .
U2D O160 2.341(10) .
U2D O235 2.367(10) 2_567
U2D O181 2.395(10) .
U2D O58 2.405(9) .
U2D O105 2.422(10) .
U2D O110 2.437(10) 2_567
U2D Li34 3.59(4) 2_567
U2D Li45 3.71(9) 2_567
U2D U8D 3.8990(8) .
U3D O61 1.777(10) .
U3D O161 1.808(11) .
U3D O26 2.347(10) 2_567
U3D O156 2.352(10) .
U3D O175 2.396(10) .
U3D O212 2.399(10) .
U3D O228 2.430(10) .
U3D O9 2.432(10) .
U3D Li35 3.39(4) .
U3D Li47 3.70(9) .
U3D U5D 3.9107(8) .
U4D O70 1.781(10) .
U4D O35 1.808(10) .
U4D O185 2.354(10) 2_567
U4D O55 2.367(10) .
U4D O151 2.390(10) .
U4D O139 2.403(11) .
U4D O207 2.417(10) .
U4D O197 2.422(10) .
U4D Li35 3.51(4) 2_567
U4D Li57 3.70(9) .
U4D U12D 3.8792(8) .
U5D O198 1.792(10) .
U5D O213 1.802(10) .
U5D O158 2.348(10) .
U5D O68 2.354(10) .
U5D O172 2.396(11) .
U5D O175 2.405(11) .
U5D O212 2.410(10) .
U5D O222 2.448(11) .
U5D Li33 3.57(4) .
U5D Li47 3.75(9) .
U6D O29 1.813(10) .
U6D O119 1.815(11) .
U6D O8 2.356(10) .
U6D O2 2.359(10) .
U6D O83 2.360(10) .
U6D O114 2.378(10) .
U6D O214 2.414(10) .
U6D O238 2.420(10) 2_567
U6D Li34 3.56(4) 2_567
U6D Li48 3.57(9) .
U6D U11D 3.8840(8) .
U7D O166 1.789(10) .
U7D O85 1.799(9) .
U7D O8 2.320(10) .
U7D O160 2.366(10) .
U7D O76 2.383(11) .
U7D O136 2.397(10) .
U7D O214 2.413(11) .
U7D O58 2.420(9) .
U7D Li34 3.58(4) 2_567
U7D Li46 3.78(9) .
U7D U10D 3.8822(9) .
U8D O121 1.776(10) .
U8D O149 1.809(10) .
U8D O156 2.358(10) .
U8D O181 2.361(10) .
U8D O185 2.372(9) .
U8D O105 2.422(10) .
U8D O207 2.426(10) 2_567
U8D O9 2.451(10) .
U8D Li35 3.42(4) .
U8D Li45 3.70(9) 2_567
U9D O179 1.794(11) .
U9D O75 1.802(10) .
U9D O68 2.357(10) .
U9D O103 2.365(10) .
U9D O236 2.391(10) .
U9D O222 2.411(11) .
U9D O241 2.415(11) .
U9D O227 2.430(10) .
U9D Li33 3.54(4) .
U9D Li58 3.66(9) .
U10D O48 1.812(9) .
U10D O210 1.823(10) .
U10D O158 2.330(11) .
U10D O97 2.355(10) .
U10D O136 2.393(10) .
U10D O76 2.399(11) .
U10D O172 2.407(11) .
U10D O211 2.428(10) .
U10D Li33 3.50(4) .
U10D Li46 3.76(9) .
U11D O41 1.782(10) .
U11D O221 1.803(10) .
U11D O55 2.364(10) .
U11D O26 2.367(10) .
U11D O2 2.391(10) .
U11D O114 2.394(10) .
U11D O228 2.410(10) 2_567
U11D O197 2.419(10) .
U11D Li35 3.49(4) 2_567
U11D Li48 3.57(9) .
U12D O106 1.787(10) .
U12D O125 1.814(10) .
U12D O103 2.325(10) .
U12D O97 2.355(10) .
U12D O151 2.393(10) .
U12D O211 2.408(10) .
U12D O227 2.409(10) .
U12D O139 2.424(11) .
U12D Li33 3.48(4) .
U12D Li57 3.74(9) .
O3 Li41 2.03(9) .
O3 Li36 2.09(4) .
O6 Li36 2.22(4) 2_576
O6 Li67 2.38(9) 2_576
O7 Li29 1.88(4) 2_566
O7 Li41 2.13(9) .
O8 O214 1.475(14) .
O9 O156 1.502(13) .
O10 Li26 2.05(4) 2_475
O10 Li39 2.07(9) .
O12 Li54 1.98(9) 2_566
O12 Li36 1.97(4) 2_576
O13 Li61 2.09(9) 1_455
O13 Li32 2.13(4) .
O14 Li27 2.08(4) 2_566
O14 Li50 2.05(9) 1_465
O16 O99 1.468(13) .
O17 Li2 2.06(6) .
O18 Li42 2.03(9) .
O18 Li36 2.05(4) 2_576
O20 Li64 1.94(9) .
O20 Li26 2.08(4) .
O21 Li62 1.86(8) .
O21 Li32 2.06(4) .
O24 O155 1.469(14) .
O25 U12B 1.799(10) 2_576
O25 Li37 2.31(4) .
O26 O228 1.470(14) 2_567
O26 U3D 2.347(9) 2_567
O29 Li48 1.96(9) .
O29 Li34 2.06(4) 2_567
O30 O148 1.471(13) .
O31 Li32 2.02(4) .
O31 Li43 2.26(9) .
O32 Li38 1.98(9) .
O32 Li27 2.07(4) 1_464
O34 Li44 1.85(9) 2_466
O34 Li30 2.13(4) 2_566
O36 O71 1.470(13) .
O37 O40 1.495(14) .
O37 Li66 2.52(9) .
O38 O194 1.512(14) 2_475
O38 U9A 2.425(10) 2_475
O41 Li48 2.00(9) .
O41 Li35 2.10(4) 2_567
O42 Li66 1.69(9) .
O43 O201 1.474(13) 2_576
O43 U5B 2.365(10) 2_576
O44 Li28 2.10(4) .
O44 Li64 2.14(9) .
O44 Li66 2.15(9) .
O46 O205 1.490(13) .
O46 U12A 2.447(9) 2_475
O47 O190 1.485(13) .
O48 Li33 2.05(4) .
O48 Li46 2.10(9) .
O51 Li26 2.10(4) .
O51 Li51 2.14(9) 2_565
O52 O134 1.482(13) .
O55 O197 1.503(14) .
O56 Li61 2.02(9) 1_455
O56 Li31 2.15(4) 2_466
O57 Li31 1.99(4) 2_466
O57 Li60 2.16(9) 1_455
O57 Li68 2.26(9) .
O58 O160 1.462(14) .
O60 O162 1.499(14) .
O60 U1A 2.418(10) 2_475
O61 Li35 1.97(4) .
O61 Li47 2.08(9) .
O62 O203 1.465(13) 2_576
O62 U1B 2.398(10) 2_576
O64 O79 1.480(13) .
O64 U11A 2.353(10) 2_475
O65 Li68 1.93(9) .
O67 O142 1.492(14) .
O68 O222 1.492(14) .
O70 Li57 2.06(9) .
O70 Li35 2.14(4) 2_567
O73 O120 1.458(14) .
O75 Li58 2.02(9) .
O75 Li33 2.05(4) .
O77 O80 1.474(13) .
O79 U11A 2.394(10) 2_475
O81 Li28 2.08(4) .
O81 Li52 2.12(9) 1_465
O82 O96 1.523(13) .
O83 O238 1.484(14) 2_567
O83 U1D 2.365(10) 2_567
O85 Li34 2.11(4) 2_567
O85 Li46 2.14(9) .
O87 O167 1.479(14) .
O89 O92 1.446(14) .
O90 O147 1.492(14) .
O93 Li65 1.41(9) .
O93 Li37 2.08(4) .
O97 O211 1.499(14) .
O98 O141 1.473(14) 2_576
O98 U10B 2.403(10) 2_576
O100 Li65 1.64(9) .
O100 Li29 2.07(4) 2_566
O101 Li49 2.01(9) .
O101 Li32 2.11(4) .
O103 O227 1.477(13) .
O107 Li1 1.98(6) .
O108 O230 1.483(13) .
O110 O235 1.526(13) .
O110 U2D 2.437(10) 2_567
O111 U11B 1.810(10) 2_576
O111 Li40 2.03(9) 2_576
O111 Li37 2.33(4) .
O112 O224 1.458(14) 2_466
O112 U12C 2.347(10) 2_466
O113 Li52 2.01(9) 1_465
O113 Li27 2.11(4) 2_566
O115 Li31 2.06(4) .
O115 Li44 2.08(9) 2_466
O116 O177 1.480(15) .
O116 U2C 2.428(10) 2_466
O117 Li30 1.98(4) 2_566
O117 Li60 2.08(9) 1_455
O121 Li35 2.02(4) .
O121 Li45 2.07(9) 2_567
O123 Li34 1.99(4) .
O123 Li58 2.07(9) .
O124 Li67 2.14(9) 2_576
O125 Li33 2.02(4) .
O125 Li57 2.09(9) .
O127 Li40 1.94(9) .
O127 Li29 2.09(4) 2_566
O131 O196 1.495(14) .
O133 O169 1.503(14) .
O137 O226 1.472(14) .
O138 O233 1.467(14) .
O140 Li26 1.91(4) .
O140 Li50 2.22(9) 1_465
O141 O98 1.473(14) 2_576
O141 U3B 2.371(10) 2_576
O143 Li45 2.10(9) 2_567
O143 Li34 2.10(4) 2_567
O145 Li39 1.89(9) .
O145 Li28 2.02(4) .
O152 Li31 2.00(4) .
O152 Li62 2.05(8) .
O153 Li65 2.41(9) .
O158 O172 1.445(14) .
O159 O173 1.489(14) .
O159 Li68 2.09(9) .
O162 U1A 2.351(10) 2_475
O164 Li43 2.00(9) .
O164 Li30 2.03(4) 1_455
O165 Li38 2.10(9) .
O165 Li28 2.12(4) .
O168 O178 1.476(14) .
O168 U10B 2.340(10) 2_576
O171 O239 1.501(15) 2_466
O171 U12C 2.430(11) 2_466
O174 O204 1.470(14) .
O177 U2C 2.373(11) 2_466
O178 Li67 2.33(9) 2_576
O178 U10B 2.394(10) 2_576
O185 O207 1.479(14) 2_567
O185 U4D 2.354(10) 2_567
O186 Li27 2.02(4) 1_464
O186 Li51 2.16(9) 2_565
O188 O234 1.509(14) .
O191 Li49 2.00(9) .
O191 Li30 2.08(4) 2_566
O192 Li25 2.06(6) 2_476
O194 O38 1.512(14) 2_475
O194 U4A 2.354(10) 2_475
O201 O43 1.474(13) 2_576
O201 U11B 2.428(10) 2_576
O202 O220 1.555(15) .
O202 U5C 2.368(10) 2_466
O203 O62 1.465(13) 2_576
O203 U12B 2.348(10) 2_576
O205 U12A 2.361(10) 2_475
O206 Li42 1.96(9) .
O206 Li29 2.10(4) 2_566
O207 O185 1.479(14) 2_567
O207 U8D 2.426(10) 2_567
O213 Li33 2.07(4) .
O213 Li47 2.13(9) .
O216 Li37 2.05(4) .
O216 Li54 2.10(9) 2_566
O218 O219 1.532(15) .
O220 U5C 2.429(11) 2_466
O224 O112 1.458(14) 2_466
O224 U8C 2.417(11) 2_466
O228 O26 1.470(14) 2_567
O228 U11D 2.410(10) 2_567
O229 O237 1.489(14) .
O235 U2D 2.367(10) 2_567
O238 O83 1.484(14) 2_567
O238 U6D 2.420(10) 2_567
O239 O171 1.501(15) 2_466
O239 U1C 2.363(10) 2_466
OT1 Li6 1.99(6) .
OT2 Li19 1.87(6) .
OT3 Li8 1.92(6) .
OT4 Li9 2.02(6) .
OT5 Li16 2.00(6) .
OT6 Li9 1.98(6) .
OT6 Li25 2.14(6) .
OT7 Li7 1.89(6) .
OT7 Li2 2.13(6) .
OT8 Li23 1.89(6) .
OT9 Li8 1.94(6) .
OT10 Li10 1.97(6) .
OT10 Li22 2.17(6) .
OT11 Li8 2.00(6) .
OT12 Li6 1.99(6) .
OT13 Li14 2.17(6) 1_655
OT14 Li5 1.97(6) .
OT14 Li12 2.12(6) 2_476
OT15 Li4 1.86(6) .
OT16 Li21 1.88(6) .
OT17 Li10 1.96(6) .
OT18 Li17 2.15(6) 1_645
OT19 Li12 1.88(6) .
OT20 Li9 1.89(6) .
OT21 Li8 1.99(6) .
OT22 Li4 1.96(6) .
OT23 Li1 2.01(6) .
OT23 Li12 2.05(6) .
OT24 Li22 1.87(6) .
OT25 Li1 1.98(6) .
OT26 Li2 1.87(6) .
OT27 Li6 1.95(6) .
OT28 Li13 1.99(6) .
OT29 Li3 2.01(6) 2_476
OT30 Li15 2.02(6) .
OT31 Li10 1.94(6) .
OT32 Li4 2.06(6) 2_476
OT32 Li3 2.12(6) 2_476
OT33 Li20 1.91(6) .
OT34 Li7 2.05(6) .
OT35 Li13 2.07(6) .
OT36 Li13 1.85(6) .
OT37 Li14 1.72(6) 1_655
OT38 Li9 2.03(6) .
OT38 Li17 2.06(6) .
OT39 Li10 1.97(6) .
OT40 Li12 1.86(6) .
OT41 Li14 2.03(6) 1_655
OT42 Li6 1.91(6) .
OT43 Li15 1.94(6) .
OT44 Li18 1.87(6) .
OT44 Li15 1.88(6) .
OT45 Li25 1.67(6) 2_576
OT46 Li15 1.93(6) .
OT47 Li4 1.91(6) .
OT48 Li22 1.90(6) 2_566
OT49 Li13 1.99(6) .
OT50 Li17 1.87(6) .
OT50 Li1 1.95(6) .
OT51 Li21 2.00(6) .
OT52 Li5 1.99(6) .
OT53 Li24 1.87(6) .
OT54 Li24 2.22(6) 2_566
OT55 Li19 1.93(6) .
OT56 Li7 1.89(6) .
OT57 Li19 2.00(6) .
OT58 Li3 1.97(6) .
OT59 Li5 1.94(6) .
OT60 Li2 1.91(6) .
OT61 Li18 1.91(6) .
OT62 Li16 1.90(6) .
OT63 Li21 1.98(6) 2_476
OT64 Li18 2.00(6) .
OT65 Li23 2.02(6) .
OT66 Li17 1.95(6) 2_476
OT67 Li5 1.97(6) 2_476
OT68 Li21 2.13(6) .
OT69 Li14 1.84(6) .
OT70 Li16 1.90(6) .
OT70 Li20 2.00(6) .
OT71 Li16 1.98(6) .
OT72 Li24 1.97(7) 2_566
OT73 Li18 2.10(6) .
OT74 Li23 2.17(7) .
OT75 Li24 2.13(7) .
OT76 Li7 2.07(7) 2_566
OT77 Li22 1.95(6) 2_566
OT78 Li3 1.80(6) .
OT79 Li19 2.28(7) .
OT80 Li20 2.16(7) .
OT81 Li20 2.03(7) .
OT82 Li23 1.77(6) .
OT83 Li25 2.44(7) .
O1E Li60 1.91(9) 1_455
O1E Li49 1.98(9) .
O1E Li68 2.05(9) .
O1E Li61 2.19(9) 1_455
O3E Li38 1.93(9) .
O3E Li66 1.96(9) .
O3E Li51 2.11(9) 2_565
O3E Li64 2.16(9) .
O4E Li47 1.98(9) .
O4E Li46 2.04(9) .
O4E Li45 2.07(9) 2_567
O5E Li46 2.08(9) .
O5E Li48 2.06(9) .
O5E Li57 2.11(9) .
O6E Li62 2.10(8) .
O6E Li49 2.27(9) .
O6E Li44 2.43(9) 2_466
O7E Li40 2.05(9) .
O7E Li54 2.14(9) 1_565
O7E Li41 2.17(9) .
O8E Li44 1.79(9) 2_566
O8E Li61 2.02(9) 2_666
O8E Li43 2.07(9) 2_566
O9E Li39 1.98(9) .
O9E Li52 2.13(9) 1_465
O9E Li51 2.14(9) 1_465
O10E Li27 1.81(4) .
O10E Li53 1.932(14) 1_556
O10E Li50 1.92(9) 2_656
O10E Li52 2.09(9) 2_656
O10E Li51 2.16(9) 2_656
O10E Li38 2.17(9) 1_646
O12E Li26 1.90(4) .
O12E Li53 1.913(14) 1_465
O12E Li51 2.04(9) 2_565
O12E Li64 2.05(9) .
O12E Li50 2.14(9) 1_465
O12E Li39 2.33(9) 2_475
O13E Li42 2.05(9) .
O13E Li54 2.12(9) 2_566
O14E Li42 2.15(9) 2_576
O14E Li40 2.17(9) 2_576
O15E Li32 1.81(4) .
O15E Li56 1.958(14) 1_455
O15E Li43 2.11(9) .
O15E Li61 2.14(9) 1_455
O15E Li49 2.27(9) .
O16E Li33 1.85(4) .
O16E Li59 1.944(14) .
O16E Li58 2.02(9) .
O16E Li46 2.14(9) .
O16E Li47 2.12(9) .
O16E Li57 2.14(9) .
O17E Li30 1.75(4) .
O17E Li43 1.89(9) 1_655
O17E Li56 2.012(14) .
O17E Li60 2.03(9) 2_666
O17E Li49 2.23(9) 2_566
O17E Li44 2.25(9) 1_655
O18E Li29 1.92(5) 2_566
O18E Li55 2.033(14) 1_465
O18E Li41 2.09(9) .
O18E Li42 2.22(9) .
O18E Li40 2.25(9) .
O18E Li63 2.08(9) .
O19E Li47 2.13(9) 2_566
O19E Li48 2.14(9) 1_554
O19E Li58 2.17(9) 2_566
O20E Li39 2.25(9) .
O20E Li38 2.27(9) .
O20E Li50 2.52(9) 2_565
O21E Li31 1.86(4) .
O21E Li56 2.011(14) 1_455
O21E Li61 2.17(9) 2_566
O21E Li60 2.17(9) 2_566
O21E Li44 2.40(9) 2_466
O22E Li34 1.78(4) .
O22E Li59 1.993(14) .
O22E Li46 2.07(9) 2_567
O22E Li45 2.09(9) .
O22E Li58 2.13(9) .
O22E Li48 2.24(9) 2_567
O23E Li36 1.66(4) .
O23E Li63 2.38(9) .
O23E Li55 2.007(14) 1_465
O23E Li54 2.09(9) 1_565
O23E Li41 2.13(9) .
O23E Li42 2.19(9) 2_576
O24E Li28 1.60(4) .
O24E Li52 2.08(9) 1_465
O24E Li53 2.109(14) 1_465
O24E Li39 2.12(9) .
O24E Li64 2.25(9) .
O24E Li38 2.27(9) .
O25E Li35 1.92(5) .
O25E Li59 2.025(14) .
O25E Li57 2.02(9) 2_567
O25E Li47 2.11(9) .
O25E Li45 2.12(9) 2_567
O25E Li48 2.28(9) 2_567
O26E Li43 2.18(9) .
O26E Li60 2.37(9) 2_566
O27E Li50 1.73(9) 1_465
O27E Li64 2.02(9) .
O27E Li52 2.15(9) 1_465
O28E Li63 1.17(9) .
O28E Li67 1.72(9) .
O28E Li41 2.14(9) .
O28E Li65 2.29(9) .
O29E Li58 2.13(9) .
O29E Li45 2.16(9) .
O29E Li57 2.26(9) .
O1W Li66 2.26(9) .
O2W Li68 2.16(9) .
O34W Li67 2.27(9) .
O41W Li37 1.44(4) .
O41W Li63 2.23(9) .
O41W Li55 1.930(16) 1_465
O41W Li54 2.17(9) 2_566
O41W Li40 2.34(9) 2_576
Li1 Li17 3.04(9) .
Li1 Li12 3.25(9) .
Li2 Li7 3.40(9) .
Li3 OT29 2.01(6) 2_476
Li3 OT32 2.12(6) 2_476
Li3 Li4 3.41(8) .
Li4 OT32 2.06(6) 2_476
Li5 OT67 1.97(6) 2_476
Li5 Li12 3.35(9) 2_476
Li7 OT76 2.07(7) 2_566
Li9 Li17 3.30(9) .
Li10 Li22 3.35(9) .
Li12 OT14 2.12(6) 2_476
Li12 Li5 3.35(9) 2_476
Li14 OT37 1.72(6) 1_455
Li14 OT41 2.03(6) 1_455
Li14 OT13 2.17(6) 1_455
Li15 Li18 2.99(9) .
Li16 Li20 3.29(9) .
Li17 OT66 1.95(6) 2_476
Li17 OT18 2.15(6) 1_465
Li21 OT63 1.98(6) 2_476
Li22 OT48 1.90(6) 2_566
Li22 OT77 1.95(6) 2_566
Li24 OT72 1.97(7) 2_566
Li24 OT54 2.22(6) 2_566
Li25 OT45 1.67(6) 2_576
Li25 O192 2.06(6) 2_476
Li25 U1C 3.56(6) 2_476
Li26 O10 2.05(4) 2_475
Li26 Li64 2.63(10) .
Li26 Li51 2.73(10) 2_565
Li26 Li50 2.77(10) 1_465
Li26 Li39 2.81(10) 2_475
Li26 U11A 3.54(4) 2_475
Li27 O186 2.02(4) 1_646
Li27 O14 2.08(4) 2_566
Li27 O32 2.07(4) 1_646
Li27 O113 2.11(4) 2_566
Li27 Li50 2.53(10) 2_656
Li27 Li52 2.63(10) 2_656
Li27 Li38 2.63(10) 1_646
Li27 Li51 2.73(10) 2_656
Li27 U1A 3.51(4) 1_646
Li27 U3A 3.57(4) 2_566
Li27 U4A 3.57(4) 2_566
Li28 Li39 2.50(9) .
Li28 Li52 2.66(10) 1_465
Li28 Li38 2.74(10) .
Li28 Li64 2.84(10) .
Li29 O7 1.88(4) 2_566
Li29 O18E 1.92(4) 2_566
Li29 O100 2.07(4) 2_566
Li29 O127 2.09(4) 2_566
Li29 O206 2.10(4) 2_566
Li29 Li41 2.74(10) 2_566
Li29 Li40 2.78(10) 2_566
Li29 Li42 2.87(9) 2_566
Li29 Li65 3.28(10) 2_566
Li29 U2B 3.33(4) 2_566
Li29 U8B 3.47(4) 2_566
Li29 Li63 2.98(10) 2_566
Li30 O117 1.98(4) 2_566
Li30 O164 2.03(4) 1_655
Li30 O191 2.08(4) 2_566
Li30 O34 2.13(4) 2_566
Li30 Li43 2.45(10) 1_655
Li30 Li60 2.56(10) 2_666
Li30 Li44 2.65(10) 1_655
Li30 Li49 2.73(10) 2_566
Li30 U8C 3.47(4) 2_566
Li30 U12C 3.52(4) 1_655
Li30 U3C 3.57(4) 2_566
Li31 O57 1.99(4) 2_466
Li31 O56 2.15(4) 2_466
Li31 Li61 2.79(10) 2_566
Li31 Li60 2.84(10) 2_566
Li31 Li44 2.95(10) 2_466
Li31 Li62 2.77(9) .
Li31 U6C 3.43(4) 2_466
Li32 Li62 2.59(9) .
Li32 Li61 2.76(10) 1_455
Li32 Li43 2.77(10) .
Li32 Li49 2.80(10) .
Li33 Li58 2.62(10) .
Li33 Li46 2.73(10) .
Li33 Li47 2.73(10) .
Li33 Li57 2.74(10) .
Li34 O29 2.06(4) 2_567
Li34 O143 2.10(4) 2_567
Li34 O85 2.11(4) 2_567
Li34 Li45 2.64(10) .
Li34 Li48 2.70(10) 2_567
Li34 Li58 2.68(10) .
Li34 Li46 2.72(10) 2_567
Li34 U6D 3.56(4) 2_567
Li34 U7D 3.58(4) 2_567
Li35 O41 2.10(4) 2_567
Li35 O70 2.14(4) 2_567
Li35 Li47 2.72(10) .
Li35 Li45 2.74(10) 2_567
Li35 Li57 2.78(10) 2_567
Li35 Li48 2.92(10) 2_567
Li35 U11D 3.49(4) 2_567
Li36 O12 1.97(4) 2_576
Li36 O18 2.05(4) 2_576
Li36 O6 2.22(4) 2_576
Li36 Li54 2.49(10) 1_565
Li36 Li42 2.63(10) 2_576
Li36 Li41 2.64(10) .
Li36 Li63 3.25(10) .
Li36 U3B 3.48(4) 2_576
Li36 U9B 3.61(4) 2_576
Li37 Li54 2.46(10) 2_566
Li37 Li63 2.89(10) .
Li37 Li40 2.66(10) 2_576
Li37 Li65 2.92(10) .
Li37 U12B 3.88(4) 2_576
Li38 O10E 2.17(9) 1_464
Li38 Li27 2.63(10) 1_464
Li38 Li51 2.87(13) 2_565
Li38 Li64 3.05(12) .
Li38 Li53 3.07(9) 1_465
Li38 Li39 3.31(12) .
Li39 O12E 2.33(9) 2_475
Li39 Li26 2.81(10) 2_475
Li39 Li51 2.93(13) 1_465
Li39 Li52 2.96(12) 1_465
Li39 Li53 3.18(9) 1_465
Li40 O111 2.03(9) 2_576
Li40 O14E 2.17(9) 2_576
Li40 O41W 2.34(9) 2_576
Li40 Li37 2.66(10) 2_576
Li40 Li29 2.78(10) 2_566
Li40 Li41 3.05(12) .
Li40 Li54 3.11(13) 1_565
Li40 Li55 3.14(9) 1_465
Li40 Li42 3.15(12) .
Li41 Li63 1.60(12) .
Li41 Li29 2.74(10) 2_566
Li41 Li55 2.93(9) 1_465
Li41 Li54 2.97(12) 1_565
Li42 O14E 2.15(9) 2_576
Li42 O23E 2.19(9) 2_576
Li42 Li36 2.63(10) 2_576
Li42 Li29 2.87(9) 2_566
Li42 Li54 2.99(13) 2_566
Li42 Li55 3.15(9) 1_465
Li43 O17E 1.89(9) 1_455
Li43 O8E 2.07(9) 2_566
Li43 Li30 2.45(10) 1_455
Li43 Li44 2.73(12) .
Li43 Li56 2.96(9) 1_455
Li43 Li60 2.96(12) 2_566
Li43 Li61 2.99(12) 1_455
Li44 O8E 1.79(9) 2_566
Li44 O34 1.85(9) 2_466
Li44 O115 2.08(9) 2_466
Li44 O17E 2.25(9) 1_455
Li44 O21E 2.40(9) 2_466
Li44 O6E 2.43(9) 2_466
Li44 Li30 2.65(10) 1_455
Li44 Li61 2.91(12) 1_455
Li44 Li31 2.95(10) 2_466
Li44 Li56 3.27(9) 1_455
Li44 Li49 3.39(13) 2_466
Li45 O4E 2.07(9) 2_567
Li45 O121 2.07(9) 2_567
Li45 O143 2.10(9) 2_567
Li45 O25E 2.12(9) 2_567
Li45 Li35 2.74(10) 2_567
Li45 Li46 2.92(12) 2_567
Li45 Li57 2.96(12) .
Li45 Li47 2.98(13) 2_567
Li45 Li59 3.05(9) .
Li46 O22E 2.07(9) 2_567
Li46 Li34 2.72(10) 2_567
Li46 Li59 2.85(9) .
Li46 Li47 2.88(13) .
Li46 Li57 2.95(12) .
Li46 Li45 2.92(12) 2_567
Li47 O19E 2.13(9) 2_566
Li47 Li59 2.98(9) .
Li47 Li45 2.98(13) 2_567
Li47 Li58 3.08(12) .
Li48 O19E 2.14(9) 1_556
Li48 O22E 2.24(9) 2_567
Li48 O25E 2.28(9) 2_567
Li48 Li34 2.70(10) 2_567
Li48 Li35 2.92(10) 2_567
Li48 Li57 3.01(13) .
Li48 Li47 3.10(12) 2_567
Li48 Li59 3.11(9) .
Li49 O17E 2.23(9) 2_566
Li49 Li30 2.73(10) 2_566
Li49 Li60 2.71(12) 1_455
Li49 Li56 3.04(9) 1_455
Li49 Li61 3.02(13) 1_455
Li49 Li62 3.19(11) .
Li50 O27E 1.73(9) 1_645
Li50 O10E 1.92(9) 2_656
Li50 O14 2.05(9) 1_645
Li50 O12E 2.14(9) 1_645
Li50 O140 2.22(9) 1_645
Li50 Li52 2.61(13) .
Li50 Li27 2.53(10) 2_656
Li50 O20E 2.52(9) 2_565
Li50 Li64 2.68(12) 1_645
Li50 Li26 2.77(10) 1_645
Li50 Li53 2.97(9) .
Li50 Li38 3.29(12) 2_565
Li51 O12E 2.04(9) 2_565
Li51 O3E 2.11(9) 2_565
Li51 O10E 2.16(9) 2_656
Li51 O9E 2.14(9) 1_645
Li51 O51 2.14(9) 2_565
Li51 O186 2.16(9) 2_565
Li51 Li53 2.83(9) .
Li51 Li26 2.74(10) 2_565
Li51 Li27 2.73(10) 2_656
Li51 Li64 2.88(12) 2_565
Li51 Li38 2.87(13) 2_565
Li51 Li52 2.93(12) .
Li52 O113 2.01(9) 1_645
Li52 O10E 2.09(9) 2_656
Li52 O24E 2.08(9) 1_645
Li52 O9E 2.13(9) 1_645
Li52 O81 2.12(9) 1_645
Li52 O27E 2.15(9) 1_645
Li52 Li27 2.63(10) 2_656
Li52 Li28 2.66(10) 1_645
Li52 Li53 2.98(9) .
Li52 Li39 2.96(12) 1_645
Li53 O12E 1.912(14) 2_565
Li53 O12E 1.912(14) 1_645
Li53 O10E 1.932(14) 2_656
Li53 O10E 1.932(14) 1_554
Li53 O24E 2.109(14) 2_565
Li53 O24E 2.109(14) 1_645
Li53 Li51 2.83(9) 2_655
Li53 Li64 2.97(9) 2_565
Li53 Li64 2.97(9) 1_645
Li53 Li52 2.98(9) 2_655
Li54 O12 1.98(9) 2_566
Li54 O23E 2.09(9) 1_545
Li54 O13E 2.12(9) 2_566
Li54 O216 2.10(9) 2_566
Li54 O7E 2.14(9) 1_545
Li54 O41W 2.17(9) 2_566
Li54 Li36 2.49(10) 1_545
Li54 Li37 2.46(10) 2_566
Li54 Li55 2.94(9) 1_455
Li54 Li42 2.99(13) 2_566
Li54 Li41 2.97(12) 1_545
Li54 Li40 3.11(13) 1_545
Li55 O41W 1.930(16) 2_666
Li55 O41W 1.930(16) 1_645
Li55 O23E 2.007(14) 2_666
Li55 O23E 2.007(14) 1_645
Li55 O18E 2.033(14) 1_645
Li55 O18E 2.033(14) 2_666
Li55 Li63 2.72(9) 2_666
Li55 Li63 2.72(9) 1_645
Li55 Li41 2.93(9) 2_666
Li55 Li41 2.93(9) 1_645
Li55 Li54 2.94(9) 2_656
Li55 Li54 2.94(9) 1_655
Li56 O15E 1.958(14) 2_566
Li56 O15E 1.958(14) 1_655
Li56 O21E 2.011(14) 2_566
Li56 O21E 2.011(14) 1_655
Li56 O17E 2.012(14) 2_666
Li56 Li60 2.94(9) .
Li56 Li60 2.94(9) 2_666
Li56 Li43 2.96(9) 2_566
Li56 Li43 2.96(9) 1_655
Li56 Li61 3.00(9) 2_666
Li56 Li61 3.00(9) .
Li57 O25E 2.02(9) 2_567
Li57 Li35 2.78(10) 2_567
Li57 Li59 2.94(9) .
Li58 O19E 2.17(9) 2_566
Li58 Li59 3.05(9) .
Li59 O22E 1.993(14) 2_567
Li59 O25E 2.025(14) 2_567
Li59 Li46 2.85(9) 2_567
Li59 Li57 2.94(9) 2_567
Li59 Li47 2.98(9) 2_567
Li60 O1E 1.91(9) 1_655
Li60 O17E 2.03(9) 2_666
Li60 O117 2.08(9) 1_655
Li60 O57 2.16(9) 1_655
Li60 O21E 2.17(9) 2_566
Li60 O26E 2.37(9) 2_566
Li60 Li30 2.56(10) 2_666
Li60 Li49 2.71(12) 1_655
Li60 Li31 2.84(10) 2_566
Li60 Li68 2.84(12) 1_655
Li60 Li61 2.95(13) .
Li61 O8E 2.02(9) 2_666
Li61 O56 2.02(9) 1_655
Li61 O13 2.09(9) 1_655
Li61 O15E 2.14(9) 1_655
Li61 O21E 2.17(9) 2_566
Li61 O1E 2.19(9) 1_655
Li61 Li32 2.76(10) 1_655
Li61 Li31 2.79(10) 2_566
Li61 Li44 2.91(12) 1_655
Li61 Li43 2.99(12) 1_655
Li63 Li55 2.72(9) 1_465
Li63 Li65 2.39(12) .
Li63 Li67 2.75(12) .
Li63 Li29 2.98(10) 2_566
Li64 Li50 2.68(12) 1_465
Li64 Li66 2.71(12) .
Li64 Li51 2.88(12) 2_565
Li64 Li53 2.97(9) 1_465
Li65 Li29 3.28(10) 2_566
Li67 O124 2.14(9) 2_576
Li67 O178 2.33(9) 2_576
Li67 O6 2.38(9) 2_576
Li67 U7B 2.93(9) 2_576
Li67 U12B 3.68(9) 2_576
Li68 Li60 2.84(12) 1_455
Li68 Li61 3.49(12) 1_455
